data_4102923
loop_
_publ_author_name
'Omid Khakshoor'
'Aaron J. Lin'
'Tyler P. Korman'
'Michael R. Sawaya'
'Shiou-Chuan Tsai'
'David Eisenberg'
'James S. Nowick'

_publ_contact_author_address
;University of California, Los Angeles
611 Charles E. Young Drive E.
Paul Boyer Hall, Room 205
Los Angeles, CA  90095-1570
;
_publ_contact_author_email sawaya@mbi.ucla.edu
_publ_contact_author_fax 310-206-3914
_publ_contact_author_name 'Michael R. Sawaya'
_publ_contact_author_phone 310-825-1402
_publ_section_title
;
 X-ray Crystallographic Structure of an Artificial \b-Sheet Dimer
;
_journal_name_full 'Journal of the American Chemical Society'
_journal_page_first 11622
_journal_page_last 11628
_journal_paper_doi 10.1021/ja103438w
_journal_volume 132
_journal_year 2010
_chemical_formula_sum 'C83 H115 Br N19 O23'
_chemical_formula_weight 1825.
_chemical_name_systematic ?
_space_group_IT_number 19
_symmetry_cell_setting orthorhombic
_symmetry_space_group_name_Hall 'P 2ac 2ab'
_symmetry_space_group_name_H-M 'P 21 21 21'
_atom_sites_solution_hydrogens geom
_audit_creation_method SHELXL-97
_cell_angle_alpha 90.00
_cell_angle_beta 90.00
_cell_angle_gamma 90.00
_cell_formula_units_Z 12
_cell_length_a 64.04(6)
_cell_length_b 64.19(6)
_cell_length_c 64.25(6)
_cell_measurement_temperature 293(2)
_cell_volume 264114(4)
_diffrn_ambient_temperature 100(2)
_diffrn_measured_fraction_theta_full 0.900
_diffrn_measured_fraction_theta_max 0.900
_diffrn_measurement_device_type 'Mattel MDS microdiffractometer'
_diffrn_measurement_method 'omega scans'
_diffrn_radiation_source synchrotron
_diffrn_radiation_wavelength 0.97853
_diffrn_reflns_av_R_equivalents 0.0000
_diffrn_reflns_av_sigmaI/netI 0.0519
_diffrn_reflns_limit_h_max 47
_diffrn_reflns_limit_h_min 0
_diffrn_reflns_limit_k_max 47
_diffrn_reflns_limit_k_min 0
_diffrn_reflns_limit_l_max 47
_diffrn_reflns_limit_l_min 0
_diffrn_reflns_number 55956
_diffrn_reflns_theta_full 21.28
_diffrn_reflns_theta_max 21.28
_diffrn_reflns_theta_min 2.83
_exptl_absorpt_coefficient_mu 0.053
_exptl_crystal_density_diffrn 0.663
_exptl_crystal_density_method 'not measured'
_exptl_crystal_F_000 56925
_refine_diff_density_max 3.515
_refine_diff_density_min -0.393
_refine_diff_density_rms 0.090
_refine_ls_matrix_type sparse
_refine_ls_number_parameters 16425
_refine_ls_number_reflns 56095
_refine_ls_number_restraints 16056
_refine_ls_R_factor_all 0.1504
_refine_ls_structure_factor_coef F
_reflns_number_gt 47773
_reflns_number_total 53162
_reflns_threshold_expression >2sigma(I)
_cod_data_source_file ja103438w_si_001.cif
_cod_data_source_block cycle0
_cod_depositor_comments
;
  Changing the _chemical_formula_sum data item value from
 'C83 H115 B N19 O23 R' to 'C83 H115 Br N19 O23'.

 Antanas Vaitkus,
 2017-01-04
;
_cod_original_cell_volume 264139(456)
_cod_original_formula_sum 'C83 H115 BR1 N19 O23'
_cod_database_code 4102923
_refine_ls_r_factor_ref 0.1500
_refine_ls_r_factor_free 0.1569

loop_
_symmetry_equiv_pos_as_xyz
'x, y, z'
'-x+1/2, -y, z+1/2'
'-x, y+1/2, -z+1/2'
'x+1/2, -y+1/2, -z'

loop_
_atom_site_label
_atom_site_type_symbol
_atom_site_fract_x
_atom_site_fract_y
_atom_site_fract_z
_atom_site_U_iso_or_equiv
_atom_site_adp_type
_atom_site_occupancy
_atom_site_symmetry_multiplicity
_atom_site_calc_flag
_atom_site_refinement_flags
_atom_site_disorder_assembly
_atom_site_disorder_group
N_1 N -0.3987 0.3581 -0.3136 0.269 Uani 1 1 d DU . .
CA_1 C -0.3912 0.3612 -0.2918 0.248 Uani 1 1 d DU . .
C_1 C -0.3858 0.3406 -0.2819 0.234 Uani 1 1 d DU . .
O_1 O -0.3976 0.3257 -0.2839 0.246 Uani 1 1 d DU . .
NE_1 N -0.3664 0.4116 -0.2605 0.213 Uani 1 1 d DU . .
CD_1 C -0.3761 0.4119 -0.2809 0.254 Uani 1 1 d DU . .
CG_1 C -0.3981 0.4029 -0.2800 0.249 Uani 1 1 d DU . .
CB_1 C -0.3969 0.3795 -0.2779 0.244 Uani 1 1 d DU . .
N_2 N -0.3678(15) 0.3401(17) -0.271(2) 0.222 Uani 1 1 d DU . .
CA_2 C -0.3606(16) 0.3212(15) -0.2608(14) 0.213 Uani 1 1 d DU . .
CB_2 C -0.3402(18) 0.3129(19) -0.2705(19) 0.227 Uani 1 1 d DU . .
OG1_2 O -0.344(3) 0.308(3) -0.2919(18) 0.262 Uani 1 1 d DU . .
CG2_2 C -0.333(3) 0.293(3) -0.259(3) 0.244 Uani 1 1 d DU . .
C_2 C -0.3568(14) 0.3253(14) -0.2377(13) 0.201 Uani 1 1 d DU . .
O_2 O -0.3468(19) 0.3405(16) -0.2319(18) 0.204 Uani 1 1 d DU . .
N_3 N -0.3649 0.3113 -0.2248 0.186 Uani 1 1 d DU . .
CA_3 C -0.3617 0.3123 -0.2023 0.183 Uani 1 1 d DU . .
CB_3 C -0.3814 0.3199 -0.1913 0.199 Uani 1 1 d DU . .
CG_3 C -0.3884 0.3409 -0.1991 0.225 Uani 1 1 d DU . .
CD1_3 C -0.4047 0.3426 -0.2133 0.252 Uani 1 1 d DU . .
CE1_3 C -0.4111 0.3619 -0.2208 0.291 Uani 1 1 d DU . .
CZ_3 C -0.4010 0.3797 -0.2142 0.289 Uani 1 1 d DU . .
OH_3 O -0.4074 0.3988 -0.2216 0.345 Uani 1 1 d DU . .
CE2_3 C -0.3846 0.3785 -0.2002 0.277 Uani 1 1 d DU . .
CD2_3 C -0.3784 0.3591 -0.1928 0.244 Uani 1 1 d DU . .
C_3 C -0.3558 0.2907 -0.1946 0.166 Uani 1 1 d DU . .
O_3 O -0.3622 0.2749 -0.2036 0.181 Uani 1 1 d DU . .
N_4 N -0.3435 0.2898 -0.1780 0.142 Uani 1 1 d DU . .
CA_4 C -0.3361 0.2698 -0.1704 0.136 Uani 1 1 d DU . .
CB_4 C -0.3176 0.2624 -0.1837 0.146 Uani 1 1 d DU . .
CG_4 C -0.3001 0.2777 -0.1845 0.190 Uani 1 1 d DU . .
CD1_4 C -0.3010 0.2946 -0.1979 0.228 Uani 1 1 d DU . .
CE1_4 C -0.2850 0.3089 -0.1987 0.249 Uani 1 1 d DU . .
CZ_4 C -0.2678 0.3066 -0.1859 0.237 Uani 1 1 d DU . .
CE2_4 C -0.2666 0.2898 -0.1725 0.229 Uani 1 1 d DU . .
CD2_4 C -0.2828 0.2755 -0.1717 0.212 Uani 1 1 d DU . .
C_4 C -0.3296 0.2707 -0.1477 0.123 Uani 1 1 d DU . .
O_4 O -0.3256 0.2874 -0.1392 0.132 Uani 1 1 d DU . .
N_5 N -0.3288 0.2524 -0.1380 0.116 Uani 1 1 d DU . .
CA_5 C -0.3182 0.2497 -0.1182 0.112 Uani 1 1 d DU . .
CB_5 C -0.3329 0.2433 -0.1002 0.118 Uani 1 1 d DU . .
OG1_5 O -0.3393 0.2221 -0.1027 0.133 Uani 1 1 d DU . .
CG2_5 C -0.3520 0.2576 -0.0989 0.145 Uani 1 1 d DU . .
C_5 C -0.3015 0.2332 -0.1211 0.109 Uani 1 1 d DU . .
O_5 O -0.3026 0.2204 -0.1353 0.121 Uani 1 1 d DU . .
N_6 N -0.2859 0.2336 -0.1075 0.118 Uani 1 1 d DU . .
CA_6 C -0.2685 0.2196 -0.1097 0.130 Uani 1 1 d DU . .
CB_6 C -0.2531 0.2283 -0.1255 0.147 Uani 1 1 d DU . .
CG_6 C -0.2430 0.2482 -0.1188 0.172 Uani 1 1 d DU . .
CD1_6 C -0.2518 0.2672 -0.1240 0.179 Uani 1 1 d DU . .
CE1_6 C -0.2426 0.2857 -0.1178 0.197 Uani 1 1 d DU . .
CZ_6 C -0.2244 0.2852 -0.1063 0.189 Uani 1 1 d DU . .
OH_6 O -0.2151 0.3036 -0.1003 0.211 Uani 1 1 d DU . .
CE2_6 C -0.2153 0.2663 -0.1010 0.188 Uani 1 1 d DU . .
CD2_6 C -0.2247 0.2481 -0.1073 0.173 Uani 1 1 d DU . .
C_6 C -0.2573 0.2155 -0.0894 0.125 Uani 1 1 d DU . .
O_6 O -0.2562 0.2290 -0.0758 0.138 Uani 1 1 d DU . .
N_7 N -0.2486 0.1969 -0.0881 0.127 Uani 1 1 d DU . .
CA_7 C -0.2356 0.1902 -0.0711 0.134 Uani 1 1 d DU . .
CB_7 C -0.2484 0.1771 -0.0562 0.145 Uani 1 1 d DU . .
CG_7 C -0.2360 0.1689 -0.0389 0.159 Uani 1 1 d DU . .
CD1_7 C -0.2319 0.1812 -0.0217 0.179 Uani 1 1 d DU . .
CE1_7 C -0.2205 0.1738 -0.0061 0.203 Uani 1 1 d DU . .
CZ_7 C -0.2126 0.1541 -0.0074 0.182 Uani 1 1 d DU . .
CE2_7 C -0.2160 0.1417 -0.0244 0.202 Uani 1 1 d DU . .
CD2_7 C -0.2276 0.1491 -0.0400 0.183 Uani 1 1 d DU . .
C_7 C -0.2180 0.1772 -0.0803 0.131 Uani 1 1 d DU . .
O_7 O -0.2221 0.1632 -0.0926 0.138 Uani 1 1 d DU . .
BR_7 Br -0.1976 0.1484 0.0223 0.140 Uani 0.30 1 d P A 1
BR_7 Br -0.1987 0.1332 0.0167 0.141 Uani 0.30 1 d P B 2
N_8 N -0.1987 0.1815 -0.0742 0.128 Uani 1 1 d DU . .
CA_8 C -0.1810 0.1691 -0.0811 0.143 Uani 1 1 d DU . .
CB_8 C -0.1711 0.1788 -0.1005 0.157 Uani 1 1 d DU . .
OG_8 O -0.1550 0.1660 -0.1085 0.217 Uani 1 1 d DU . .
C_8 C -0.1649 0.1676 -0.0638 0.140 Uani 1 1 d DU . .
O_8 O -0.1578 0.1839 -0.0565 0.133 Uani 1 1 d DU . .
O_9 O -0.1535 0.2110 0.0110 0.187 Uani 1 1 d DU . .
C_9 C -0.1545 0.2022 -0.0059 0.156 Uani 1 1 d DU . .
CA_9 C -0.1416 0.1832 -0.0106 0.163 Uani 1 1 d DU . .
CB_9 C -0.1561 0.1641 -0.0109 0.176 Uani 1 1 d DU . .
CG_9 C -0.1465 0.1442 -0.0198 0.195 Uani 1 1 d DU . .
CD_9 C -0.1408 0.1457 -0.0429 0.170 Uani 1 1 d DU . .
NE_9 N -0.1583 0.1490 -0.0568 0.154 Uani 1 1 d DU . .
N_9 N -0.1253 0.1809 0.0051 0.216 Uani 1 1 d DU . .
N1_10 N -0.1674 0.2081 -0.0209 0.131 Uani 1 1 d DU . .
N2_10 N -0.1814 0.2243 -0.0172 0.128 Uani 1 1 d DU . .
C3_10 C -0.1968 0.2280 -0.0307 0.122 Uani 1 1 d DU . .
O3_10 O -0.1986 0.2175 -0.0465 0.141 Uani 1 1 d DU . .
C4_10 C -0.2117 0.2458 -0.0271 0.118 Uani 1 1 d DU . .
C9_10 C -0.2261 0.2502 -0.0427 0.120 Uani 1 1 d DU . .
C5_10 C -0.2111 0.2579 -0.0090 0.133 Uani 1 1 d DU . .
O5_10 O -0.1968 0.2537 0.0068 0.134 Uani 1 1 d DU . .
C5M_10 C -0.1965 0.2655 0.0257 0.162 Uani 1 1 d DU . .
C6_10 C -0.2253 0.2743 -0.0069 0.125 Uani 1 1 d DU . .
C7_10 C -0.2397 0.2785 -0.0227 0.126 Uani 1 1 d DU . .
C8_10 C -0.2403 0.2665 -0.0409 0.117 Uani 1 1 d DU . .
N10_10 N -0.2539 0.2703 -0.0570 0.119 Uani 1 1 d DU . .
C11_10 C -0.2603 0.2891 -0.0639 0.140 Uani 1 1 d DU . .
O11_10 O -0.2591 0.3046 -0.0531 0.155 Uani 1 1 d DU . .
C12_10 C -0.2769 0.2890 -0.0775 0.133 Uani 1 1 d DU . .
O12_10 O -0.2851 0.2727 -0.0838 0.138 Uani 1 1 d DU . .
N_11 N -0.2829 0.3071 -0.0858 0.131 Uani 1 1 d DU . .
CA_11 C -0.2983 0.3088 -0.1026 0.137 Uani 1 1 d DU . .
CB_11 C -0.3201 0.3127 -0.0931 0.144 Uani 1 1 d DU . .
CG_11 C -0.3229 0.3344 -0.0835 0.160 Uani 1 1 d DU . .
CD_11 C -0.3450 0.3373 -0.0750 0.189 Uani 1 1 d DU . .
CE_11 C -0.3476 0.3586 -0.0650 0.226 Uani 1 1 d DU . .
NZ_11 N -0.3681 0.3605 -0.0554 0.288 Uani 1 1 d DU . .
C_11 C -0.2937 0.3263 -0.1173 0.133 Uani 1 1 d DU . .
O_11 O -0.2826 0.3407 -0.1123 0.147 Uani 1 1 d DU . .
N1_12 N -0.3025 0.3251 -0.1360 0.134 Uani 1 1 d DU . .
N2_12 N -0.2998 0.3423 -0.1492 0.138 Uani 1 1 d DU . .
C3_12 C -0.3135 0.3457 -0.1642 0.140 Uani 1 1 d DU . .
O3_12 O -0.3280 0.3334 -0.1673 0.149 Uani 1 1 d DU . .
C4_12 C -0.3125 0.3653 -0.1768 0.162 Uani 1 1 d DU . .
C9_12 C -0.3233 0.3660 -0.1956 0.152 Uani 1 1 d DU . .
C5_12 C -0.3030 0.3833 -0.1691 0.154 Uani 1 1 d DU . .
O5_12 O -0.2926 0.3829 -0.1503 0.159 Uani 1 1 d DU . .
C5M_12 C -0.2802 0.4001 -0.1435 0.177 Uani 1 1 d DU . .
C6_12 C -0.3034 0.4014 -0.1811 0.169 Uani 1 1 d DU . .
C7_12 C -0.3138 0.4018 -0.2001 0.172 Uani 1 1 d DU . .
C8_12 C -0.3237 0.3839 -0.2078 0.178 Uani 1 1 d DU . .
N10_12 N -0.3355 0.3834 -0.2257 0.183 Uani 1 1 d DU . .
C11_12 C -0.3444 0.3999 -0.2348 0.197 Uani 1 1 d DU . .
O11_12 O -0.3417 0.4178 -0.2293 0.223 Uani 1 1 d DU . .
C12_12 C -0.3528 0.3972 -0.2539 0.212 Uani 1 1 d DU . .
O12_12 O -0.3478 0.3822 -0.2648 0.202 Uani 1 1 d DU . .
N_21 N -0.1584 0.0858 -0.0756 0.201 Uani 1 1 d DU . .
CA_21 C -0.1778 0.0826 -0.0882 0.188 Uani 1 1 d DU . .
C_21 C -0.1867 0.1034 -0.0944 0.177 Uani 1 1 d DU . .
O_21 O -0.1835 0.1188 -0.0836 0.188 Uani 1 1 d DU . .
NE_21 N -0.2070 0.0332 -0.1110 0.180 Uani 1 1 d DU . .
CD_21 C -0.1864 0.0344 -0.1015 0.191 Uani 1 1 d DU . .
CG_21 C -0.1870 0.0436 -0.0796 0.185 Uani 1 1 d DU . .
CB_21 C -0.1929 0.0665 -0.0794 0.193 Uani 1 1 d DU . .
N_22 N -0.1981 0.1037 -0.1118 0.169 Uani 1 1 d DU . .
CA_22 C -0.2089 0.1223 -0.1192 0.169 Uani 1 1 d DU . .
CB_22 C -0.2000 0.1300 -0.1400 0.175 Uani 1 1 d DU . .
OG1_22 O -0.1785 0.1352 -0.1375 0.198 Uani 1 1 d DU . .
CG2_22 C -0.2121 0.1490 -0.1479 0.213 Uani 1 1 d DU . .
C_22 C -0.2319 0.1178 -0.1225 0.168 Uani 1 1 d DU . .
O_22 O -0.2374 0.1025 -0.1328 0.176 Uani 1 1 d DU . .
N_23 N -0.2450 0.1312 -0.1138 0.161 Uani 1 1 d DU . .
CA_23 C -0.2676 0.1301 -0.1165 0.165 Uani 1 1 d DU . .
CB_23 C -0.2779 0.1221 -0.0967 0.178 Uani 1 1 d DU . .
CG_23 C -0.2695 0.1012 -0.0898 0.185 Uani 1 1 d DU . .
CD1_23 C -0.2542 0.0998 -0.0745 0.230 Uani 1 1 d DU . .
CE1_23 C -0.2463 0.0805 -0.0683 0.224 Uani 1 1 d DU . .
CZ_23 C -0.2535 0.0626 -0.0778 0.230 Uani 1 1 d DU . .
OH_23 O -0.2458 0.0434 -0.0721 0.280 Uani 1 1 d DU . .
CE2_23 C -0.2684 0.0637 -0.0932 0.222 Uani 1 1 d DU . .
CD2_23 C -0.2763 0.0829 -0.0992 0.194 Uani 1 1 d DU . .
C_23 C -0.2760 0.1516 -0.1220 0.154 Uani 1 1 d DU . .
O_23 O -0.2673 0.1675 -0.1156 0.160 Uani 1 1 d DU . .
N_24 N -0.2928 0.1521 -0.1341 0.140 Uani 1 1 d DU . .
CA_24 C -0.3011 0.1718 -0.1412 0.124 Uani 1 1 d DU . .
CB_24 C -0.2885 0.1800 -0.1599 0.135 Uani 1 1 d DU . .
CG_24 C -0.2887 0.1657 -0.1783 0.165 Uani 1 1 d DU . .
CD1_24 C -0.2759 0.1483 -0.1790 0.192 Uani 1 1 d DU . .
CE1_24 C -0.2762 0.1350 -0.1959 0.223 Uani 1 1 d DU . .
CZ_24 C -0.2893 0.1389 -0.2123 0.221 Uani 1 1 d DU . .
CE2_24 C -0.3022 0.1562 -0.2119 0.225 Uani 1 1 d DU . .
CD2_24 C -0.3020 0.1695 -0.1949 0.192 Uani 1 1 d DU . .
C_24 C -0.3240 0.1703 -0.1470 0.126 Uani 1 1 d DU . .
O_24 O -0.3321 0.1534 -0.1510 0.131 Uani 1 1 d DU . .
N_25 N -0.3342 0.1882 -0.1474 0.123 Uani 1 1 d DU . .
CA_25 C -0.3546 0.1905 -0.1568 0.121 Uani 1 1 d DU . .
CB_25 C -0.3715 0.1962 -0.1408 0.128 Uani 1 1 d DU . .
OG1_25 O -0.3674 0.2165 -0.1328 0.151 Uani 1 1 d DU . .
CG2_25 C -0.3723 0.1803 -0.1230 0.162 Uani 1 1 d DU . .
C_25 C -0.3530 0.2076 -0.1731 0.120 Uani 1 1 d DU . .
O_25 O -0.3391 0.2207 -0.1723 0.126 Uani 1 1 d DU . .
N_26 N -0.3673 0.2073 -0.1882 0.135 Uani 1 1 d DU . .
CA_26 C -0.3664 0.2224 -0.2049 0.147 Uani 1 1 d DU . .
CB_26 C -0.3512 0.2152 -0.2218 0.159 Uani 1 1 d DU . .
CG_26 C -0.3577 0.1956 -0.2328 0.181 Uani 1 1 d DU . .
CD1_26 C -0.3521 0.1761 -0.2251 0.189 Uani 1 1 d DU . .
CE1_26 C -0.3581 0.1579 -0.2352 0.206 Uani 1 1 d DU . .
CZ_26 C -0.3699 0.1591 -0.2532 0.214 Uani 1 1 d DU . .
OH_26 O -0.3759 0.1412 -0.2633 0.260 Uani 1 1 d DU . .
CE2_26 C -0.3758 0.1783 -0.2611 0.205 Uani 1 1 d DU . .
CD2_26 C -0.3697 0.1964 -0.2509 0.194 Uani 1 1 d DU . .
C_26 C -0.3877 0.2264 -0.2143 0.149 Uani 1 1 d DU . .
O_26 O -0.4015 0.2130 -0.2143 0.163 Uani 1 1 d DU . .
N_27 N -0.3899 0.2453 -0.2225 0.166 Uani 1 1 d DU . .
CA_27 C -0.4084 0.2519 -0.2337 0.180 Uani 1 1 d DU . .
CB_27 C -0.4233 0.2629 -0.2190 0.199 Uani 1 1 d DU . .
CG_27 C -0.4432 0.2697 -0.2291 0.238 Uani 1 1 d DU C .
CD1_27 C -0.4583 0.2553 -0.2343 0.272 Uani 1 1 d DU . .
CE1_27 C -0.4766 0.2614 -0.2438 0.295 Uani 1 1 d DU C .
CZ_27 C -0.4801 0.2822 -0.2482 0.312 Uani 1 1 d DU . .
CE2_27 C -0.4650 0.2968 -0.2432 0.327 Uani 1 1 d DU C .
CD2_27 C -0.4467 0.2905 -0.2337 0.300 Uani 1 1 d DU . .
C_27 C -0.4009 0.2667 -0.2504 0.185 Uani 1 1 d DU . .
O_27 O -0.3910 0.2824 -0.2456 0.210 Uani 1 1 d DU . .
BR_27 Br -0.5083 0.2827 -0.2616 0.241 Uani 0.30 1 d P C 1
BR_27 Br -0.5011 0.3011 -0.2601 0.257 Uani 0.30 1 d P C 2
N_28 N -0.4052 0.2616 -0.2700 0.179 Uani 1 1 d DU . .
CA_28 C -0.3976 0.2740 -0.2876 0.191 Uani 1 1 d DU . .
CB_28 C -0.3786 0.2637 -0.2975 0.206 Uani 1 1 d DU . .
OG_28 O -0.3702 0.2764 -0.3135 0.260 Uani 1 1 d DU . .
C_28 C -0.4146 0.2765 -0.3039 0.181 Uani 1 1 d DU . .
O_28 O -0.4227 0.2609 -0.3117 0.161 Uani 1 1 d DU . .
O_29 O -0.4899 0.2348 -0.3139 0.189 Uani 1 1 d DU . .
C_29 C -0.4733 0.2441 -0.3126 0.171 Uani 1 1 d DU . .
CA_29 C -0.4698 0.2649 -0.3229 0.180 Uani 1 1 d DU . .
CB_29 C -0.4668 0.2819 -0.3063 0.200 Uani 1 1 d DU . .
CG_29 C -0.4584 0.3023 -0.3153 0.219 Uani 1 1 d DU . .
CD_29 C -0.4364 0.3009 -0.3245 0.204 Uani 1 1 d DU . .
NE_29 N -0.4211 0.2957 -0.3086 0.210 Uani 1 1 d DU . .
N_29 N -0.4873 0.2705 -0.3362 0.209 Uani 1 1 d DU . .
N1_30 N -0.4572 0.2365 -0.3019 0.157 Uani 1 1 d DU . .
N2_30 N -0.4592 0.2179 -0.2908 0.148 Uani 1 1 d DU . .
C3_30 C -0.4447 0.2129 -0.2768 0.149 Uani 1 1 d DU . .
O3_30 O -0.4299 0.2246 -0.2741 0.161 Uani 1 1 d DU . .
C4_30 C -0.4458 0.1928 -0.2648 0.142 Uani 1 1 d DU . .
C9_30 C -0.4312 0.1893 -0.2490 0.150 Uani 1 1 d DU . .
C5_30 C -0.4604 0.1775 -0.2693 0.176 Uani 1 1 d DU . .
O5_30 O -0.4747 0.1807 -0.2850 0.196 Uani 1 1 d DU . .
C5M_30 C -0.4891 0.1648 -0.2910 0.256 Uani 1 1 d DU . .
C6_30 C -0.4603 0.1591 -0.2577 0.194 Uani 1 1 d DU . .
C7_30 C -0.4459 0.1559 -0.2417 0.176 Uani 1 1 d DU . .
C8_30 C -0.4309 0.1710 -0.2373 0.143 Uani 1 1 d DU . .
N10_30 N -0.4159 0.1687 -0.2222 0.145 Uani 1 1 d DU . .
C11_30 C -0.4062 0.1507 -0.2172 0.153 Uani 1 1 d DU . .
O11_30 O -0.4139 0.1338 -0.2212 0.183 Uani 1 1 d DU . .
C12_30 C -0.3939 0.1512 -0.1997 0.137 Uani 1 1 d DU . .
O12_30 O -0.3898 0.1675 -0.1903 0.158 Uani 1 1 d DU . .
N_31 N -0.3847 0.1334 -0.1944 0.153 Uani 1 1 d DU . .
CA_31 C -0.3695 0.1317 -0.1775 0.174 Uani 1 1 d DU . .
CB_31 C -0.3821 0.1284 -0.1575 0.224 Uani 1 1 d DU . .
CG_31 C -0.3706 0.1184 -0.1392 0.304 Uani 1 1 d DU . .
CD_31 C -0.3833 0.1197 -0.1191 0.356 Uani 1 1 d DU . .
CE_31 C -0.4052 0.1104 -0.1210 0.394 Uani 1 1 d DU . .
NZ_31 N -0.4046 0.0899 -0.1307 0.403 Uani 1 1 d DU . .
C_31 C -0.3550 0.1138 -0.1811 0.160 Uani 1 1 d DU . .
O_31 O -0.3607 0.0983 -0.1908 0.176 Uani 1 1 d DU . .
N1_32 N -0.3359 0.1154 -0.1733 0.148 Uani 1 1 d DU . .
N2_32 N -0.3228 0.0982 -0.1756 0.146 Uani 1 1 d DU . .
C3_32 C -0.3066 0.0960 -0.1631 0.135 Uani 1 1 d DU . .
O3_32 O -0.3027 0.1093 -0.1499 0.142 Uani 1 1 d DU . .
C4_32 C -0.2935 0.0764 -0.1640 0.128 Uani 1 1 d DU . .
C9_32 C -0.2742 0.0760 -0.1539 0.139 Uani 1 1 d DU . .
C5_32 C -0.3010 0.0583 -0.1732 0.141 Uani 1 1 d DU . .
O5_32 O -0.3202 0.0583 -0.1829 0.146 Uani 1 1 d DU . .
C5M_32 C -0.3271 0.0414 -0.1958 0.175 Uani 1 1 d DU . .
C6_32 C -0.2889 0.0403 -0.1728 0.148 Uani 1 1 d DU . .
C7_32 C -0.2695 0.0401 -0.1631 0.153 Uani 1 1 d DU . .
C8_32 C -0.2617 0.0582 -0.1536 0.138 Uani 1 1 d DU . .
N10_32 N -0.2435 0.0594 -0.1424 0.140 Uani 1 1 d DU . .
C11_32 C -0.2339 0.0434 -0.1328 0.154 Uani 1 1 d DU . .
O11_32 O -0.2398 0.0254 -0.1340 0.169 Uani 1 1 d DU . .
C12_32 C -0.2144 0.0466 -0.1252 0.159 Uani 1 1 d DU . .
O12_32 O -0.2041 0.0621 -0.1303 0.156 Uani 1 1 d DU . .
N_41 N -0.3654 0.3110 -0.4039 0.278 Uani 1 1 d DU . .
CA_41 C -0.3692 0.2899 -0.3949 0.261 Uani 1 1 d DU . .
C_41 C -0.3488 0.2797 -0.3891 0.244 Uani 1 1 d DU . .
O_41 O -0.3333 0.2822 -0.4001 0.253 Uani 1 1 d DU . .
NE_41 N -0.4218 0.2627 -0.3693 0.235 Uani 1 1 d DU . .
CD_41 C -0.4204 0.2830 -0.3790 0.256 Uani 1 1 d DU . .
CG_41 C -0.4124 0.2811 -0.4012 0.264 Uani 1 1 d DU . .
CB_41 C -0.3890 0.2782 -0.4009 0.266 Uani 1 1 d DU . .
N_42 N -0.3489 0.2683 -0.3717 0.231 Uani 1 1 d DU . .
CA_42 C -0.3307 0.2564 -0.3648 0.218 Uani 1 1 d DU . .
CB_42 C -0.3223 0.2645 -0.3438 0.226 Uani 1 1 d DU . .
OG1_42 O -0.3161 0.2859 -0.3460 0.267 Uani 1 1 d DU . .
CG2_42 C -0.3036 0.2516 -0.3365 0.253 Uani 1 1 d DU . .
C_42 C -0.3362 0.2335 -0.3623 0.210 Uani 1 1 d DU . .
O_42 O -0.3518 0.2282 -0.3525 0.221 Uani 1 1 d DU . .
N_43 N -0.3230 0.2200 -0.3710 0.194 Uani 1 1 d DU . .
CA_43 C -0.3251 0.1974 -0.3686 0.192 Uani 1 1 d DU . .
CB_43 C -0.3334 0.1877 -0.3886 0.204 Uani 1 1 d DU . .
CG_43 C -0.3537 0.1977 -0.3955 0.232 Uani 1 1 d DU . .
CD1_43 C -0.3537 0.2137 -0.4102 0.280 Uani 1 1 d DU . .
CE1_43 C -0.3723 0.2231 -0.4164 0.292 Uani 1 1 d DU . .
CZ_43 C -0.3910 0.2167 -0.4078 0.293 Uani 1 1 d DU . .
OH_43 O -0.4094 0.2260 -0.4141 0.357 Uani 1 1 d DU . .
CE2_43 C -0.3914 0.2009 -0.3931 0.278 Uani 1 1 d DU . .
CD2_43 C -0.3728 0.1916 -0.3870 0.253 Uani 1 1 d DU . .
C_43 C -0.3041 0.1881 -0.3626 0.172 Uani 1 1 d DU . .
O_43 O -0.2877 0.1966 -0.3679 0.187 Uani 1 1 d DU . .
N_44 N -0.3046 0.1709 -0.3512 0.153 Uani 1 1 d DU . .
CA_44 C -0.2853 0.1617 -0.3437 0.140 Uani 1 1 d DU . .
CB_44 C -0.2774 0.1734 -0.3244 0.158 Uani 1 1 d DU . .
CG_44 C -0.2921 0.1727 -0.3066 0.177 Uani 1 1 d DU . .
CD1_44 C -0.3093 0.1859 -0.3059 0.214 Uani 1 1 d DU . .
CE1_44 C -0.3230 0.1853 -0.2894 0.248 Uani 1 1 d DU . .
CZ_44 C -0.3198 0.1713 -0.2735 0.241 Uani 1 1 d DU . .
CE2_44 C -0.3029 0.1580 -0.2740 0.238 Uani 1 1 d DU . .
CD2_44 C -0.2892 0.1587 -0.2906 0.216 Uani 1 1 d DU . .
C_44 C -0.2876 0.1386 -0.3388 0.126 Uani 1 1 d DU . .
O_44 O -0.3050 0.1306 -0.3366 0.135 Uani 1 1 d DU . .
N_45 N -0.2698 0.1281 -0.3376 0.122 Uani 1 1 d DU . .
CA_45 C -0.2687 0.1069 -0.3299 0.121 Uani 1 1 d DU . .
CB_45 C -0.2630 0.0913 -0.3470 0.135 Uani 1 1 d DU . .
OG1_45 O -0.2414 0.0934 -0.3524 0.151 Uani 1 1 d DU . .
CG2_45 C -0.2768 0.0942 -0.3661 0.155 Uani 1 1 d DU . .
C_45 C -0.2523 0.1067 -0.3129 0.117 Uani 1 1 d DU . .
O_45 O -0.2383 0.1198 -0.3128 0.129 Uani 1 1 d DU . .
N_46 N -0.2539 0.0920 -0.2984 0.121 Uani 1 1 d DU . .
CA_46 C -0.2392 0.0912 -0.2810 0.131 Uani 1 1 d DU . .
CB_46 C -0.2457 0.1066 -0.2639 0.133 Uani 1 1 d DU . .
CG_46 C -0.2660 0.1008 -0.2534 0.143 Uani 1 1 d DU . .
CD1_46 C -0.2850 0.1069 -0.2616 0.166 Uani 1 1 d DU . .
CE1_46 C -0.3037 0.1015 -0.2522 0.184 Uani 1 1 d DU . .
CZ_46 C -0.3036 0.0896 -0.2343 0.182 Uani 1 1 d DU . .
OH_46 O -0.3221 0.0844 -0.2249 0.228 Uani 1 1 d DU . .
CE2_46 C -0.2848 0.0832 -0.2257 0.168 Uani 1 1 d DU . .
CD2_46 C -0.2662 0.0888 -0.2352 0.164 Uani 1 1 d DU . .
C_46 C -0.2374 0.0696 -0.2717 0.124 Uani 1 1 d DU . .
O_46 O -0.2521 0.0572 -0.2725 0.130 Uani 1 1 d DU . .
N_47 N -0.2193 0.0656 -0.2626 0.122 Uani 1 1 d DU . .
CA_47 C -0.2160 0.0476 -0.2494 0.130 Uani 1 1 d DU . .
CB_47 C -0.2080 0.0289 -0.2617 0.134 Uani 1 1 d DU . .
CG_47 C -0.2082 0.0088 -0.2495 0.133 Uani 1 1 d DU . .
CD1_47 C -0.2260 -0.0034 -0.2487 0.137 Uani 1 1 d DU . .
CE1_47 C -0.2262 -0.0218 -0.2375 0.146 Uani 1 1 d DU . .
CZ_47 C -0.2087 -0.0281 -0.2268 0.141 Uani 1 1 d DU . .
CE2_47 C -0.1908 -0.0163 -0.2274 0.147 Uani 1 1 d DU . .
CD2_47 C -0.1906 0.0021 -0.2388 0.134 Uani 1 1 d DU . .
C_47 C -0.2004 0.0539 -0.2327 0.129 Uani 1 1 d DU . .
O_47 O -0.1841 0.0626 -0.2376 0.139 Uani 1 1 d DU . .
BR_47 Br -0.2091 -0.0537 -0.2117 0.140 Uani 0.70 1 d P . .
N_48 N -0.2058 0.0498 -0.2131 0.127 Uani 1 1 d DU . .
CA_48 C -0.1925 0.0559 -0.1957 0.135 Uani 1 1 d DU . .
CB_48 C -0.2003 0.0761 -0.1859 0.143 Uani 1 1 d DU . .
OG_48 O -0.1863 0.0832 -0.1704 0.189 Uani 1 1 d DU . .
C_48 C -0.1921 0.0390 -0.1791 0.128 Uani 1 1 d DU . .
O_48 O -0.2088 0.0322 -0.1723 0.122 Uani 1 1 d DU . .
O_49 O -0.2419 -0.0311 -0.1690 0.143 Uani 1 1 d DU . .
C_49 C -0.2313 -0.0153 -0.1702 0.133 Uani 1 1 d DU . .
CA_49 C -0.2116 -0.0128 -0.1575 0.132 Uani 1 1 d DU . .
CB_49 C -0.1924 -0.0133 -0.1718 0.145 Uani 1 1 d DU . .
CG_49 C -0.1722 -0.0062 -0.1611 0.153 Uani 1 1 d DU . .
CD_49 C -0.1718 0.0168 -0.1548 0.145 Uani 1 1 d DU . .
NE_49 N -0.1738 0.0311 -0.1724 0.137 Uani 1 1 d DU . .
N_49 N -0.2105 -0.0289 -0.1416 0.150 Uani 1 1 d DU . .
N1_50 N -0.2362 0.0001 -0.1831 0.125 Uani 1 1 d DU . .
N2_50 N -0.2540 -0.0011 -0.1959 0.114 Uani 1 1 d DU . .
C3_50 C -0.2576 0.0139 -0.2098 0.105 Uani 1 1 d DU . .
O3_50 O -0.2455 0.0287 -0.2112 0.120 Uani 1 1 d DU . .
C4_50 C -0.2768 0.0135 -0.2234 0.117 Uani 1 1 d DU . .
C9_50 C -0.2788 0.0286 -0.2389 0.118 Uani 1 1 d DU . .
C5_50 C -0.2927 -0.0010 -0.2206 0.127 Uani 1 1 d DU . .
O5_50 O -0.2906 -0.0161 -0.2054 0.133 Uani 1 1 d DU . .
C5M_50 C -0.3063 -0.0316 -0.2022 0.152 Uani 1 1 d DU . .
C6_50 C -0.3105 -0.0002 -0.2332 0.126 Uani 1 1 d DU . .
C7_50 C -0.3123 0.0150 -0.2487 0.117 Uani 1 1 d DU . .
C8_50 C -0.2964 0.0298 -0.2515 0.118 Uani 1 1 d DU . .
N10_50 N -0.2973 0.0454 -0.2662 0.121 Uani 1 1 d DU . .
C11_50 C -0.3146 0.0557 -0.2722 0.140 Uani 1 1 d DU . .
O11_50 O -0.3320 0.0487 -0.2692 0.168 Uani 1 1 d DU . .
C12_50 C -0.3125 0.0676 -0.2899 0.125 Uani 1 1 d DU . .
O12_50 O -0.2954 0.0716 -0.2980 0.130 Uani 1 1 d DU . .
N_51 N -0.3298 0.0770 -0.2969 0.144 Uani 1 1 d DU . .
CA_51 C -0.3304 0.0927 -0.3134 0.162 Uani 1 1 d DU . .
CB_51 C -0.3365 0.0821 -0.3340 0.197 Uani 1 1 d DU . .
CG_51 C -0.3217 0.0651 -0.3414 0.235 Uani 1 1 d DU . .
CD_51 C -0.3294 0.0558 -0.3620 0.283 Uani 1 1 d DU . .
CE_51 C -0.3120 0.0460 -0.3748 0.337 Uani 1 1 d DU . .
NZ_51 N -0.2969 0.0355 -0.3616 0.380 Uani 1 1 d DU . .
C_51 C -0.3471 0.1086 -0.3092 0.151 Uani 1 1 d DU . .
O_51 O -0.3631 0.1037 -0.3000 0.186 Uani 1 1 d DU . .
N1_52 N -0.3439 0.1278 -0.3162 0.152 Uani 1 1 d DU . .
N2_52 N -0.3604 0.1417 -0.3131 0.169 Uani 1 1 d DU . .
C3_52 C -0.3620 0.1586 -0.3248 0.150 Uani 1 1 d DU . .
O3_52 O -0.3486 0.1626 -0.3378 0.164 Uani 1 1 d DU . .
C4_52 C -0.3808 0.1725 -0.3228 0.160 Uani 1 1 d DU . .
C9_52 C -0.3801 0.1921 -0.3319 0.152 Uani 1 1 d DU . .
C5_52 C -0.3993 0.1653 -0.3137 0.165 Uani 1 1 d DU . .
O5_52 O -0.4005 0.1457 -0.3051 0.186 Uani 1 1 d DU . .
C5M_52 C -0.4171 0.1396 -0.2915 0.207 Uani 1 1 d DU . .
C6_52 C -0.4166 0.1785 -0.3131 0.167 Uani 1 1 d DU . .
C7_52 C -0.4156 0.1984 -0.3217 0.166 Uani 1 1 d DU . .
C8_52 C -0.3972 0.2055 -0.3311 0.158 Uani 1 1 d DU . .
N10_52 N -0.3952 0.2241 -0.3412 0.169 Uani 1 1 d DU . .
C11_52 C -0.4110 0.2351 -0.3495 0.183 Uani 1 1 d DU . .
O11_52 O -0.4293 0.2305 -0.3472 0.218 Uani 1 1 d DU . .
C12_52 C -0.4073 0.2544 -0.3569 0.218 Uani 1 1 d DU . .
O12_52 O -0.3912 0.2641 -0.3523 0.195 Uani 1 1 d DU . .
N_61 N -0.1109 0.0526 -0.1665 0.192 Uani 1 1 d DU . .
CA_61 C -0.1065 0.0635 -0.1864 0.180 Uani 1 1 d DU . .
C_61 C -0.1269 0.0694 -0.1965 0.172 Uani 1 1 d DU . .
O_61 O -0.1424 0.0585 -0.1936 0.182 Uani 1 1 d DU . .
NE_61 N -0.0547 0.0848 -0.2132 0.169 Uani 1 1 d DU . .
CD_61 C -0.0573 0.0754 -0.1927 0.180 Uani 1 1 d DU . .
CG_61 C -0.0663 0.0535 -0.1939 0.188 Uani 1 1 d DU . .
CB_61 C -0.0892 0.0540 -0.1996 0.188 Uani 1 1 d DU . .
N_62 N -0.1264 0.0863 -0.2084 0.165 Uani 1 1 d DU . .
CA_62 C -0.1446 0.0940 -0.2196 0.157 Uani 1 1 d DU . .
CB_62 C -0.1527 0.1144 -0.2100 0.176 Uani 1 1 d DU . .
OG1_62 O -0.1577 0.1109 -0.1887 0.210 Uani 1 1 d DU . .
CG2_62 C -0.1721 0.1225 -0.2215 0.209 Uani 1 1 d DU . .
C_62 C -0.1391 0.0980 -0.2422 0.157 Uani 1 1 d DU . .
O_62 O -0.1234 0.1081 -0.2467 0.155 Uani 1 1 d DU . .
N_63 N -0.1521 0.0900 -0.2562 0.154 Uani 1 1 d DU . .
CA_63 C -0.1499 0.0932 -0.2786 0.159 Uani 1 1 d DU . .
CB_63 C -0.1422 0.0734 -0.2894 0.165 Uani 1 1 d DU . .
CG_63 C -0.1213 0.0665 -0.2809 0.192 Uani 1 1 d DU . .
CD1_63 C -0.1199 0.0507 -0.2663 0.212 Uani 1 1 d DU . .
CE1_63 C -0.1006 0.0448 -0.2581 0.216 Uani 1 1 d DU . .
CZ_63 C -0.0828 0.0550 -0.2646 0.232 Uani 1 1 d DU . .
OH_63 O -0.0636 0.0495 -0.2568 0.264 Uani 1 1 d DU . .
CE2_63 C -0.0839 0.0709 -0.2790 0.220 Uani 1 1 d DU . .
CD2_63 C -0.1031 0.0767 -0.2869 0.196 Uani 1 1 d DU . .
C_63 C -0.1709 0.1001 -0.2871 0.147 Uani 1 1 d DU . .
O_63 O -0.1872 0.0937 -0.2794 0.169 Uani 1 1 d DU . .
N_64 N -0.1705 0.1136 -0.3028 0.134 Uani 1 1 d DU . .
CA_64 C -0.1896 0.1228 -0.3106 0.127 Uani 1 1 d DU . .
CB_64 C -0.1967 0.1407 -0.2964 0.129 Uani 1 1 d DU . .
CG_64 C -0.1818 0.1586 -0.2957 0.156 Uani 1 1 d DU . .
CD1_64 C -0.1637 0.1577 -0.2839 0.194 Uani 1 1 d DU . .
CE1_64 C -0.1499 0.1743 -0.2835 0.199 Uani 1 1 d DU . .
CZ_64 C -0.1541 0.1919 -0.2949 0.196 Uani 1 1 d DU . .
CE2_64 C -0.1721 0.1931 -0.3067 0.197 Uani 1 1 d DU . .
CD2_64 C -0.1858 0.1765 -0.3071 0.174 Uani 1 1 d DU . .
C_64 C -0.1871 0.1306 -0.3328 0.129 Uani 1 1 d DU . .
O_64 O -0.1698 0.1342 -0.3402 0.131 Uani 1 1 d DU . .
N_65 N -0.2049 0.1330 -0.3431 0.124 Uani 1 1 d DU . .
CA_65 C -0.2059 0.1438 -0.3630 0.131 Uani 1 1 d DU . .
CB_65 C -0.2111 0.1294 -0.3815 0.144 Uani 1 1 d DU . .
OG1_65 O -0.2325 0.1228 -0.3803 0.163 Uani 1 1 d DU . .
CG2_65 C -0.1965 0.1105 -0.3820 0.165 Uani 1 1 d DU . .
C_65 C -0.2226 0.1604 -0.3610 0.137 Uani 1 1 d DU . .
O_65 O -0.2365 0.1588 -0.3479 0.147 Uani 1 1 d DU . .
N_66 N -0.2210 0.1765 -0.3737 0.136 Uani 1 1 d DU . .
CA_66 C -0.2355 0.1939 -0.3723 0.146 Uani 1 1 d DU . .
CB_66 C -0.2280 0.2100 -0.3565 0.154 Uani 1 1 d DU . .
CG_66 C -0.2076 0.2202 -0.3621 0.171 Uani 1 1 d DU . .
CD1_66 C -0.1887 0.2113 -0.3563 0.185 Uani 1 1 d DU . .
CE1_66 C -0.1698 0.2206 -0.3616 0.196 Uani 1 1 d DU . .
CZ_66 C -0.1698 0.2392 -0.3726 0.192 Uani 1 1 d DU . .
OH_66 O -0.1512 0.2485 -0.3778 0.237 Uani 1 1 d DU . .
CE2_66 C -0.1884 0.2483 -0.3785 0.191 Uani 1 1 d DU . .
CD2_66 C -0.2071 0.2388 -0.3733 0.186 Uani 1 1 d DU . .
C_66 C -0.2388 0.2045 -0.3931 0.152 Uani 1 1 d DU . .
O_66 O -0.2252 0.2042 -0.4068 0.157 Uani 1 1 d DU . .
N_67 N -0.2570 0.2142 -0.3948 0.163 Uani 1 1 d DU . .
CA_67 C -0.2627 0.2271 -0.4124 0.177 Uani 1 1 d DU . .
CB_67 C -0.2746 0.2144 -0.4285 0.204 Uani 1 1 d DU . .
CG_67 C -0.2814 0.2268 -0.4470 0.247 Uani 1 1 d DU E .
CD1_67 C -0.2675 0.2310 -0.4629 0.285 Uani 1 1 d DU . .
CE1_67 C -0.2737 0.2426 -0.4800 0.309 Uani 1 1 d DU E .
CZ_67 C -0.2939 0.2501 -0.4813 0.307 Uani 1 1 d DU . .
CE2_67 C -0.3079 0.2462 -0.4655 0.321 Uani 1 1 d DU E .
CD2_67 C -0.3016 0.2345 -0.4484 0.308 Uani 1 1 d DU . .
C_67 C -0.2764 0.2445 -0.4041 0.183 Uani 1 1 d DU . .
O_67 O -0.2926 0.2402 -0.3949 0.216 Uani 1 1 d DU . .
BR_67 Br -0.2896 0.2637 -0.5109 0.231 Uani 0.30 1 d P D 1
BR_67 Br -0.3095 0.2617 -0.5039 0.245 Uani 0.30 1 d P E 2
N_68 N -0.2698 0.2639 -0.4070 0.180 Uani 1 1 d DU . .
CA_68 C -0.2812 0.2817 -0.3987 0.186 Uani 1 1 d DU . .
CB_68 C -0.2697 0.2905 -0.3798 0.198 Uani 1 1 d DU . .
OG_68 O -0.2807 0.3074 -0.3710 0.244 Uani 1 1 d DU . .
C_68 C -0.2831 0.2985 -0.4154 0.179 Uani 1 1 d DU . .
O_68 O -0.2671 0.3063 -0.4226 0.169 Uani 1 1 d DU . .
O_69 O -0.2393 0.3112 -0.4894 0.180 Uani 1 1 d DU . .
C_69 C -0.2492 0.3091 -0.4730 0.161 Uani 1 1 d DU . .
CA_69 C -0.2695 0.3203 -0.4691 0.168 Uani 1 1 d DU . .
CB_69 C -0.2879 0.3051 -0.4677 0.189 Uani 1 1 d DU . .
CG_69 C -0.3078 0.3149 -0.4588 0.212 Uani 1 1 d DU . .
CD_69 C -0.3063 0.3219 -0.4360 0.194 Uani 1 1 d DU . .
NE_69 N -0.3019 0.3050 -0.4216 0.192 Uani 1 1 d DU . .
N_69 N -0.2736 0.3354 -0.4854 0.194 Uani 1 1 d DU . .
N1_70 N -0.2429 0.2966 -0.4578 0.155 Uani 1 1 d DU . .
N2_70 N -0.2247 0.2847 -0.4597 0.147 Uani 1 1 d DU . .
C3_70 C -0.2209 0.2695 -0.4461 0.150 Uani 1 1 d DU . .
O3_70 O -0.2330 0.2665 -0.4315 0.169 Uani 1 1 d DU . .
C4_70 C -0.2016 0.2562 -0.4480 0.150 Uani 1 1 d DU . .
C9_70 C -0.1991 0.2394 -0.4344 0.144 Uani 1 1 d DU . .
C5_70 C -0.1859 0.2605 -0.4625 0.166 Uani 1 1 d DU . .
O5_70 O -0.1882 0.2772 -0.4759 0.200 Uani 1 1 d DU . .
C5M_70 C -0.1727 0.2830 -0.4907 0.257 Uani 1 1 d DU . .
C6_70 C -0.1683 0.2477 -0.4634 0.178 Uani 1 1 d DU . .
C7_70 C -0.1661 0.2309 -0.4499 0.166 Uani 1 1 d DU . .
C8_70 C -0.1815 0.2266 -0.4350 0.153 Uani 1 1 d DU . .
N10_70 N -0.1801 0.2107 -0.4208 0.150 Uani 1 1 d DU . .
C11_70 C -0.1624 0.2044 -0.4113 0.156 Uani 1 1 d DU . .
O11_70 O -0.1450 0.2077 -0.4184 0.192 Uani 1 1 d DU . .
C12_70 C -0.1639 0.1866 -0.3997 0.146 Uani 1 1 d DU . .
O12_70 O -0.1808 0.1784 -0.3957 0.141 Uani 1 1 d DU . .
N_71 N -0.1464 0.1795 -0.3909 0.149 Uani 1 1 d DU . .
CA_71 C -0.1462 0.1625 -0.3759 0.169 Uani 1 1 d DU . .
CB_71 C -0.1448 0.1419 -0.3878 0.229 Uani 1 1 d DU . .
CG_71 C -0.1241 0.1386 -0.3990 0.273 Uani 1 1 d DU . .
CD_71 C -0.1245 0.1185 -0.4118 0.333 Uani 1 1 d DU . .
CE_71 C -0.1377 0.1206 -0.4315 0.359 Uani 1 1 d DU . .
NZ_71 N -0.1577 0.1105 -0.4286 0.402 Uani 1 1 d DU . .
C_71 C -0.1282 0.1640 -0.3610 0.163 Uani 1 1 d DU . .
O_71 O -0.1120 0.1732 -0.3653 0.174 Uani 1 1 d DU . .
N1_72 N -0.1308 0.1549 -0.3426 0.138 Uani 1 1 d DU . .
N2_72 N -0.1138 0.1554 -0.3288 0.144 Uani 1 1 d DU . .
C3_72 C -0.1126 0.1415 -0.3137 0.125 Uani 1 1 d DU . .
O3_72 O -0.1265 0.1285 -0.3111 0.143 Uani 1 1 d DU . .
C4_72 C -0.0934 0.1411 -0.3002 0.124 Uani 1 1 d DU . .
C9_72 C -0.0941 0.1302 -0.2815 0.132 Uani 1 1 d DU . .
C5_72 C -0.0747 0.1503 -0.3065 0.129 Uani 1 1 d DU . .
O5_72 O -0.0739 0.1609 -0.3251 0.148 Uani 1 1 d DU . .
C5M_72 C -0.0563 0.1736 -0.3301 0.180 Uani 1 1 d DU . .
C6_72 C -0.0570 0.1487 -0.2938 0.135 Uani 1 1 d DU . .
C7_72 C -0.0581 0.1381 -0.2749 0.145 Uani 1 1 d DU . .
C8_72 C -0.0766 0.1287 -0.2685 0.137 Uani 1 1 d DU . .
N10_72 N -0.0787 0.1166 -0.2510 0.136 Uani 1 1 d DU . .
C11_72 C -0.0634 0.1062 -0.2411 0.160 Uani 1 1 d DU . .
O11_72 O -0.0449 0.1071 -0.2461 0.174 Uani 1 1 d DU . .
C12_72 C -0.0677 0.0987 -0.2216 0.163 Uani 1 1 d DU . .
O12_72 O -0.0837 0.1040 -0.2122 0.156 Uani 1 1 d DU . .
N_81 N -0.3136 0.4018 -0.3594 0.255 Uani 1 1 d DU . .
CA_81 C -0.2940 0.3904 -0.3644 0.242 Uani 1 1 d DU . .
C_81 C -0.2837 0.3829 -0.3447 0.230 Uani 1 1 d DU . .
O_81 O -0.2843 0.3938 -0.3289 0.237 Uani 1 1 d DU . .
NE_81 N -0.2691 0.3654 -0.4185 0.231 Uani 1 1 d DU . .
CD_81 C -0.2886 0.3764 -0.4156 0.240 Uani 1 1 d DU . .
CG_81 C -0.2848 0.3981 -0.4066 0.238 Uani 1 1 d DU . .
CB_81 C -0.2812 0.3966 -0.3835 0.239 Uani 1 1 d DU . .
N_82 N -0.2741 0.3645 -0.3458 0.219 Uani 1 1 d DU . .
CA_82 C -0.2629 0.3555 -0.3281 0.221 Uani 1 1 d DU . .
CB_82 C -0.2727 0.3348 -0.3212 0.227 Uani 1 1 d DU . .
OG1_82 O -0.2939 0.3382 -0.3151 0.266 Uani 1 1 d DU . .
CG2_82 C -0.2606 0.3253 -0.3030 0.257 Uani 1 1 d DU . .
C_82 C -0.2402 0.3515 -0.3339 0.208 Uani 1 1 d DU . .
O_82 O -0.2357 0.3418 -0.3499 0.214 Uani 1 1 d DU . .
N_83 N -0.2261 0.3589 -0.3207 0.196 Uani 1 1 d DU . .
CA_83 C -0.2038 0.3556 -0.3233 0.197 Uani 1 1 d DU . .
CB_83 C -0.1932 0.3757 -0.3305 0.212 Uani 1 1 d DU . .
CG_83 C -0.2023 0.3840 -0.3506 0.230 Uani 1 1 d DU . .
CD1_83 C -0.2173 0.3996 -0.3505 0.260 Uani 1 1 d DU . .
CE1_83 C -0.2259 0.4072 -0.3689 0.282 Uani 1 1 d DU . .
CZ_83 C -0.2195 0.3989 -0.3877 0.274 Uani 1 1 d DU . .
OH_83 O -0.2278 0.4061 -0.4060 0.329 Uani 1 1 d DU . .
CE2_83 C -0.2047 0.3832 -0.3883 0.270 Uani 1 1 d DU . .
CD2_83 C -0.1963 0.3758 -0.3697 0.245 Uani 1 1 d DU . .
C_83 C -0.1948 0.3483 -0.3027 0.183 Uani 1 1 d DU . .
O_83 O -0.2026 0.3540 -0.2862 0.197 Uani 1 1 d DU . .
N_84 N -0.1786 0.3355 -0.3037 0.158 Uani 1 1 d DU . .
CA_84 C -0.1700 0.3263 -0.2848 0.151 Uani 1 1 d DU . .
CB_84 C -0.1835 0.3078 -0.2778 0.161 Uani 1 1 d DU . .
CG_84 C -0.1837 0.2903 -0.2932 0.172 Uani 1 1 d DU . .
CD1_84 C -0.1962 0.2914 -0.3108 0.213 Uani 1 1 d DU . .
CE1_84 C -0.1962 0.2753 -0.3252 0.222 Uani 1 1 d DU . .
CZ_84 C -0.1838 0.2581 -0.3220 0.212 Uani 1 1 d DU . .
CE2_84 C -0.1713 0.2568 -0.3046 0.220 Uani 1 1 d DU . .
CD2_84 C -0.1712 0.2729 -0.2903 0.186 Uani 1 1 d DU . .
C_84 C -0.1475 0.3194 -0.2878 0.139 Uani 1 1 d DU . .
O_84 O -0.1401 0.3166 -0.3053 0.146 Uani 1 1 d DU . .
N_85 N -0.1367 0.3168 -0.2704 0.135 Uani 1 1 d DU . .
CA_85 C -0.1163 0.3068 -0.2701 0.135 Uani 1 1 d DU . .
CB_85 C -0.0984 0.3221 -0.2652 0.153 Uani 1 1 d DU . .
OG1_85 O -0.0992 0.3281 -0.2437 0.181 Uani 1 1 d DU . .
CG2_85 C -0.0998 0.3414 -0.2790 0.192 Uani 1 1 d DU . .
C_85 C -0.1170 0.2896 -0.2537 0.125 Uani 1 1 d DU . .
O_85 O -0.1300 0.2901 -0.2394 0.133 Uani 1 1 d DU . .
N_86 N -0.1030 0.2745 -0.2557 0.124 Uani 1 1 d DU . .
CA_86 C -0.1033 0.2567 -0.2418 0.126 Uani 1 1 d DU . .
CB_86 C -0.1195 0.2406 -0.2492 0.139 Uani 1 1 d DU . .
CG_86 C -0.1142 0.2307 -0.2699 0.145 Uani 1 1 d DU . .
CD1_86 C -0.1200 0.2401 -0.2885 0.157 Uani 1 1 d DU . .
CE1_86 C -0.1149 0.2312 -0.3077 0.170 Uani 1 1 d DU . .
CZ_86 C -0.1040 0.2127 -0.3083 0.173 Uani 1 1 d DU . .
OH_86 O -0.0990 0.2036 -0.3271 0.202 Uani 1 1 d DU . .
CE2_86 C -0.0981 0.2030 -0.2899 0.163 Uani 1 1 d DU . .
CD2_86 C -0.1031 0.2120 -0.2710 0.159 Uani 1 1 d DU . .
C_86 C -0.0821 0.2463 -0.2401 0.128 Uani 1 1 d DU . .
O_86 O -0.0692 0.2473 -0.2542 0.136 Uani 1 1 d DU . .
N_87 N -0.0789 0.2359 -0.2225 0.131 Uani 1 1 d DU . .
CA_87 C -0.0612 0.2221 -0.2196 0.135 Uani 1 1 d DU . .
CB_87 C -0.0425 0.2337 -0.2105 0.142 Uani 1 1 d DU . .
CG_87 C -0.0226 0.2214 -0.2110 0.138 Uani 1 1 d DU . .
CD1_87 C -0.0102 0.2213 -0.2287 0.143 Uani 1 1 d DU . .
CE1_87 C 0.0082 0.2100 -0.2292 0.166 Uani 1 1 d DU . .
CZ_87 C 0.0142 0.1985 -0.2121 0.161 Uani 1 1 d DU . .
CE2_87 C 0.0021 0.1984 -0.1945 0.155 Uani 1 1 d DU . .
CD2_87 C -0.0163 0.2098 -0.1940 0.140 Uani 1 1 d DU . .
C_87 C -0.0683 0.2050 -0.2049 0.134 Uani 1 1 d DU . .
O_87 O -0.0771 0.2093 -0.1884 0.152 Uani 1 1 d DU . .
BR_87 Br 0.0406 0.1847 -0.2108 0.169 Uani 0.70 1 d P . .
N_88 N -0.0643 0.1856 -0.2109 0.129 Uani 1 1 d DU . .
CA_88 C -0.0718 0.1677 -0.1992 0.140 Uani 1 1 d DU . .
CB_88 C -0.0914 0.1590 -0.2096 0.145 Uani 1 1 d DU . .
OG_88 O -0.1003 0.1426 -0.1976 0.198 Uani 1 1 d DU . .
C_88 C -0.0551 0.1509 -0.1989 0.137 Uani 1 1 d DU . .
O_88 O -0.0485 0.1441 -0.2156 0.137 Uani 1 1 d DU . .
O_89 O 0.0170 0.1436 -0.2466 0.176 Uani 1 1 d DU . .
C_89 C 0.0007 0.1438 -0.2367 0.146 Uani 1 1 d DU . .
CA_89 C -0.0023 0.1301 -0.2179 0.149 Uani 1 1 d DU . .
CB_89 C -0.0028 0.1437 -0.1983 0.159 Uani 1 1 d DU . .
CG_89 C -0.0106 0.1325 -0.1786 0.161 Uani 1 1 d DU . .
CD_89 C -0.0336 0.1260 -0.1789 0.155 Uani 1 1 d DU . .
NE_89 N -0.0478 0.1436 -0.1807 0.142 Uani 1 1 d DU . .
N_89 N 0.0145 0.1151 -0.2168 0.164 Uani 1 1 d DU . .
N1_90 N -0.0152 0.1562 -0.2418 0.138 Uani 1 1 d DU . .
N2_90 N -0.0136 0.1696 -0.2590 0.132 Uani 1 1 d DU . .
C3_90 C -0.0285 0.1836 -0.2624 0.136 Uani 1 1 d DU . .
O3_90 O -0.0437 0.1847 -0.2508 0.145 Uani 1 1 d DU . .
C4_90 C -0.0275 0.1981 -0.2809 0.126 Uani 1 1 d DU . .
C9_90 C -0.0425 0.2138 -0.2825 0.125 Uani 1 1 d DU . .
C5_90 C -0.0124 0.1961 -0.2964 0.137 Uani 1 1 d DU . .
O5_90 O 0.0026 0.1808 -0.2950 0.153 Uani 1 1 d DU . .
C5M_90 C 0.0181 0.1780 -0.3109 0.172 Uani 1 1 d DU . .
C6_90 C -0.0127 0.2098 -0.3134 0.135 Uani 1 1 d DU . .
C7_90 C -0.0277 0.2255 -0.3147 0.138 Uani 1 1 d DU . .
C8_90 C -0.0429 0.2277 -0.2992 0.122 Uani 1 1 d DU . .
N10_90 N -0.0584 0.2424 -0.2999 0.127 Uani 1 1 d DU . .
C11_90 C -0.0684 0.2492 -0.3170 0.151 Uani 1 1 d DU . .
O11_90 O -0.0615 0.2468 -0.3345 0.164 Uani 1 1 d DU . .
C12_90 C -0.0792 0.2675 -0.3144 0.139 Uani 1 1 d DU . .
O12_90 O -0.0827 0.2758 -0.2973 0.133 Uani 1 1 d DU . .
N_91 N -0.0881 0.2754 -0.3313 0.149 Uani 1 1 d DU . .
CA_91 C -0.1021 0.2932 -0.3314 0.174 Uani 1 1 d DU . .
CB_91 C -0.0897 0.3129 -0.3369 0.216 Uani 1 1 d DU . .
CG_91 C -0.0709 0.3176 -0.3230 0.277 Uani 1 1 d DU . .
CD_91 C -0.0641 0.3404 -0.3245 0.350 Uani 1 1 d DU . .
CE_91 C -0.0619 0.3480 -0.3469 0.383 Uani 1 1 d DU . .
NZ_91 N -0.0811 0.3578 -0.3536 0.415 Uani 1 1 d DU . .
C_91 C -0.1183 0.2911 -0.3481 0.160 Uani 1 1 d DU . .
O_91 O -0.1134 0.2832 -0.3648 0.186 Uani 1 1 d DU . .
N1_92 N -0.1375 0.2981 -0.3444 0.157 Uani 1 1 d DU . .
N2_92 N -0.1515 0.2969 -0.3611 0.151 Uani 1 1 d DU . .
C3_92 C -0.1674 0.3101 -0.3622 0.154 Uani 1 1 d DU . .
O3_92 O -0.1706 0.3230 -0.3485 0.168 Uani 1 1 d DU . .
C4_92 C -0.1812 0.3105 -0.3811 0.149 Uani 1 1 d DU . .
C9_92 C -0.2000 0.3212 -0.3800 0.165 Uani 1 1 d DU . .
C5_92 C -0.1747 0.3020 -0.4000 0.169 Uani 1 1 d DU . .
O5_92 O -0.1559 0.2918 -0.4013 0.169 Uani 1 1 d DU . .
C5M_92 C -0.1500 0.2803 -0.4194 0.182 Uani 1 1 d DU . .
C6_92 C -0.1878 0.3036 -0.4174 0.162 Uani 1 1 d DU . .
C7_92 C -0.2068 0.3140 -0.4160 0.167 Uani 1 1 d DU . .
C8_92 C -0.2133 0.3229 -0.3972 0.159 Uani 1 1 d DU . .
N10_92 N -0.2309 0.3344 -0.3945 0.189 Uani 1 1 d DU . .
C11_92 C -0.2416 0.3443 -0.4096 0.197 Uani 1 1 d DU . .
O11_92 O -0.2377 0.3428 -0.4280 0.216 Uani 1 1 d DU . .
C12_92 C -0.2604 0.3524 -0.4047 0.199 Uani 1 1 d DU . .
O12_92 O -0.2700 0.3460 -0.3894 0.196 Uani 1 1 d DU . .
N_101 N -0.0647 0.1367 -0.1162 0.197 Uani 1 1 d DU . .
CA_101 C -0.0761 0.1566 -0.1119 0.184 Uani 1 1 d DU . .
C_101 C -0.0820 0.1674 -0.1320 0.170 Uani 1 1 d DU . .
O_101 O -0.0714 0.1646 -0.1476 0.189 Uani 1 1 d DU . .
NE_101 N -0.0975 0.1826 -0.0600 0.185 Uani 1 1 d DU . .
CD_101 C -0.0883 0.1621 -0.0623 0.198 Uani 1 1 d DU . .
CG_101 C -0.0665 0.1634 -0.0720 0.189 Uani 1 1 d DU . .
CB_101 C -0.0670 0.1700 -0.0946 0.191 Uani 1 1 d DU . .
N_102 N -0.0989 0.1796 -0.1313 0.172 Uani 1 1 d DU . .
CA_102 C -0.1063 0.1918 -0.1490 0.175 Uani 1 1 d DU . .
CB_102 C -0.1274 0.1839 -0.1572 0.185 Uani 1 1 d DU . .
OG1_102 O -0.1252 0.1627 -0.1638 0.220 Uani 1 1 d DU . .
CG2_102 C -0.1351 0.1973 -0.1755 0.225 Uani 1 1 d DU . .
C_102 C -0.1095 0.2143 -0.1425 0.175 Uani 1 1 d DU . .
O_102 O -0.1189 0.2186 -0.1264 0.196 Uani 1 1 d DU . .
N_103 N -0.1016 0.2284 -0.1554 0.169 Uani 1 1 d DU . .
CA_103 C -0.1049 0.2506 -0.1526 0.175 Uani 1 1 d DU . .
CB_103 C -0.0851 0.2606 -0.1439 0.196 Uani 1 1 d DU . .
CG_103 C -0.0795 0.2513 -0.1230 0.217 Uani 1 1 d DU . .
CD1_103 C -0.0894 0.2579 -0.1048 0.231 Uani 1 1 d DU . .
CE1_103 C -0.0846 0.2491 -0.0855 0.258 Uani 1 1 d DU . .
CZ_103 C -0.0698 0.2334 -0.0844 0.257 Uani 1 1 d DU . .
OH_103 O -0.0649 0.2247 -0.0655 0.289 Uani 1 1 d DU . .
CE2_103 C -0.0598 0.2265 -0.1023 0.258 Uani 1 1 d DU . .
CD2_103 C -0.0648 0.2354 -0.1214 0.248 Uani 1 1 d DU . .
C_103 C -0.1118 0.2599 -0.1733 0.153 Uani 1 1 d DU . .
O_103 O -0.1060 0.2525 -0.1900 0.173 Uani 1 1 d DU . .
N_104 N -0.1248 0.2760 -0.1723 0.139 Uani 1 1 d DU . .
CA_104 C -0.1335 0.2850 -0.1911 0.139 Uani 1 1 d DU . .
CB_104 C -0.1522 0.2721 -0.1989 0.146 Uani 1 1 d DU . .
CG_104 C -0.1704 0.2722 -0.1844 0.165 Uani 1 1 d DU . .
CD1_104 C -0.1880 0.2840 -0.1889 0.208 Uani 1 1 d DU . .
CE1_104 C -0.2049 0.2841 -0.1754 0.226 Uani 1 1 d DU . .
CZ_104 C -0.2042 0.2726 -0.1573 0.223 Uani 1 1 d DU . .
CE2_104 C -0.1869 0.2610 -0.1526 0.215 Uani 1 1 d DU . .
CD2_104 C -0.1700 0.2608 -0.1662 0.197 Uani 1 1 d DU . .
C_104 C -0.1397 0.3074 -0.1877 0.139 Uani 1 1 d DU . .
O_104 O -0.1428 0.3145 -0.1700 0.146 Uani 1 1 d DU . .
N_105 N -0.1412 0.3188 -0.2048 0.138 Uani 1 1 d DU . .
CA_105 C -0.1495 0.3398 -0.2048 0.149 Uani 1 1 d DU . .
CB_105 C -0.1329 0.3563 -0.2097 0.170 Uani 1 1 d DU . .
OG1_105 O -0.1278 0.3555 -0.2315 0.224 Uani 1 1 d DU . .
CG2_105 C -0.1134 0.3531 -0.1961 0.194 Uani 1 1 d DU . .
C_105 C -0.1663 0.3404 -0.2214 0.134 Uani 1 1 d DU . .
O_105 O -0.1655 0.3284 -0.2364 0.166 Uani 1 1 d DU . .
N_106 N -0.1815 0.3541 -0.2189 0.145 Uani 1 1 d DU . .
CA_106 C -0.1987 0.3550 -0.2335 0.157 Uani 1 1 d DU . .
CB_106 C -0.2158 0.3396 -0.2272 0.168 Uani 1 1 d DU . .
CG_106 C -0.2254 0.3443 -0.2063 0.180 Uani 1 1 d DU . .
CD1_106 C -0.2429 0.3569 -0.2046 0.187 Uani 1 1 d DU . .
CE1_106 C -0.2516 0.3613 -0.1853 0.190 Uani 1 1 d DU . .
CZ_106 C -0.2430 0.3528 -0.1676 0.203 Uani 1 1 d DU . .
OH_106 O -0.2520 0.3571 -0.1487 0.223 Uani 1 1 d DU . .
CE2_106 C -0.2257 0.3401 -0.1688 0.204 Uani 1 1 d DU . .
CD2_106 C -0.2170 0.3359 -0.1882 0.182 Uani 1 1 d DU . .
C_106 C -0.2080 0.3766 -0.2354 0.170 Uani 1 1 d DU . .
O_106 O -0.2069 0.3893 -0.2211 0.175 Uani 1 1 d DU . .
N_107 N -0.2175 0.3801 -0.2533 0.179 Uani 1 1 d DU . .
CA_107 C -0.2291 0.3988 -0.2577 0.186 Uani 1 1 d DU . .
CB_107 C -0.2151 0.4148 -0.2682 0.202 Uani 1 1 d DU . .
CG_107 C -0.2261 0.4347 -0.2732 0.257 Uani 1 1 d DU G .
CD1_107 C -0.2293 0.4495 -0.2580 0.279 Uani 1 1 d DU . .
CE1_107 C -0.2395 0.4679 -0.2626 0.308 Uani 1 1 d DU G .
CZ_107 C -0.2468 0.4715 -0.2826 0.295 Uani 1 1 d DU . .
CE2_107 C -0.2438 0.4567 -0.2979 0.306 Uani 1 1 d DU G .
CD2_107 C -0.2335 0.4384 -0.2932 0.292 Uani 1 1 d DU . .
C_107 C -0.2469 0.3925 -0.2719 0.188 Uani 1 1 d DU . .
O_107 O -0.2431 0.3833 -0.2882 0.214 Uani 1 1 d DU . .
BR_107 Br -0.2621 0.5013 -0.2740 0.293 Uani 0.40 1 d P F 1
BR_107 Br -0.2605 0.4934 -0.2981 0.255 Uani 0.40 1 d P G 2
N_108 N -0.2661 0.3967 -0.2655 0.183 Uani 1 1 d DU . .
CA_108 C -0.2843 0.3898 -0.2773 0.189 Uani 1 1 d DU . .
CB_108 C -0.2937 0.3703 -0.2675 0.209 Uani 1 1 d DU . .
OG_108 O -0.3107 0.3624 -0.2793 0.259 Uani 1 1 d DU . .
C_108 C -0.3005 0.4071 -0.2781 0.180 Uani 1 1 d DU . .
O_108 O -0.3080 0.4137 -0.2617 0.164 Uani 1 1 d DU . .
O_109 O -0.3110 0.4783 -0.2292 0.179 Uani 1 1 d DU . .
C_109 C -0.3090 0.4624 -0.2397 0.166 Uani 1 1 d DU . .
CA_109 C -0.3205 0.4600 -0.2600 0.186 Uani 1 1 d DU . .
CB_109 C -0.3051 0.4598 -0.2782 0.196 Uani 1 1 d DU . .
CG_109 C -0.3147 0.4531 -0.2990 0.209 Uani 1 1 d DU . .
CD_109 C -0.3230 0.4307 -0.2996 0.210 Uani 1 1 d DU . .
NE_109 N -0.3068 0.4153 -0.2962 0.193 Uani 1 1 d DU . .
N_109 N -0.3352 0.4769 -0.2629 0.204 Uani 1 1 d DU . .
N1_110 N -0.2968 0.4464 -0.2344 0.171 Uani 1 1 d DU . .
N2_110 N -0.2844 0.4471 -0.2165 0.161 Uani 1 1 d DU . .
C3_110 C -0.2697 0.4327 -0.2138 0.156 Uani 1 1 d DU . .
O3_110 O -0.2676 0.4189 -0.2268 0.182 Uani 1 1 d DU . .
C4_110 C -0.2559 0.4328 -0.1948 0.161 Uani 1 1 d DU . .
C9_110 C -0.2403 0.4177 -0.1934 0.147 Uani 1 1 d DU . .
C5_110 C -0.2588 0.4468 -0.1786 0.179 Uani 1 1 d DU . .
O5_110 O -0.2743 0.4616 -0.1799 0.197 Uani 1 1 d DU . .
C5M_110 C -0.2799 0.4742 -0.1625 0.247 Uani 1 1 d DU . .
C6_110 C -0.2456 0.4459 -0.1613 0.190 Uani 1 1 d DU . .
C7_110 C -0.2299 0.4309 -0.1601 0.173 Uani 1 1 d DU . .
C8_110 C -0.2270 0.4164 -0.1762 0.146 Uani 1 1 d DU . .
N10_110 N -0.2123 0.4009 -0.1756 0.157 Uani 1 1 d DU . .
C11_110 C -0.2064 0.3904 -0.1584 0.176 Uani 1 1 d DU . .
O11_110 O -0.2085 0.3974 -0.1410 0.212 Uani 1 1 d DU . .
C12_110 C -0.1898 0.3773 -0.1609 0.164 Uani 1 1 d DU . .
O12_110 O -0.1821 0.3734 -0.1780 0.163 Uani 1 1 d DU . .
N_111 N -0.1837 0.3666 -0.1441 0.177 Uani 1 1 d DU . .
CA_111 C -0.1684 0.3498 -0.1450 0.197 Uani 1 1 d DU . .
CB_111 C -0.1465 0.3594 -0.1434 0.249 Uani 1 1 d DU . .
CG_111 C -0.1423 0.3712 -0.1232 0.288 Uani 1 1 d DU . .
CD_111 C -0.1197 0.3789 -0.1225 0.330 Uani 1 1 d DU . .
CE_111 C -0.1162 0.3979 -0.1362 0.365 Uani 1 1 d DU . .
NZ_111 N -0.0990 0.3943 -0.1505 0.402 Uani 1 1 d DU . .
C_111 C -0.1714 0.3343 -0.1279 0.177 Uani 1 1 d DU . .
O_111 O -0.1806 0.3388 -0.1117 0.194 Uani 1 1 d DU . .
N1_112 N -0.1639 0.3153 -0.1315 0.167 Uani 1 1 d DU . .
N2_112 N -0.1658 0.3008 -0.1153 0.171 Uani 1 1 d DU . .
C3_112 C -0.1529 0.2847 -0.1144 0.161 Uani 1 1 d DU . .
O3_112 O -0.1396 0.2823 -0.1279 0.152 Uani 1 1 d DU . .
C4_112 C -0.1535 0.2702 -0.0959 0.161 Uani 1 1 d DU . .
C9_112 C -0.1425 0.2515 -0.0973 0.159 Uani 1 1 d DU . .
C5_112 C -0.1629 0.2757 -0.0770 0.170 Uani 1 1 d DU . .
O5_112 O -0.1736 0.2942 -0.0750 0.185 Uani 1 1 d DU . .
C5M_112 C -0.1864 0.2990 -0.0573 0.203 Uani 1 1 d DU . .
C6_112 C -0.1619 0.2620 -0.0602 0.181 Uani 1 1 d DU . .
C7_112 C -0.1512 0.2431 -0.0619 0.184 Uani 1 1 d DU . .
C8_112 C -0.1416 0.2376 -0.0806 0.167 Uani 1 1 d DU . .
N10_112 N -0.1296 0.2202 -0.0833 0.159 Uani 1 1 d DU . .
C11_112 C -0.1195 0.2097 -0.0683 0.167 Uani 1 1 d DU . .
O11_112 O -0.1210 0.2138 -0.0498 0.196 Uani 1 1 d DU . .
C12_112 C -0.1116 0.1908 -0.0731 0.172 Uani 1 1 d DU . .
O12_112 O -0.1169 0.1815 -0.0892 0.147 Uani 1 1 d DU . .
N_121 N -0.1976 0.3988 0.3551 0.263 Uani 1 1 d DU . .
CA_121 C -0.2188 0.3898 0.3582 0.247 Uani 1 1 d DU . .
C_121 C -0.2282 0.3841 0.3373 0.235 Uani 1 1 d DU . .
O_121 O -0.2252 0.3954 0.3223 0.241 Uani 1 1 d DU . .
NE_121 N -0.2492 0.3638 0.4085 0.224 Uani 1 1 d DU . .
CD_121 C -0.2289 0.3741 0.4081 0.244 Uani 1 1 d DU . .
CG_121 C -0.2306 0.3963 0.3998 0.244 Uani 1 1 d DU . .
CB_121 C -0.2327 0.3960 0.3764 0.240 Uani 1 1 d DU . .
N_122 N -0.2395 0.3667 0.3366 0.220 Uani 1 1 d DU . .
CA_122 C -0.2502 0.3599 0.3176 0.217 Uani 1 1 d DU . .
CB_122 C -0.2415 0.3391 0.3095 0.209 Uani 1 1 d DU . .
OG1_122 O -0.2195 0.3410 0.3055 0.248 Uani 1 1 d DU . .
CG2_122 C -0.2525 0.3325 0.2894 0.250 Uani 1 1 d DU . .
C_122 C -0.2734 0.3571 0.3217 0.207 Uani 1 1 d DU . .
O_122 O -0.2797 0.3473 0.3369 0.206 Uani 1 1 d DU . .
N_123 N -0.2860 0.3657 0.3077 0.187 Uani 1 1 d DU . .
CA_123 C -0.3086 0.3635 0.3087 0.183 Uani 1 1 d DU . .
CB_123 C -0.3187 0.3837 0.3163 0.187 Uani 1 1 d DU . .
CG_123 C -0.3101 0.3903 0.3371 0.217 Uani 1 1 d DU . .
CD1_123 C -0.2946 0.4055 0.3384 0.265 Uani 1 1 d DU . .
CE1_123 C -0.2864 0.4114 0.3574 0.281 Uani 1 1 d DU . .
CZ_123 C -0.2936 0.4020 0.3755 0.290 Uani 1 1 d DU . .
OH_123 O -0.2855 0.4079 0.3943 0.342 Uani 1 1 d DU . .
CE2_123 C -0.3088 0.3869 0.3747 0.270 Uani 1 1 d DU . .
CD2_123 C -0.3169 0.3811 0.3555 0.235 Uani 1 1 d DU . .
C_123 C -0.3167 0.3576 0.2873 0.168 Uani 1 1 d DU . .
O_123 O -0.3070 0.3626 0.2714 0.184 Uani 1 1 d DU . .
N_124 N -0.3342 0.3466 0.2867 0.153 Uani 1 1 d DU . .
CA_124 C -0.3426 0.3396 0.2668 0.145 Uani 1 1 d DU . .
CB_124 C -0.3313 0.3198 0.2596 0.176 Uani 1 1 d DU . .
CG_124 C -0.3330 0.3022 0.2746 0.205 Uani 1 1 d DU . .
CD1_124 C -0.3200 0.3013 0.2919 0.259 Uani 1 1 d DU . .
CE1_124 C -0.3214 0.2852 0.3059 0.295 Uani 1 1 d DU . .
CZ_124 C -0.3358 0.2697 0.3029 0.288 Uani 1 1 d DU . .
CE2_124 C -0.3488 0.2702 0.2857 0.278 Uani 1 1 d DU . .
CD2_124 C -0.3474 0.2865 0.2717 0.249 Uani 1 1 d DU . .
C_124 C -0.3658 0.3353 0.2677 0.137 Uani 1 1 d DU . .
O_124 O -0.3746 0.3324 0.2845 0.132 Uani 1 1 d DU . .
N_125 N -0.3756 0.3349 0.2494 0.124 Uani 1 1 d DU . .
CA_125 C -0.3962 0.3255 0.2468 0.127 Uani 1 1 d DU . .
CB_125 C -0.4134 0.3414 0.2407 0.133 Uani 1 1 d DU . .
OG1_125 O -0.4113 0.3472 0.2193 0.164 Uani 1 1 d DU . .
CG2_125 C -0.4126 0.3608 0.2544 0.175 Uani 1 1 d DU . .
C_125 C -0.3938 0.3088 0.2304 0.121 Uani 1 1 d DU H .
O_125 O -0.3796 0.3097 0.2174 0.132 Uani 1 1 d DU . .
N_126 N -0.4076 0.2934 0.2310 0.132 Uani 1 1 d DU . .
CA_126 C -0.4052 0.2744 0.2185 0.142 Uani 0.50 1 d PDU H 1
CA_126 C -0.4057 0.2757 0.2171 0.141 Uani 0.50 1 d PDU H 2
CB_126 C -0.3921 0.2588 0.2313 0.149 Uani 0.50 1 d PDU H 1
CB_126 C -0.3906 0.2598 0.2259 0.145 Uani 0.50 1 d PDU H 2
CG_126 C -0.3860 0.2383 0.2209 0.146 Uani 0.50 1 d PDU H 1
CG_126 C -0.3985 0.2501 0.2457 0.140 Uani 0.50 1 d PDU H 2
CD1_126 C -0.3665 0.2359 0.2115 0.152 Uani 0.50 1 d PDU H 1
CD1_126 C -0.4101 0.2319 0.2454 0.138 Uani 0.50 1 d PDU H 2
CE1_126 C -0.3607 0.2172 0.2025 0.172 Uani 0.50 1 d PDU H 1
CE1_126 C -0.4175 0.2231 0.2635 0.162 Uani 0.50 1 d PDU H 2
CZ_126 C -0.3743 0.2005 0.2030 0.142 Uani 0.50 1 d PDU H 1
CZ_126 C -0.4133 0.2326 0.2823 0.155 Uani 0.50 1 d PDU H 2
OH_126 O -0.3688 0.1818 0.1940 0.178 Uani 0.50 1 d PDU H 1
OH_126 O -0.4205 0.2239 0.3004 0.166 Uani 0.50 1 d PDU H 2
CE2_126 C -0.3935 0.2025 0.2124 0.152 Uani 0.50 1 d PDU H 1
CE2_126 C -0.4019 0.2507 0.2830 0.140 Uani 0.50 1 d PDU H 2
CD2_126 C -0.3992 0.2212 0.2214 0.152 Uani 0.50 1 d PDU H 1
CD2_126 C -0.3946 0.2593 0.2647 0.140 Uani 0.50 1 d PDU H 2
C_126 C -0.4266 0.2651 0.2133 0.147 Uani 1 1 d DU . .
O_126 O -0.4403 0.2645 0.2267 0.178 Uani 1 1 d DU H .
N_127 N -0.4289 0.2576 0.1941 0.142 Uani 1 1 d DU H .
CA_127 C -0.4467 0.2451 0.1875 0.139 Uani 1 1 d DU . .
CB_127 C -0.4621 0.2580 0.1746 0.149 Uani 1 1 d DU H .
CG_127 C -0.4790 0.2454 0.1642 0.164 Uani 1 1 d DU . .
CD1_127 C -0.4981 0.2421 0.1739 0.176 Uani 1 1 d DU H .
CE1_127 C -0.5136 0.2305 0.1644 0.188 Uani 1 1 d DU . .
CZ_127 C -0.5102 0.2222 0.1448 0.190 Uani 1 1 d DU H .
CE2_127 C -0.4914 0.2252 0.1349 0.197 Uani 1 1 d DU . .
CD2_127 C -0.4758 0.2367 0.1446 0.177 Uani 1 1 d DU H .
C_127 C -0.4379 0.2276 0.1743 0.125 Uani 1 1 d DU H .
O_127 O -0.4249 0.2311 0.1607 0.136 Uani 1 1 d DU . .
BR_127 Br -0.5327 0.2096 0.1291 0.213 Uani 0.70 1 d P . .
N_128 N -0.4452 0.2086 0.1782 0.129 Uani 1 1 d DU . .
CA_128 C -0.4398 0.1912 0.1648 0.141 Uani 1 1 d DU H .
CB_128 C -0.4198 0.1807 0.1723 0.154 Uani 1 1 d DU . .
OG_128 O -0.4136 0.1648 0.1583 0.199 Uani 1 1 d DU H .
C_128 C -0.4575 0.1754 0.1640 0.142 Uani 1 1 d DU . .
O_128 O -0.4651 0.1690 0.1804 0.139 Uani 1 1 d DU H .
O_129 O -0.5307 0.1651 0.2097 0.199 Uani 1 1 d DU . .
C_129 C -0.5145 0.1665 0.1996 0.161 Uani 1 1 d DU . .
CA_129 C -0.5108 0.1533 0.1806 0.171 Uani 1 1 d DU . .
CB_129 C -0.5108 0.1674 0.1613 0.173 Uani 1 1 d DU . .
CG_129 C -0.5022 0.1571 0.1416 0.168 Uani 1 1 d DU H .
CD_129 C -0.4791 0.1511 0.1430 0.156 Uani 1 1 d DU . .
NE_129 N -0.4649 0.1686 0.1456 0.143 Uani 1 1 d DU H .
N_129 N -0.5266 0.1371 0.1794 0.213 Uani 1 1 d DU . .
N1_130 N -0.4996 0.1801 0.2046 0.141 Uani 1 1 d DU . .
N2_130 N -0.5023 0.1935 0.2215 0.142 Uani 1 1 d DU . .
C3_130 C -0.4884 0.2082 0.2256 0.132 Uani 1 1 d DU . .
O3_130 O -0.4728 0.2099 0.2147 0.145 Uani 1 1 d DU . .
C4_130 C -0.4911 0.2224 0.2441 0.129 Uani 1 1 d DU . .
C9_130 C -0.4756 0.2371 0.2481 0.122 Uani 1 1 d DU . .
C5_130 C -0.5084 0.2211 0.2572 0.131 Uani 1 1 d DU . .
O5_130 O -0.5239 0.2067 0.2532 0.147 Uani 1 1 d DU . .
C5M_130 C -0.5426 0.2060 0.2654 0.163 Uani 1 1 d DU . .
C6_130 C -0.5098 0.2348 0.2740 0.128 Uani 1 1 d DU . .
C7_130 C -0.4942 0.2494 0.2779 0.128 Uani 1 1 d DU . .
C8_130 C -0.4765 0.2506 0.2651 0.118 Uani 1 1 d DU . .
N10_130 N -0.4602 0.2641 0.2682 0.121 Uani 1 1 d DU . .
C11_130 C -0.4527 0.2702 0.2869 0.146 Uani 1 1 d DU . .
O11_130 O -0.4631 0.2688 0.3029 0.170 Uani 1 1 d DU . .
C12_130 C -0.4382 0.2859 0.2866 0.138 Uani 1 1 d DU . .
O12_130 O -0.4313 0.2934 0.2702 0.156 Uani 1 1 d DU . .
N_131 N -0.4299 0.2920 0.3047 0.139 Uani 1 1 d DU . .
CA_131 C -0.4125 0.3066 0.3061 0.148 Uani 1 1 d DU . .
CB_131 C -0.4209 0.3287 0.3099 0.155 Uani 1 1 d DU . .
CG_131 C -0.4305 0.3320 0.3315 0.185 Uani 1 1 d DU . .
CD_131 C -0.4383 0.3543 0.3341 0.213 Uani 1 1 d DU . .
CE_131 C -0.4484 0.3570 0.3555 0.243 Uani 1 1 d DU . .
NZ_131 N -0.4552 0.3784 0.3585 0.313 Uani 1 1 d DU . .
C_131 C -0.3978 0.3014 0.3236 0.137 Uani 1 1 d DU . .
O_131 O -0.4034 0.2906 0.3383 0.167 Uani 1 1 d DU . .
N1_132 N -0.3787 0.3095 0.3224 0.132 Uani 1 1 d DU . .
N2_132 N -0.3655 0.3062 0.3394 0.144 Uani 1 1 d DU . .
C3_132 C -0.3494 0.3187 0.3425 0.139 Uani 1 1 d DU . .
O3_132 O -0.3452 0.3324 0.3300 0.154 Uani 1 1 d DU . .
C4_132 C -0.3366 0.3167 0.3620 0.163 Uani 1 1 d DU . .
C9_132 C -0.3170 0.3260 0.3626 0.155 Uani 1 1 d DU . .
C5_132 C -0.3447 0.3076 0.3801 0.161 Uani 1 1 d DU . .
O5_132 O -0.3645 0.2989 0.3801 0.177 Uani 1 1 d DU . .
C5M_132 C -0.3721 0.2876 0.3977 0.195 Uani 1 1 d DU . .
C6_132 C -0.3326 0.3071 0.3982 0.175 Uani 1 1 d DU . .
C7_132 C -0.3128 0.3159 0.3984 0.165 Uani 1 1 d DU . .
C8_132 C -0.3046 0.3252 0.3804 0.161 Uani 1 1 d DU . .
N10_132 N -0.2859 0.3355 0.3794 0.179 Uani 1 1 d DU . .
C11_132 C -0.2759 0.3436 0.3959 0.193 Uani 1 1 d DU . .
O11_132 O -0.2817 0.3410 0.4138 0.231 Uani 1 1 d DU . .
C12_132 C -0.2566 0.3515 0.3933 0.190 Uani 1 1 d DU . .
O12_132 O -0.2460 0.3461 0.3782 0.201 Uani 1 1 d DU . .
N_141 N -0.4431 0.1667 0.0831 0.162 Uani 0.70 1 d PDU . .
CA_141 C -0.4304 0.1860 0.0796 0.169 Uani 1 1 d DU . .
C_141 C -0.4246 0.1952 0.1004 0.168 Uani 1 1 d DU . .
O_141 O -0.4361 0.1925 0.1155 0.182 Uani 1 1 d DU . .
NE_141 N -0.4078 0.2157 0.0296 0.165 Uani 1 1 d DU . .
CD_141 C -0.4186 0.1958 0.0308 0.186 Uani 1 1 d DU . .
CG_141 C -0.4403 0.1978 0.0403 0.188 Uani 1 1 d DU . .
CB_141 C -0.4390 0.2012 0.0636 0.182 Uani 1 1 d DU . .
N_142 N -0.4070 0.2062 0.1008 0.157 Uani 1 1 d DU . .
CA_142 C -0.3993 0.2165 0.1195 0.156 Uani 1 1 d DU . .
CB_142 C -0.3791 0.2063 0.1272 0.166 Uani 1 1 d DU . .
OG1_142 O -0.3831 0.1849 0.1320 0.188 Uani 1 1 d DU . .
CG2_142 C -0.3705 0.2173 0.1462 0.189 Uani 1 1 d DU . .
C_142 C -0.3951 0.2394 0.1150 0.155 Uani 1 1 d DU . .
O_142 O -0.3846 0.2446 0.0999 0.169 Uani 1 1 d DU . .
N_143 N -0.4036 0.2529 0.1284 0.155 Uani 1 1 d DU . .
CA_143 C -0.4001 0.2754 0.1270 0.148 Uani 1 1 d DU . .
CB_143 C -0.4197 0.2864 0.1192 0.161 Uani 1 1 d DU . .
CG_143 C -0.4265 0.2786 0.0982 0.180 Uani 1 1 d DU . .
CD1_143 C -0.4430 0.2646 0.0962 0.206 Uani 1 1 d DU . .
CE1_143 C -0.4490 0.2572 0.0767 0.228 Uani 1 1 d DU . .
CZ_143 C -0.4383 0.2638 0.0591 0.218 Uani 1 1 d DU . .
OH_143 O -0.4440 0.2566 0.0397 0.242 Uani 1 1 d DU . .
CE2_143 C -0.4218 0.2774 0.0609 0.201 Uani 1 1 d DU . .
CD2_143 C -0.4161 0.2848 0.0803 0.183 Uani 1 1 d DU . .
C_143 C -0.3942 0.2834 0.1484 0.137 Uani 1 1 d DU . .
O_143 O -0.4017 0.2754 0.1642 0.160 Uani 1 1 d DU . .
N_144 N -0.3810 0.2993 0.1490 0.133 Uani 1 1 d DU . .
CA_144 C -0.3736 0.3071 0.1690 0.127 Uani 1 1 d DU . .
CB_144 C -0.3560 0.2932 0.1772 0.147 Uani 1 1 d DU . .
CG_144 C -0.3373 0.2924 0.1632 0.160 Uani 1 1 d DU . .
CD1_144 C -0.3372 0.2798 0.1457 0.199 Uani 1 1 d DU . .
CE1_144 C -0.3200 0.2792 0.1326 0.207 Uani 1 1 d DU . .
CZ_144 C -0.3028 0.2912 0.1369 0.217 Uani 1 1 d DU . .
CE2_144 C -0.3026 0.3039 0.1544 0.213 Uani 1 1 d DU . .
CD2_144 C -0.3199 0.3045 0.1674 0.189 Uani 1 1 d DU . .
C_144 C -0.3662 0.3294 0.1674 0.133 Uani 1 1 d DU . .
O_144 O -0.3617 0.3373 0.1504 0.136 Uani 1 1 d DU . .
N_145 N -0.3654 0.3397 0.1854 0.132 Uani 1 1 d DU . .
CA_145 C -0.3552 0.3599 0.1877 0.135 Uani 1 1 d DU . .
CB_145 C -0.3706 0.3773 0.1936 0.142 Uani 1 1 d DU . .
OG1_145 O -0.3788 0.3733 0.2140 0.172 Uani 1 1 d DU . .
CG2_145 C -0.3886 0.3788 0.1779 0.176 Uani 1 1 d DU . .
C_145 C -0.3390 0.3575 0.2048 0.134 Uani 1 1 d DU . .
O_145 O -0.3411 0.3441 0.2183 0.135 Uani 1 1 d DU . .
N_146 N -0.3229 0.3704 0.2043 0.137 Uani 1 1 d DU . .
CA_146 C -0.3061 0.3685 0.2194 0.151 Uani 1 1 d DU . .
CB_146 C -0.2900 0.3524 0.2123 0.170 Uani 1 1 d DU . .
CG_146 C -0.2785 0.3584 0.1927 0.169 Uani 1 1 d DU . .
CD1_146 C -0.2864 0.3534 0.1732 0.199 Uani 1 1 d DU . .
CE1_146 C -0.2759 0.3589 0.1551 0.208 Uani 1 1 d DU . .
CZ_146 C -0.2573 0.3697 0.1564 0.206 Uani 1 1 d DU . .
OH_146 O -0.2470 0.3752 0.1384 0.249 Uani 1 1 d DU . .
CE2_146 C -0.2491 0.3751 0.1756 0.194 Uani 1 1 d DU . .
CD2_146 C -0.2597 0.3693 0.1937 0.187 Uani 1 1 d DU . .
C_146 C -0.2954 0.3891 0.2236 0.167 Uani 1 1 d DU . .
O_146 O -0.2949 0.4031 0.2103 0.163 Uani 1 1 d DU . .
N_147 N -0.2869 0.3906 0.2424 0.180 Uani 1 1 d DU . .
CA_147 C -0.2744 0.4082 0.2491 0.193 Uani 1 1 d DU . .
CB_147 C -0.2879 0.4237 0.2610 0.207 Uani 1 1 d DU . .
CG_147 C -0.2761 0.4422 0.2690 0.255 Uani 1 1 d DU J .
CD1_147 C -0.2746 0.4601 0.2572 0.293 Uani 1 1 d DU . .
CE1_147 C -0.2638 0.4773 0.2646 0.320 Uani 1 1 d DU J .
CZ_147 C -0.2542 0.4766 0.2838 0.313 Uani 1 1 d DU . .
CE2_147 C -0.2555 0.4588 0.2958 0.311 Uani 1 1 d DU J .
CD2_147 C -0.2664 0.4416 0.2884 0.301 Uani 1 1 d DU . .
C_147 C -0.2576 0.3993 0.2632 0.188 Uani 1 1 d DU . .
O_147 O -0.2626 0.3886 0.2783 0.225 Uani 1 1 d DU . .
BR_147 Br -0.2383 0.5064 0.2789 0.263 Uani 0.30 1 d P I 1
BR_147 Br -0.2415 0.4977 0.2991 0.249 Uani 0.30 1 d P J 2
N_148 N -0.2379 0.4032 0.2581 0.179 Uani 1 1 d DU . .
CA_148 C -0.2206 0.3946 0.2701 0.187 Uani 1 1 d DU . .
CB_148 C -0.2118 0.3754 0.2591 0.193 Uani 1 1 d DU . .
OG_148 O -0.1958 0.3662 0.2712 0.251 Uani 1 1 d DU . .
C_148 C -0.2034 0.4107 0.2731 0.172 Uani 1 1 d DU . .
O_148 O -0.1948 0.4182 0.2578 0.171 Uani 1 1 d DU . .
O_149 O -0.1880 0.4848 0.2312 0.190 Uani 1 1 d DU . .
C_149 C -0.1907 0.4685 0.2408 0.170 Uani 1 1 d DU . .
CA_149 C -0.1804 0.4643 0.2615 0.189 Uani 1 1 d DU . .
CB_149 C -0.1969 0.4630 0.2788 0.198 Uani 1 1 d DU . .
CG_149 C -0.1889 0.4538 0.2993 0.202 Uani 1 1 d DU . .
CD_149 C -0.1812 0.4313 0.2980 0.190 Uani 1 1 d DU . .
NE_149 N -0.1976 0.4169 0.2921 0.195 Uani 1 1 d DU . .
N_149 N -0.1652 0.4805 0.2662 0.208 Uani 1 1 d DU . .
N1_150 N -0.2033 0.4535 0.2338 0.162 Uani 1 1 d DU . .
N2_150 N -0.2142 0.4559 0.2150 0.157 Uani 1 1 d DU . .
C3_150 C -0.2291 0.4423 0.2101 0.157 Uani 1 1 d DU . .
O3_150 O -0.2329 0.4278 0.2217 0.166 Uani 1 1 d DU . .
C4_150 C -0.2414 0.4445 0.1901 0.165 Uani 1 1 d DU . .
C9_150 C -0.2583 0.4310 0.1867 0.155 Uani 1 1 d DU . .
C5_150 C -0.2361 0.4590 0.1750 0.189 Uani 1 1 d DU . .
O5_150 O -0.2194 0.4722 0.1782 0.217 Uani 1 1 d DU . .
C5M_150 C -0.2119 0.4861 0.1625 0.271 Uani 1 1 d DU . .
C6_150 C -0.2480 0.4601 0.1568 0.188 Uani 1 1 d DU . .
C7_150 C -0.2650 0.4467 0.1536 0.174 Uani 1 1 d DU . .
C8_150 C -0.2702 0.4318 0.1686 0.156 Uani 1 1 d DU . .
N10_150 N -0.2862 0.4178 0.1662 0.159 Uani 1 1 d DU . .
C11_150 C -0.2915 0.4083 0.1481 0.162 Uani 1 1 d DU . .
O11_150 O -0.2872 0.4156 0.1312 0.188 Uani 1 1 d DU . .
C12_150 C -0.3094 0.3967 0.1486 0.154 Uani 1 1 d DU . .
O12_150 O -0.3187 0.3928 0.1649 0.161 Uani 1 1 d DU . .
N_151 N -0.3156 0.3881 0.1306 0.159 Uani 1 1 d DU . .
CA_151 C -0.3331 0.3737 0.1288 0.171 Uani 1 1 d DU . .
CB_151 C -0.3522 0.3874 0.1244 0.238 Uani 1 1 d DU . .
CG_151 C -0.3728 0.3759 0.1208 0.319 Uani 1 1 d DU . .
CD_151 C -0.3892 0.3901 0.1108 0.365 Uani 1 1 d DU . .
CE_151 C -0.3948 0.4085 0.1246 0.400 Uani 1 1 d DU . .
NZ_151 N -0.3827 0.4266 0.1184 0.434 Uani 1 1 d DU . .
C_151 C -0.3299 0.3589 0.1110 0.151 Uani 1 1 d DU . .
O_151 O -0.3199 0.3638 0.0954 0.179 Uani 1 1 d DU . .
N1_152 N -0.3384 0.3400 0.1131 0.147 Uani 1 1 d DU . .
N2_152 N -0.3368 0.3268 0.0959 0.156 Uani 1 1 d DU . .
C3_152 C -0.3506 0.3117 0.0932 0.144 Uani 1 1 d DU . .
O3_152 O -0.3645 0.3090 0.1061 0.140 Uani 1 1 d DU . .
C4_152 C -0.3503 0.2990 0.0736 0.128 Uani 1 1 d DU . .
C9_152 C -0.3615 0.2805 0.0731 0.133 Uani 1 1 d DU . .
C5_152 C -0.3408 0.3063 0.0555 0.129 Uani 1 1 d DU . .
O5_152 O -0.3300 0.3247 0.0556 0.151 Uani 1 1 d DU . .
C5M_152 C -0.3164 0.3304 0.0388 0.176 Uani 1 1 d DU . .
C6_152 C -0.3417 0.2942 0.0374 0.139 Uani 1 1 d DU . .
C7_152 C -0.3526 0.2755 0.0372 0.142 Uani 1 1 d DU . .
C8_152 C -0.3625 0.2682 0.0552 0.132 Uani 1 1 d DU . .
N10_152 N -0.3747 0.2507 0.0561 0.137 Uani 1 1 d DU . .
C11_152 C -0.3849 0.2417 0.0401 0.147 Uani 1 1 d DU . .
O11_152 O -0.3833 0.2476 0.0221 0.166 Uani 1 1 d DU . .
C12_152 C -0.3936 0.2226 0.0433 0.159 Uani 1 1 d DU . .
O12_152 O -0.3885 0.2118 0.0585 0.157 Uani 1 1 d DU . .
N_161 N -0.1037 0.3560 0.3078 0.239 Uani 1 1 d DU . .
CA_161 C -0.1138 0.3602 0.2873 0.231 Uani 1 1 d DU . .
C_161 C -0.1209 0.3401 0.2771 0.217 Uani 1 1 d DU . .
O_161 O -0.1106 0.3242 0.2797 0.222 Uani 1 1 d DU . .
NE_161 N -0.1361 0.4139 0.2616 0.210 Uani 1 1 d DU . .
CD_161 C -0.1269 0.4106 0.2820 0.231 Uani 1 1 d DU . .
CG_161 C -0.1051 0.4012 0.2802 0.237 Uani 1 1 d DU . .
CB_161 C -0.1061 0.3784 0.2743 0.232 Uani 1 1 d DU . .
N_162 N -0.1382 0.3412 0.2656 0.211 Uani 1 1 d DU . .
CA_162 C -0.1465 0.3235 0.2539 0.211 Uani 1 1 d DU . .
CB_162 C -0.1677 0.3164 0.2625 0.219 Uani 1 1 d DU . .
OG1_162 O -0.1654 0.3104 0.2839 0.255 Uani 1 1 d DU . .
CG2_162 C -0.1766 0.2981 0.2499 0.241 Uani 1 1 d DU . .
C_162 C -0.1493 0.3295 0.2313 0.202 Uani 1 1 d DU . .
O_162 O -0.1588 0.3456 0.2266 0.200 Uani 1 1 d DU . .
N_163 N -0.1411 0.3166 0.2174 0.188 Uani 1 1 d DU . .
CA_163 C -0.1431 0.3194 0.1950 0.187 Uani 1 1 d DU . .
CB_163 C -0.1223 0.3265 0.1856 0.191 Uani 1 1 d DU . .
CG_163 C -0.1143 0.3461 0.1956 0.228 Uani 1 1 d DU . .
CD1_163 C -0.0994 0.3454 0.2114 0.248 Uani 1 1 d DU . .
CE1_163 C -0.0922 0.3636 0.2208 0.271 Uani 1 1 d DU . .
CZ_163 C -0.1000 0.3826 0.2145 0.259 Uani 1 1 d DU . .
OH_163 O -0.0930 0.4007 0.2237 0.320 Uani 1 1 d DU . .
CE2_163 C -0.1149 0.3837 0.1990 0.239 Uani 1 1 d DU . .
CD2_163 C -0.1220 0.3655 0.1897 0.224 Uani 1 1 d DU . .
C_163 C -0.1502 0.2989 0.1856 0.168 Uani 1 1 d DU . .
O_163 O -0.1457 0.2822 0.1940 0.184 Uani 1 1 d DU . .
N_164 N -0.1617 0.3001 0.1686 0.149 Uani 1 1 d DU . .
CA_164 C -0.1702 0.2813 0.1591 0.142 Uani 1 1 d DU . .
CB_164 C -0.1897 0.2741 0.1708 0.153 Uani 1 1 d DU . .
CG_164 C -0.2071 0.2896 0.1704 0.167 Uani 1 1 d DU . .
CD1_164 C -0.2067 0.3070 0.1833 0.211 Uani 1 1 d DU . .
CE1_164 C -0.2226 0.3214 0.1828 0.228 Uani 1 1 d DU . .
CZ_164 C -0.2391 0.3186 0.1694 0.229 Uani 1 1 d DU . .
CE2_164 C -0.2398 0.3014 0.1566 0.213 Uani 1 1 d DU . .
CD2_164 C -0.2238 0.2871 0.1570 0.195 Uani 1 1 d DU . .
C_164 C -0.1752 0.2844 0.1363 0.137 Uani 1 1 d DU . .
O_164 O -0.1770 0.3020 0.1288 0.139 Uani 1 1 d DU . .
N_165 N -0.1769 0.2670 0.1253 0.128 Uani 1 1 d DU . .
CA_165 C -0.1852 0.2665 0.1041 0.124 Uani 1 1 d DU . .
CB_165 C -0.1684 0.2599 0.0883 0.147 Uani 1 1 d DU . .
OG1_165 O -0.1642 0.2382 0.0905 0.159 Uani 1 1 d DU . .
CG2_165 C -0.1483 0.2725 0.0913 0.172 Uani 1 1 d DU . .
C_165 C -0.2032 0.2509 0.1037 0.112 Uani 1 1 d DU . .
O_165 O -0.2040 0.2367 0.1166 0.127 Uani 1 1 d DU . .
N_166 N -0.2178 0.2535 0.0892 0.118 Uani 1 1 d DU . .
CA_166 C -0.2358 0.2397 0.0884 0.123 Uani 1 1 d DU . .
CB_166 C -0.2526 0.2467 0.1040 0.133 Uani 1 1 d DU . .
CG_166 C -0.2622 0.2676 0.0985 0.141 Uani 1 1 d DU . .
CD1_166 C -0.2529 0.2860 0.1049 0.152 Uani 1 1 d DU . .
CE1_166 C -0.2614 0.3052 0.0997 0.173 Uani 1 1 d DU . .
CZ_166 C -0.2795 0.3061 0.0880 0.185 Uani 1 1 d DU . .
OH_166 O -0.2882 0.3250 0.0829 0.208 Uani 1 1 d DU . .
CE2_166 C -0.2891 0.2879 0.0815 0.172 Uani 1 1 d DU . .
CD2_166 C -0.2805 0.2688 0.0867 0.162 Uani 1 1 d DU . .
C_166 C -0.2455 0.2387 0.0668 0.119 Uani 1 1 d DU . .
O_166 O -0.2438 0.2531 0.0544 0.125 Uani 1 1 d DU . .
N_167 N -0.2558 0.2213 0.0629 0.118 Uani 1 1 d DU . .
CA_167 C -0.2691 0.2187 0.0447 0.114 Uani 1 1 d DU . .
CB_167 C -0.2569 0.2099 0.0261 0.124 Uani 1 1 d DU . .
CG_167 C -0.2689 0.2105 0.0060 0.124 Uani 1 1 d DU . .
CD1_167 C -0.2682 0.2280 -0.0065 0.133 Uani 1 1 d DU . .
CE1_167 C -0.2794 0.2287 -0.0250 0.134 Uani 1 1 d DU . .
CZ_167 C -0.2911 0.2119 -0.0311 0.133 Uani 1 1 d DU . .
CE2_167 C -0.2919 0.1944 -0.0189 0.127 Uani 1 1 d DU . .
CD2_167 C -0.2808 0.1937 -0.0004 0.124 Uani 1 1 d DU . .
C_167 C -0.2865 0.2040 0.0510 0.116 Uani 1 1 d DU . .
O_167 O -0.2823 0.1874 0.0597 0.132 Uani 1 1 d DU . .
BR_167 Br -0.3054 0.2130 -0.0570 0.147 Uani 0.75 1 d P . .
N_168 N -0.3058 0.2101 0.0469 0.112 Uani 1 1 d DU . .
CA_168 C -0.3240 0.1977 0.0528 0.123 Uani 1 1 d DU . .
CB_168 C -0.3340 0.2063 0.0725 0.140 Uani 1 1 d DU . .
OG_168 O -0.3497 0.1927 0.0798 0.186 Uani 1 1 d DU . .
C_168 C -0.3401 0.1982 0.0354 0.120 Uani 1 1 d DU . .
O_168 O -0.3459 0.2153 0.0286 0.118 Uani 1 1 d DU . .
O_169 O -0.3469 0.2485 -0.0351 0.138 Uani 1 1 d DU . .
C_169 C -0.3463 0.2378 -0.0193 0.119 Uani 1 1 d DU . .
CA_169 C -0.3602 0.2189 -0.0168 0.130 Uani 1 1 d DU . .
CB_169 C -0.3470 0.1991 -0.0171 0.130 Uani 1 1 d DU . .
CG_169 C -0.3585 0.1795 -0.0098 0.138 Uani 1 1 d DU . .
CD_169 C -0.3651 0.1793 0.0132 0.137 Uani 1 1 d DU . .
NE_169 N -0.3476 0.1803 0.0278 0.124 Uani 1 1 d DU . .
N_169 N -0.3760 0.2189 -0.0331 0.152 Uani 1 1 d DU . .
N1_170 N -0.3335 0.2421 -0.0035 0.121 Uani 1 1 d DU . .
N2_170 N -0.3199 0.2590 -0.0043 0.111 Uani 1 1 d DU . .
C3_170 C -0.3060 0.2620 0.0110 0.103 Uani 1 1 d DU . .
O3_170 O -0.3054 0.2500 0.0258 0.121 Uani 1 1 d DU . .
C4_170 C -0.2915 0.2804 0.0108 0.106 Uani 1 1 d DU . .
C9_170 C -0.2761 0.2816 0.0263 0.115 Uani 1 1 d DU . .
C5_170 C -0.2933 0.2965 -0.0037 0.114 Uani 1 1 d DU . .
O5_170 O -0.3083 0.2951 -0.0190 0.130 Uani 1 1 d DU . .
C5M_170 C -0.3110 0.3113 -0.0342 0.159 Uani 1 1 d DU . .
C6_170 C -0.2795 0.3134 -0.0026 0.127 Uani 1 1 d DU . .
C7_170 C -0.2641 0.3143 0.0127 0.126 Uani 1 1 d DU . .
C8_170 C -0.2623 0.2983 0.0276 0.113 Uani 1 1 d DU . .
N10_170 N -0.2477 0.2984 0.0434 0.126 Uani 1 1 d DU . .
C11_170 C -0.2410 0.3152 0.0539 0.148 Uani 1 1 d DU . .
O11_170 O -0.2429 0.3329 0.0475 0.154 Uani 1 1 d DU . .
C12_170 C -0.2233 0.3122 0.0656 0.130 Uani 1 1 d DU . .
O12_170 O -0.2158 0.2948 0.0692 0.129 Uani 1 1 d DU . .
N_171 N -0.2157 0.3289 0.0753 0.148 Uani 1 1 d DU . .
CA_171 C -0.1990 0.3284 0.0908 0.159 Uani 1 1 d DU . .
CB_171 C -0.1781 0.3330 0.0801 0.199 Uani 1 1 d DU . .
CG_171 C -0.1720 0.3179 0.0628 0.249 Uani 1 1 d DU . .
CD_171 C -0.1489 0.3201 0.0570 0.298 Uani 1 1 d DU . .
CE_171 C -0.1444 0.3408 0.0464 0.343 Uani 1 1 d DU . .
NZ_171 N -0.1252 0.3391 0.0345 0.391 Uani 1 1 d DU . .
C_171 C -0.2022 0.3453 0.1067 0.164 Uani 1 1 d DU . .
O_171 O -0.2101 0.3619 0.1017 0.181 Uani 1 1 d DU . .
N1_172 N -0.1961 0.3414 0.1261 0.162 Uani 1 1 d DU . .
N2_172 N -0.1980 0.3579 0.1402 0.159 Uani 1 1 d DU . .
C3_172 C -0.1857 0.3586 0.1567 0.153 Uani 1 1 d DU . .
O3_172 O -0.1731 0.3447 0.1602 0.164 Uani 1 1 d DU . .
C4_172 C -0.1863 0.3773 0.1707 0.153 Uani 1 1 d DU . .
C9_172 C -0.1768 0.3761 0.1902 0.153 Uani 1 1 d DU . .
C5_172 C -0.1945 0.3963 0.1641 0.150 Uani 1 1 d DU . .
O5_172 O -0.2035 0.3978 0.1447 0.176 Uani 1 1 d DU . .
C5M_172 C -0.2137 0.4163 0.1376 0.187 Uani 1 1 d DU . .
C6_172 C -0.1938 0.4134 0.1774 0.160 Uani 1 1 d DU . .
C7_172 C -0.1846 0.4118 0.1970 0.167 Uani 1 1 d DU . .
C8_172 C -0.1761 0.3930 0.2037 0.168 Uani 1 1 d DU . .
N10_172 N -0.1656 0.3903 0.2220 0.176 Uani 1 1 d DU . .
C11_172 C -0.1563 0.4055 0.2331 0.191 Uani 1 1 d DU . .
O11_172 O -0.1575 0.4240 0.2286 0.213 Uani 1 1 d DU . .
C12_172 C -0.1497 0.4009 0.2525 0.199 Uani 1 1 d DU . .
O12_172 O -0.1558 0.3850 0.2614 0.199 Uani 1 1 d DU . .
N_181 N -0.3567 0.1178 0.0467 0.178 Uani 1 1 d DU . .
CA_181 C -0.3377 0.1123 0.0592 0.155 Uani 1 1 d DU . .
C_181 C -0.3263 0.1322 0.0649 0.152 Uani 1 1 d DU . .
O_181 O -0.3282 0.1478 0.0539 0.163 Uani 1 1 d DU . .
NE_181 N -0.3132 0.0594 0.0792 0.163 Uani 1 1 d DU . .
CD_181 C -0.3337 0.0633 0.0700 0.165 Uani 1 1 d DU . .
CG_181 C -0.3327 0.0734 0.0485 0.171 Uani 1 1 d DU . .
CB_181 C -0.3240 0.0954 0.0492 0.159 Uani 1 1 d DU . .
N_182 N -0.3143 0.1312 0.0818 0.148 Uani 1 1 d DU . .
CA_182 C -0.3019 0.1487 0.0895 0.144 Uani 1 1 d DU . .
CB_182 C -0.3110 0.1573 0.1099 0.148 Uani 1 1 d DU . .
OG1_182 O -0.3320 0.1642 0.1064 0.192 Uani 1 1 d DU . .
CG2_182 C -0.2977 0.1752 0.1183 0.173 Uani 1 1 d DU . .
C_182 C -0.2797 0.1418 0.0936 0.148 Uani 1 1 d DU . .
O_182 O -0.2763 0.1263 0.1044 0.147 Uani 1 1 d DU . .
N_183 N -0.2649 0.1537 0.0854 0.138 Uani 1 1 d DU . .
CA_183 C -0.2426 0.1504 0.0893 0.142 Uani 1 1 d DU . .
CB_183 C -0.2317 0.1417 0.0699 0.153 Uani 1 1 d DU . .
CG_183 C -0.2411 0.1212 0.0634 0.166 Uani 1 1 d DU . .
CD1_183 C -0.2565 0.1204 0.0482 0.195 Uani 1 1 d DU . .
CE1_183 C -0.2657 0.1017 0.0426 0.202 Uani 1 1 d DU . .
CZ_183 C -0.2598 0.0835 0.0525 0.197 Uani 1 1 d DU . .
OH_183 O -0.2691 0.0650 0.0469 0.230 Uani 1 1 d DU . .
CE2_183 C -0.2449 0.0839 0.0680 0.195 Uani 1 1 d DU . .
CD2_183 C -0.2357 0.1027 0.0735 0.169 Uani 1 1 d DU . .
C_183 C -0.2331 0.1709 0.0965 0.133 Uani 1 1 d DU . .
O_183 O -0.2398 0.1876 0.0900 0.153 Uani 1 1 d DU . .
N_184 N -0.2181 0.1696 0.1106 0.125 Uani 1 1 d DU . .
CA_184 C -0.2092 0.1882 0.1198 0.121 Uani 1 1 d DU . .
CB_184 C -0.2232 0.1961 0.1375 0.131 Uani 1 1 d DU . .
CG_184 C -0.2249 0.1815 0.1555 0.143 Uani 1 1 d DU . .
CD1_184 C -0.2380 0.1642 0.1547 0.156 Uani 1 1 d DU . .
CE1_184 C -0.2394 0.1505 0.1715 0.173 Uani 1 1 d DU . .
CZ_184 C -0.2277 0.1542 0.1892 0.172 Uani 1 1 d DU . .
CE2_184 C -0.2147 0.1714 0.1902 0.179 Uani 1 1 d DU . .
CD2_184 C -0.2133 0.1850 0.1734 0.164 Uani 1 1 d DU . .
C_184 C -0.1872 0.1845 0.1276 0.118 Uani 1 1 d DU . .
O_184 O -0.1811 0.1667 0.1317 0.130 Uani 1 1 d DU . .
N_185 N -0.1755 0.2014 0.1295 0.117 Uani 1 1 d DU . .
CA_185 C -0.1553 0.2012 0.1399 0.132 Uani 1 1 d DU . .
CB_185 C -0.1369 0.2053 0.1251 0.150 Uani 1 1 d DU . .
OG1_185 O -0.1367 0.2268 0.1192 0.173 Uani 1 1 d DU . .
CG2_185 C -0.1380 0.1917 0.1058 0.180 Uani 1 1 d DU . .
C_185 C -0.1559 0.2180 0.1566 0.127 Uani 1 1 d DU . .
O_185 O -0.1683 0.2326 0.1555 0.142 Uani 1 1 d DU . .
N_186 N -0.1425 0.2159 0.1722 0.127 Uani 1 1 d DU . .
CA_186 C -0.1427 0.2305 0.1894 0.139 Uani 1 1 d DU . .
CB_186 C -0.1593 0.2243 0.2054 0.148 Uani 1 1 d DU . .
CG_186 C -0.1555 0.2033 0.2152 0.148 Uani 1 1 d DU . .
CD1_186 C -0.1632 0.1851 0.2062 0.155 Uani 1 1 d DU . .
CE1_186 C -0.1595 0.1657 0.2151 0.169 Uani 1 1 d DU . .
CZ_186 C -0.1482 0.1644 0.2334 0.175 Uani 1 1 d DU . .
OH_186 O -0.1445 0.1454 0.2424 0.186 Uani 1 1 d DU . .
CE2_186 C -0.1404 0.1822 0.2426 0.160 Uani 1 1 d DU . .
CD2_186 C -0.1441 0.2015 0.2337 0.156 Uani 1 1 d DU . .
C_186 C -0.1216 0.2319 0.2000 0.150 Uani 1 1 d DU . .
O_186 O -0.1090 0.2172 0.1995 0.146 Uani 1 1 d DU . .
N_187 N -0.1184 0.2498 0.2097 0.167 Uani 1 1 d DU . .
CA_187 C -0.1006 0.2541 0.2228 0.174 Uani 1 1 d DU . .
CB_187 C -0.0836 0.2654 0.2105 0.194 Uani 1 1 d DU . .
CG_187 C -0.0646 0.2704 0.2232 0.236 Uani 1 1 d DU K .
CD1_187 C -0.0622 0.2899 0.2322 0.270 Uani 1 1 d DU . .
CE1_187 C -0.0446 0.2945 0.2440 0.287 Uani 1 1 d DU K .
CZ_187 C -0.0293 0.2796 0.2467 0.277 Uani 1 1 d DU . .
CE2_187 C -0.0315 0.2601 0.2377 0.304 Uani 1 1 d DU K .
CD2_187 C -0.0491 0.2556 0.2261 0.274 Uani 1 1 d DU . .
C_187 C -0.1086 0.2679 0.2403 0.178 Uani 1 1 d DU . .
O_187 O -0.1177 0.2843 0.2362 0.201 Uani 1 1 d DU . .
BR_187 Br -0.0016 0.2764 0.2623 0.249 Uani 0.30 1 d P K 1
BR_187 Br -0.0091 0.2956 0.2622 0.192 Uani 0.30 1 d P K 2
N_188 N -0.1054 0.2613 0.2597 0.174 Uani 1 1 d DU . .
CA_188 C -0.1134 0.2729 0.2776 0.185 Uani 1 1 d DU . .
CB_188 C -0.1335 0.2630 0.2856 0.200 Uani 1 1 d DU . .
OG_188 O -0.1427 0.2752 0.3015 0.239 Uani 1 1 d DU . .
C_188 C -0.0972 0.2733 0.2948 0.183 Uani 1 1 d DU . .
O_188 O -0.0911 0.2568 0.3023 0.170 Uani 1 1 d DU . .
O_189 O -0.0272 0.2234 0.3094 0.190 Uani 1 1 d DU . .
C_189 C -0.0424 0.2344 0.3067 0.183 Uani 1 1 d DU . .
CA_189 C -0.0453 0.2547 0.3184 0.178 Uani 1 1 d DU . .
CB_189 C -0.0443 0.2730 0.3031 0.180 Uani 1 1 d DU . .
CG_189 C -0.0519 0.2938 0.3121 0.201 Uani 1 1 d DU . .
CD_189 C -0.0748 0.2941 0.3190 0.193 Uani 1 1 d DU . .
NE_189 N -0.0891 0.2913 0.3017 0.192 Uani 1 1 d DU . .
N_189 N -0.0293 0.2571 0.3342 0.202 Uani 1 1 d DU . .
N1_190 N -0.0575 0.2295 0.2933 0.175 Uani 1 1 d DU . .
N2_190 N -0.0562 0.2116 0.2808 0.163 Uani 1 1 d DU . .
C3_190 C -0.0697 0.2094 0.2652 0.155 Uani 1 1 d DU . .
O3_190 O -0.0832 0.2226 0.2623 0.180 Uani 1 1 d DU . .
C4_190 C -0.0690 0.1906 0.2512 0.150 Uani 1 1 d DU . .
C9_190 C -0.0832 0.1893 0.2347 0.129 Uani 1 1 d DU . .
C5_190 C -0.0549 0.1743 0.2545 0.168 Uani 1 1 d DU . .
O5_190 O -0.0413 0.1754 0.2711 0.202 Uani 1 1 d DU . .
C5M_190 C -0.0282 0.1583 0.2769 0.260 Uani 1 1 d DU . .
C6_190 C -0.0552 0.1571 0.2413 0.186 Uani 1 1 d DU . .
C7_190 C -0.0693 0.1561 0.2247 0.166 Uani 1 1 d DU . .
C8_190 C -0.0835 0.1723 0.2212 0.151 Uani 1 1 d DU . .
N10_190 N -0.0981 0.1718 0.2055 0.146 Uani 1 1 d DU . .
C11_190 C -0.1089 0.1547 0.1997 0.162 Uani 1 1 d DU . .
O11_190 O -0.1025 0.1370 0.2024 0.193 Uani 1 1 d DU . .
C12_190 C -0.1207 0.1571 0.1821 0.150 Uani 1 1 d DU . .
O12_190 O -0.1237 0.1742 0.1738 0.142 Uani 1 1 d DU . .
N_191 N -0.1309 0.1403 0.1755 0.149 Uani 1 1 d DU . .
CA_191 C -0.1463 0.1412 0.1589 0.161 Uani 1 1 d DU . .
CB_191 C -0.1347 0.1389 0.1382 0.216 Uani 1 1 d DU . .
CG_191 C -0.1243 0.1177 0.1351 0.269 Uani 1 1 d DU . .
CD_191 C -0.1114 0.1177 0.1152 0.322 Uani 1 1 d DU . .
CE_191 C -0.1055 0.0957 0.1087 0.362 Uani 1 1 d DU . .
NZ_191 N -0.0900 0.0874 0.1229 0.395 Uani 1 1 d DU . .
C_191 C -0.1624 0.1244 0.1608 0.150 Uani 1 1 d DU . .
O_191 O -0.1584 0.1079 0.1696 0.168 Uani 1 1 d DU . .
N1_192 N -0.1812 0.1283 0.1527 0.140 Uani 1 1 d DU . .
N2_192 N -0.1960 0.1122 0.1534 0.141 Uani 1 1 d DU . .
C3_192 C -0.2112 0.1115 0.1395 0.133 Uani 1 1 d DU . .
O3_192 O -0.2129 0.1252 0.1263 0.146 Uani 1 1 d DU . .
C4_192 C -0.2258 0.0931 0.1389 0.122 Uani 1 1 d DU . .
C9_192 C -0.2438 0.0945 0.1269 0.131 Uani 1 1 d DU . .
C5_192 C -0.2210 0.0742 0.1486 0.143 Uani 1 1 d DU . .
O5_192 O -0.2031 0.0722 0.1605 0.147 Uani 1 1 d DU . .
C5M_192 C -0.1997 0.0551 0.1744 0.182 Uani 1 1 d DU . .
C6_192 C -0.2347 0.0574 0.1467 0.157 Uani 1 1 d DU . .
C7_192 C -0.2529 0.0593 0.1349 0.143 Uani 1 1 d DU . .
C8_192 C -0.2578 0.0780 0.1249 0.132 Uani 1 1 d DU . .
N10_192 N -0.2745 0.0811 0.1119 0.141 Uani 1 1 d DU . .
C11_192 C -0.2851 0.0664 0.1013 0.146 Uani 1 1 d DU . .
O11_192 O -0.2815 0.0478 0.1022 0.165 Uani 1 1 d DU . .
C12_192 C -0.3041 0.0719 0.0934 0.159 Uani 1 1 d DU . .
O12_192 O -0.3131 0.0882 0.0989 0.150 Uani 1 1 d DU . .
N_201 N -0.1518 0.3058 0.3966 0.246 Uani 1 1 d DU . .
CA_201 C -0.1479 0.2861 0.3850 0.236 Uani 1 1 d DU . .
C_201 C -0.1683 0.2769 0.3778 0.225 Uani 1 1 d DU . .
O_201 O -0.1840 0.2790 0.3884 0.227 Uani 1 1 d DU . .
NE_201 N -0.0961 0.2576 0.3613 0.221 Uani 1 1 d DU . .
CD_201 C -0.0970 0.2780 0.3710 0.242 Uani 1 1 d DU . .
CG_201 C -0.1064 0.2766 0.3927 0.238 Uani 1 1 d DU . .
CB_201 C -0.1296 0.2727 0.3915 0.244 Uani 1 1 d DU . .
N_202 N -0.1677 0.2665 0.3598 0.211 Uani 1 1 d DU . .
CA_202 C -0.1861 0.2565 0.3509 0.209 Uani 1 1 d DU . .
CB_202 C -0.1925 0.2671 0.3305 0.225 Uani 1 1 d DU . .
OG1_202 O -0.1976 0.2885 0.3346 0.251 Uani 1 1 d DU . .
CG2_202 C -0.2113 0.2563 0.3207 0.249 Uani 1 1 d DU . .
C_202 C -0.1817 0.2336 0.3468 0.200 Uani 1 1 d DU . .
O_202 O -0.1661 0.2282 0.3372 0.198 Uani 1 1 d DU . .
N_203 N -0.1956 0.2202 0.3545 0.181 Uani 1 1 d DU . .
CA_203 C -0.1943 0.1978 0.3509 0.181 Uani 1 1 d DU . .
CB_203 C -0.1875 0.1866 0.3707 0.188 Uani 1 1 d DU . .
CG_203 C -0.1667 0.1942 0.3788 0.219 Uani 1 1 d DU . .
CD1_203 C -0.1656 0.2088 0.3947 0.262 Uani 1 1 d DU . .
CE1_203 C -0.1465 0.2160 0.4020 0.268 Uani 1 1 d DU . .
CZ_203 C -0.1282 0.2088 0.3930 0.271 Uani 1 1 d DU . .
OH_203 O -0.1092 0.2158 0.4000 0.329 Uani 1 1 d DU . .
CE2_203 C -0.1290 0.1945 0.3771 0.250 Uani 1 1 d DU . .
CD2_203 C -0.1481 0.1873 0.3700 0.233 Uani 1 1 d DU . .
C_203 C -0.2157 0.1903 0.3440 0.161 Uani 1 1 d DU . .
O_203 O -0.2316 0.1990 0.3500 0.184 Uani 1 1 d DU . .
N_204 N -0.2161 0.1739 0.3313 0.146 Uani 1 1 d DU . .
CA_204 C -0.2356 0.1667 0.3225 0.135 Uani 1 1 d DU . .
CB_204 C -0.2419 0.1810 0.3043 0.141 Uani 1 1 d DU . .
CG_204 C -0.2258 0.1822 0.2873 0.161 Uani 1 1 d DU . .
CD1_204 C -0.2088 0.1956 0.2891 0.202 Uani 1 1 d DU . .
CE1_204 C -0.1938 0.1965 0.2736 0.225 Uani 1 1 d DU . .
CZ_204 C -0.1956 0.1839 0.2563 0.199 Uani 1 1 d DU . .
CE2_204 C -0.2123 0.1706 0.2543 0.210 Uani 1 1 d DU . .
CD2_204 C -0.2273 0.1696 0.2699 0.174 Uani 1 1 d DU . .
C_204 C -0.2342 0.1442 0.3152 0.130 Uani 1 1 d DU . .
O_204 O -0.2173 0.1360 0.3115 0.139 Uani 1 1 d DU . .
N_205 N -0.2524 0.1343 0.3133 0.123 Uani 1 1 d DU . .
CA_205 C -0.2545 0.1144 0.3025 0.124 Uani 1 1 d DU . .
CB_205 C -0.2616 0.0963 0.3170 0.127 Uani 1 1 d DU . .
OG1_205 O -0.2832 0.0985 0.3221 0.136 Uani 1 1 d DU . .
CG2_205 C -0.2482 0.0955 0.3369 0.153 Uani 1 1 d DU . .
C_205 C -0.2702 0.1175 0.2851 0.119 Uani 1 1 d DU . .
O_205 O -0.2830 0.1318 0.2858 0.126 Uani 1 1 d DU . .
N_206 N -0.2692 0.1040 0.2694 0.119 Uani 1 1 d DU . .
CA_206 C -0.2826 0.1063 0.2513 0.130 Uani 1 1 d DU . .
CB_206 C -0.2734 0.1222 0.2361 0.142 Uani 1 1 d DU . .
CG_206 C -0.2527 0.1158 0.2272 0.143 Uani 1 1 d DU . .
CD1_206 C -0.2341 0.1205 0.2374 0.152 Uani 1 1 d DU . .
CE1_206 C -0.2149 0.1146 0.2293 0.166 Uani 1 1 d DU . .
CZ_206 C -0.2142 0.1037 0.2108 0.165 Uani 1 1 d DU . .
OH_206 O -0.1953 0.0977 0.2024 0.180 Uani 1 1 d DU . .
CE2_206 C -0.2325 0.0987 0.2004 0.161 Uani 1 1 d DU . .
CD2_206 C -0.2516 0.1049 0.2086 0.150 Uani 1 1 d DU . .
C_206 C -0.2860 0.0858 0.2400 0.126 Uani 1 1 d DU . .
O_206 O -0.2724 0.0722 0.2397 0.129 Uani 1 1 d DU . .
N_207 N -0.3044 0.0842 0.2306 0.133 Uani 1 1 d DU . .
CA_207 C -0.3101 0.0673 0.2168 0.141 Uani 1 1 d DU . .
CB_207 C -0.3234 0.0514 0.2284 0.157 Uani 1 1 d DU . .
CG_207 C -0.3311 0.0338 0.2150 0.169 Uani 1 1 d DU . .
CD1_207 C -0.3186 0.0166 0.2110 0.186 Uani 1 1 d DU . .
CE1_207 C -0.3259 0.0003 0.1987 0.193 Uani 1 1 d DU . .
CZ_207 C -0.3457 0.0012 0.1903 0.186 Uani 1 1 d DU . .
CE2_207 C -0.3583 0.0182 0.1941 0.194 Uani 1 1 d DU . .
CD2_207 C -0.3510 0.0345 0.2064 0.182 Uani 1 1 d DU . .
C_207 C -0.3223 0.0767 0.1988 0.135 Uani 1 1 d DU . .
O_207 O -0.3363 0.0894 0.2021 0.157 Uani 1 1 d DU . .
BR_207 Br -0.3555 -0.0229 0.1761 0.259 Uani 0.70 1 d P . .
N_208 N -0.3168 0.0706 0.1798 0.131 Uani 1 1 d DU . .
CA_208 C -0.3276 0.0784 0.1614 0.148 Uani 1 1 d DU . .
CB_208 C -0.3162 0.0975 0.1529 0.149 Uani 1 1 d DU . .
OG_208 O -0.3268 0.1061 0.1355 0.206 Uani 1 1 d DU . .
C_208 C -0.3283 0.0617 0.1448 0.140 Uani 1 1 d DU . .
O_208 O -0.3119 0.0542 0.1384 0.130 Uani 1 1 d DU . .
O_209 O -0.2849 -0.0135 0.1362 0.176 Uani 1 1 d DU . .
C_209 C -0.2936 0.0036 0.1362 0.161 Uani 1 1 d DU . .
CA_209 C -0.3119 0.0082 0.1222 0.182 Uani 1 1 d DU . .
CB_209 C -0.3317 0.0086 0.1356 0.201 Uani 1 1 d DU . .
CG_209 C -0.3513 0.0181 0.1259 0.210 Uani 1 1 d DU . .
CD_209 C -0.3492 0.0410 0.1199 0.182 Uani 1 1 d DU . .
NE_209 N -0.3467 0.0548 0.1377 0.153 Uani 1 1 d DU . .
N_209 N -0.3126 -0.0075 0.1059 0.228 Uani 1 1 d DU . .
N1_210 N -0.2882 0.0186 0.1493 0.143 Uani 1 1 d DU . .
N2_210 N -0.2727 0.0148 0.1641 0.139 Uani 1 1 d DU . .
C3_210 C -0.2697 0.0284 0.1793 0.127 Uani 1 1 d DU . .
O3_210 O -0.2804 0.0441 0.1802 0.143 Uani 1 1 d DU . .
C4_210 C -0.2529 0.0248 0.1952 0.127 Uani 1 1 d DU . .
C9_210 C -0.2494 0.0403 0.2101 0.122 Uani 1 1 d DU . .
C5_210 C -0.2408 0.0067 0.1953 0.121 Uani 1 1 d DU . .
O5_210 O -0.2443 -0.0086 0.1806 0.144 Uani 1 1 d DU . .
C5M_210 C -0.2328 -0.0277 0.1806 0.164 Uani 1 1 d DU . .
C6_210 C -0.2254 0.0045 0.2104 0.134 Uani 1 1 d DU . .
C7_210 C -0.2221 0.0200 0.2252 0.121 Uani 1 1 d DU . .
C8_210 C -0.2340 0.0383 0.2252 0.124 Uani 1 1 d DU . .
N10_210 N -0.2308 0.0543 0.2391 0.116 Uani 1 1 d DU . .
C11_210 C -0.2122 0.0615 0.2459 0.142 Uani 1 1 d DU . .
O11_210 O -0.1965 0.0511 0.2447 0.154 Uani 1 1 d DU . .
C12_210 C -0.2132 0.0744 0.2631 0.133 Uani 1 1 d DU . .
O12_210 O -0.2299 0.0802 0.2708 0.125 Uani 1 1 d DU . .
N_211 N -0.1954 0.0830 0.2698 0.138 Uani 1 1 d DU . .
CA_211 C -0.1945 0.0996 0.2854 0.134 Uani 1 1 d DU . .
CB_211 C -0.1917 0.0901 0.3073 0.147 Uani 1 1 d DU . .
CG_211 C -0.1701 0.0807 0.3113 0.175 Uani 1 1 d DU . .
CD_211 C -0.1684 0.0709 0.3329 0.194 Uani 1 1 d DU . .
CE_211 C -0.1467 0.0615 0.3357 0.227 Uani 1 1 d DU . .
NZ_211 N -0.1450 0.0508 0.3556 0.303 Uani 1 1 d DU . .
C_211 C -0.1767 0.1142 0.2817 0.141 Uani 1 1 d DU . .
O_211 O -0.1616 0.1088 0.2712 0.154 Uani 1 1 d DU . .
N1_212 N -0.1781 0.1329 0.2907 0.135 Uani 1 1 d DU . .
N2_212 N -0.1607 0.1462 0.2892 0.130 Uani 1 1 d DU . .
C3_212 C -0.1583 0.1608 0.3036 0.135 Uani 1 1 d DU . .
O3_212 O -0.1717 0.1637 0.3171 0.146 Uani 1 1 d DU . .
C4_212 C -0.1386 0.1735 0.3041 0.144 Uani 1 1 d DU . .
C9_212 C -0.1387 0.1922 0.3151 0.154 Uani 1 1 d DU . .
C5_212 C -0.1201 0.1660 0.2954 0.147 Uani 1 1 d DU . .
O5_212 O -0.1199 0.1473 0.2848 0.167 Uani 1 1 d DU . .
C5M_212 C -0.1032 0.1413 0.2714 0.182 Uani 1 1 d DU . .
C6_212 C -0.1019 0.1779 0.2973 0.164 Uani 1 1 d DU . .
C7_212 C -0.1023 0.1969 0.3079 0.162 Uani 1 1 d DU . .
C8_212 C -0.1208 0.2043 0.3169 0.168 Uani 1 1 d DU . .
N10_212 N -0.1222 0.2220 0.3288 0.183 Uani 1 1 d DU . .
C11_212 C -0.1066 0.2311 0.3394 0.196 Uani 1 1 d DU . .
O11_212 O -0.0885 0.2256 0.3384 0.204 Uani 1 1 d DU . .
C12_212 C -0.1098 0.2504 0.3473 0.198 Uani 1 1 d DU . .
O12_212 O -0.1252 0.2606 0.3420 0.203 Uani 1 1 d DU . .
N_221 N -0.4112 0.0716 0.1354 0.252 Uani 1 1 d DU . .
CA_221 C -0.4157 0.0821 0.1556 0.242 Uani 1 1 d DU . .
C_221 C -0.3954 0.0885 0.1655 0.229 Uani 1 1 d DU . .
O_221 O -0.3797 0.0778 0.1631 0.229 Uani 1 1 d DU . .
NE_221 N -0.4674 0.1088 0.1836 0.230 Uani 1 1 d DU . .
CD_221 C -0.4668 0.0971 0.1642 0.248 Uani 1 1 d DU . .
CG_221 C -0.4580 0.0752 0.1674 0.241 Uani 1 1 d DU . .
CB_221 C -0.4345 0.0764 0.1691 0.242 Uani 1 1 d DU . .
N_222 N -0.3958 0.1061 0.1766 0.215 Uani 1 1 d DU . .
CA_222 C -0.3779 0.1134 0.1887 0.210 Uani 1 1 d DU . .
CB_222 C -0.3694 0.1343 0.1805 0.211 Uani 1 1 d DU . .
OG1_222 O -0.3635 0.1323 0.1590 0.245 Uani 1 1 d DU . .
CG2_222 C -0.3507 0.1414 0.1933 0.262 Uani 1 1 d DU . .
C_222 C -0.3834 0.1163 0.2115 0.209 Uani 1 1 d DU L .
O_222 O -0.3995 0.1258 0.2163 0.238 Uani 1 1 d DU . .
N_223 N -0.3699 0.1082 0.2252 0.190 Uani 1 1 d DU . .
CA_223 C -0.3721 0.1116 0.2474 0.186 Uani 0.50 1 d PDU L 1
CA_223 C -0.3717 0.1096 0.2480 0.189 Uani 0.50 1 d PDU L 2
CB_223 C -0.3818 0.0926 0.2580 0.195 Uani 0.50 1 d PDU L 1
CB_223 C -0.3769 0.0880 0.2571 0.205 Uani 0.50 1 d PDU L 2
CG_223 C -0.4027 0.0866 0.2487 0.193 Uani 0.50 1 d PDU L 1
CG_223 C -0.3689 0.0837 0.2790 0.217 Uani 0.50 1 d PDU L 2
CD1_223 C -0.4042 0.0708 0.2340 0.204 Uani 0.50 1 d PDU L 1
CD1_223 C -0.3819 0.0853 0.2962 0.255 Uani 0.50 1 d PDU L 2
CE1_223 C -0.4232 0.0653 0.2253 0.203 Uani 0.50 1 d PDU L 1
CE1_223 C -0.3746 0.0812 0.3162 0.270 Uani 0.50 1 d PDU L 2
CZ_223 C -0.4410 0.0758 0.2311 0.204 Uani 0.50 1 d PDU L 1
CZ_223 C -0.3540 0.0753 0.3189 0.280 Uani 0.50 1 d PDU L 2
OH_223 O -0.4600 0.0704 0.2226 0.233 Uani 0.50 1 d PDU L 1
OH_223 O -0.3463 0.0711 0.3385 0.289 Uani 0.50 1 d PDU L 2
CE2_223 C -0.4400 0.0916 0.2456 0.201 Uani 0.50 1 d PDU L 1
CE2_223 C -0.3409 0.0736 0.3021 0.270 Uani 0.50 1 d PDU L 2
CD2_223 C -0.4209 0.0970 0.2542 0.190 Uani 0.50 1 d PDU L 1
CD2_223 C -0.3483 0.0776 0.2824 0.253 Uani 0.50 1 d PDU L 2
C_223 C -0.3509 0.1174 0.2567 0.174 Uani 1 1 d DU . .
O_223 O -0.3344 0.1115 0.2488 0.175 Uani 1 1 d DU L .
N_224 N -0.3514 0.1300 0.2731 0.156 Uani 1 1 d DU L .
CA_224 C -0.3319 0.1372 0.2824 0.151 Uani 1 1 d DU . .
CB_224 C -0.3229 0.1558 0.2702 0.152 Uani 1 1 d DU L .
CG_224 C -0.3366 0.1747 0.2705 0.171 Uani 1 1 d DU . .
CD1_224 C -0.3535 0.1763 0.2570 0.191 Uani 1 1 d DU L .
CE1_224 C -0.3663 0.1936 0.2574 0.226 Uani 1 1 d DU . .
CZ_224 C -0.3623 0.2096 0.2711 0.236 Uani 1 1 d DU L .
CE2_224 C -0.3456 0.2082 0.2846 0.234 Uani 1 1 d DU . .
CD2_224 C -0.3328 0.1908 0.2843 0.218 Uani 1 1 d DU L .
C_224 C -0.3345 0.1429 0.3051 0.142 Uani 1 1 d DU L .
O_224 O -0.3519 0.1463 0.3126 0.162 Uani 1 1 d DU . .
N_225 N -0.3169 0.1436 0.3160 0.132 Uani 1 1 d DU . .
CA_225 C -0.3159 0.1525 0.3367 0.139 Uani 1 1 d DU L .
CB_225 C -0.3114 0.1360 0.3537 0.146 Uani 1 1 d DU . .
OG1_225 O -0.2907 0.1279 0.3509 0.168 Uani 1 1 d DU L .
CG2_225 C -0.3276 0.1184 0.3532 0.169 Uani 1 1 d DU L .
C_225 C -0.2986 0.1686 0.3366 0.136 Uani 1 1 d DU . .
O_225 O -0.2843 0.1676 0.3238 0.136 Uani 1 1 d DU L .
N_226 N -0.2999 0.1835 0.3508 0.148 Uani 1 1 d DU L .
CA_226 C -0.2844 0.1998 0.3517 0.165 Uani 1 1 d DU . .
CB_226 C -0.2897 0.2172 0.3364 0.180 Uani 1 1 d DU L .
CG_226 C -0.3098 0.2282 0.3413 0.189 Uani 1 1 d DU . .
CD1_226 C -0.3100 0.2463 0.3534 0.208 Uani 1 1 d DU L .
CE1_226 C -0.3287 0.2563 0.3580 0.214 Uani 1 1 d DU . .
CZ_226 C -0.3473 0.2483 0.3505 0.240 Uani 1 1 d DU L .
OH_226 O -0.3660 0.2580 0.3548 0.259 Uani 1 1 d DU . .
CE2_226 C -0.3474 0.2304 0.3386 0.238 Uani 1 1 d DU . .
CD2_226 C -0.3287 0.2205 0.3341 0.209 Uani 1 1 d DU L .
C_226 C -0.2817 0.2089 0.3733 0.170 Uani 1 1 d DU L .
O_226 O -0.2961 0.2086 0.3861 0.177 Uani 1 1 d DU . .
N_227 N -0.2630 0.2170 0.3768 0.172 Uani 1 1 d DU . .
CA_227 C -0.2576 0.2285 0.3954 0.182 Uani 1 1 d DU L .
CB_227 C -0.2469 0.2143 0.4111 0.202 Uani 1 1 d DU . .
CG_227 C -0.2407 0.2251 0.4307 0.248 Uani 1 1 d DU L .
CD1_227 C -0.2207 0.2332 0.4330 0.291 Uani 1 1 d DU . .
CE1_227 C -0.2150 0.2433 0.4512 0.310 Uani 1 1 d DU L .
CZ_227 C -0.2292 0.2453 0.4673 0.310 Uani 1 1 d DU . .
CE2_227 C -0.2492 0.2372 0.4651 0.307 Uani 1 1 d DU L .
CD2_227 C -0.2548 0.2272 0.4468 0.278 Uani 1 1 d DU . .
C_227 C -0.2427 0.2454 0.3885 0.182 Uani 1 1 d DU . .
O_227 O -0.2264 0.2406 0.3794 0.210 Uani 1 1 d DU L .
BR_227 Br -0.2132 0.2591 0.4879 0.199 Uani 0.30 1 d P L 1
BR_227 Br -0.2315 0.2597 0.4962 0.247 Uani 0.30 1 d P L 2
N_228 N -0.2482 0.2649 0.3925 0.165 Uani 1 1 d DU L .
CA_228 C -0.2351 0.2824 0.3859 0.179 Uani 1 1 d DU . .
CB_228 C -0.2440 0.2924 0.3662 0.188 Uani 1 1 d DU L .
OG_228 O -0.2304 0.3080 0.3586 0.240 Uani 1 1 d DU . .
C_228 C -0.2340 0.2985 0.4032 0.174 Uani 1 1 d DU L .
O_228 O -0.2502 0.3066 0.4094 0.170 Uani 1 1 d DU . .
O_229 O -0.2813 0.3119 0.4741 0.187 Uani 1 1 d DU . .
C_229 C -0.2708 0.3094 0.4583 0.183 Uani 1 1 d DU . .
CA_229 C -0.2497 0.3195 0.4559 0.180 Uani 1 1 d DU . .
CB_229 C -0.2326 0.3028 0.4556 0.193 Uani 1 1 d DU . .
CG_229 C -0.2113 0.3108 0.4484 0.207 Uani 1 1 d DU . .
CD_229 C -0.2109 0.3196 0.4263 0.184 Uani 1 1 d DU L .
NE_229 N -0.2152 0.3038 0.4107 0.192 Uani 1 1 d DU . .
N_229 N -0.2456 0.3343 0.4725 0.194 Uani 1 1 d DU . .
N1_230 N -0.2769 0.2973 0.4426 0.165 Uani 1 1 d DU . .
N2_230 N -0.2957 0.2862 0.4433 0.163 Uani 1 1 d DU . .
C3_230 C -0.2994 0.2716 0.4290 0.155 Uani 1 1 d DU . .
O3_230 O -0.2863 0.2682 0.4155 0.162 Uani 1 1 d DU . .
C4_230 C -0.3194 0.2592 0.4292 0.154 Uani 1 1 d DU . .
C9_230 C -0.3217 0.2433 0.4145 0.150 Uani 1 1 d DU . .
C5_230 C -0.3355 0.2632 0.4431 0.183 Uani 1 1 d DU . .
O5_230 O -0.3333 0.2788 0.4576 0.209 Uani 1 1 d DU . .
C5M_230 C -0.3501 0.2850 0.4708 0.258 Uani 1 1 d DU . .
C6_230 C -0.3535 0.2510 0.4423 0.192 Uani 1 1 d DU . .
C7_230 C -0.3557 0.2351 0.4277 0.175 Uani 1 1 d DU . .
C8_230 C -0.3397 0.2311 0.4134 0.157 Uani 1 1 d DU . .
N10_230 N -0.3411 0.2162 0.3982 0.150 Uani 1 1 d DU . .
C11_230 C -0.3587 0.2114 0.3878 0.175 Uani 1 1 d DU . .
O11_230 O -0.3761 0.2147 0.3948 0.222 Uani 1 1 d DU . .
C12_230 C -0.3576 0.1948 0.3745 0.162 Uani 1 1 d DU . .
O12_230 O -0.3411 0.1861 0.3701 0.156 Uani 1 1 d DU . .
N_231 N -0.3749 0.1900 0.3640 0.178 Uani 1 1 d DU . .
CA_231 C -0.3750 0.1749 0.3471 0.209 Uani 1 1 d DU . .
CB_231 C -0.3778 0.1535 0.3571 0.256 Uani 1 1 d DU . .
CG_231 C -0.3994 0.1491 0.3658 0.309 Uani 1 1 d DU . .
CD_231 C -0.3987 0.1323 0.3827 0.362 Uani 1 1 d DU . .
CE_231 C -0.3865 0.1128 0.3761 0.385 Uani 1 1 d DU . .
NZ_231 N -0.3868 0.0977 0.3929 0.426 Uani 1 1 d DU . .
C_231 C -0.3919 0.1791 0.3315 0.194 Uani 1 1 d DU . .
O_231 O -0.4072 0.1896 0.3361 0.226 Uani 1 1 d DU . .
N1_232 N -0.3891 0.1713 0.3125 0.182 Uani 1 1 d DU . .
N2_232 N -0.4052 0.1743 0.2980 0.204 Uani 1 1 d DU . .
C3_232 C -0.4069 0.1615 0.2820 0.177 Uani 1 1 d DU . .
O3_232 O -0.3945 0.1471 0.2800 0.169 Uani 1 1 d DU . .
C4_232 C -0.4254 0.1633 0.2675 0.216 Uani 1 1 d DU . .
C9_232 C -0.4243 0.1526 0.2487 0.199 Uani 1 1 d DU . .
C5_232 C -0.4441 0.1734 0.2732 0.226 Uani 1 1 d DU . .
O5_232 O -0.4461 0.1839 0.2919 0.237 Uani 1 1 d DU . .
C5M_232 C -0.4640 0.1963 0.2970 0.268 Uani 1 1 d DU . .
C6_232 C -0.4608 0.1734 0.2594 0.233 Uani 1 1 d DU . .
C7_232 C -0.4594 0.1631 0.2404 0.239 Uani 1 1 d DU . .
C8_232 C -0.4409 0.1528 0.2347 0.226 Uani 1 1 d DU . .
N10_232 N -0.4392 0.1411 0.2172 0.186 Uani 1 1 d DU . .
C11_232 C -0.4557 0.1325 0.2077 0.201 Uani 1 1 d DU . .
O11_232 O -0.4736 0.1363 0.2127 0.255 Uani 1 1 d DU . .
C12_232 C -0.4527 0.1221 0.1897 0.209 Uani 1 1 d DU . .
O12_232 O -0.4372 0.1257 0.1790 0.187 Uani 1 1 d DU . .
O2_301 O -0.1624 0.2115 0.0569 0.234 Uani 1 1 d U . .
C2_301 C -0.1796 0.1987 0.0520 0.226 Uani 1 1 d U . .
C3_301 C -0.1992 0.2121 0.0499 0.221 Uani 1 1 d U . .
C1_301 C -0.1826 0.1818 0.0683 0.257 Uani 1 1 d U . .
O2_302 O -0.3536 0.1625 -0.0681 0.295 Uani 1 1 d U . .
C2_302 C -0.3318 0.1595 -0.0678 0.300 Uani 1 1 d U . .
C3_302 C -0.3227 0.1655 -0.0889 0.285 Uani 1 1 d U . .
C1_302 C -0.3269 0.1368 -0.0633 0.336 Uani 1 1 d U . .
O2_303 O -0.2846 -0.0605 0.1443 0.210 Uani 1 1 d U . .
C2_303 C -0.2974 -0.0563 0.1616 0.212 Uani 1 1 d U . .
C3_303 C -0.2837 -0.0518 0.1804 0.236 Uani 1 1 d U . .
C1_303 C -0.3115 -0.0749 0.1660 0.271 Uani 1 1 d U . .
O2_304 O -0.5729 0.1749 0.2069 0.551 Uani 1 1 d U . .
C2_304 C -0.5749 0.1939 0.1962 0.545 Uani 1 1 d U . .
C3_304 C -0.5730 0.1900 0.1728 0.536 Uani 1 1 d U . .
C1_304 C -0.5577 0.2089 0.2031 0.551 Uani 1 1 d U . .
O2_305 O -0.1761 0.1961 -0.1525 0.321 Uani 1 1 d U . .
C2_305 C -0.1934 0.2093 -0.1499 0.316 Uani 1 1 d U . .
C3_305 C -0.2135 0.1985 -0.1564 0.351 Uani 1 1 d U . .
C1_305 C -0.1948 0.2157 -0.1271 0.339 Uani 1 1 d U . .
O2_306 O -0.4487 0.3603 0.1609 0.327 Uani 1 1 d U . .
C2_306 C -0.4494 0.3384 0.1593 0.316 Uani 1 1 d U . .
C3_306 C -0.4280 0.3294 0.1648 0.273 Uani 1 1 d U . .
C1_306 C -0.4550 0.3321 0.1371 0.349 Uani 1 1 d U . .
O_500 O -0.0406 0.2871 0.3643 0.326 Uani 1 1 d U . .
O_501 O -0.0503 0.1755 0.3164 0.399 Uani 1 1 d U . .
O_502 O -0.2338 0.3408 -0.1117 0.270 Uani 1 1 d U . .
O_503 O -0.1656 0.4247 -0.1446 0.548 Uani 1 1 d U . .
O_504 O -0.3644 0.2051 -0.0724 0.178 Uani 1 1 d U . .
O_505 O -0.1122 0.2262 -0.3640 0.278 Uani 1 1 d U . .
O_506 O -0.3671 0.4675 -0.2959 0.358 Uani 1 1 d U . .
O_507 O -0.3613 0.3133 -0.0132 0.287 Uani 1 1 d U . .
O_508 O -0.1496 0.2620 -0.0051 0.301 Uani 1 1 d U . .
O_509 O -0.3545 0.2877 -0.0520 0.180 Uani 1 1 d U . .
O_510 O -0.3043 0.3686 -0.4706 0.374 Uani 1 1 d U . .
O_511 O -0.3052 0.0190 0.0606 0.371 Uani 1 1 d U . .
O_512 O -0.0594 0.1269 0.3071 0.464 Uani 1 1 d U . .
O_513 O -0.4015 0.2547 -0.0312 0.225 Uani 1 1 d U . .
O_514 O -0.3078 -0.0503 0.1086 0.317 Uani 1 1 d U . .
O_515 O -0.1647 0.3024 -0.0069 0.389 Uani 1 1 d U . .
O_516 O -0.1646 0.3454 -0.0698 0.485 Uani 1 1 d U . .
O_517 O -0.2386 0.4091 -0.1086 0.381 Uani 1 1 d U . .
O_518 O -0.2893 0.4467 -0.3506 0.385 Uani 1 1 d U . .
O_519 O -0.3878 0.4471 -0.2475 0.367 Uani 1 1 d U . .
O_520 O -0.2463 -0.0415 0.1299 0.231 Uani 1 1 d U . .
O_521 O -0.0995 0.2185 0.0064 0.408 Uani 1 1 d U . .
O_522 O -0.2686 -0.0019 -0.3685 0.252 Uani 1 1 d U . .
O_523 O -0.4061 0.2413 0.3367 0.327 Uani 1 1 d U . .
O_524 O -0.1588 0.1092 0.2233 0.236 Uani 1 1 d U . .
O_525 O -0.3918 0.2838 -0.0013 0.250 Uani 1 1 d U . .
O_526 O -0.1741 0.1308 0.0923 0.387 Uani 1 1 d U . .
O_527 O -0.0188 0.0987 -0.2811 0.285 Uani 1 1 d U . .
O_528 O -0.2586 0.1503 0.3722 0.374 Uani 1 1 d U . .
O_529 O -0.1650 0.1177 0.0535 0.717 Uani 1 1 d U . .
O_530 O -0.2817 -0.0486 -0.1589 0.187 Uani 1 1 d U . .
O_531 O -0.2876 -0.0773 -0.1263 0.294 Uani 1 1 d U . .
O_532 O -0.3082 -0.0103 -0.1517 0.285 Uani 1 1 d U . .
O_533 O -0.1400 0.0174 0.2468 0.371 Uani 1 1 d U . .
O_534 O -0.3249 0.0121 -0.3070 0.206 Uani 1 1 d U . .
O_535 O -0.3427 0.1226 0.0004 0.222 Uani 1 1 d U . .
O_536 O -0.3830 0.1507 0.0606 0.311 Uani 1 1 d U . .
O_537 O -0.2794 0.1374 -0.0085 0.456 Uani 1 1 d U . .
O_538 O -0.2137 0.0809 0.0143 0.608 Uani 1 1 d U . .
O_539 O -0.1730 0.0952 -0.0320 0.258 Uani 1 1 d U . .
O_540 O -0.1272 0.1177 -0.0904 0.358 Uani 1 1 d U . .
O_541 O 0.0053 0.0804 -0.1883 0.285 Uani 1 1 d U . .
O_542 O -0.0220 0.0222 -0.2099 0.769 Uani 1 1 d U . .
O_543 O -0.1174 0.0067 -0.1798 0.274 Uani 1 1 d U . .
O_544 O -0.1795 -0.0235 -0.1082 0.232 Uani 1 1 d U . .
O_545 O -0.1164 0.2614 0.1492 0.482 Uani 1 1 d U . .
O_546 O -0.1611 0.2835 0.4420 0.342 Uani 1 1 d U . .
O_547 O -0.0563 0.3454 0.2870 0.345 Uani 1 1 d U . .
O_548 O -0.3853 0.3543 0.3687 0.539 Uani 1 1 d U . .
O_549 O -0.2610 0.4428 0.3962 0.580 Uani 1 1 d U . .
O_550 O -0.2957 0.1483 0.1804 0.372 Uani 1 1 d U . .
O_551 O -0.3238 0.1782 0.1799 0.393 Uani 1 1 d U . .
O_552 O -0.3300 0.1573 0.4103 0.628 Uani 1 1 d U . .
O_553 O -0.3212 0.2001 0.4577 0.574 Uani 1 1 d U . .
O_554 O -0.0933 0.1059 0.2312 0.393 Uani 1 1 d U . .
O_555 O -0.2204 -0.0036 -0.0897 0.323 Uani 1 1 d U . .
O_556 O -0.4515 0.3508 -0.2830 0.422 Uani 1 1 d U . .
O_557 O -0.1356 0.0961 -0.3473 0.453 Uani 1 1 d U . .
O_558 O -0.4434 0.3734 0.2033 0.195 Uani 1 1 d U . .
O_559 O 0.0113 0.0887 -0.2522 0.303 Uani 1 1 d U . .
O_560 O -0.2279 0.3300 -0.0302 0.267 Uani 1 1 d U . .
O_561 O -0.4859 0.2391 0.3282 0.263 Uani 1 1 d U . .
O_562 O -0.1454 0.2483 0.0381 0.266 Uani 1 1 d U . .
O_563 O 0.0371 0.1351 -0.2840 0.210 Uani 1 1 d U . .
O_564 O -0.2659 0.3622 0.0987 0.285 Uani 1 1 d U . .
O_565 O -0.3864 0.2503 -0.1566 0.391 Uani 1 1 d U . .
O_566 O -0.3348 0.1260 -0.3779 0.455 Uani 1 1 d U . .
O_567 O -0.1692 0.0272 0.2169 0.242 Uani 1 1 d U . .
O_568 O -0.2508 0.0179 0.0987 0.379 Uani 1 1 d U . .
O_569 O -0.2891 0.0618 0.0097 0.331 Uani 1 1 d U . .
O_570 O -0.3161 0.3565 0.4365 0.486 Uani 1 1 d U . .
O_571 O -0.0589 0.3475 -0.2404 0.330 Uani 1 1 d U . .
O_572 O -0.1346 0.4827 0.2340 0.313 Uani 1 1 d U . .
O_573 O -0.1148 0.2379 -0.4290 0.361 Uani 1 1 d U . .
O_574 O -0.2819 0.3620 0.4712 0.310 Uani 1 1 d U . .
O_575 O -0.1783 0.1309 0.3476 0.311 Uani 1 1 d U . .
O_576 O -0.2430 0.1008 -0.4163 0.393 Uani 1 1 d U . .
O_577 O -0.0158 0.0638 -0.2275 0.353 Uani 1 1 d U . .
O_578 O -0.1462 0.0668 -0.1407 0.325 Uani 1 1 d U . .
O_579 O -0.2384 0.3627 -0.4867 0.311 Uani 1 1 d U . .
O_580 O -0.2456 -0.0287 -0.1148 0.242 Uani 1 1 d U . .
O_581 O -0.3642 0.0395 -0.2378 0.374 Uani 1 1 d U . .
O_582 O -0.0786 0.1936 -0.0211 0.444 Uani 1 1 d U . .
O_583 O -0.1296 0.1848 0.0478 0.310 Uani 1 1 d U . .
O_584 O -0.2564 0.4248 0.1005 0.369 Uani 1 1 d U . .
O_585 O -0.4247 0.2956 0.3789 0.477 Uani 1 1 d U . .
O_586 O -0.4527 0.2833 0.3475 0.365 Uani 1 1 d U . .
O_587 O -0.3770 0.3668 0.3241 0.363 Uani 1 1 d U . .
O_588 O -0.2060 0.3640 0.0327 0.413 Uani 1 1 d U . .
O_589 O -0.3456 0.1690 0.1456 0.304 Uani 1 1 d U . .
O_590 O -0.1714 0.4653 0.1844 0.444 Uani 1 1 d U . .
O_591 O -0.3622 0.1018 -0.2450 0.300 Uani 1 1 d U . .
O_592 O -0.1533 0.0663 0.2553 0.389 Uani 1 1 d U . .
O_593 O -0.2619 0.3869 0.4430 0.376 Uani 1 1 d U . .
O_594 O -0.0418 0.2815 -0.3654 0.446 Uani 1 1 d U . .
O_595 O -0.1912 0.3248 -0.4697 0.443 Uani 1 1 d U . .
O_596 O -0.4741 0.3009 -0.3691 0.363 Uani 1 1 d U . .
O_597 O -0.1418 0.0483 0.1929 0.416 Uani 1 1 d U . .
O_598 O -0.2002 0.1851 -0.4769 0.569 Uani 1 1 d U . .
O_599 O -0.3016 0.0689 0.3470 0.199 Uani 1 1 d U . .
O_600 O -0.0031 0.1294 -0.3059 0.346 Uani 1 1 d U . .
O_601 O -0.5072 0.3572 0.3468 0.371 Uani 1 1 d U . .
O_602 O -0.2988 0.1033 -0.0026 0.318 Uani 1 1 d U . .
O_603 O -0.1032 0.0009 -0.2208 0.363 Uani 1 1 d U . .
O_604 O -0.2188 0.1687 -0.4354 0.502 Uani 1 1 d U . .
O_605 O -0.0368 0.1808 -0.0263 0.612 Uani 1 1 d U . .
O_606 O -0.2722 0.1516 -0.4019 0.471 Uani 1 1 d U . .
O_607 O -0.1185 0.3280 0.3362 0.367 Uani 1 1 d U . .
O_608 O -0.1355 0.4659 0.2992 0.344 Uani 1 1 d U . .
O_609 O -0.4866 0.1805 0.0912 0.263 Uani 1 1 d U . .
O_610 O -0.4949 0.2178 0.0727 0.473 Uani 1 1 d U . .
O_611 O -0.3884 0.4133 0.2285 0.457 Uani 1 1 d U . .
O_612 O -0.3527 0.3915 0.2461 0.396 Uani 1 1 d U . .
O_613 O 0.0630 0.1019 -0.2899 0.349 Uani 1 1 d U . .
O_614 O -0.2174 0.4448 0.3480 0.398 Uani 1 1 d U . .
O_615 O -0.5218 0.1045 0.1478 0.325 Uani 1 1 d U . .
O_616 O -0.3612 0.4765 -0.2263 0.306 Uani 1 1 d U . .
O_617 O -0.1370 0.3342 0.1253 0.445 Uani 1 1 d U . .
O_618 O -0.2726 0.3662 0.0355 0.357 Uani 1 1 d U . .
O_619 O -0.4109 0.1898 -0.0272 0.231 Uani 1 1 d U . .
O_620 O -0.4300 0.2306 -0.0067 0.327 Uani 1 1 d U . .
O_621 O -0.3088 -0.0035 -0.3484 0.335 Uani 1 1 d U . .
O_622 O -0.1505 0.0669 0.1553 0.410 Uani 1 1 d U . .
O_623 O -0.0578 0.1049 0.2658 0.500 Uani 1 1 d U . .
O_624 O -0.0995 0.1581 0.4186 0.554 Uani 1 1 d U . .
O_625 O -0.4036 0.0267 0.1521 0.337 Uani 1 1 d U . .
O_626 O -0.4050 -0.0051 0.1245 0.510 Uani 1 1 d U . .
O_627 O -0.1291 0.0518 -0.0764 0.598 Uani 1 1 d U . .
O_628 O -0.2594 0.0346 -0.0083 0.472 Uani 1 1 d U . .
O_629 O -0.1125 0.0126 -0.1384 0.686 Uani 1 1 d U . .
O_630 O -0.0782 0.1098 -0.1463 0.306 Uani 1 1 d U . .
O_631 O -0.0186 0.1500 -0.1224 0.259 Uani 1 1 d U . .
O_632 O -0.0524 0.2164 -0.3671 0.332 Uani 1 1 d U . .
O_633 O -0.4896 0.2684 0.3609 0.452 Uani 1 1 d U . .
O_634 O -0.0071 0.1831 -0.3653 0.561 Uani 1 1 d U . .
O_635 O -0.0132 0.0791 -0.1500 0.468 Uani 1 1 d U . .
O_636 O -0.1690 0.4562 -0.2505 0.599 Uani 1 1 d U . .
O_637 O -0.2486 0.4621 -0.3599 0.668 Uani 1 1 d U . .
O_638 O -0.2401 0.4966 0.1098 0.557 Uani 1 1 d U . .
O_639 O -0.0922 0.1503 -0.0041 0.337 Uani 1 1 d U . .
O_640 O -0.3874 0.2945 -0.0800 0.305 Uani 1 1 d U . .
O_641 O -0.4844 0.3527 -0.3103 0.404 Uani 1 1 d U . .
O_642 O -0.4031 0.2205 -0.0886 0.400 Uani 1 1 d U . .
O_643 O -0.4123 0.2619 -0.0734 0.341 Uani 1 1 d U . .
O_644 O -0.1830 0.1829 -0.1918 0.563 Uani 1 1 d U . .
O_645 O -0.1854 -0.0078 -0.0624 0.683 Uani 1 1 d U . .
O_646 O -0.2525 -0.0696 -0.1038 0.374 Uani 1 1 d U . .
O_647 O -0.0865 0.1092 -0.0838 0.440 Uani 1 1 d U . .
O_648 O -0.1407 0.0360 0.2824 0.478 Uani 1 1 d U . .
O_649 O -0.1547 0.0062 0.3320 0.346 Uani 1 1 d U . .
O_650 O -0.3654 0.0422 -0.3033 0.489 Uani 1 1 d U . .
O_651 O -0.4464 0.2035 -0.4035 0.559 Uani 1 1 d U . .
O_652 O -0.4593 0.2521 -0.3900 0.409 Uani 1 1 d U . .
O_653 O -0.3578 0.2838 -0.4541 0.418 Uani 1 1 d U . .
O_654 O -0.3585 0.3151 0.5174 0.420 Uani 1 1 d U . .
O_655 O -0.3242 0.3250 0.4909 0.384 Uani 1 1 d U . .
O_656 O -0.0347 0.3467 0.3241 0.425 Uani 1 1 d U . .
O_657 O -0.4901 0.2377 -0.3640 0.338 Uani 1 1 d U . .
O_658 O -0.0319 0.2209 0.3602 0.319 Uani 1 1 d U . .
O_659 O -0.2549 0.0572 -0.4104 0.417 Uani 1 1 d U . .
O_660 O -0.3511 -0.0704 0.1224 0.824 Uani 1 1 d U . .
O_661 O -0.3423 0.0028 0.0728 0.408 Uani 1 1 d U . .
O_662 O -0.0777 0.0680 -0.1380 0.370 Uani 1 1 d U . .
O_663 O -0.2095 0.3631 0.4629 0.320 Uani 1 1 d U . .
O_664 O -0.0145 0.1936 -0.1029 0.361 Uani 1 1 d U . .
O_665 O -0.1964 0.3579 -0.4456 0.599 Uani 1 1 d U . .
O_666 O -0.2041 0.4033 -0.4406 0.511 Uani 1 1 d U . .
O_667 O -0.1587 0.3796 -0.2637 0.505 Uani 1 1 d U . .
O_668 O -0.1837 0.4296 -0.2179 0.452 Uani 1 1 d U . .
O_669 O -0.5154 0.1767 0.3019 0.426 Uani 1 1 d U . .
O_670 O -0.2822 0.3806 -0.0935 0.438 Uani 1 1 d U . .
O_671 O -0.3436 0.3503 -0.0080 0.377 Uani 1 1 d U . .
O_672 O -0.3210 0.4546 -0.1772 0.438 Uani 1 1 d U . .
O_673 O -0.3557 0.4411 -0.1959 0.423 Uani 1 1 d U . .
O_674 O -0.3231 0.4947 -0.1853 0.382 Uani 1 1 d U . .
O_675 O -0.1900 0.4790 0.3498 0.422 Uani 1 1 d U . .
O_676 O -0.3588 0.3288 -0.1334 0.345 Uani 1 1 d U . .
O_677 O -0.3980 0.3385 -0.3817 0.380 Uani 1 1 d U . .
O_678 O -0.0961 0.1149 -0.0279 0.564 Uani 1 1 d U . .
O_679 O -0.1377 0.0926 -0.0076 0.614 Uani 1 1 d U . .
O_680 O -0.2135 0.0658 -0.0270 0.752 Uani 1 1 d U . .
O_681 O -0.4271 0.1424 0.1198 0.341 Uani 1 1 d U . .
O_682 O -0.3879 0.1518 0.1056 0.329 Uani 1 1 d U . .
O_683 O -0.5102 0.1464 0.0861 0.522 Uani 1 1 d U . .
O_684 O -0.1730 0.3828 0.3239 0.508 Uani 1 1 d U . .
O_685 O -0.3110 0.3996 0.4257 0.631 Uani 1 1 d U . .
O_686 O -0.4058 0.2459 0.4015 0.459 Uani 1 1 d U . .
O_687 O -0.4591 0.1436 0.0472 0.457 Uani 1 1 d U . .
O_688 O -0.4166 0.1379 0.0191 0.515 Uani 1 1 d U . .
O_689 O -0.3352 0.4316 0.2877 0.620 Uani 1 1 d U . .
O_690 O -0.1007 0.2354 0.0958 0.347 Uani 1 1 d U . .
O_691 O -0.0970 0.4359 0.2005 0.521 Uani 1 1 d U . .
O_692 O -0.1130 0.4495 0.2510 0.391 Uani 1 1 d U . .
O_693 O -0.3832 0.0830 0.1060 0.373 Uani 1 1 d U . .
O_694 O -0.2523 0.0297 0.0586 0.489 Uani 1 1 d U . .
O_695 O -0.3676 -0.0334 0.1111 0.554 Uani 1 1 d U . .
O_696 O -0.1641 0.1497 -0.1737 0.309 Uani 1 1 d U . .
O_697 O -0.1064 0.2334 0.4377 0.429 Uani 1 1 d U . .
O_698 O -0.4353 0.2887 0.0078 0.453 Uani 1 1 d U . .
O_699 O -0.3372 0.3386 -0.3901 0.412 Uani 1 1 d U . .
O_700 O -0.3605 0.1171 0.1103 0.405 Uani 1 1 d U . .
O_701 O -0.4900 0.1035 0.1122 0.488 Uani 1 1 d U . .
O_702 O -0.1346 0.3572 -0.3352 0.390 Uani 1 1 d U . .
O_703 O -0.3830 0.3205 -0.3378 0.488 Uani 1 1 d U . .
O_704 O -0.3356 0.3360 -0.3389 0.640 Uani 1 1 d U . .
O_705 O -0.3887 0.0847 0.0595 0.369 Uani 1 1 d U . .
O_706 O -0.0628 0.2426 0.3834 0.429 Uani 1 1 d U . .
O_707 O -0.2783 0.0117 -0.0789 0.423 Uani 1 1 d U . .
O_708 O -0.3419 0.3885 -0.3305 0.389 Uani 1 1 d U . .
O_709 O -0.4240 0.1025 -0.2536 0.405 Uani 1 1 d U . .
O_710 O -0.4437 0.1048 0.1129 0.435 Uani 1 1 d U . .
O_711 O -0.0314 0.0573 -0.2826 0.414 Uani 1 1 d U . .
O_712 O -0.2549 0.3884 -0.4541 0.393 Uani 1 1 d U . .
O_713 O -0.5676 0.1297 0.1929 0.545 Uani 1 1 d U . .
O_714 O -0.0095 0.1800 0.3220 0.368 Uani 1 1 d U . .
O_715 O -0.1134 0.2488 -0.0227 0.455 Uani 1 1 d U . .
O_716 O -0.0658 0.1934 0.3506 0.420 Uani 1 1 d U . .
O_717 O -0.2981 0.1850 0.4261 0.490 Uani 1 1 d U . .
O_718 O -0.4819 0.2356 0.0369 0.452 Uani 1 1 d U . .
O_719 O -0.0267 0.2046 -0.0617 0.396 Uani 1 1 d U . .
O_720 O -0.3832 0.2964 -0.1257 0.477 Uani 1 1 d U . .
O_721 O -0.0886 0.3884 0.3330 0.511 Uani 1 1 d U . .
O_722 O -0.1617 0.3334 0.3228 0.582 Uani 1 1 d U . .
O_723 O -0.1802 0.3339 0.3825 0.432 Uani 1 1 d U . .
O_724 O -0.1734 0.3750 0.3910 0.459 Uani 1 1 d U . .
O_725 O -0.2141 0.1216 0.3691 0.422 Uani 1 1 d U . .
O_726 O -0.4461 0.3339 -0.3730 0.433 Uani 1 1 d U . .
O_727 O -0.1450 0.1084 -0.1312 0.413 Uani 1 1 d U . .
O_728 O -0.3828 0.3915 -0.3421 0.446 Uani 1 1 d U . .
O_729 O -0.3255 0.4737 -0.3509 0.497 Uani 1 1 d U . .
O_730 O -0.3364 0.4214 -0.3951 0.519 Uani 1 1 d U . .
O_731 O -0.3437 0.3792 -0.3980 0.476 Uani 1 1 d U . .
O_732 O -0.2867 0.0868 0.3867 0.368 Uani 1 1 d U . .
O_733 O -0.4969 0.1278 0.2496 0.466 Uani 1 1 d U . .
O_734 O -0.5161 0.1045 0.2198 0.568 Uani 1 1 d U . .
O_735 O -0.2133 0.3708 -0.0918 0.509 Uani 1 1 d U . .
O_736 O -0.0590 0.0135 -0.2358 0.384 Uani 1 1 d U . .
O_737 O -0.4550 0.2006 -0.3617 0.565 Uani 1 1 d U . .
O_738 O -0.1138 0.3330 0.3776 0.454 Uani 1 1 d U . .
O_739 O -0.4015 0.3295 -0.4263 0.464 Uani 1 1 d U . .
O_740 O -0.1202 0.0903 0.2717 0.467 Uani 1 1 d U . .
O_741 O -0.0449 0.1114 -0.0837 0.515 Uani 1 1 d U . .
O_742 O -0.3830 0.0615 -0.1937 0.491 Uani 1 1 d U . .
O_743 O -0.2526 0.4418 -0.4055 0.590 Uani 1 1 d U . .
O_744 O -0.1352 0.3803 -0.3001 0.511 Uani 1 1 d U . .
O_745 O -0.2062 0.3010 0.2959 0.438 Uani 1 1 d U . .
O_746 O -0.1412 -0.0028 -0.1104 0.452 Uani 1 1 d U . .
O_747 O -0.4495 0.1828 0.3485 0.531 Uani 1 1 d U . .
O_748 O -0.1304 0.3911 0.3327 0.441 Uani 1 1 d U . .
O_749 O -0.4543 0.3620 -0.3418 0.559 Uani 1 1 d U . .
O_750 O -0.1521 0.2456 0.4561 0.503 Uani 1 1 d U . .
O_751 O -0.3106 0.3851 0.0580 0.452 Uani 1 1 d U . .
O_752 O -0.2276 0.3765 0.0657 0.615 Uani 1 1 d U . .
O_753 O -0.3978 0.4315 -0.1960 0.516 Uani 1 1 d U . .
O_754 O -0.0748 0.1859 0.3935 0.579 Uani 1 1 d U . .
O_755 O -0.1155 0.2976 0.1276 0.604 Uani 1 1 d U . .
O_756 O -0.1098 0.3929 -0.2401 0.460 Uani 1 1 d U . .
O_757 O -0.2589 0.3616 -0.0239 0.383 Uani 1 1 d U . .
O_758 O -0.2710 0.3489 -0.0658 0.341 Uani 1 1 d U . .
O_759 O -0.2056 0.3240 0.0102 0.211 Uani 1 1 d U . .
O_760 O -0.0250 0.2831 -0.3249 0.201 Uani 1 1 d U . .
O_761 O -0.2750 0.0020 -0.1234 0.238 Uani 1 1 d U . .
O_762 O -0.2773 -0.0084 0.0826 0.447 Uani 1 1 d U . .
O_763 O -0.4703 0.2903 -0.4098 0.497 Uani 1 1 d U . .

loop_
_atom_site_aniso_label
_atom_site_aniso_U_11
_atom_site_aniso_U_22
_atom_site_aniso_U_33
_atom_site_aniso_U_23
_atom_site_aniso_U_13
_atom_site_aniso_U_12
N_1 0.298 0.250 0.259 0.034 -0.070 -0.018
CA_1 0.266 0.230 0.247 0.039 -0.065 -0.012
C_1 0.266 0.214 0.223 0.035 -0.070 -0.017
O_1 0.271 0.243 0.224 0.034 -0.077 -0.030
NE_1 0.231 0.168 0.240 0.049 -0.058 -0.011
CD_1 0.271 0.229 0.261 0.060 -0.054 0.019
CG_1 0.267 0.208 0.271 0.063 -0.059 0.037
CB_1 0.248 0.231 0.252 0.047 -0.067 0.010
N_2 0.261 0.197 0.209 0.034 -0.071 -0.023
CA_2 0.260 0.181 0.199 0.027 -0.062 -0.018
CB_2 0.263 0.203 0.215 0.034 -0.060 -0.024
OG1_2 0.308 0.247 0.231 0.005 -0.054 -0.008
CG2_2 0.269 0.209 0.253 0.032 -0.050 -0.013
C_2 0.244 0.174 0.185 0.030 -0.062 -0.021
O_2 0.253 0.164 0.194 0.039 -0.077 -0.002
N_3 0.228 0.161 0.168 0.023 -0.062 -0.020
CA_3 0.222 0.158 0.169 0.012 -0.052 -0.004
CB_3 0.231 0.185 0.181 0.009 -0.054 0.001
CG_3 0.238 0.195 0.242 0.030 -0.054 0.024
CD1_3 0.270 0.221 0.265 0.047 -0.061 0.025
CE1_3 0.302 0.239 0.331 0.070 -0.051 0.057
CZ_3 0.324 0.218 0.324 0.061 -0.036 0.075
OH_3 0.400 0.233 0.400 0.071 -0.024 0.109
CE2_3 0.309 0.208 0.315 0.033 -0.023 0.066
CD2_3 0.261 0.183 0.288 0.022 -0.027 0.045
C_3 0.205 0.146 0.147 0.013 -0.046 -0.014
O_3 0.241 0.160 0.141 0.022 -0.065 -0.007
N_4 0.175 0.124 0.126 0.004 -0.030 -0.005
CA_4 0.159 0.130 0.118 0.004 -0.015 -0.003
CB_4 0.186 0.146 0.106 -0.006 -0.011 0.003
CG_4 0.202 0.171 0.198 0.006 0.023 0.000
CD1_4 0.228 0.203 0.253 0.038 0.033 -0.009
CE1_4 0.239 0.200 0.308 0.002 0.041 -0.010
CZ_4 0.239 0.173 0.298 0.002 0.017 -0.050
CE2_4 0.199 0.251 0.237 0.019 0.044 -0.047
CD2_4 0.206 0.206 0.225 0.016 0.017 -0.049
C_4 0.150 0.112 0.106 -0.008 -0.015 0.004
O_4 0.158 0.114 0.124 0.004 -0.018 -0.005
N_5 0.138 0.119 0.090 -0.003 -0.006 0.004
CA_5 0.137 0.108 0.091 -0.003 -0.008 0.002
CB_5 0.144 0.125 0.086 -0.008 -0.005 0.002
OG1_5 0.165 0.123 0.109 -0.004 0.011 -0.004
CG2_5 0.152 0.146 0.139 -0.014 0.019 0.018
C_5 0.134 0.112 0.080 -0.012 -0.014 0.005
O_5 0.149 0.118 0.095 -0.023 -0.011 0.017
N_6 0.136 0.128 0.089 -0.007 -0.018 0.018
CA_6 0.142 0.139 0.108 -0.006 -0.026 0.022
CB_6 0.157 0.166 0.118 -0.017 -0.005 0.034
CG_6 0.192 0.198 0.127 -0.001 0.005 0.012
CD1_6 0.224 0.179 0.132 0.003 -0.003 0.016
CE1_6 0.239 0.177 0.174 0.001 0.000 -0.005
CZ_6 0.229 0.183 0.156 0.007 -0.009 -0.011
OH_6 0.252 0.175 0.205 -0.005 -0.024 -0.007
CE2_6 0.216 0.192 0.157 0.003 -0.001 -0.024
CD2_6 0.193 0.197 0.131 -0.010 0.002 0.015
C_6 0.140 0.136 0.100 -0.012 -0.013 0.024
O_6 0.168 0.142 0.106 -0.024 -0.025 0.025
N_7 0.145 0.126 0.110 -0.014 -0.019 0.031
CA_7 0.152 0.130 0.119 -0.013 -0.012 0.019
CB_7 0.156 0.153 0.124 -0.008 -0.020 0.026
CG_7 0.161 0.182 0.134 -0.009 0.012 0.015
CD1_7 0.156 0.250 0.132 -0.008 0.017 0.050
CE1_7 0.192 0.285 0.131 -0.028 0.043 0.042
CZ_7 0.165 0.297 0.083 0.075 -0.045 0.048
CE2_7 0.211 0.209 0.186 0.007 0.001 -0.002
CD2_7 0.181 0.209 0.160 0.034 -0.015 0.024
C_7 0.155 0.122 0.116 -0.006 -0.023 0.021
O_7 0.164 0.125 0.125 -0.025 -0.022 0.011
BR_7 0.191 0.179 0.051 0.038 -0.007 -0.017
BR_7 0.174 0.178 0.070 0.054 0.004 0.027
N_8 0.150 0.125 0.107 -0.009 -0.013 0.018
CA_8 0.151 0.143 0.134 -0.007 -0.020 0.016
CB_8 0.165 0.174 0.133 -0.010 -0.025 0.013
OG_8 0.202 0.281 0.168 -0.025 0.002 0.025
C_8 0.147 0.145 0.129 -0.011 -0.012 0.026
O_8 0.145 0.147 0.106 -0.007 -0.003 0.018
O_9 0.208 0.254 0.099 -0.011 -0.031 0.045
C_9 0.176 0.209 0.083 0.000 -0.021 0.038
CA_9 0.165 0.222 0.103 -0.001 -0.015 0.042
CB_9 0.197 0.200 0.130 0.046 0.025 0.042
CG_9 0.222 0.192 0.170 0.033 0.003 0.018
CD_9 0.176 0.175 0.158 0.032 -0.023 0.032
NE_9 0.168 0.160 0.135 0.003 -0.011 0.026
N_9 0.227 0.311 0.109 0.013 -0.036 0.068
N1_10 0.136 0.159 0.098 -0.002 -0.014 0.036
N2_10 0.131 0.157 0.096 0.002 -0.021 0.029
C3_10 0.124 0.158 0.083 0.007 -0.020 0.022
O3_10 0.165 0.154 0.104 -0.006 -0.023 0.009
C4_10 0.134 0.138 0.083 0.005 -0.017 0.014
C9_10 0.127 0.156 0.076 0.018 -0.009 0.007
C5_10 0.155 0.140 0.104 0.005 -0.040 0.017
O5_10 0.159 0.164 0.079 -0.008 -0.015 0.012
C5M_10 0.172 0.214 0.099 -0.053 -0.019 0.010
C6_10 0.149 0.121 0.104 -0.017 0.001 -0.009
C7_10 0.132 0.137 0.109 0.002 -0.014 0.002
C8_10 0.125 0.123 0.103 -0.016 0.006 0.007
N10_10 0.119 0.157 0.082 -0.021 -0.016 0.000
C11_10 0.167 0.135 0.118 -0.012 -0.022 0.030
O11_10 0.195 0.150 0.121 -0.003 -0.023 0.030
C12_10 0.176 0.083 0.139 -0.020 0.009 0.004
O12_10 0.175 0.125 0.113 -0.006 -0.027 0.031
N_11 0.170 0.130 0.094 -0.019 -0.004 0.015
CA_11 0.163 0.113 0.135 0.004 -0.004 0.008
CB_11 0.190 0.127 0.114 0.015 -0.017 0.003
CG_11 0.187 0.164 0.129 0.023 0.009 0.010
CD_11 0.213 0.191 0.162 0.009 0.015 0.023
CE_11 0.267 0.221 0.189 -0.004 0.042 0.029
NZ_11 0.290 0.300 0.275 -0.016 0.043 0.041
C_11 0.167 0.109 0.122 0.002 -0.013 0.011
O_11 0.175 0.142 0.123 0.006 -0.021 -0.016
N1_12 0.186 0.108 0.107 0.007 -0.034 0.016
N2_12 0.179 0.122 0.114 0.017 -0.038 -0.002
C3_12 0.157 0.128 0.135 -0.007 -0.031 -0.012
O3_12 0.189 0.142 0.115 0.017 -0.041 -0.004
C4_12 0.203 0.119 0.162 0.000 -0.039 -0.008
C9_12 0.182 0.147 0.126 0.013 -0.027 -0.009
C5_12 0.177 0.153 0.133 0.019 -0.023 -0.006
O5_12 0.188 0.135 0.153 -0.009 -0.020 -0.014
C5M_12 0.227 0.165 0.140 -0.019 -0.032 -0.042
C6_12 0.212 0.132 0.162 0.022 0.002 -0.007
C7_12 0.211 0.140 0.165 0.043 -0.019 0.002
C8_12 0.242 0.151 0.141 0.031 -0.034 -0.003
N10_12 0.239 0.160 0.152 0.042 -0.043 -0.003
C11_12 0.255 0.167 0.168 0.051 -0.031 -0.003
O11_12 0.296 0.172 0.200 0.034 -0.032 0.024
C12_12 0.269 0.156 0.211 0.034 -0.036 0.015
O12_12 0.278 0.174 0.155 0.056 -0.047 0.007
N_21 0.224 0.182 0.196 -0.017 -0.060 0.025
CA_21 0.217 0.164 0.184 -0.025 -0.045 0.028
C_21 0.200 0.150 0.181 -0.030 -0.042 0.030
O_21 0.222 0.151 0.191 -0.024 -0.048 0.022
NE_21 0.228 0.147 0.166 -0.027 -0.030 0.041
CD_21 0.246 0.126 0.201 -0.016 -0.037 0.037
CG_21 0.239 0.141 0.176 0.015 -0.056 0.047
CB_21 0.235 0.171 0.172 -0.019 -0.063 0.012
N_22 0.188 0.143 0.176 -0.023 -0.040 0.037
CA_22 0.186 0.144 0.176 -0.027 -0.029 0.025
CB_22 0.203 0.157 0.164 -0.030 -0.030 0.015
OG1_22 0.212 0.201 0.181 -0.029 -0.023 -0.001
CG2_22 0.248 0.194 0.197 -0.001 -0.019 0.017
C_22 0.186 0.141 0.177 -0.025 -0.028 0.015
O_22 0.200 0.150 0.179 -0.038 -0.035 0.026
N_23 0.180 0.139 0.164 -0.031 -0.031 0.016
CA_23 0.184 0.140 0.170 -0.018 -0.025 0.017
CB_23 0.192 0.169 0.172 -0.020 -0.022 0.012
CG_23 0.219 0.174 0.163 -0.014 -0.020 0.030
CD1_23 0.277 0.228 0.187 0.001 -0.038 0.050
CE1_23 0.266 0.224 0.183 0.029 -0.019 0.048
CZ_23 0.270 0.184 0.236 0.040 -0.004 0.055
OH_23 0.369 0.203 0.269 0.067 0.041 0.082
CE2_23 0.280 0.170 0.217 0.021 -0.005 0.042
CD2_23 0.252 0.151 0.177 0.012 -0.016 0.015
C_23 0.176 0.133 0.152 -0.024 -0.025 0.014
O_23 0.181 0.127 0.172 -0.036 -0.033 0.022
N_24 0.173 0.117 0.130 -0.024 -0.017 0.015
CA_24 0.152 0.106 0.114 -0.018 -0.008 0.015
CB_24 0.156 0.121 0.128 -0.016 -0.008 0.019
CG_24 0.195 0.155 0.147 -0.015 0.019 0.015
CD1_24 0.254 0.163 0.158 -0.034 0.024 0.048
CE1_24 0.287 0.197 0.185 -0.044 0.019 0.024
CZ_24 0.294 0.191 0.177 -0.058 0.001 0.013
CE2_24 0.278 0.228 0.168 -0.053 0.010 0.024
CD2_24 0.228 0.181 0.165 -0.031 0.015 0.034
C_24 0.153 0.116 0.108 -0.014 -0.003 0.008
O_24 0.151 0.102 0.140 -0.007 -0.004 0.002
N_25 0.154 0.117 0.099 -0.019 -0.008 0.006
CA_25 0.140 0.122 0.102 -0.013 -0.003 0.009
CB_25 0.146 0.136 0.103 -0.007 0.005 0.017
OG1_25 0.172 0.136 0.146 -0.024 0.004 0.007
CG2_25 0.218 0.145 0.122 -0.006 0.006 -0.008
C_25 0.125 0.120 0.117 -0.006 -0.015 -0.001
O_25 0.146 0.129 0.102 0.012 -0.023 -0.005
N_26 0.134 0.138 0.133 0.007 -0.024 -0.002
CA_26 0.148 0.152 0.143 0.011 -0.029 -0.002
CB_26 0.159 0.177 0.142 0.032 -0.021 -0.005
CG_26 0.176 0.224 0.143 0.005 -0.003 -0.016
CD1_26 0.202 0.212 0.153 -0.009 0.032 -0.021
CE1_26 0.211 0.231 0.176 -0.026 0.021 -0.030
CZ_26 0.198 0.264 0.180 -0.044 0.026 -0.046
OH_26 0.255 0.305 0.221 -0.069 0.020 -0.086
CE2_26 0.182 0.265 0.168 -0.041 -0.001 -0.035
CD2_26 0.175 0.254 0.152 -0.010 -0.008 -0.015
C_26 0.145 0.148 0.154 0.013 -0.037 -0.003
O_26 0.144 0.164 0.180 0.013 -0.044 -0.001
N_27 0.167 0.154 0.176 0.014 -0.055 -0.004
CA_27 0.178 0.181 0.181 0.010 -0.050 -0.001
CB_27 0.202 0.198 0.198 0.011 -0.049 0.012
CG_27 0.220 0.253 0.243 -0.017 -0.052 0.018
CD1_27 0.210 0.315 0.290 -0.008 -0.044 -0.005
CE1_27 0.238 0.349 0.298 -0.010 -0.039 0.003
CZ_27 0.260 0.359 0.316 0.018 -0.052 0.029
CE2_27 0.303 0.336 0.342 -0.001 -0.050 0.026
CD2_27 0.297 0.295 0.309 0.000 -0.072 0.001
C_27 0.188 0.180 0.187 0.014 -0.053 -0.008
O_27 0.248 0.188 0.193 0.025 -0.085 -0.027
BR_27 0.167 0.387 0.170 0.063 -0.047 0.065
BR_27 0.226 0.314 0.232 -0.057 -0.069 0.125
N_28 0.177 0.176 0.183 0.010 -0.051 0.000
CA_28 0.184 0.205 0.184 0.012 -0.043 0.004
CB_28 0.189 0.232 0.198 0.011 -0.038 0.006
OG_28 0.228 0.310 0.243 0.019 -0.017 -0.006
C_28 0.174 0.195 0.173 0.012 -0.036 0.004
O_28 0.145 0.178 0.160 0.009 -0.018 0.015
O_29 0.140 0.277 0.149 0.044 -0.029 0.001
C_29 0.136 0.225 0.154 0.020 -0.050 0.013
CA_29 0.159 0.224 0.156 0.027 -0.040 0.024
CB_29 0.177 0.236 0.188 0.019 -0.023 0.047
CG_29 0.224 0.234 0.198 0.029 -0.012 0.045
CD_29 0.214 0.205 0.192 0.031 -0.043 0.032
NE_29 0.207 0.215 0.209 0.027 -0.037 0.018
N_29 0.164 0.262 0.203 0.069 -0.039 0.030
N1_30 0.120 0.224 0.127 0.026 -0.030 0.020
N2_30 0.107 0.194 0.141 0.007 -0.010 0.020
C3_30 0.109 0.194 0.143 0.007 -0.009 0.021
O3_30 0.133 0.191 0.158 0.001 -0.028 0.005
C4_30 0.123 0.168 0.137 -0.015 0.012 -0.008
C9_30 0.116 0.204 0.131 -0.003 -0.009 0.034
C5_30 0.154 0.208 0.165 -0.009 -0.037 -0.009
O5_30 0.160 0.246 0.182 -0.012 -0.039 -0.045
C5M_30 0.204 0.295 0.270 -0.001 -0.104 -0.053
C6_30 0.188 0.190 0.205 0.009 -0.041 -0.017
C7_30 0.156 0.182 0.190 0.010 -0.019 0.002
C8_30 0.122 0.166 0.141 -0.017 0.006 0.006
N10_30 0.124 0.185 0.127 -0.013 -0.017 0.002
C11_30 0.161 0.158 0.141 -0.008 -0.028 -0.021
O11_30 0.175 0.185 0.188 0.020 -0.018 -0.010
C12_30 0.159 0.128 0.124 -0.009 -0.003 -0.001
O12_30 0.144 0.169 0.161 -0.005 -0.003 0.007
N_31 0.145 0.160 0.153 -0.008 -0.003 -0.004
CA_31 0.171 0.178 0.173 -0.030 -0.005 0.021
CB_31 0.202 0.239 0.232 -0.032 -0.014 0.021
CG_31 0.288 0.313 0.309 -0.024 -0.016 0.009
CD_31 0.345 0.382 0.341 -0.020 -0.008 0.010
CE_31 0.384 0.408 0.391 -0.015 -0.010 -0.004
NZ_31 0.406 0.420 0.384 -0.014 -0.002 0.027
C_31 0.170 0.136 0.175 -0.030 -0.022 0.020
O_31 0.177 0.159 0.192 -0.047 -0.028 0.009
N1_32 0.145 0.115 0.185 -0.008 -0.031 0.007
N2_32 0.160 0.126 0.154 -0.019 -0.034 0.019
C3_32 0.152 0.122 0.131 -0.041 -0.031 0.002
O3_32 0.172 0.121 0.132 -0.027 -0.031 0.012
C4_32 0.156 0.129 0.099 -0.024 -0.001 0.010
C9_32 0.160 0.128 0.128 -0.013 -0.011 0.028
C5_32 0.153 0.126 0.145 -0.009 -0.011 0.009
O5_32 0.170 0.110 0.159 -0.030 -0.011 -0.001
C5M_32 0.183 0.150 0.190 -0.057 -0.010 -0.021
C6_32 0.198 0.117 0.127 -0.005 0.030 0.011
C7_32 0.173 0.133 0.153 -0.017 0.013 0.020
C8_32 0.158 0.118 0.138 -0.016 0.002 0.032
N10_32 0.162 0.134 0.125 -0.021 -0.012 0.026
C11_32 0.194 0.106 0.160 -0.031 -0.002 0.028
O11_32 0.204 0.135 0.167 -0.006 0.003 0.027
C12_32 0.196 0.129 0.154 -0.004 0.012 0.028
O12_32 0.182 0.138 0.147 -0.033 -0.031 0.037
N_41 0.279 0.267 0.289 0.078 0.006 0.027
CA_41 0.258 0.263 0.263 0.063 0.006 0.034
C_41 0.233 0.242 0.256 0.066 0.016 0.038
O_41 0.254 0.258 0.249 0.086 0.020 0.037
NE_41 0.197 0.280 0.228 0.059 -0.010 0.057
CD_41 0.231 0.285 0.251 0.053 -0.011 0.067
CG_41 0.237 0.294 0.261 0.053 -0.022 0.067
CB_41 0.260 0.280 0.257 0.064 0.003 0.031
N_42 0.218 0.234 0.241 0.056 0.019 0.033
CA_42 0.198 0.223 0.232 0.043 0.022 0.027
CB_42 0.214 0.237 0.227 0.046 0.020 0.018
OG1_42 0.259 0.268 0.274 0.038 0.011 -0.002
CG2_42 0.231 0.286 0.243 0.045 0.009 0.010
C_42 0.187 0.218 0.224 0.046 0.027 0.031
O_42 0.194 0.221 0.248 0.060 0.028 0.038
N_43 0.182 0.194 0.207 0.045 0.023 0.034
CA_43 0.182 0.199 0.195 0.038 0.017 0.025
CB_43 0.207 0.200 0.206 0.037 0.010 0.017
CG_43 0.219 0.261 0.215 0.035 -0.010 0.031
CD1_43 0.261 0.302 0.278 0.058 -0.022 0.034
CE1_43 0.264 0.327 0.286 0.044 -0.059 0.041
CZ_43 0.238 0.331 0.310 0.040 -0.061 0.046
OH_43 0.262 0.393 0.415 0.023 -0.086 0.074
CE2_43 0.234 0.336 0.263 0.026 -0.047 0.036
CD2_43 0.230 0.297 0.233 0.049 -0.021 0.030
C_43 0.163 0.178 0.174 0.041 0.019 0.014
O_43 0.164 0.190 0.207 0.061 0.043 0.019
N_44 0.147 0.170 0.141 0.032 0.014 0.020
CA_44 0.141 0.146 0.131 0.012 0.019 0.020
CB_44 0.159 0.159 0.155 0.014 0.008 0.021
CG_44 0.193 0.168 0.169 -0.020 0.011 0.018
CD1_44 0.240 0.236 0.165 -0.030 0.037 0.047
CE1_44 0.249 0.291 0.205 -0.020 0.038 0.033
CZ_44 0.262 0.287 0.176 -0.003 0.065 0.009
CE2_44 0.267 0.284 0.164 0.001 0.043 0.005
CD2_44 0.241 0.227 0.180 -0.001 0.034 0.015
C_44 0.128 0.149 0.102 0.004 0.001 0.010
O_44 0.121 0.154 0.129 0.004 -0.007 0.013
N_45 0.123 0.131 0.112 0.000 -0.002 0.009
CA_45 0.126 0.124 0.113 -0.004 -0.001 0.006
CB_45 0.152 0.138 0.114 -0.016 0.003 0.002
OG1_45 0.165 0.159 0.128 -0.004 0.009 0.018
CG2_45 0.181 0.141 0.144 -0.004 -0.017 0.013
C_45 0.126 0.112 0.113 0.008 -0.003 0.000
O_45 0.135 0.127 0.126 0.011 -0.011 -0.005
N_46 0.139 0.110 0.113 0.014 -0.009 -0.007
CA_46 0.150 0.117 0.125 0.013 -0.017 -0.009
CB_46 0.166 0.113 0.119 0.007 -0.023 -0.014
CG_46 0.200 0.127 0.101 -0.015 -0.004 -0.010
CD1_46 0.195 0.163 0.139 -0.007 -0.025 -0.029
CE1_46 0.222 0.189 0.142 -0.031 -0.011 -0.034
CZ_46 0.231 0.177 0.139 -0.040 0.031 -0.051
OH_46 0.270 0.226 0.187 -0.041 0.070 -0.080
CE2_46 0.257 0.141 0.107 -0.009 0.025 -0.034
CD2_46 0.213 0.148 0.131 -0.005 0.012 -0.014
C_46 0.143 0.119 0.111 0.010 -0.022 -0.012
O_46 0.141 0.115 0.136 0.005 -0.015 -0.014
N_47 0.128 0.126 0.113 0.013 -0.017 -0.007
CA_47 0.143 0.126 0.122 0.007 -0.022 0.001
CB_47 0.145 0.136 0.122 0.000 -0.027 0.002
CG_47 0.144 0.139 0.115 -0.010 -0.016 0.004
CD1_47 0.145 0.148 0.118 -0.016 -0.018 -0.001
CE1_47 0.174 0.118 0.144 -0.029 -0.008 -0.011
CZ_47 0.186 0.097 0.140 0.007 0.011 0.004
CE2_47 0.173 0.125 0.144 -0.011 -0.024 0.000
CD2_47 0.145 0.145 0.113 0.007 -0.027 -0.017
C_47 0.134 0.128 0.124 0.006 -0.014 -0.003
O_47 0.136 0.152 0.130 0.022 -0.034 -0.018
BR_47 0.228 0.090 0.101 -0.008 0.002 -0.018
N_48 0.138 0.120 0.122 0.003 -0.022 -0.007
CA_48 0.149 0.134 0.123 -0.004 -0.017 -0.009
CB_48 0.176 0.124 0.129 0.006 -0.008 -0.003
OG_48 0.248 0.140 0.178 -0.019 -0.022 0.004
C_48 0.151 0.117 0.115 -0.012 -0.012 -0.001
O_48 0.141 0.116 0.109 -0.003 -0.021 -0.002
O_49 0.170 0.129 0.129 0.030 -0.007 0.008
C_49 0.157 0.115 0.127 0.019 -0.018 0.014
CA_49 0.167 0.131 0.099 0.001 -0.021 0.006
CB_49 0.169 0.121 0.143 -0.005 -0.021 0.015
CG_49 0.177 0.128 0.154 0.011 -0.027 0.008
CD_49 0.188 0.127 0.120 0.017 -0.029 0.015
NE_49 0.172 0.114 0.123 -0.015 -0.025 0.013
N_49 0.200 0.125 0.124 0.010 -0.028 0.000
N1_50 0.150 0.109 0.115 0.015 -0.029 0.009
N2_50 0.144 0.095 0.103 -0.002 -0.018 0.001
C3_50 0.120 0.090 0.104 0.009 0.002 0.000
O3_50 0.135 0.122 0.103 0.006 -0.002 -0.008
C4_50 0.117 0.119 0.115 -0.017 -0.001 -0.009
C9_50 0.155 0.104 0.096 -0.012 -0.008 -0.014
C5_50 0.157 0.117 0.108 0.012 0.015 -0.014
O5_50 0.143 0.129 0.128 0.016 -0.007 -0.013
C5M_50 0.146 0.144 0.165 0.020 0.002 -0.031
C6_50 0.131 0.113 0.133 -0.001 0.008 -0.027
C7_50 0.129 0.092 0.131 -0.010 -0.017 0.002
C8_50 0.131 0.109 0.114 -0.017 -0.012 -0.015
N10_50 0.160 0.088 0.116 0.011 0.004 -0.028
C11_50 0.136 0.158 0.126 0.013 -0.026 -0.002
O11_50 0.164 0.144 0.195 0.019 -0.033 0.004
C12_50 0.102 0.154 0.119 -0.021 -0.023 -0.001
O12_50 0.153 0.131 0.107 -0.007 -0.023 0.007
N_51 0.148 0.150 0.135 0.006 -0.027 -0.001
CA_51 0.136 0.197 0.153 0.011 -0.025 0.020
CB_51 0.202 0.212 0.179 0.025 -0.030 0.012
CG_51 0.231 0.257 0.217 0.000 -0.007 -0.006
CD_51 0.303 0.300 0.247 -0.010 -0.014 0.005
CE_51 0.338 0.346 0.328 -0.017 0.010 0.003
NZ_51 0.403 0.401 0.335 -0.010 0.003 0.008
C_51 0.120 0.158 0.175 0.027 0.005 0.009
O_51 0.163 0.198 0.198 0.035 0.023 0.003
N1_52 0.122 0.146 0.187 0.050 -0.019 0.027
N2_52 0.159 0.177 0.171 0.046 0.013 0.047
C3_52 0.138 0.155 0.157 0.026 0.019 0.032
O3_52 0.149 0.177 0.167 0.043 0.005 0.028
C4_52 0.147 0.172 0.161 0.020 0.004 0.022
C9_52 0.141 0.179 0.135 0.044 -0.011 0.016
C5_52 0.138 0.174 0.183 0.021 0.000 0.011
O5_52 0.145 0.214 0.199 0.026 0.017 0.024
C5M_52 0.176 0.224 0.222 0.037 0.016 -0.009
C6_52 0.142 0.208 0.150 0.002 0.019 0.023
C7_52 0.146 0.190 0.163 0.025 0.007 0.044
C8_52 0.143 0.172 0.160 0.016 0.015 0.035
N10_52 0.169 0.176 0.163 0.034 0.022 0.035
C11_52 0.182 0.215 0.153 0.013 0.023 0.051
O11_52 0.210 0.245 0.198 0.014 0.012 0.055
C12_52 0.192 0.240 0.222 0.028 -0.016 0.038
O12_52 0.189 0.205 0.191 0.060 0.020 0.039
N_61 0.191 0.212 0.173 0.045 -0.037 -0.012
CA_61 0.166 0.197 0.177 0.024 -0.026 -0.019
C_61 0.167 0.186 0.164 0.020 -0.032 -0.020
O_61 0.177 0.187 0.183 0.039 -0.020 -0.016
NE_61 0.186 0.164 0.158 0.024 -0.018 -0.013
CD_61 0.156 0.199 0.185 0.026 -0.028 -0.022
CG_61 0.161 0.204 0.198 0.046 -0.036 0.006
CB_61 0.165 0.193 0.206 0.024 -0.012 0.002
N_62 0.166 0.169 0.161 0.016 -0.034 -0.023
CA_62 0.154 0.161 0.155 0.016 -0.020 -0.021
CB_62 0.178 0.170 0.179 -0.001 -0.022 -0.023
OG1_62 0.231 0.207 0.191 -0.004 0.004 -0.033
CG2_62 0.200 0.197 0.230 0.021 -0.015 -0.002
C_62 0.155 0.163 0.151 0.016 -0.021 -0.024
O_62 0.145 0.176 0.145 0.016 -0.038 -0.030
N_63 0.149 0.160 0.153 0.023 -0.026 -0.025
CA_63 0.147 0.173 0.159 0.017 -0.020 -0.015
CB_63 0.166 0.180 0.150 0.015 -0.029 -0.012
CG_63 0.179 0.194 0.201 -0.004 -0.028 0.015
CD1_63 0.219 0.184 0.232 -0.018 -0.036 0.024
CE1_63 0.216 0.214 0.218 0.008 -0.045 0.036
CZ_63 0.204 0.225 0.267 -0.002 -0.054 0.031
OH_63 0.214 0.269 0.307 0.009 -0.072 0.051
CE2_63 0.195 0.220 0.244 -0.013 -0.035 0.022
CD2_63 0.182 0.184 0.221 -0.016 -0.038 0.015
C_63 0.142 0.164 0.134 0.032 -0.014 -0.012
O_63 0.150 0.180 0.177 0.047 -0.026 -0.025
N_64 0.126 0.148 0.128 0.023 -0.017 -0.013
CA_64 0.128 0.134 0.117 0.011 -0.011 -0.010
CB_64 0.135 0.137 0.115 0.016 -0.022 -0.007
CG_64 0.163 0.145 0.159 -0.014 -0.011 -0.015
CD1_64 0.201 0.179 0.203 0.014 -0.029 -0.024
CE1_64 0.197 0.170 0.230 -0.019 -0.012 0.001
CZ_64 0.178 0.185 0.224 0.010 0.003 -0.071
CE2_64 0.223 0.171 0.196 -0.004 -0.019 -0.051
CD2_64 0.192 0.171 0.159 -0.001 -0.013 -0.038
C_64 0.124 0.145 0.117 0.007 -0.001 -0.006
O_64 0.118 0.158 0.117 -0.001 0.001 -0.010
N_65 0.121 0.133 0.116 0.009 0.000 -0.010
CA_65 0.140 0.148 0.103 0.009 0.003 -0.001
CB_65 0.159 0.163 0.109 -0.009 0.010 0.000
OG1_65 0.165 0.189 0.134 -0.004 0.002 -0.012
CG2_65 0.178 0.177 0.140 -0.030 0.014 0.014
C_65 0.145 0.145 0.120 0.016 0.015 0.002
O_65 0.153 0.163 0.126 0.026 0.018 0.015
N_66 0.144 0.152 0.111 0.024 0.022 0.015
CA_66 0.156 0.158 0.125 0.031 0.022 0.018
CB_66 0.173 0.164 0.124 0.023 0.025 0.028
CG_66 0.213 0.177 0.124 0.004 0.032 0.005
CD1_66 0.205 0.190 0.161 -0.016 0.036 0.003
CE1_66 0.188 0.206 0.194 -0.024 0.030 -0.007
CZ_66 0.220 0.218 0.139 -0.036 0.037 -0.026
OH_66 0.252 0.253 0.206 -0.054 0.035 -0.050
CE2_66 0.250 0.189 0.135 -0.030 0.019 -0.023
CD2_66 0.238 0.181 0.140 -0.012 0.011 -0.004
C_66 0.157 0.175 0.124 0.044 0.019 0.021
O_66 0.164 0.190 0.117 0.033 0.010 0.027
N_67 0.167 0.189 0.132 0.053 0.012 0.021
CA_67 0.178 0.196 0.158 0.062 0.010 0.017
CB_67 0.211 0.205 0.197 0.054 0.004 0.018
CG_67 0.257 0.241 0.242 0.060 -0.015 0.004
CD1_67 0.305 0.301 0.250 0.049 -0.012 0.018
CE1_67 0.357 0.303 0.267 0.044 -0.017 0.029
CZ_67 0.337 0.300 0.285 0.049 -0.020 0.020
CE2_67 0.307 0.319 0.335 0.056 -0.016 0.013
CD2_67 0.283 0.314 0.326 0.072 -0.017 0.001
C_67 0.186 0.199 0.166 0.064 0.011 0.018
O_67 0.199 0.214 0.235 0.089 0.050 0.032
BR_67 0.416 0.159 0.118 0.054 -0.079 0.038
BR_67 0.313 0.231 0.191 0.089 -0.143 -0.058
N_68 0.193 0.201 0.147 0.047 0.007 0.019
CA_68 0.209 0.204 0.144 0.051 0.009 0.015
CB_68 0.235 0.206 0.151 0.050 0.005 0.006
OG_68 0.316 0.269 0.147 0.009 0.000 0.022
C_68 0.202 0.194 0.141 0.044 0.004 0.010
O_68 0.205 0.185 0.117 0.034 -0.002 0.010
O_69 0.276 0.186 0.077 0.030 0.008 0.039
C_69 0.234 0.175 0.074 0.046 -0.007 0.018
CA_69 0.235 0.169 0.099 0.042 -0.007 0.013
CB_69 0.234 0.207 0.125 0.031 -0.030 0.013
CG_69 0.223 0.249 0.165 0.042 -0.036 0.011
CD_69 0.212 0.214 0.156 0.061 -0.018 0.021
NE_69 0.222 0.201 0.152 0.044 -0.012 0.030
N_69 0.289 0.215 0.078 0.045 -0.016 0.008
N1_70 0.210 0.165 0.091 0.040 0.007 0.001
N2_70 0.203 0.154 0.083 0.027 -0.024 0.001
C3_70 0.203 0.158 0.090 0.044 -0.006 -0.005
O3_70 0.203 0.187 0.116 0.039 0.013 0.004
C4_70 0.167 0.167 0.116 0.015 0.011 -0.013
C9_70 0.178 0.149 0.105 0.019 0.000 -0.023
C5_70 0.182 0.169 0.147 0.046 -0.001 -0.013
O5_70 0.237 0.218 0.146 0.059 0.034 0.015
C5M_70 0.288 0.279 0.203 0.116 0.053 -0.016
C6_70 0.171 0.207 0.157 0.027 0.015 -0.006
C7_70 0.167 0.167 0.165 0.012 0.012 0.007
C8_70 0.166 0.185 0.108 0.015 0.003 -0.011
N10_70 0.186 0.166 0.099 0.019 0.010 -0.007
C11_70 0.167 0.192 0.111 0.007 0.020 0.010
O11_70 0.169 0.249 0.158 0.026 0.019 0.001
C12_70 0.137 0.188 0.112 -0.011 0.001 -0.012
O12_70 0.169 0.169 0.084 -0.016 -0.002 0.004
N_71 0.153 0.185 0.109 0.002 0.014 -0.010
CA_71 0.181 0.206 0.121 -0.009 -0.020 0.008
CB_71 0.252 0.237 0.199 0.002 -0.042 0.002
CG_71 0.275 0.268 0.274 -0.016 -0.039 0.011
CD_71 0.352 0.310 0.335 -0.034 -0.009 0.019
CE_71 0.371 0.338 0.368 -0.022 -0.016 0.017
NZ_71 0.416 0.366 0.424 -0.023 0.025 0.000
C_71 0.158 0.179 0.153 0.012 -0.015 -0.007
O_71 0.164 0.221 0.136 0.008 -0.022 -0.031
N1_72 0.132 0.164 0.118 0.021 -0.010 0.000
N2_72 0.125 0.190 0.116 0.024 -0.026 0.002
C3_72 0.113 0.154 0.107 0.000 -0.012 -0.025
O3_72 0.143 0.150 0.135 -0.003 -0.018 -0.007
C4_72 0.102 0.149 0.121 -0.018 -0.015 -0.007
C9_72 0.138 0.141 0.117 0.002 0.000 0.002
C5_72 0.129 0.152 0.107 -0.004 -0.016 -0.012
O5_72 0.125 0.182 0.137 0.009 -0.003 -0.023
C5M_72 0.153 0.233 0.154 0.014 0.022 -0.040
C6_72 0.102 0.167 0.136 -0.010 -0.016 -0.005
C7_72 0.142 0.167 0.125 0.001 -0.034 -0.001
C8_72 0.124 0.160 0.127 0.007 -0.012 -0.013
N10_72 0.122 0.162 0.122 0.019 -0.016 -0.036
C11_72 0.137 0.176 0.166 0.012 -0.020 -0.012
O11_72 0.178 0.186 0.157 0.014 -0.023 -0.010
C12_72 0.126 0.189 0.173 0.004 -0.012 0.003
O12_72 0.168 0.156 0.142 0.024 -0.033 -0.026
N_81 0.270 0.257 0.239 -0.023 -0.023 0.071
CA_81 0.261 0.253 0.213 -0.012 -0.031 0.056
C_81 0.250 0.239 0.202 -0.014 -0.034 0.060
O_81 0.267 0.239 0.205 -0.022 -0.026 0.069
NE_81 0.244 0.245 0.205 0.007 -0.065 0.070
CD_81 0.259 0.252 0.208 0.013 -0.054 0.063
CG_81 0.258 0.260 0.195 0.018 -0.065 0.067
CB_81 0.245 0.262 0.209 -0.003 -0.033 0.062
N_82 0.246 0.233 0.179 -0.017 -0.040 0.052
CA_82 0.244 0.236 0.184 -0.011 -0.039 0.046
CB_82 0.265 0.235 0.182 -0.011 -0.041 0.036
OG1_82 0.287 0.289 0.224 -0.009 -0.021 0.030
CG2_82 0.312 0.237 0.223 -0.002 -0.050 0.038
C_82 0.234 0.220 0.170 -0.021 -0.036 0.049
O_82 0.244 0.231 0.168 -0.021 -0.038 0.059
N_83 0.225 0.206 0.155 -0.020 -0.032 0.054
CA_83 0.227 0.209 0.154 -0.007 -0.038 0.042
CB_83 0.249 0.221 0.167 -0.003 -0.035 0.038
CG_83 0.272 0.226 0.193 0.019 -0.048 0.049
CD1_83 0.313 0.262 0.204 0.021 -0.029 0.072
CE1_83 0.332 0.281 0.233 0.049 -0.041 0.057
CZ_83 0.330 0.285 0.209 0.047 -0.053 0.032
OH_83 0.401 0.359 0.226 0.086 -0.048 0.036
CE2_83 0.335 0.264 0.212 0.050 -0.044 0.034
CD2_83 0.303 0.249 0.184 0.043 -0.033 0.055
C_83 0.213 0.202 0.135 -0.014 -0.030 0.044
O_83 0.230 0.215 0.146 -0.039 -0.029 0.073
N_84 0.189 0.169 0.117 -0.017 -0.022 0.030
CA_84 0.169 0.167 0.116 -0.010 -0.017 0.013
CB_84 0.163 0.189 0.131 -0.018 -0.008 0.014
CG_84 0.168 0.187 0.161 -0.029 -0.009 -0.014
CD1_84 0.240 0.214 0.186 -0.045 -0.032 -0.014
CE1_84 0.233 0.226 0.208 -0.045 -0.025 -0.017
CZ_84 0.243 0.196 0.196 -0.068 -0.003 -0.009
CE2_84 0.211 0.204 0.244 -0.054 -0.020 -0.015
CD2_84 0.173 0.189 0.196 -0.039 -0.013 -0.019
C_84 0.162 0.159 0.097 -0.007 -0.009 0.005
O_84 0.171 0.171 0.094 -0.005 -0.003 0.006
N_85 0.152 0.147 0.106 0.001 -0.023 0.002
CA_85 0.149 0.144 0.113 0.001 -0.010 -0.013
CB_85 0.159 0.168 0.133 0.007 -0.013 -0.029
OG1_85 0.208 0.194 0.140 0.001 -0.039 -0.031
CG2_85 0.218 0.178 0.180 0.031 -0.027 -0.053
C_85 0.132 0.141 0.102 0.002 -0.002 0.002
O_85 0.145 0.149 0.106 0.001 0.000 0.005
N_86 0.122 0.147 0.105 0.008 0.001 0.007
CA_86 0.128 0.148 0.100 0.014 0.012 0.004
CB_86 0.127 0.147 0.143 0.012 0.009 0.002
CG_86 0.109 0.154 0.172 0.000 0.025 0.000
CD1_86 0.161 0.135 0.174 -0.014 0.013 -0.013
CE1_86 0.162 0.165 0.184 -0.025 0.011 -0.028
CZ_86 0.155 0.182 0.181 -0.029 0.039 -0.022
OH_86 0.201 0.220 0.184 -0.052 0.034 -0.042
CE2_86 0.123 0.152 0.214 -0.034 -0.005 -0.014
CD2_86 0.125 0.159 0.194 -0.021 -0.007 0.000
C_86 0.131 0.140 0.113 0.019 0.010 0.004
O_86 0.137 0.160 0.111 0.008 0.012 0.009
N_87 0.137 0.150 0.106 0.018 0.006 0.014
CA_87 0.141 0.144 0.121 0.006 0.002 0.010
CB_87 0.155 0.166 0.105 0.001 0.002 0.006
CG_87 0.144 0.147 0.121 0.000 0.005 -0.019
CD1_87 0.139 0.172 0.117 -0.008 -0.005 -0.030
CE1_87 0.119 0.212 0.169 -0.005 0.023 -0.028
CZ_87 0.096 0.204 0.183 -0.009 0.012 -0.008
CE2_87 0.130 0.184 0.153 -0.005 -0.012 -0.017
CD2_87 0.123 0.170 0.127 -0.010 0.012 -0.007
C_87 0.130 0.157 0.116 0.004 0.010 0.010
O_87 0.167 0.171 0.119 0.016 0.027 0.014
BR_87 0.111 0.194 0.201 -0.013 0.023 -0.002
N_88 0.124 0.145 0.117 0.006 0.008 0.005
CA_88 0.136 0.159 0.124 0.007 0.013 0.010
CB_88 0.119 0.169 0.148 0.004 0.008 0.017
OG_88 0.175 0.203 0.217 0.012 0.016 0.001
C_88 0.130 0.155 0.127 -0.003 0.005 0.007
O_88 0.121 0.156 0.133 -0.011 -0.003 -0.002
O_89 0.148 0.224 0.155 0.011 0.004 0.011
C_89 0.141 0.166 0.133 0.006 -0.011 0.010
CA_89 0.150 0.170 0.126 0.004 -0.008 0.015
CB_89 0.145 0.203 0.128 0.012 -0.007 0.003
CG_89 0.147 0.189 0.147 0.022 -0.011 0.000
CD_89 0.137 0.168 0.161 0.012 -0.003 0.004
NE_89 0.127 0.165 0.134 0.017 0.011 0.002
N_89 0.150 0.177 0.165 0.024 -0.004 0.023
N1_90 0.133 0.172 0.110 0.013 0.000 0.003
N2_90 0.132 0.173 0.090 0.004 0.017 0.014
C3_90 0.133 0.156 0.117 -0.011 0.010 0.010
O3_90 0.148 0.177 0.111 -0.007 0.006 0.014
C4_90 0.136 0.152 0.090 -0.024 0.014 -0.003
C9_90 0.131 0.141 0.103 -0.023 0.006 0.005
C5_90 0.134 0.166 0.113 -0.034 0.019 0.016
O5_90 0.149 0.192 0.117 -0.024 0.023 0.022
C5M_90 0.162 0.228 0.127 -0.025 0.056 0.023
C6_90 0.135 0.157 0.113 -0.025 0.026 -0.015
C7_90 0.139 0.163 0.113 -0.023 0.006 -0.011
C8_90 0.115 0.156 0.096 -0.003 -0.005 -0.023
N10_90 0.094 0.152 0.134 -0.007 0.002 0.001
C11_90 0.140 0.183 0.129 0.021 0.003 0.012
O11_90 0.160 0.202 0.130 0.028 -0.012 0.002
C12_90 0.178 0.170 0.069 -0.005 0.007 -0.020
O12_90 0.132 0.141 0.126 0.007 -0.003 -0.014
N_91 0.131 0.188 0.129 0.010 0.015 -0.011
CA_91 0.173 0.200 0.150 0.001 -0.015 -0.019
CB_91 0.241 0.208 0.199 -0.005 -0.031 -0.005
CG_91 0.262 0.290 0.278 0.016 -0.023 -0.011
CD_91 0.354 0.338 0.356 0.006 -0.014 -0.010
CE_91 0.384 0.391 0.376 0.005 -0.002 -0.006
NZ_91 0.391 0.434 0.421 -0.007 -0.006 -0.005
C_91 0.169 0.180 0.132 -0.003 -0.020 0.002
O_91 0.199 0.224 0.136 -0.027 -0.004 0.012
N1_92 0.160 0.198 0.114 0.001 -0.033 0.009
N2_92 0.142 0.191 0.121 -0.017 -0.033 0.012
C3_92 0.178 0.178 0.106 -0.021 -0.013 0.016
O3_92 0.209 0.176 0.118 -0.009 -0.014 0.030
C4_92 0.191 0.148 0.109 -0.003 -0.019 0.014
C9_92 0.202 0.175 0.118 0.015 -0.027 0.029
C5_92 0.188 0.201 0.120 -0.010 -0.013 0.017
O5_92 0.184 0.223 0.101 -0.016 -0.009 0.020
C5M_92 0.216 0.238 0.091 -0.029 0.015 0.013
C6_92 0.196 0.180 0.109 -0.009 -0.029 0.006
C7_92 0.192 0.188 0.120 -0.013 -0.047 0.024
C8_92 0.192 0.177 0.109 -0.003 -0.040 0.034
N10_92 0.209 0.215 0.142 -0.004 -0.047 0.060
C11_92 0.235 0.200 0.155 -0.003 -0.047 0.056
O11_92 0.247 0.229 0.173 0.022 -0.049 0.041
C12_92 0.231 0.240 0.127 0.010 -0.040 0.046
O12_92 0.221 0.213 0.154 0.000 -0.036 0.051
N_101 0.211 0.226 0.155 0.029 0.018 0.046
CA_101 0.189 0.216 0.147 0.038 0.015 0.034
C_101 0.191 0.200 0.119 0.041 0.025 0.035
O_101 0.206 0.214 0.145 0.025 0.042 0.039
NE_101 0.207 0.227 0.122 0.014 0.007 0.019
CD_101 0.216 0.244 0.133 0.044 0.014 0.026
CG_101 0.197 0.243 0.127 0.036 -0.005 0.049
CB_101 0.186 0.232 0.154 0.017 0.008 0.047
N_102 0.200 0.192 0.124 0.039 0.021 0.030
CA_102 0.195 0.195 0.135 0.030 0.013 0.030
CB_102 0.191 0.216 0.148 0.025 0.015 0.031
OG1_102 0.194 0.256 0.211 -0.008 0.000 0.012
CG2_102 0.241 0.247 0.187 0.029 0.009 0.016
C_102 0.210 0.192 0.124 0.031 0.019 0.028
O_102 0.240 0.199 0.149 0.035 0.034 0.037
N_103 0.191 0.178 0.137 0.032 0.024 0.031
CA_103 0.190 0.194 0.141 0.029 0.014 0.022
CB_103 0.202 0.201 0.184 0.026 0.010 0.019
CG_103 0.220 0.242 0.189 0.022 0.009 0.010
CD1_103 0.232 0.258 0.202 0.040 0.012 -0.003
CE1_103 0.263 0.309 0.203 0.029 0.002 -0.007
CZ_103 0.280 0.293 0.197 0.051 -0.026 -0.007
OH_103 0.306 0.346 0.216 0.056 -0.057 -0.019
CE2_103 0.257 0.294 0.223 0.044 -0.028 0.000
CD2_103 0.248 0.276 0.218 0.040 -0.004 0.013
C_103 0.162 0.171 0.127 0.020 0.021 0.028
O_103 0.192 0.202 0.124 0.029 0.023 0.041
N_104 0.146 0.161 0.110 0.013 0.012 0.022
CA_104 0.152 0.150 0.114 0.019 0.010 0.004
CB_104 0.166 0.158 0.115 0.012 0.012 0.007
CG_104 0.159 0.177 0.160 0.017 0.014 -0.008
CD1_104 0.171 0.239 0.213 0.046 0.020 0.007
CE1_104 0.173 0.253 0.251 0.032 0.040 0.021
CZ_104 0.178 0.282 0.209 0.008 0.048 -0.004
CE2_104 0.186 0.268 0.189 0.022 0.022 -0.022
CD2_104 0.178 0.233 0.181 0.043 0.028 -0.017
C_104 0.155 0.153 0.109 -0.001 0.001 0.000
O_104 0.180 0.153 0.106 -0.008 -0.014 0.009
N_105 0.160 0.140 0.114 0.005 0.000 -0.004
CA_105 0.173 0.148 0.125 -0.001 -0.007 -0.009
CB_105 0.205 0.172 0.131 0.008 -0.013 -0.025
OG1_105 0.252 0.232 0.188 0.009 -0.007 -0.051
CG2_105 0.193 0.227 0.162 -0.007 -0.023 -0.067
C_105 0.169 0.125 0.109 -0.011 -0.013 0.010
O_105 0.215 0.160 0.123 -0.024 -0.035 0.041
N_106 0.179 0.130 0.127 -0.012 -0.020 0.023
CA_106 0.196 0.143 0.131 -0.014 -0.018 0.029
CB_106 0.199 0.152 0.154 -0.021 -0.033 0.024
CG_106 0.184 0.164 0.192 -0.035 -0.011 0.014
CD1_106 0.178 0.163 0.220 -0.022 -0.007 -0.001
CE1_106 0.192 0.152 0.226 -0.007 -0.001 0.015
CZ_106 0.196 0.204 0.209 -0.035 0.000 -0.015
OH_106 0.219 0.249 0.200 -0.041 0.000 -0.004
CE2_106 0.205 0.220 0.186 -0.020 -0.001 -0.011
CD2_106 0.197 0.174 0.174 -0.030 0.002 -0.012
C_106 0.218 0.151 0.140 -0.014 -0.020 0.039
O_106 0.232 0.145 0.148 -0.013 -0.024 0.038
N_107 0.230 0.160 0.146 -0.015 -0.024 0.055
CA_107 0.225 0.170 0.164 -0.013 -0.020 0.051
CB_107 0.237 0.192 0.177 -0.008 -0.021 0.047
CG_107 0.281 0.230 0.259 0.017 -0.005 0.045
CD1_107 0.314 0.197 0.328 0.015 -0.022 0.048
CE1_107 0.327 0.222 0.375 0.014 -0.017 0.051
CZ_107 0.298 0.225 0.361 0.018 -0.013 0.039
CE2_107 0.329 0.258 0.333 0.036 -0.009 0.038
CD2_107 0.306 0.274 0.297 0.030 -0.020 0.058
C_107 0.224 0.171 0.168 -0.013 -0.019 0.052
O_107 0.245 0.233 0.165 -0.038 -0.024 0.077
BR_107 0.248 0.160 0.470 0.065 -0.046 0.038
BR_107 0.282 0.174 0.308 0.089 0.038 0.058
N_108 0.224 0.161 0.164 -0.009 -0.023 0.044
CA_108 0.221 0.153 0.194 -0.007 -0.015 0.043
CB_108 0.251 0.159 0.218 -0.001 -0.013 0.042
OG_108 0.292 0.191 0.295 -0.012 -0.008 0.028
C_108 0.216 0.143 0.180 -0.010 -0.013 0.048
O_108 0.197 0.128 0.167 0.001 -0.010 0.027
O_109 0.216 0.117 0.204 0.015 -0.003 0.015
C_109 0.214 0.090 0.193 0.026 0.014 0.029
CA_109 0.230 0.113 0.216 0.021 0.010 0.011
CB_109 0.244 0.143 0.203 0.031 0.013 0.026
CG_109 0.261 0.153 0.213 0.025 -0.006 0.050
CD_109 0.257 0.158 0.216 -0.003 -0.028 0.063
NE_109 0.228 0.154 0.198 0.003 -0.034 0.046
N_109 0.238 0.115 0.258 0.031 0.007 0.033
N1_110 0.222 0.100 0.191 0.012 -0.011 0.007
N2_110 0.194 0.105 0.182 0.014 -0.007 0.001
C3_110 0.194 0.116 0.157 -0.005 -0.009 0.014
O3_110 0.233 0.149 0.164 -0.022 0.005 0.024
C4_110 0.203 0.138 0.144 -0.011 0.001 0.000
C9_110 0.193 0.105 0.142 0.004 0.010 0.010
C5_110 0.227 0.127 0.181 -0.010 0.005 0.025
O5_110 0.264 0.135 0.192 -0.041 -0.005 0.038
C5M_110 0.296 0.204 0.241 -0.051 0.012 0.071
C6_110 0.222 0.162 0.186 -0.044 0.001 0.010
C7_110 0.207 0.149 0.163 -0.034 -0.014 0.014
C8_110 0.175 0.124 0.140 -0.022 -0.011 0.004
N10_110 0.189 0.119 0.162 -0.030 -0.010 0.015
C11_110 0.219 0.142 0.168 -0.038 -0.004 0.002
O11_110 0.266 0.194 0.176 -0.020 -0.021 0.032
C12_110 0.219 0.158 0.116 -0.003 0.002 0.006
O12_110 0.213 0.127 0.149 -0.016 -0.004 -0.015
N_111 0.239 0.148 0.143 -0.009 -0.014 0.012
CA_111 0.234 0.188 0.169 0.012 -0.015 0.005
CB_111 0.276 0.217 0.253 0.031 0.009 0.004
CG_111 0.298 0.275 0.290 0.023 0.008 0.001
CD_111 0.318 0.336 0.337 -0.002 -0.006 -0.003
CE_111 0.355 0.375 0.364 0.006 -0.001 -0.011
NZ_111 0.382 0.416 0.407 0.008 0.011 -0.004
C_111 0.229 0.182 0.119 0.004 -0.001 0.027
O_111 0.251 0.167 0.163 -0.002 0.030 0.019
N1_112 0.203 0.174 0.125 0.010 -0.009 0.020
N2_112 0.204 0.169 0.141 0.016 -0.009 0.007
C3_112 0.187 0.179 0.117 -0.001 0.018 0.021
O3_112 0.167 0.175 0.113 0.006 0.006 0.014
C4_112 0.177 0.173 0.132 0.011 0.016 0.010
C9_112 0.169 0.162 0.146 0.014 -0.010 0.029
C5_112 0.180 0.184 0.146 0.006 0.016 0.008
O5_112 0.209 0.224 0.123 -0.021 0.020 0.013
C5M_112 0.250 0.224 0.134 -0.022 0.046 0.019
C6_112 0.199 0.204 0.138 0.013 0.004 0.006
C7_112 0.180 0.207 0.164 0.018 0.016 0.032
C8_112 0.177 0.189 0.135 0.030 0.031 0.024
N10_112 0.168 0.152 0.156 0.013 0.028 0.023
C11_112 0.189 0.192 0.121 0.016 0.031 0.005
O11_112 0.215 0.222 0.152 -0.005 0.016 -0.005
C12_112 0.203 0.203 0.111 0.004 -0.019 0.001
O12_112 0.159 0.161 0.123 0.035 0.013 0.002
N_121 0.261 0.296 0.232 0.010 -0.042 -0.084
CA_121 0.257 0.268 0.215 0.011 -0.038 -0.065
C_121 0.243 0.265 0.198 0.016 -0.038 -0.060
O_121 0.260 0.257 0.206 0.022 -0.034 -0.069
NE_121 0.268 0.259 0.145 -0.017 -0.029 -0.071
CD_121 0.299 0.271 0.163 -0.016 -0.035 -0.060
CG_121 0.293 0.267 0.172 -0.014 -0.049 -0.060
CB_121 0.262 0.254 0.205 0.019 -0.032 -0.064
N_122 0.226 0.255 0.178 0.022 -0.035 -0.052
CA_122 0.221 0.251 0.179 0.020 -0.025 -0.046
CB_122 0.223 0.225 0.178 0.025 -0.015 -0.056
OG1_122 0.232 0.250 0.261 0.008 0.000 -0.025
CG2_122 0.269 0.269 0.212 0.007 -0.016 -0.052
C_122 0.212 0.247 0.161 0.021 -0.023 -0.045
O_122 0.208 0.263 0.147 0.018 -0.034 -0.065
N_123 0.187 0.225 0.150 0.012 -0.026 -0.049
CA_123 0.189 0.214 0.147 0.006 -0.014 -0.032
CB_123 0.194 0.214 0.154 0.005 -0.010 -0.030
CG_123 0.265 0.214 0.173 -0.014 -0.033 -0.023
CD1_123 0.304 0.286 0.204 -0.020 -0.041 -0.048
CE1_123 0.343 0.296 0.205 -0.068 -0.041 -0.037
CZ_123 0.345 0.329 0.196 -0.061 -0.053 -0.033
OH_123 0.401 0.402 0.222 -0.100 -0.087 -0.031
CE2_123 0.340 0.282 0.187 -0.063 -0.039 -0.020
CD2_123 0.314 0.237 0.153 -0.042 -0.029 -0.027
C_123 0.178 0.200 0.125 0.010 -0.002 -0.034
O_123 0.196 0.230 0.125 0.028 -0.011 -0.054
N_124 0.172 0.180 0.106 -0.004 -0.008 -0.021
CA_124 0.164 0.168 0.102 -0.002 -0.016 -0.011
CB_124 0.185 0.201 0.140 -0.008 -0.015 -0.004
CG_124 0.245 0.204 0.167 -0.012 -0.021 0.048
CD1_124 0.308 0.273 0.195 0.003 -0.047 0.051
CE1_124 0.375 0.276 0.234 -0.002 -0.016 0.045
CZ_124 0.386 0.256 0.223 0.021 -0.010 0.034
CE2_124 0.395 0.187 0.251 0.037 -0.027 0.027
CD2_124 0.339 0.194 0.213 0.024 -0.017 0.032
C_124 0.155 0.149 0.108 -0.013 -0.001 -0.001
O_124 0.162 0.146 0.088 -0.009 -0.002 -0.005
N_125 0.141 0.130 0.103 -0.011 -0.004 0.000
CA_125 0.144 0.133 0.103 -0.020 -0.009 0.009
CB_125 0.145 0.141 0.113 -0.006 0.000 0.006
OG1_125 0.199 0.177 0.117 0.005 -0.015 0.030
CG2_125 0.208 0.178 0.138 -0.030 -0.005 0.045
C_125 0.122 0.145 0.096 -0.015 0.006 -0.007
O_125 0.138 0.154 0.105 -0.020 0.014 -0.001
N_126 0.132 0.151 0.112 -0.032 0.008 -0.013
CA_126 0.142 0.167 0.118 -0.036 0.013 -0.013
CA_126 0.144 0.164 0.115 -0.035 0.015 -0.016
CB_126 0.139 0.169 0.140 -0.038 0.015 -0.007
CB_126 0.144 0.160 0.132 -0.033 0.017 -0.016
CG_126 0.135 0.164 0.139 -0.024 -0.002 0.005
CG_126 0.151 0.143 0.127 -0.010 0.000 -0.012
CD1_126 0.156 0.146 0.154 -0.017 0.009 0.014
CD1_126 0.147 0.117 0.150 -0.013 -0.026 0.002
CE1_126 0.169 0.168 0.178 -0.029 0.019 0.002
CE1_126 0.183 0.141 0.161 -0.002 -0.015 -0.009
CZ_126 0.159 0.121 0.145 -0.042 0.003 0.012
CZ_126 0.181 0.133 0.152 -0.003 -0.006 0.030
OH_126 0.193 0.172 0.169 -0.036 0.016 0.043
OH_126 0.196 0.162 0.141 -0.014 -0.001 0.013
CE2_126 0.157 0.158 0.140 -0.022 0.003 0.008
CE2_126 0.169 0.139 0.112 -0.002 -0.014 0.031
CD2_126 0.171 0.152 0.134 -0.030 -0.014 0.006
CD2_126 0.164 0.138 0.116 -0.027 -0.003 0.018
C_126 0.138 0.174 0.129 -0.035 0.015 -0.015
O_126 0.162 0.227 0.143 -0.048 0.018 -0.042
N_127 0.137 0.173 0.117 -0.036 0.009 -0.014
CA_127 0.122 0.166 0.130 -0.024 0.011 -0.004
CB_127 0.132 0.177 0.139 -0.019 0.009 0.001
CG_127 0.140 0.175 0.177 -0.021 0.013 0.024
CD1_127 0.134 0.199 0.195 -0.043 0.005 0.026
CE1_127 0.119 0.221 0.222 -0.038 -0.006 0.028
CZ_127 0.148 0.223 0.198 -0.031 -0.050 0.012
CE2_127 0.188 0.215 0.189 -0.044 -0.025 0.013
CD2_127 0.140 0.208 0.181 -0.034 -0.011 0.007
C_127 0.106 0.158 0.113 -0.016 0.002 0.002
O_127 0.144 0.155 0.110 -0.003 0.014 -0.007
BR_127 0.150 0.237 0.251 -0.051 -0.069 0.017
N_128 0.119 0.153 0.114 -0.014 0.006 0.000
CA_128 0.139 0.154 0.129 -0.018 0.009 -0.004
CB_128 0.142 0.158 0.162 -0.012 0.012 -0.008
OG_128 0.189 0.195 0.215 -0.034 0.019 0.025
C_128 0.140 0.156 0.131 -0.022 0.003 -0.004
O_128 0.139 0.153 0.125 -0.017 0.003 0.005
O_129 0.147 0.250 0.200 -0.062 0.006 -0.032
C_129 0.125 0.191 0.167 -0.046 0.010 -0.023
CA_129 0.140 0.203 0.171 -0.047 -0.010 -0.032
CB_129 0.136 0.228 0.154 -0.048 -0.019 -0.001
CG_129 0.141 0.213 0.149 -0.047 -0.021 -0.001
CD_129 0.139 0.197 0.133 -0.050 -0.017 -0.013
NE_129 0.136 0.164 0.130 -0.044 -0.015 0.017
N_129 0.160 0.247 0.231 -0.074 -0.012 -0.053
N1_130 0.114 0.192 0.117 -0.047 0.009 -0.020
N2_130 0.113 0.179 0.134 -0.041 -0.011 0.010
C3_130 0.106 0.165 0.124 -0.023 -0.015 0.007
O3_130 0.137 0.181 0.117 -0.025 0.012 0.007
C4_130 0.105 0.174 0.109 -0.015 0.003 -0.004
C9_130 0.111 0.132 0.122 -0.006 -0.014 0.007
C5_130 0.114 0.151 0.127 -0.002 0.003 -0.011
O5_130 0.115 0.186 0.141 -0.022 0.020 -0.004
C5M_130 0.126 0.217 0.146 -0.024 0.026 0.002
C6_130 0.124 0.137 0.122 0.000 0.032 0.009
C7_130 0.121 0.133 0.131 -0.009 0.012 -0.004
C8_130 0.109 0.133 0.111 -0.008 0.018 0.002
N10_130 0.094 0.139 0.130 0.002 0.004 0.002
C11_130 0.119 0.186 0.132 -0.030 0.007 -0.016
O11_130 0.149 0.226 0.135 -0.030 -0.005 -0.009
C12_130 0.160 0.176 0.078 -0.011 0.023 0.003
O12_130 0.168 0.174 0.125 -0.033 0.010 -0.008
N_131 0.135 0.154 0.129 -0.012 0.002 0.006
CA_131 0.147 0.173 0.124 -0.006 -0.012 0.005
CB_131 0.145 0.208 0.111 -0.003 -0.011 -0.013
CG_131 0.166 0.235 0.155 -0.007 -0.008 0.006
CD_131 0.214 0.237 0.186 -0.018 -0.005 -0.009
CE_131 0.273 0.253 0.204 -0.022 0.009 0.026
NZ_131 0.356 0.274 0.309 -0.029 -0.007 0.033
C_131 0.142 0.162 0.108 0.010 -0.021 -0.012
O_131 0.168 0.200 0.133 0.033 -0.004 -0.017
N1_132 0.139 0.156 0.102 -0.008 -0.026 -0.014
N2_132 0.146 0.171 0.115 0.026 -0.020 -0.014
C3_132 0.146 0.158 0.111 0.012 -0.026 -0.005
O3_132 0.167 0.179 0.115 0.006 -0.016 -0.005
C4_132 0.198 0.184 0.106 0.014 -0.031 -0.026
C9_132 0.190 0.167 0.107 -0.022 -0.019 -0.033
C5_132 0.175 0.197 0.109 -0.001 -0.008 -0.016
O5_132 0.201 0.224 0.107 0.019 -0.011 -0.022
C5M_132 0.231 0.260 0.094 0.014 0.019 -0.032
C6_132 0.206 0.221 0.099 -0.007 -0.003 -0.009
C7_132 0.172 0.214 0.109 -0.006 -0.031 -0.008
C8_132 0.162 0.209 0.111 0.010 -0.022 -0.021
N10_132 0.182 0.225 0.131 0.009 -0.024 -0.054
C11_132 0.215 0.221 0.144 0.008 -0.037 -0.055
O11_132 0.257 0.287 0.149 -0.013 -0.037 -0.021
C12_132 0.212 0.237 0.121 -0.030 -0.020 -0.041
O12_132 0.184 0.260 0.158 0.000 -0.035 -0.068
N_141 0.174 0.179 0.132 -0.033 0.032 -0.046
CA_141 0.172 0.202 0.134 -0.030 0.022 -0.039
C_141 0.185 0.190 0.128 -0.032 0.029 -0.029
O_141 0.200 0.225 0.121 -0.028 0.029 -0.044
NE_141 0.173 0.215 0.108 -0.038 0.033 -0.030
CD_141 0.197 0.253 0.108 -0.034 0.027 -0.036
CG_141 0.207 0.236 0.122 -0.059 0.016 -0.056
CB_141 0.188 0.224 0.133 -0.028 0.004 -0.051
N_142 0.185 0.176 0.111 -0.032 0.024 -0.024
CA_142 0.176 0.181 0.110 -0.026 0.024 -0.018
CB_142 0.167 0.195 0.135 -0.026 0.027 -0.011
OG1_142 0.176 0.211 0.178 -0.006 0.035 0.001
CG2_142 0.179 0.229 0.157 -0.028 0.025 0.000
C_142 0.171 0.180 0.112 -0.028 0.028 -0.027
O_142 0.187 0.190 0.130 -0.032 0.034 -0.028
N_143 0.170 0.180 0.116 -0.027 0.022 -0.030
CA_143 0.169 0.174 0.101 -0.025 0.013 -0.015
CB_143 0.172 0.183 0.128 -0.023 0.010 -0.014
CG_143 0.194 0.204 0.142 -0.029 -0.003 0.002
CD1_143 0.215 0.238 0.165 -0.040 -0.001 -0.008
CE1_143 0.241 0.259 0.185 -0.044 -0.042 -0.013
CZ_143 0.240 0.254 0.161 -0.057 -0.043 0.002
OH_143 0.258 0.326 0.143 -0.052 -0.051 0.016
CE2_143 0.237 0.246 0.120 -0.022 -0.012 0.006
CD2_143 0.201 0.226 0.121 -0.017 -0.008 0.011
C_143 0.151 0.165 0.096 -0.020 0.017 -0.020
O_143 0.184 0.195 0.102 -0.021 0.032 -0.026
N_144 0.148 0.170 0.080 -0.007 0.012 -0.011
CA_144 0.132 0.166 0.083 -0.008 0.010 0.001
CB_144 0.157 0.178 0.106 0.002 0.007 0.002
CG_144 0.166 0.190 0.125 0.001 0.011 0.013
CD1_144 0.179 0.242 0.176 -0.040 0.023 0.016
CE1_144 0.198 0.275 0.147 -0.041 0.030 0.026
CZ_144 0.182 0.283 0.186 -0.008 0.040 0.022
CE2_144 0.182 0.235 0.221 -0.002 0.031 0.014
CD2_144 0.183 0.202 0.184 -0.043 0.032 0.019
C_144 0.154 0.154 0.090 -0.001 0.004 -0.002
O_144 0.171 0.144 0.094 -0.011 0.005 -0.007
N_145 0.143 0.151 0.102 -0.006 0.003 -0.002
CA_145 0.145 0.148 0.111 0.002 -0.003 0.002
CB_145 0.146 0.155 0.126 0.002 -0.004 0.013
OG1_145 0.188 0.184 0.144 -0.017 0.013 0.015
CG2_145 0.181 0.206 0.143 0.015 -0.014 0.026
C_145 0.144 0.149 0.109 0.002 0.001 -0.011
O_145 0.152 0.151 0.102 0.007 -0.001 -0.015
N_146 0.164 0.140 0.107 0.007 -0.017 -0.024
CA_146 0.170 0.148 0.135 0.010 -0.019 -0.026
CB_146 0.175 0.166 0.170 0.017 -0.033 -0.012
CG_146 0.177 0.144 0.188 0.028 -0.022 -0.010
CD1_146 0.195 0.209 0.194 0.038 -0.016 -0.006
CE1_146 0.216 0.210 0.197 0.046 -0.002 0.012
CZ_146 0.214 0.175 0.229 0.051 0.019 0.019
OH_146 0.269 0.218 0.259 0.041 0.053 0.027
CE2_146 0.192 0.150 0.239 0.042 0.028 -0.002
CD2_146 0.191 0.161 0.210 0.035 -0.004 -0.012
C_146 0.192 0.171 0.138 0.007 -0.023 -0.040
O_146 0.188 0.162 0.138 0.000 -0.018 -0.042
N_147 0.204 0.194 0.140 -0.006 -0.028 -0.056
CA_147 0.204 0.203 0.171 0.002 -0.025 -0.053
CB_147 0.219 0.215 0.187 -0.006 -0.022 -0.048
CG_147 0.252 0.255 0.256 -0.019 -0.006 -0.050
CD1_147 0.296 0.264 0.318 -0.008 -0.028 -0.062
CE1_147 0.346 0.270 0.345 -0.020 -0.018 -0.048
CZ_147 0.293 0.289 0.355 -0.033 -0.018 -0.044
CE2_147 0.304 0.312 0.315 -0.032 -0.012 -0.064
CD2_147 0.285 0.321 0.296 -0.031 -0.015 -0.066
C_147 0.209 0.204 0.153 0.009 -0.024 -0.052
O_147 0.239 0.268 0.168 0.041 -0.045 -0.067
BR_147 0.220 0.183 0.386 -0.073 -0.061 -0.041
BR_147 0.236 0.219 0.290 -0.150 0.063 -0.064
N_148 0.206 0.187 0.144 0.008 -0.023 -0.043
CA_148 0.203 0.176 0.181 0.007 -0.013 -0.040
CB_148 0.210 0.171 0.199 -0.008 -0.022 -0.046
OG_148 0.260 0.187 0.307 0.001 -0.012 -0.008
C_148 0.192 0.166 0.160 -0.006 -0.018 -0.042
O_148 0.206 0.128 0.179 0.002 -0.013 -0.035
O_149 0.216 0.118 0.235 -0.001 -0.041 -0.016
C_149 0.186 0.112 0.213 -0.020 -0.025 -0.032
CA_149 0.198 0.153 0.216 -0.038 -0.022 -0.031
CB_149 0.230 0.153 0.212 -0.027 -0.019 -0.034
CG_149 0.247 0.173 0.186 -0.030 -0.012 -0.046
CD_149 0.207 0.171 0.191 -0.015 -0.022 -0.048
NE_149 0.227 0.188 0.169 -0.031 -0.021 -0.047
N_149 0.233 0.134 0.255 -0.025 -0.023 -0.050
N1_150 0.182 0.120 0.185 -0.018 -0.021 -0.033
N2_150 0.180 0.125 0.166 -0.024 -0.015 -0.010
C3_150 0.184 0.113 0.173 -0.011 -0.001 -0.020
O3_150 0.183 0.167 0.147 0.005 0.000 -0.033
C4_150 0.191 0.146 0.158 -0.006 0.006 -0.017
C9_150 0.166 0.134 0.166 -0.007 -0.017 -0.021
C5_150 0.208 0.168 0.190 0.013 0.001 -0.057
O5_150 0.271 0.163 0.218 0.052 -0.023 -0.065
C5M_150 0.320 0.256 0.237 0.080 0.002 -0.123
C6_150 0.211 0.168 0.185 0.035 -0.013 -0.031
C7_150 0.190 0.146 0.186 0.021 -0.012 -0.016
C8_150 0.196 0.124 0.147 -0.001 0.003 -0.010
N10_150 0.188 0.107 0.183 0.001 -0.005 -0.015
C11_150 0.204 0.136 0.147 0.021 -0.022 -0.013
O11_150 0.238 0.155 0.171 0.010 -0.015 -0.023
C12_150 0.206 0.149 0.107 0.009 -0.015 -0.009
O12_150 0.200 0.129 0.153 0.006 -0.005 -0.002
N_151 0.220 0.131 0.126 0.008 -0.002 -0.010
CA_151 0.231 0.162 0.120 -0.015 0.032 0.001
CB_151 0.279 0.236 0.199 -0.032 0.029 0.018
CG_151 0.332 0.320 0.306 -0.005 0.016 0.006
CD_151 0.356 0.371 0.369 0.005 0.003 0.003
CE_151 0.395 0.394 0.411 -0.001 0.010 -0.006
NZ_151 0.413 0.430 0.458 0.014 0.015 -0.027
C_151 0.215 0.142 0.098 -0.022 0.029 -0.007
O_151 0.245 0.166 0.127 -0.030 0.044 -0.031
N1_152 0.200 0.144 0.097 -0.023 -0.003 -0.025
N2_152 0.195 0.185 0.088 -0.034 0.003 -0.034
C3_152 0.142 0.174 0.116 -0.024 0.020 -0.009
O3_152 0.163 0.159 0.099 -0.019 0.014 -0.005
C4_152 0.138 0.165 0.082 -0.013 0.018 0.006
C9_152 0.137 0.166 0.096 -0.008 0.008 -0.008
C5_152 0.148 0.141 0.099 -0.018 0.022 0.012
O5_152 0.191 0.175 0.088 -0.011 0.030 -0.006
C5M_152 0.220 0.197 0.111 -0.018 0.060 -0.010
C6_152 0.164 0.170 0.083 -0.014 0.029 0.020
C7_152 0.168 0.150 0.109 -0.015 0.016 0.008
C8_152 0.153 0.152 0.090 -0.018 0.014 0.013
N10_152 0.150 0.149 0.111 -0.028 0.023 -0.005
C11_152 0.156 0.184 0.101 -0.035 0.031 -0.019
O11_152 0.182 0.197 0.117 -0.036 0.009 -0.008
C12_152 0.192 0.193 0.093 -0.007 0.000 -0.011
O12_152 0.178 0.172 0.121 -0.044 0.036 -0.023
N_161 0.270 0.238 0.208 -0.034 -0.074 0.010
CA_161 0.257 0.223 0.213 -0.032 -0.057 0.007
C_161 0.247 0.207 0.198 -0.030 -0.055 0.010
O_161 0.243 0.207 0.217 -0.017 -0.060 0.010
NE_161 0.238 0.161 0.231 -0.041 -0.076 -0.007
CD_161 0.271 0.186 0.236 -0.042 -0.059 0.000
CG_161 0.270 0.195 0.247 -0.052 -0.070 -0.010
CB_161 0.259 0.212 0.224 -0.035 -0.072 0.001
N_162 0.238 0.194 0.200 -0.026 -0.049 0.014
CA_162 0.246 0.193 0.192 -0.023 -0.052 0.013
CB_162 0.250 0.196 0.211 -0.025 -0.047 0.010
OG1_162 0.288 0.243 0.235 0.001 -0.030 0.013
CG2_162 0.271 0.208 0.245 -0.017 -0.060 0.004
C_162 0.237 0.180 0.188 -0.025 -0.051 0.017
O_162 0.243 0.180 0.176 -0.039 -0.063 0.014
N_163 0.220 0.171 0.172 -0.026 -0.057 0.019
CA_163 0.216 0.166 0.179 -0.026 -0.045 0.012
CB_163 0.213 0.177 0.184 -0.023 -0.051 0.012
CG_163 0.247 0.210 0.225 -0.036 -0.052 -0.005
CD1_163 0.253 0.229 0.262 -0.048 -0.055 -0.017
CE1_163 0.268 0.248 0.299 -0.058 -0.051 -0.052
CZ_163 0.294 0.222 0.262 -0.055 -0.037 -0.062
OH_163 0.379 0.238 0.343 -0.073 -0.012 -0.088
CE2_163 0.269 0.181 0.267 -0.034 -0.032 -0.038
CD2_163 0.241 0.179 0.251 -0.039 -0.034 -0.031
C_163 0.207 0.146 0.152 -0.019 -0.044 0.017
O_163 0.227 0.164 0.160 -0.024 -0.045 0.018
N_164 0.177 0.130 0.141 -0.017 -0.034 0.010
CA_164 0.161 0.131 0.134 -0.020 -0.020 0.012
CB_164 0.181 0.144 0.133 -0.010 -0.020 0.010
CG_164 0.186 0.175 0.140 -0.012 0.007 0.017
CD1_164 0.198 0.220 0.214 -0.038 0.001 0.023
CE1_164 0.221 0.223 0.240 -0.037 -0.002 0.026
CZ_164 0.214 0.239 0.235 -0.034 -0.012 0.056
CE2_164 0.199 0.236 0.205 -0.031 -0.007 0.048
CD2_164 0.185 0.232 0.168 -0.035 -0.003 0.040
C_164 0.162 0.117 0.131 -0.010 -0.016 0.016
O_164 0.172 0.111 0.133 -0.013 -0.020 0.000
N_165 0.150 0.123 0.112 -0.012 -0.014 0.004
CA_165 0.144 0.131 0.099 -0.002 0.002 -0.008
CB_165 0.157 0.161 0.123 -0.006 0.013 -0.011
OG1_165 0.178 0.173 0.126 -0.031 0.000 0.005
CG2_165 0.149 0.206 0.161 0.001 0.007 -0.035
C_165 0.124 0.125 0.087 -0.002 -0.002 -0.002
O_165 0.154 0.130 0.099 0.010 -0.015 0.003
N_166 0.133 0.134 0.088 -0.006 0.001 -0.007
CA_166 0.142 0.129 0.097 0.003 -0.007 -0.004
CB_166 0.144 0.158 0.097 -0.010 -0.005 -0.014
CG_166 0.154 0.180 0.090 0.010 0.012 -0.003
CD1_166 0.170 0.154 0.131 0.022 0.015 0.000
CE1_166 0.189 0.169 0.163 0.033 0.027 0.019
CZ_166 0.198 0.187 0.169 0.055 0.031 0.021
OH_166 0.226 0.228 0.171 0.062 0.037 0.060
CE2_166 0.167 0.230 0.119 -0.003 0.002 0.028
CD2_166 0.169 0.198 0.119 0.002 0.010 0.010
C_166 0.136 0.127 0.094 0.005 -0.004 -0.005
O_166 0.164 0.116 0.094 0.003 0.003 -0.008
N_167 0.150 0.113 0.091 0.018 -0.007 -0.017
CA_167 0.133 0.112 0.096 0.005 -0.001 -0.010
CB_167 0.140 0.114 0.117 0.009 0.007 -0.012
CG_167 0.160 0.117 0.094 0.000 0.026 -0.009
CD1_167 0.159 0.124 0.115 0.006 0.016 -0.003
CE1_167 0.166 0.142 0.093 0.021 0.027 0.009
CZ_167 0.157 0.166 0.076 0.005 0.003 0.011
CE2_167 0.144 0.131 0.106 -0.003 0.002 -0.004
CD2_167 0.158 0.110 0.103 0.022 -0.002 -0.001
C_167 0.143 0.113 0.092 0.012 -0.001 -0.013
O_167 0.149 0.120 0.126 0.023 -0.012 -0.020
BR_167 0.167 0.208 0.064 0.020 0.007 0.017
N_168 0.134 0.117 0.087 0.008 -0.001 -0.010
CA_168 0.140 0.130 0.099 0.009 0.001 -0.007
CB_168 0.161 0.163 0.095 -0.004 -0.001 -0.005
OG_168 0.193 0.240 0.124 -0.004 0.020 -0.015
C_168 0.138 0.139 0.081 0.005 0.011 -0.015
O_168 0.132 0.132 0.090 -0.003 0.016 -0.017
O_169 0.173 0.154 0.086 0.004 -0.015 -0.003
C_169 0.140 0.150 0.067 -0.003 -0.005 -0.005
CA_169 0.147 0.149 0.094 -0.008 -0.002 -0.002
CB_169 0.165 0.157 0.069 -0.009 0.007 -0.006
CG_169 0.178 0.148 0.090 0.003 -0.013 -0.008
CD_169 0.167 0.164 0.079 0.002 -0.014 -0.029
NE_169 0.142 0.149 0.082 -0.003 0.017 -0.025
N_169 0.170 0.195 0.090 -0.024 -0.017 -0.025
N1_170 0.143 0.139 0.081 -0.003 -0.008 -0.007
N2_170 0.123 0.133 0.077 0.001 -0.014 -0.013
C3_170 0.116 0.102 0.092 0.013 -0.009 0.006
O3_170 0.159 0.117 0.086 0.000 -0.003 -0.003
C4_170 0.137 0.100 0.083 0.001 -0.001 0.004
C9_170 0.128 0.128 0.090 0.008 -0.027 0.000
C5_170 0.136 0.119 0.087 0.003 -0.019 0.011
O5_170 0.157 0.115 0.117 0.016 -0.029 0.013
C5M_170 0.189 0.148 0.139 0.033 -0.015 0.027
C6_170 0.159 0.113 0.111 0.016 0.010 0.005
C7_170 0.158 0.122 0.099 0.019 -0.005 0.003
C8_170 0.131 0.117 0.090 0.011 0.006 -0.011
N10_170 0.136 0.156 0.087 0.019 -0.008 -0.014
C11_170 0.160 0.145 0.141 0.006 -0.016 -0.027
O11_170 0.206 0.150 0.105 -0.002 -0.012 -0.037
C12_170 0.158 0.094 0.137 -0.001 0.013 -0.010
O12_170 0.143 0.148 0.096 -0.006 0.012 -0.021
N_171 0.189 0.138 0.117 0.022 -0.020 -0.013
CA_171 0.187 0.144 0.145 -0.009 -0.005 -0.001
CB_171 0.203 0.197 0.198 -0.021 -0.020 0.000
CG_171 0.258 0.245 0.244 -0.021 -0.001 -0.014
CD_171 0.287 0.305 0.302 -0.032 -0.008 -0.013
CE_171 0.330 0.347 0.351 -0.017 0.011 -0.006
NZ_171 0.361 0.418 0.394 -0.010 0.031 -0.013
C_171 0.200 0.141 0.150 -0.004 -0.049 -0.015
O_171 0.241 0.148 0.153 0.003 -0.043 -0.002
N1_172 0.215 0.132 0.138 -0.025 -0.050 -0.018
N2_172 0.193 0.141 0.142 -0.029 -0.052 -0.008
C3_172 0.179 0.119 0.160 -0.013 -0.033 0.005
O3_172 0.196 0.143 0.151 -0.012 -0.043 0.006
C4_172 0.178 0.129 0.152 -0.025 -0.020 0.022
C9_172 0.177 0.127 0.155 -0.018 -0.029 0.013
C5_172 0.192 0.133 0.125 -0.016 -0.005 0.023
O5_172 0.236 0.127 0.165 -0.005 -0.034 0.016
C5M_172 0.225 0.141 0.193 0.012 -0.038 0.044
C6_172 0.214 0.102 0.162 -0.024 -0.019 0.006
C7_172 0.215 0.136 0.151 -0.044 -0.015 0.008
C8_172 0.194 0.145 0.164 -0.037 -0.014 0.014
N10_172 0.222 0.135 0.170 -0.016 -0.031 0.009
C11_172 0.223 0.163 0.188 -0.041 -0.020 -0.007
O11_172 0.258 0.190 0.191 -0.032 -0.026 -0.027
C12_172 0.239 0.141 0.217 -0.038 -0.037 -0.039
O12_172 0.246 0.173 0.179 -0.060 -0.040 -0.003
N_181 0.193 0.170 0.171 0.034 -0.050 -0.029
CA_181 0.187 0.154 0.123 0.013 -0.024 -0.027
C_181 0.182 0.141 0.132 0.025 -0.025 -0.019
O_181 0.209 0.152 0.127 0.019 -0.027 -0.023
NE_181 0.192 0.142 0.154 0.023 -0.039 -0.021
CD_181 0.197 0.160 0.138 0.017 -0.031 -0.028
CG_181 0.196 0.165 0.152 -0.013 -0.053 -0.034
CB_181 0.196 0.151 0.131 -0.011 -0.028 -0.012
N_182 0.169 0.149 0.126 0.027 -0.016 -0.030
CA_182 0.164 0.143 0.125 0.022 -0.011 -0.018
CB_182 0.174 0.147 0.124 0.024 0.003 -0.010
OG1_182 0.199 0.220 0.158 0.005 -0.011 0.016
CG2_182 0.220 0.152 0.148 0.024 -0.005 -0.019
C_182 0.170 0.148 0.125 0.021 -0.016 -0.024
O_182 0.162 0.145 0.134 0.027 -0.017 -0.018
N_183 0.157 0.134 0.124 0.015 -0.009 -0.023
CA_183 0.164 0.140 0.123 0.012 -0.006 -0.015
CB_183 0.159 0.159 0.142 0.006 0.007 -0.015
CG_183 0.210 0.148 0.139 0.000 0.017 -0.016
CD1_183 0.246 0.188 0.151 -0.008 0.011 -0.018
CE1_183 0.262 0.177 0.165 -0.036 0.007 -0.013
CZ_183 0.240 0.172 0.180 -0.040 -0.001 -0.017
OH_183 0.286 0.183 0.221 -0.044 -0.008 -0.047
CE2_183 0.256 0.171 0.156 -0.009 0.008 -0.018
CD2_183 0.212 0.156 0.139 0.002 0.001 -0.021
C_183 0.142 0.133 0.124 0.025 -0.014 -0.011
O_183 0.180 0.135 0.145 0.038 -0.030 -0.017
N_184 0.139 0.130 0.108 0.016 -0.021 -0.012
CA_184 0.129 0.128 0.106 0.014 -0.003 -0.013
CB_184 0.136 0.140 0.118 0.010 0.000 -0.016
CG_184 0.142 0.151 0.137 0.010 0.026 -0.013
CD1_184 0.179 0.166 0.124 0.004 0.011 -0.016
CE1_184 0.208 0.161 0.149 0.005 0.011 -0.033
CZ_184 0.198 0.178 0.140 0.036 0.002 -0.013
CE2_184 0.187 0.220 0.130 0.045 -0.027 -0.023
CD2_184 0.163 0.170 0.161 0.027 0.007 -0.034
C_184 0.134 0.121 0.099 -0.001 -0.002 -0.008
O_184 0.142 0.124 0.123 0.002 -0.004 -0.005
N_185 0.132 0.123 0.097 0.000 -0.001 -0.010
CA_185 0.144 0.134 0.119 -0.013 -0.006 0.002
CB_185 0.159 0.156 0.135 -0.009 -0.007 -0.005
OG1_185 0.191 0.170 0.158 0.013 0.007 -0.007
CG2_185 0.206 0.179 0.156 -0.022 0.029 -0.017
C_185 0.135 0.130 0.116 -0.010 -0.018 0.008
O_185 0.157 0.143 0.127 -0.022 -0.021 0.014
N_186 0.133 0.126 0.124 -0.011 -0.016 0.001
CA_186 0.146 0.141 0.132 -0.014 -0.014 0.012
CB_186 0.153 0.160 0.131 -0.019 -0.015 0.011
CG_186 0.142 0.169 0.133 -0.012 -0.026 0.015
CD1_186 0.164 0.153 0.147 -0.014 0.011 0.020
CE1_186 0.183 0.161 0.164 -0.005 0.007 -0.009
CZ_186 0.186 0.177 0.161 0.003 0.010 0.032
OH_186 0.207 0.177 0.175 0.014 0.016 0.018
CE2_186 0.152 0.192 0.137 0.011 -0.022 0.006
CD2_186 0.163 0.182 0.125 -0.015 -0.022 0.013
C_186 0.148 0.147 0.154 -0.010 -0.022 0.012
O_186 0.138 0.136 0.164 -0.005 -0.025 0.001
N_187 0.166 0.159 0.177 -0.017 -0.048 0.006
CA_187 0.178 0.169 0.175 -0.018 -0.050 -0.004
CB_187 0.191 0.187 0.202 -0.011 -0.047 -0.007
CG_187 0.220 0.257 0.231 -0.010 -0.035 -0.022
CD1_187 0.262 0.295 0.252 -0.009 -0.057 -0.031
CE1_187 0.277 0.322 0.261 -0.013 -0.051 -0.059
CZ_187 0.214 0.352 0.264 -0.015 -0.056 -0.067
CE2_187 0.247 0.361 0.304 -0.015 -0.034 -0.016
CD2_187 0.220 0.326 0.275 -0.016 -0.042 -0.015
C_187 0.187 0.172 0.174 -0.013 -0.052 0.011
O_187 0.244 0.181 0.178 -0.019 -0.075 0.033
BR_187 0.122 0.499 0.126 -0.065 -0.053 -0.079
BR_187 0.131 0.256 0.188 0.027 -0.075 -0.083
N_188 0.172 0.176 0.174 -0.010 -0.047 0.006
CA_188 0.170 0.198 0.188 -0.008 -0.047 0.003
CB_188 0.183 0.217 0.201 -0.001 -0.047 -0.002
OG_188 0.181 0.290 0.245 -0.016 -0.024 -0.005
C_188 0.162 0.196 0.189 -0.012 -0.044 0.002
O_188 0.153 0.188 0.168 -0.016 -0.032 0.001
O_189 0.157 0.261 0.153 0.004 -0.013 -0.016
C_189 0.143 0.249 0.156 -0.005 -0.022 -0.016
CA_189 0.137 0.234 0.162 0.011 -0.029 -0.035
CB_189 0.133 0.228 0.178 0.010 -0.034 -0.036
CG_189 0.174 0.218 0.211 -0.002 -0.061 -0.029
CD_189 0.178 0.187 0.213 -0.030 -0.066 -0.041
NE_189 0.183 0.211 0.181 -0.030 -0.040 -0.013
N_189 0.130 0.299 0.177 -0.016 -0.041 -0.035
N1_190 0.137 0.217 0.172 -0.006 -0.027 -0.022
N2_190 0.111 0.203 0.174 0.003 -0.020 -0.017
C3_190 0.108 0.181 0.176 0.012 -0.022 -0.027
O3_190 0.159 0.200 0.181 0.001 -0.044 0.007
C4_190 0.128 0.167 0.155 0.020 -0.010 0.013
C9_190 0.098 0.171 0.119 0.023 -0.010 0.000
C5_190 0.128 0.196 0.180 0.021 -0.033 0.017
O5_190 0.142 0.229 0.234 0.014 -0.053 0.037
C5M_190 0.208 0.258 0.315 0.008 -0.087 0.064
C6_190 0.174 0.185 0.199 0.019 -0.028 0.044
C7_190 0.130 0.181 0.187 -0.012 -0.014 0.016
C8_190 0.107 0.176 0.170 0.000 -0.005 0.014
N10_190 0.109 0.172 0.156 0.014 -0.018 0.025
C11_190 0.151 0.187 0.148 0.006 0.009 0.019
O11_190 0.173 0.194 0.211 -0.014 -0.031 0.003
C12_190 0.160 0.143 0.147 0.003 0.010 -0.006
O12_190 0.126 0.158 0.142 -0.007 0.010 0.009
N_191 0.140 0.155 0.153 -0.002 0.002 0.017
CA_191 0.163 0.142 0.177 0.012 -0.017 -0.008
CB_191 0.208 0.223 0.218 0.027 -0.013 -0.025
CG_191 0.269 0.266 0.271 0.004 0.005 -0.021
CD_191 0.320 0.331 0.315 0.005 0.030 0.001
CE_191 0.368 0.360 0.357 0.004 0.018 0.014
NZ_191 0.387 0.406 0.392 0.009 0.001 0.015
C_191 0.167 0.138 0.146 0.008 -0.024 -0.020
O_191 0.162 0.150 0.191 0.018 -0.006 -0.002
N1_192 0.146 0.141 0.133 -0.016 -0.015 -0.020
N2_192 0.143 0.132 0.147 -0.003 -0.023 -0.018
C3_192 0.152 0.114 0.133 0.009 -0.003 0.004
O3_192 0.163 0.127 0.148 0.016 -0.006 -0.015
C4_192 0.144 0.116 0.106 0.001 0.012 0.002
C9_192 0.156 0.146 0.090 0.019 -0.001 -0.013
C5_192 0.162 0.132 0.134 0.023 -0.011 0.013
O5_192 0.171 0.116 0.156 0.029 -0.011 0.008
C5M_192 0.223 0.127 0.196 0.066 -0.010 0.033
C6_192 0.186 0.117 0.169 0.019 0.005 0.009
C7_192 0.179 0.114 0.137 0.024 -0.015 -0.009
C8_192 0.171 0.115 0.110 0.020 0.003 -0.013
N10_192 0.163 0.138 0.122 0.038 -0.024 -0.015
C11_192 0.176 0.122 0.140 0.013 -0.015 -0.030
O11_192 0.196 0.157 0.143 0.010 -0.031 -0.007
C12_192 0.188 0.128 0.161 -0.005 -0.032 -0.011
O12_192 0.177 0.155 0.117 0.015 -0.014 -0.039
N_201 0.241 0.255 0.241 -0.092 0.006 -0.030
CA_201 0.222 0.255 0.230 -0.068 0.005 -0.029
C_201 0.209 0.239 0.227 -0.069 0.006 -0.032
O_201 0.204 0.254 0.222 -0.079 0.010 -0.034
NE_201 0.179 0.261 0.223 -0.065 -0.012 -0.049
CD_201 0.197 0.287 0.241 -0.057 0.000 -0.048
CG_201 0.198 0.272 0.244 -0.074 -0.010 -0.063
CB_201 0.230 0.263 0.240 -0.075 -0.004 -0.029
N_202 0.186 0.225 0.222 -0.058 0.013 -0.031
CA_202 0.195 0.219 0.211 -0.049 0.009 -0.031
CB_202 0.218 0.237 0.219 -0.038 0.013 -0.030
OG1_202 0.245 0.256 0.251 -0.037 0.018 -0.007
CG2_202 0.229 0.280 0.237 -0.028 0.013 -0.033
C_202 0.188 0.212 0.200 -0.047 0.014 -0.030
O_202 0.189 0.206 0.198 -0.073 0.015 -0.039
N_203 0.184 0.187 0.173 -0.055 0.024 -0.026
CA_203 0.183 0.191 0.169 -0.040 0.016 -0.021
CB_203 0.198 0.201 0.166 -0.040 0.017 -0.016
CG_203 0.222 0.243 0.193 -0.042 -0.016 -0.029
CD1_203 0.262 0.278 0.246 -0.064 -0.027 -0.033
CE1_203 0.250 0.303 0.252 -0.045 -0.048 -0.029
CZ_203 0.233 0.312 0.269 -0.018 -0.042 -0.041
OH_203 0.256 0.403 0.328 -0.030 -0.069 -0.053
CE2_203 0.209 0.319 0.223 -0.014 -0.035 -0.024
CD2_203 0.213 0.278 0.209 -0.030 -0.025 -0.025
C_203 0.156 0.163 0.163 -0.043 0.021 -0.015
O_203 0.169 0.188 0.196 -0.062 0.028 -0.016
N_204 0.146 0.154 0.137 -0.028 0.007 -0.010
CA_204 0.140 0.129 0.135 -0.009 0.016 -0.011
CB_204 0.156 0.123 0.145 -0.011 0.017 -0.002
CG_204 0.185 0.153 0.147 0.004 0.013 -0.013
CD1_204 0.222 0.228 0.157 0.019 0.035 -0.035
CE1_204 0.231 0.266 0.180 0.022 0.028 -0.018
CZ_204 0.203 0.227 0.167 0.021 0.071 0.019
CE2_204 0.267 0.188 0.176 0.014 0.057 -0.010
CD2_204 0.234 0.153 0.134 0.021 0.046 -0.005
C_204 0.135 0.124 0.130 0.004 0.006 0.003
O_204 0.136 0.146 0.134 -0.001 0.003 -0.002
N_205 0.137 0.116 0.115 -0.001 0.000 -0.006
CA_205 0.143 0.123 0.106 0.000 -0.002 0.008
CB_205 0.145 0.129 0.106 -0.002 0.001 0.004
OG1_205 0.143 0.135 0.131 0.019 0.002 -0.010
CG2_205 0.172 0.166 0.122 0.019 -0.032 -0.004
C_205 0.141 0.106 0.110 -0.009 -0.008 0.023
O_205 0.153 0.111 0.115 -0.016 -0.011 0.024
N_206 0.144 0.101 0.111 -0.013 -0.007 0.024
CA_206 0.143 0.123 0.124 -0.011 -0.003 0.018
CB_206 0.170 0.132 0.125 0.000 -0.016 0.024
CG_206 0.180 0.123 0.125 0.006 -0.002 0.013
CD1_206 0.179 0.155 0.121 0.012 -0.008 -0.007
CE1_206 0.178 0.169 0.150 0.000 -0.016 -0.016
CZ_206 0.185 0.165 0.143 0.008 0.008 0.028
OH_206 0.187 0.190 0.164 -0.007 0.008 0.011
CE2_206 0.184 0.154 0.145 0.005 0.015 0.010
CD2_206 0.192 0.127 0.129 0.003 0.002 0.007
C_206 0.143 0.117 0.117 -0.010 -0.010 0.023
O_206 0.139 0.118 0.130 -0.014 -0.015 0.012
N_207 0.155 0.125 0.119 -0.012 -0.025 0.021
CA_207 0.161 0.127 0.136 -0.009 -0.028 0.012
CB_207 0.178 0.154 0.141 -0.005 -0.018 0.006
CG_207 0.207 0.172 0.128 0.001 -0.018 0.002
CD1_207 0.225 0.169 0.165 0.007 -0.043 0.002
CE1_207 0.258 0.138 0.183 0.015 -0.031 0.003
CZ_207 0.235 0.140 0.182 -0.005 -0.009 -0.041
CE2_207 0.206 0.193 0.182 -0.016 -0.029 -0.024
CD2_207 0.210 0.159 0.177 -0.017 -0.021 -0.010
C_207 0.152 0.137 0.114 -0.011 -0.007 0.014
O_207 0.164 0.183 0.123 -0.021 -0.009 0.036
BR_207 0.449 0.161 0.167 -0.014 0.011 -0.145
N_208 0.153 0.126 0.115 -0.016 -0.003 0.009
CA_208 0.168 0.138 0.139 -0.015 -0.006 0.012
CB_208 0.189 0.127 0.131 -0.021 -0.003 0.008
OG_208 0.280 0.174 0.166 0.004 -0.019 0.030
C_208 0.164 0.136 0.120 0.000 -0.010 0.004
O_208 0.163 0.118 0.110 -0.002 -0.011 0.000
O_209 0.262 0.104 0.164 -0.016 -0.027 0.005
C_209 0.218 0.095 0.171 -0.015 -0.042 0.009
CA_209 0.239 0.134 0.172 -0.026 -0.047 -0.007
CB_209 0.240 0.148 0.214 0.001 -0.030 -0.044
CG_209 0.216 0.181 0.232 -0.033 0.007 -0.033
CD_209 0.191 0.171 0.183 -0.030 -0.016 -0.024
NE_209 0.164 0.157 0.136 0.002 -0.025 -0.015
N_209 0.350 0.140 0.194 -0.034 -0.055 -0.012
N1_210 0.193 0.099 0.136 -0.008 -0.028 -0.003
N2_210 0.195 0.109 0.114 -0.015 -0.038 0.001
C3_210 0.170 0.085 0.127 -0.007 -0.021 -0.005
O3_210 0.169 0.125 0.134 -0.016 -0.029 0.021
C4_210 0.163 0.100 0.118 0.000 -0.017 0.007
C9_210 0.163 0.095 0.109 -0.010 -0.002 -0.007
C5_210 0.160 0.108 0.095 -0.012 0.004 -0.012
O5_210 0.199 0.109 0.122 -0.007 -0.020 0.020
C5M_210 0.221 0.117 0.155 -0.005 0.003 0.024
C6_210 0.147 0.134 0.123 -0.006 0.012 0.010
C7_210 0.162 0.121 0.079 -0.001 -0.008 0.010
C8_210 0.140 0.114 0.119 0.016 0.003 0.009
N10_210 0.160 0.081 0.107 -0.001 0.011 0.011
C11_210 0.157 0.144 0.125 0.001 -0.015 0.016
O11_210 0.165 0.152 0.145 0.003 -0.028 -0.004
C12_210 0.102 0.156 0.140 0.010 -0.004 0.007
O12_210 0.154 0.118 0.102 0.005 -0.022 -0.002
N_211 0.155 0.134 0.124 0.003 -0.006 0.001
CA_211 0.144 0.141 0.117 0.004 -0.011 -0.012
CB_211 0.166 0.131 0.145 -0.023 0.003 -0.020
CG_211 0.220 0.164 0.141 0.009 -0.015 -0.017
CD_211 0.228 0.189 0.167 0.010 -0.042 -0.012
CE_211 0.256 0.220 0.205 0.027 -0.061 0.016
NZ_211 0.352 0.309 0.248 0.034 -0.062 0.016
C_211 0.143 0.131 0.149 -0.011 -0.017 -0.012
O_211 0.144 0.148 0.169 -0.004 0.002 0.004
N1_212 0.153 0.134 0.119 -0.021 -0.006 -0.042
N2_212 0.134 0.117 0.139 -0.020 -0.001 -0.018
C3_212 0.130 0.149 0.126 -0.013 0.017 -0.024
O3_212 0.162 0.140 0.136 -0.031 0.016 -0.015
C4_212 0.125 0.155 0.152 -0.004 0.015 0.000
C9_212 0.140 0.159 0.161 -0.021 -0.007 -0.019
C5_212 0.132 0.158 0.152 0.002 -0.004 -0.007
O5_212 0.135 0.170 0.195 -0.009 0.020 0.004
C5M_212 0.152 0.178 0.215 -0.022 0.012 0.001
C6_212 0.138 0.195 0.159 0.015 0.001 -0.009
C7_212 0.125 0.198 0.164 -0.007 0.012 -0.039
C8_212 0.135 0.187 0.182 -0.019 0.001 -0.025
N10_212 0.163 0.188 0.198 -0.030 0.013 -0.047
C11_212 0.184 0.218 0.187 -0.014 0.011 -0.044
O11_212 0.204 0.214 0.194 -0.017 0.001 -0.053
C12_212 0.162 0.237 0.196 -0.028 -0.021 -0.045
O12_212 0.186 0.214 0.208 -0.063 0.016 -0.050
N_221 0.263 0.259 0.234 -0.059 -0.029 0.017
CA_221 0.231 0.253 0.241 -0.041 -0.027 0.015
C_221 0.216 0.243 0.226 -0.039 -0.029 0.021
O_221 0.231 0.221 0.234 -0.058 -0.016 0.030
NE_221 0.211 0.206 0.272 -0.022 -0.031 -0.005
CD_221 0.222 0.231 0.291 -0.034 -0.030 0.004
CG_221 0.213 0.234 0.277 -0.023 -0.040 -0.002
CB_221 0.232 0.228 0.266 -0.041 -0.015 0.001
N_222 0.192 0.241 0.213 -0.041 -0.027 0.031
CA_222 0.182 0.242 0.205 -0.041 -0.021 0.032
CB_222 0.183 0.235 0.214 -0.037 -0.013 0.053
OG1_222 0.269 0.249 0.216 -0.022 -0.008 0.048
CG2_222 0.242 0.285 0.259 -0.039 -0.022 0.026
C_222 0.183 0.237 0.208 -0.037 -0.010 0.036
O_222 0.189 0.288 0.236 -0.041 -0.012 0.036
N_223 0.180 0.208 0.183 -0.038 -0.004 0.021
CA_223 0.182 0.197 0.180 -0.025 -0.003 0.012
CA_223 0.183 0.199 0.185 -0.028 -0.001 0.009
CB_223 0.199 0.203 0.184 -0.026 -0.001 0.012
CB_223 0.208 0.216 0.191 -0.029 0.001 0.003
CG_223 0.208 0.187 0.183 -0.003 -0.017 0.006
CG_223 0.215 0.215 0.221 -0.019 -0.005 -0.010
CD1_223 0.221 0.199 0.192 -0.006 -0.022 -0.011
CD1_223 0.250 0.270 0.244 -0.008 -0.003 -0.032
CE1_223 0.213 0.193 0.201 0.011 -0.024 -0.027
CE1_223 0.268 0.285 0.257 0.014 0.009 -0.032
CZ_223 0.193 0.213 0.206 0.008 -0.032 -0.029
CZ_223 0.274 0.292 0.276 0.006 -0.009 -0.031
OH_223 0.209 0.255 0.235 0.030 -0.049 -0.024
OH_223 0.258 0.310 0.297 0.045 -0.001 -0.013
CE2_223 0.193 0.210 0.199 0.006 -0.019 -0.012
CE2_223 0.259 0.281 0.269 -0.011 -0.014 -0.012
CD2_223 0.184 0.198 0.188 -0.014 -0.003 -0.025
CD2_223 0.252 0.242 0.264 -0.004 -0.020 -0.012
C_223 0.178 0.180 0.165 -0.028 0.000 0.009
O_223 0.193 0.181 0.151 -0.039 -0.012 0.030
N_224 0.164 0.162 0.142 -0.017 0.002 0.005
CA_224 0.159 0.141 0.151 -0.009 0.003 0.000
CB_224 0.149 0.156 0.152 -0.006 0.002 0.000
CG_224 0.160 0.165 0.189 0.004 0.003 0.000
CD1_224 0.183 0.192 0.198 0.001 -0.013 0.018
CE1_224 0.193 0.205 0.280 0.016 0.001 0.007
CZ_224 0.212 0.195 0.302 -0.005 -0.008 0.052
CE2_224 0.233 0.179 0.288 -0.037 -0.023 0.036
CD2_224 0.216 0.179 0.258 -0.023 -0.023 0.029
C_224 0.144 0.137 0.146 -0.012 0.015 -0.009
O_224 0.155 0.174 0.158 -0.028 0.012 -0.021
N_225 0.139 0.132 0.127 -0.014 0.019 -0.004
CA_225 0.159 0.134 0.124 -0.012 0.015 -0.007
CB_225 0.160 0.140 0.138 -0.012 0.013 -0.003
OG1_225 0.191 0.159 0.155 0.006 0.031 0.023
CG2_225 0.197 0.152 0.159 0.014 0.017 -0.014
C_225 0.150 0.135 0.124 -0.029 0.022 -0.003
O_225 0.146 0.134 0.128 -0.027 0.019 -0.012
N_226 0.174 0.150 0.119 -0.037 0.021 -0.019
CA_226 0.183 0.175 0.137 -0.045 0.020 -0.025
CB_226 0.208 0.178 0.155 -0.041 0.023 -0.033
CG_226 0.230 0.180 0.157 -0.009 0.037 -0.019
CD1_226 0.273 0.164 0.186 -0.002 0.027 -0.026
CE1_226 0.283 0.207 0.151 0.000 0.039 0.009
CZ_226 0.277 0.212 0.230 -0.007 0.056 -0.005
OH_226 0.276 0.232 0.270 -0.019 0.067 0.007
CE2_226 0.263 0.208 0.243 -0.002 0.050 -0.008
CD2_226 0.223 0.186 0.217 0.007 0.046 -0.035
C_226 0.182 0.184 0.142 -0.057 0.019 -0.028
O_226 0.180 0.213 0.139 -0.052 0.021 -0.029
N_227 0.174 0.186 0.155 -0.064 0.015 -0.023
CA_227 0.193 0.188 0.164 -0.060 0.018 -0.020
CB_227 0.209 0.197 0.201 -0.060 0.006 -0.022
CG_227 0.264 0.244 0.235 -0.056 -0.014 -0.011
CD1_227 0.277 0.305 0.292 -0.076 -0.019 -0.003
CE1_227 0.308 0.325 0.298 -0.069 -0.037 -0.005
CZ_227 0.342 0.312 0.277 -0.053 -0.038 -0.015
CE2_227 0.346 0.340 0.234 -0.048 -0.018 -0.007
CD2_227 0.313 0.280 0.240 -0.064 -0.011 -0.013
C_227 0.186 0.197 0.163 -0.058 0.020 -0.016
O_227 0.205 0.207 0.219 -0.073 0.046 -0.020
BR_227 0.258 0.209 0.129 -0.060 -0.079 0.015
BR_227 0.468 0.167 0.107 -0.055 -0.113 -0.096
N_228 0.185 0.187 0.124 -0.048 0.012 -0.020
CA_228 0.214 0.193 0.130 -0.042 0.004 -0.015
CB_228 0.225 0.214 0.123 -0.047 -0.001 -0.014
OG_228 0.317 0.245 0.159 -0.014 0.027 -0.010
C_228 0.212 0.187 0.121 -0.036 0.002 -0.009
O_228 0.227 0.182 0.101 -0.032 -0.003 -0.005
O_229 0.259 0.193 0.108 -0.017 0.006 -0.029
C_229 0.257 0.192 0.100 -0.027 -0.015 -0.017
CA_229 0.255 0.201 0.083 -0.036 -0.023 -0.007
CB_229 0.254 0.222 0.103 -0.043 -0.027 -0.009
CG_229 0.244 0.261 0.117 -0.034 -0.023 0.002
CD_229 0.231 0.213 0.108 -0.038 -0.004 -0.022
NE_229 0.234 0.214 0.127 -0.025 -0.011 -0.006
N_229 0.303 0.193 0.085 -0.023 -0.028 -0.026
N1_230 0.225 0.178 0.094 -0.005 -0.008 -0.019
N2_230 0.222 0.167 0.100 0.000 0.006 -0.018
C3_230 0.191 0.167 0.108 -0.014 0.013 -0.003
O3_230 0.175 0.182 0.127 -0.013 0.005 -0.006
C4_230 0.178 0.172 0.111 -0.016 0.018 0.000
C9_230 0.209 0.146 0.095 -0.015 0.006 -0.014
C5_230 0.220 0.223 0.105 -0.041 0.006 0.001
O5_230 0.245 0.257 0.124 -0.037 0.044 -0.001
C5M_230 0.244 0.313 0.216 -0.085 0.041 0.034
C6_230 0.208 0.229 0.137 -0.033 0.033 0.007
C7_230 0.204 0.204 0.118 -0.023 0.034 -0.003
C8_230 0.181 0.186 0.102 -0.006 0.031 -0.009
N10_230 0.172 0.179 0.097 -0.034 0.031 -0.006
C11_230 0.185 0.219 0.121 -0.024 0.037 -0.022
O11_230 0.226 0.270 0.171 -0.069 0.038 -0.016
C12_230 0.161 0.191 0.133 -0.018 0.025 0.018
O12_230 0.180 0.188 0.099 -0.005 0.016 -0.018
N_231 0.181 0.215 0.138 -0.041 0.050 -0.009
CA_231 0.210 0.241 0.176 -0.045 0.015 0.004
CB_231 0.285 0.269 0.214 -0.050 0.003 0.025
CG_231 0.337 0.311 0.278 -0.027 0.002 0.003
CD_231 0.386 0.361 0.339 0.004 0.009 0.006
CE_231 0.401 0.386 0.367 0.012 0.021 0.009
NZ_231 0.460 0.434 0.383 0.031 0.018 0.015
C_231 0.200 0.236 0.145 -0.037 0.021 -0.005
O_231 0.249 0.272 0.158 -0.047 0.007 0.024
N1_232 0.163 0.213 0.170 -0.066 0.042 -0.032
N2_232 0.250 0.215 0.147 -0.043 0.014 -0.014
C3_232 0.178 0.180 0.171 -0.042 0.028 0.035
O3_232 0.154 0.210 0.144 -0.033 -0.008 0.002
C4_232 0.230 0.216 0.200 -0.022 -0.001 0.046
C9_232 0.202 0.191 0.204 -0.028 -0.001 0.013
C5_232 0.214 0.231 0.230 -0.023 0.025 0.001
O5_232 0.182 0.272 0.256 -0.012 0.049 0.045
C5M_232 0.235 0.312 0.257 -0.010 0.049 0.071
C6_232 0.223 0.240 0.235 -0.008 0.036 0.004
C7_232 0.244 0.258 0.215 -0.034 -0.021 0.011
C8_232 0.252 0.230 0.196 -0.031 -0.030 0.038
N10_232 0.198 0.173 0.187 -0.008 -0.010 0.044
C11_232 0.175 0.209 0.219 0.008 -0.016 0.039
O11_232 0.209 0.283 0.273 0.047 0.013 0.040
C12_232 0.164 0.218 0.245 -0.015 -0.034 0.010
O12_232 0.177 0.193 0.190 -0.045 -0.057 0.026
O2_301 0.265 0.267 0.169 -0.027 0.005 -0.010
C2_301 0.258 0.226 0.194 -0.009 0.005 -0.015
C3_301 0.265 0.234 0.165 -0.043 0.034 0.004
C1_301 0.281 0.256 0.233 0.012 -0.011 -0.027
O2_302 0.358 0.267 0.259 0.009 0.041 0.007
C2_302 0.352 0.260 0.288 0.009 0.015 0.012
C3_302 0.328 0.266 0.261 -0.023 0.031 0.052
C1_302 0.402 0.278 0.327 0.023 0.019 0.031
O2_303 0.237 0.171 0.221 -0.005 0.039 0.029
C2_303 0.227 0.170 0.240 -0.031 0.038 0.015
C3_303 0.257 0.195 0.254 0.005 0.004 0.041
C1_303 0.275 0.237 0.301 -0.011 0.028 -0.031
O2_304 0.505 0.569 0.579 -0.012 0.007 0.005
C2_304 0.504 0.560 0.572 -0.007 0.002 -0.003
C3_304 0.485 0.561 0.563 -0.004 0.002 0.000
C1_304 0.516 0.562 0.575 -0.009 -0.007 -0.005
O2_305 0.331 0.326 0.307 -0.017 -0.004 0.037
C2_305 0.317 0.323 0.309 0.002 -0.007 0.034
C3_305 0.321 0.377 0.353 -0.015 -0.012 0.026
C1_305 0.360 0.338 0.318 0.004 -0.001 0.029
O2_306 0.338 0.317 0.327 0.013 -0.024 0.035
C2_306 0.315 0.309 0.325 0.004 -0.033 0.025
C3_306 0.272 0.291 0.256 -0.014 -0.025 0.030
C1_306 0.357 0.363 0.328 -0.006 -0.027 0.033
O_500 0.299 0.419 0.259 -0.060 0.018 -0.032
O_501 0.237 0.482 0.477 0.111 -0.035 0.036
O_502 0.315 0.236 0.260 -0.002 -0.011 0.039
O_503 0.483 0.514 0.648 0.174 -0.111 -0.185
O_504 0.239 0.204 0.090 -0.027 0.025 -0.060
O_505 0.313 0.347 0.172 -0.079 0.000 -0.074
O_506 0.403 0.226 0.444 0.002 -0.088 -0.021
O_507 0.286 0.411 0.164 -0.015 0.045 -0.029
O_508 0.361 0.398 0.144 -0.008 0.022 0.008
O_509 0.226 0.167 0.145 -0.003 0.007 0.022
O_510 0.488 0.414 0.218 0.008 0.001 0.044
O_511 0.531 0.193 0.388 -0.054 -0.081 0.048
O_512 0.382 0.517 0.492 0.077 -0.123 -0.048
O_513 0.250 0.263 0.164 -0.016 -0.016 0.049
O_514 0.498 0.162 0.292 -0.036 -0.099 0.040
O_515 0.402 0.486 0.278 0.112 -0.039 -0.026
O_516 0.617 0.582 0.256 -0.088 0.011 -0.064
O_517 0.398 0.466 0.279 -0.032 -0.047 -0.023
O_518 0.589 0.320 0.248 -0.001 0.015 0.103
O_519 0.353 0.218 0.532 -0.018 -0.074 0.056
O_520 0.282 0.166 0.244 0.001 0.019 0.024
O_521 0.407 0.396 0.421 -0.027 0.010 -0.048
O_522 0.351 0.148 0.257 -0.022 -0.014 0.044
O_523 0.324 0.367 0.290 -0.018 -0.091 -0.063
O_524 0.244 0.195 0.269 -0.003 -0.029 0.004
O_525 0.301 0.234 0.216 0.005 0.003 0.019
O_526 0.291 0.444 0.425 0.035 -0.081 0.033
O_527 0.281 0.294 0.278 -0.004 0.021 0.023
O_528 0.380 0.328 0.415 0.067 0.024 -0.087
O_529 0.852 0.754 0.544 0.183 0.174 0.040
O_530 0.200 0.157 0.202 -0.008 0.022 -0.006
O_531 0.364 0.293 0.226 0.057 0.082 -0.008
O_532 0.407 0.208 0.239 -0.083 -0.012 -0.016
O_533 0.305 0.391 0.415 0.045 0.047 0.017
O_534 0.213 0.224 0.182 0.005 -0.033 -0.027
O_535 0.304 0.218 0.144 0.048 -0.059 -0.018
O_536 0.388 0.327 0.218 0.097 0.086 0.128
O_537 0.485 0.379 0.504 0.037 0.164 0.020
O_538 0.519 0.620 0.686 0.017 0.261 -0.026
O_539 0.330 0.246 0.198 -0.027 -0.019 0.045
O_540 0.416 0.359 0.299 -0.127 0.043 -0.060
O_541 0.330 0.242 0.283 0.043 0.045 0.034
O_542 0.742 0.646 0.920 0.090 -0.119 0.511
O_543 0.283 0.210 0.328 0.074 -0.027 -0.070
O_544 0.327 0.178 0.190 -0.035 -0.049 -0.003
O_545 0.550 0.586 0.309 -0.062 -0.030 0.188
O_546 0.310 0.400 0.315 -0.141 -0.003 0.033
O_547 0.328 0.250 0.455 -0.006 -0.137 0.006
O_548 0.475 0.510 0.633 -0.211 -0.065 0.131
O_549 0.684 0.463 0.592 -0.273 -0.102 -0.137
O_550 0.432 0.381 0.304 0.009 0.011 -0.091
O_551 0.490 0.367 0.322 -0.019 -0.048 0.194
O_552 0.807 0.732 0.343 0.061 -0.032 0.137
O_553 0.562 0.664 0.496 0.248 -0.148 0.070
O_554 0.550 0.308 0.321 0.027 0.009 0.087
O_555 0.491 0.256 0.223 0.011 -0.069 -0.058
O_556 0.384 0.340 0.543 -0.019 -0.157 0.024
O_557 0.455 0.409 0.497 -0.002 -0.006 0.019
O_558 0.121 0.228 0.237 0.045 0.017 0.031
O_559 0.336 0.306 0.267 -0.072 0.019 -0.013
O_560 0.309 0.242 0.250 -0.004 -0.045 -0.056
O_561 0.252 0.308 0.229 0.039 0.005 0.001
O_562 0.309 0.276 0.212 -0.072 -0.004 0.009
O_563 0.184 0.247 0.197 -0.009 0.009 -0.020
O_564 0.357 0.255 0.242 0.017 0.044 0.028
O_565 0.413 0.474 0.285 -0.028 0.040 0.057
O_566 0.519 0.411 0.436 0.089 -0.098 -0.018
O_567 0.222 0.259 0.244 -0.003 0.028 -0.013
O_568 0.503 0.408 0.224 -0.022 0.039 0.193
O_569 0.407 0.361 0.225 -0.058 0.000 -0.049
O_570 0.564 0.473 0.423 -0.161 0.195 -0.052
O_571 0.272 0.346 0.373 -0.036 -0.103 -0.045
O_572 0.338 0.241 0.359 0.034 0.016 0.056
O_573 0.315 0.300 0.468 0.016 0.086 0.001
O_574 0.328 0.282 0.320 -0.025 -0.017 0.047
O_575 0.421 0.274 0.237 -0.043 -0.063 -0.027
O_576 0.511 0.475 0.193 -0.051 -0.051 -0.086
O_577 0.266 0.281 0.511 0.027 -0.057 0.031
O_578 0.392 0.258 0.326 -0.112 0.078 -0.095
O_579 0.334 0.336 0.262 -0.046 0.016 -0.019
O_580 0.294 0.240 0.192 0.017 -0.015 -0.019
O_581 0.318 0.484 0.321 0.014 -0.009 -0.077
O_582 0.418 0.584 0.330 -0.059 -0.144 0.037
O_583 0.322 0.465 0.144 0.001 -0.037 0.095
O_584 0.302 0.489 0.316 0.089 0.026 0.026
O_585 0.509 0.704 0.218 0.074 0.029 0.037
O_586 0.390 0.460 0.246 -0.003 0.005 -0.089
O_587 0.306 0.293 0.490 -0.074 -0.040 -0.025
O_588 0.427 0.283 0.531 0.037 0.026 -0.031
O_589 0.317 0.356 0.238 0.023 0.017 0.036
O_590 0.476 0.356 0.499 0.029 0.134 -0.067
O_591 0.280 0.251 0.369 -0.017 0.028 -0.017
O_592 0.276 0.314 0.578 -0.160 0.017 0.005
O_593 0.542 0.366 0.221 -0.084 -0.031 -0.079
O_594 0.552 0.585 0.200 0.029 0.004 -0.061
O_595 0.411 0.571 0.347 0.097 0.068 -0.104
O_596 0.311 0.459 0.319 0.033 -0.029 0.036
O_597 0.353 0.480 0.415 0.092 0.132 0.039
O_598 0.446 0.644 0.616 0.015 -0.040 -0.058
O_599 0.266 0.125 0.204 0.028 0.068 0.009
O_600 0.206 0.334 0.497 0.082 -0.019 -0.056
O_601 0.271 0.484 0.358 -0.040 0.034 0.022
O_602 0.360 0.386 0.208 -0.046 0.009 -0.077
O_603 0.352 0.331 0.407 0.029 -0.087 0.015
O_604 0.536 0.444 0.525 -0.180 -0.040 0.035
O_605 0.602 0.634 0.599 -0.077 -0.390 -0.051
O_606 0.482 0.359 0.571 -0.008 0.192 0.031
O_607 0.379 0.323 0.399 -0.002 -0.008 0.062
O_608 0.360 0.290 0.383 -0.058 -0.059 -0.039
O_609 0.234 0.329 0.225 -0.061 0.034 -0.055
O_610 0.286 0.511 0.621 -0.134 -0.016 -0.060
O_611 0.477 0.390 0.503 -0.131 0.132 -0.037
O_612 0.344 0.397 0.448 0.091 0.034 0.093
O_613 0.363 0.296 0.389 -0.076 -0.030 0.076
O_614 0.549 0.315 0.332 0.004 -0.001 -0.167
O_615 0.308 0.355 0.312 -0.116 -0.075 0.017
O_616 0.302 0.304 0.313 0.025 0.016 0.006
O_617 0.392 0.573 0.369 0.079 0.018 0.008
O_618 0.425 0.200 0.447 0.005 -0.058 0.021
O_619 0.201 0.299 0.193 -0.005 0.009 -0.036
O_620 0.281 0.481 0.218 0.034 -0.047 -0.040
O_621 0.385 0.231 0.387 0.038 -0.052 -0.034
O_622 0.466 0.284 0.482 -0.022 0.142 0.022
O_623 0.449 0.349 0.701 0.063 0.032 0.084
O_624 0.547 0.595 0.519 -0.045 -0.106 0.063
O_625 0.367 0.233 0.410 -0.007 -0.035 -0.034
O_626 0.428 0.716 0.387 -0.018 0.044 -0.137
O_627 0.521 0.407 0.867 -0.074 -0.145 0.104
O_628 0.516 0.437 0.462 0.105 0.022 0.087
O_629 0.486 0.653 0.919 -0.148 0.115 0.098
O_630 0.250 0.413 0.255 -0.036 0.077 -0.007
O_631 0.235 0.296 0.245 0.070 0.046 0.061
O_632 0.442 0.330 0.222 0.001 0.078 -0.015
O_633 0.584 0.570 0.203 -0.086 -0.020 0.141
O_634 0.657 0.742 0.283 0.021 -0.080 -0.198
O_635 0.508 0.432 0.466 0.142 -0.122 0.011
O_636 0.588 0.620 0.590 -0.218 0.047 -0.115
O_637 0.731 0.676 0.598 0.205 0.266 0.065
O_638 0.680 0.516 0.474 0.084 -0.202 -0.063
O_639 0.277 0.429 0.306 -0.034 -0.036 0.075
O_640 0.242 0.316 0.355 0.001 -0.048 0.090
O_641 0.386 0.416 0.411 0.051 0.030 0.040
O_642 0.240 0.474 0.485 -0.107 -0.005 0.002
O_643 0.345 0.395 0.282 0.032 -0.036 0.018
O_644 0.619 0.393 0.676 0.166 -0.208 0.104
O_645 0.771 0.595 0.684 0.165 0.011 0.156
O_646 0.456 0.295 0.372 0.041 -0.035 -0.116
O_647 0.551 0.454 0.315 0.106 0.078 -0.088
O_648 0.476 0.552 0.405 -0.204 0.072 -0.204
O_649 0.326 0.243 0.469 0.010 -0.115 0.053
O_650 0.333 0.623 0.511 0.026 -0.088 -0.179
O_651 0.371 0.813 0.494 -0.144 -0.119 0.125
O_652 0.299 0.627 0.302 0.088 -0.051 0.102
O_653 0.317 0.589 0.349 0.128 0.007 -0.047
O_654 0.435 0.494 0.331 0.023 -0.103 0.046
O_655 0.388 0.534 0.230 -0.077 -0.023 0.104
O_656 0.342 0.506 0.427 -0.090 -0.061 0.002
O_657 0.264 0.355 0.395 0.003 0.011 -0.028
O_658 0.306 0.369 0.282 0.115 0.031 -0.009
O_659 0.525 0.523 0.203 -0.001 -0.117 0.059
O_660 0.859 0.866 0.748 -0.182 0.119 0.176
O_661 0.515 0.375 0.333 0.005 -0.076 -0.075
O_662 0.382 0.389 0.339 0.037 -0.141 -0.091
O_663 0.407 0.281 0.271 -0.026 -0.038 -0.032
O_664 0.345 0.375 0.363 0.040 -0.067 0.018
O_665 0.625 0.528 0.645 0.129 0.260 0.045
O_666 0.698 0.580 0.256 -0.053 -0.045 0.001
O_667 0.530 0.537 0.448 -0.198 -0.020 -0.087
O_668 0.467 0.404 0.485 -0.014 0.005 -0.150
O_669 0.516 0.355 0.407 -0.045 -0.111 0.027
O_670 0.572 0.234 0.508 -0.063 -0.086 0.040
O_671 0.563 0.371 0.198 -0.039 0.016 0.138
O_672 0.490 0.346 0.478 -0.092 0.112 -0.042
O_673 0.378 0.502 0.389 -0.149 -0.035 0.053
O_674 0.508 0.354 0.282 0.008 -0.002 -0.010
O_675 0.515 0.297 0.452 -0.045 -0.096 -0.002
O_676 0.309 0.492 0.235 0.020 -0.003 0.107
O_677 0.373 0.364 0.402 -0.035 -0.002 0.037
O_678 0.624 0.410 0.659 0.136 -0.038 0.203
O_679 0.781 0.326 0.734 0.144 -0.390 -0.008
O_680 0.581 1.240 0.433 0.236 0.117 0.374
O_681 0.268 0.408 0.348 -0.024 0.038 0.030
O_682 0.435 0.307 0.246 -0.090 0.006 0.001
O_683 0.529 0.687 0.349 -0.122 -0.014 -0.297
O_684 0.331 0.644 0.550 0.380 -0.014 -0.028
O_685 0.874 0.668 0.350 -0.205 -0.085 0.109
O_686 0.478 0.354 0.547 -0.004 0.095 0.061
O_687 0.761 0.349 0.259 -0.201 -0.107 -0.115
O_688 0.644 0.454 0.445 -0.207 0.172 -0.056
O_689 0.554 0.654 0.652 0.195 0.018 0.198
O_690 0.337 0.375 0.328 -0.007 0.014 -0.070
O_691 0.534 0.299 0.732 -0.043 0.146 -0.067
O_692 0.349 0.259 0.566 0.001 -0.113 -0.010
O_693 0.382 0.315 0.423 -0.078 -0.042 0.060
O_694 0.645 0.247 0.576 -0.035 0.036 -0.012
O_695 0.411 0.461 0.791 -0.081 0.037 -0.115
O_696 0.300 0.252 0.375 0.035 -0.002 -0.022
O_697 0.415 0.506 0.367 -0.086 -0.108 -0.107
O_698 0.433 0.652 0.273 0.119 0.004 0.124
O_699 0.401 0.380 0.454 -0.010 0.125 0.034
O_700 0.341 0.540 0.334 -0.028 -0.025 0.071
O_701 0.577 0.459 0.428 -0.190 -0.226 -0.039
O_702 0.395 0.331 0.442 0.042 0.016 -0.089
O_703 0.626 0.496 0.341 0.018 -0.002 -0.305
O_704 0.579 0.554 0.788 0.268 -0.174 0.092
O_705 0.413 0.268 0.426 0.081 -0.078 -0.114
O_706 0.344 0.615 0.327 -0.101 -0.098 0.010
O_707 0.524 0.385 0.360 -0.006 0.082 0.040
O_708 0.393 0.403 0.371 -0.125 0.013 -0.015
O_709 0.555 0.363 0.296 -0.039 0.030 -0.157
O_710 0.536 0.413 0.355 -0.012 -0.021 -0.048
O_711 0.286 0.359 0.596 0.011 0.020 0.011
O_712 0.628 0.284 0.266 0.022 -0.006 0.065
O_713 0.289 0.612 0.733 -0.140 0.057 -0.029
O_714 0.288 0.360 0.458 -0.001 -0.061 -0.066
O_715 0.324 0.680 0.360 -0.162 -0.083 -0.046
O_716 0.345 0.373 0.541 0.019 -0.098 0.044
O_717 0.442 0.701 0.328 0.096 0.046 0.069
O_718 0.286 0.677 0.392 -0.113 -0.141 -0.119
O_719 0.369 0.473 0.345 0.020 -0.105 -0.040
O_720 0.494 0.453 0.483 0.174 -0.042 0.140
O_721 0.732 0.359 0.442 -0.092 -0.198 0.011
O_722 0.635 0.577 0.533 -0.182 -0.227 -0.128
O_723 0.469 0.388 0.438 -0.008 0.147 0.019
O_724 0.567 0.447 0.362 -0.066 -0.047 0.021
O_725 0.490 0.417 0.358 0.024 0.007 -0.061
O_726 0.436 0.455 0.408 0.194 0.073 0.111
O_727 0.460 0.266 0.513 -0.065 -0.165 0.024
O_728 0.374 0.367 0.597 0.105 -0.013 0.032
O_729 0.524 0.346 0.622 0.147 -0.157 -0.014
O_730 0.461 0.787 0.309 -0.038 -0.092 0.141
O_731 0.614 0.371 0.444 0.043 -0.100 0.045
O_732 0.387 0.447 0.270 -0.019 0.051 0.067
O_733 0.403 0.502 0.492 0.031 0.118 0.078
O_734 0.735 0.497 0.470 -0.075 -0.082 0.033
O_735 0.506 0.531 0.489 -0.140 -0.093 0.050
O_736 0.391 0.250 0.512 0.029 -0.077 0.040
O_737 0.513 0.719 0.464 -0.049 -0.179 -0.209
O_738 0.416 0.542 0.403 -0.091 0.085 -0.154
O_739 0.371 0.471 0.550 0.087 0.012 -0.007
O_740 0.281 0.452 0.669 -0.060 -0.084 0.063
O_741 0.769 0.389 0.386 0.095 -0.077 0.146
O_742 0.465 0.499 0.509 0.039 -0.024 -0.066
O_743 0.848 0.348 0.576 0.084 -0.114 0.228
O_744 0.583 0.495 0.455 -0.067 -0.105 -0.064
O_745 0.436 0.312 0.566 -0.050 -0.121 0.014
O_746 0.457 0.562 0.337 0.030 -0.042 0.137
O_747 0.323 0.585 0.684 0.101 0.111 0.008
O_748 0.491 0.406 0.427 -0.110 0.125 -0.050
O_749 0.501 0.605 0.570 0.118 0.049 -0.070
O_750 0.423 0.690 0.395 -0.123 0.064 -0.068
O_751 0.612 0.437 0.306 0.005 0.035 -0.064
O_752 0.754 0.351 0.740 0.152 -0.435 -0.193
O_753 0.610 0.285 0.654 0.048 0.031 0.070
O_754 0.423 0.764 0.550 -0.075 -0.086 -0.110
O_755 0.554 0.641 0.617 -0.236 0.030 -0.038
O_756 0.611 0.361 0.407 -0.051 0.018 -0.041
O_757 0.467 0.254 0.429 0.040 0.015 0.032
O_758 0.427 0.238 0.357 0.000 -0.130 -0.039
O_759 0.252 0.203 0.177 0.013 -0.012 -0.043
O_760 0.220 0.226 0.157 0.004 -0.011 -0.025
O_761 0.267 0.211 0.235 -0.020 0.006 -0.021
O_762 0.513 0.400 0.428 -0.028 0.008 0.033
O_763 0.508 0.527 0.456 0.007 -0.056 0.008

loop_
_atom_type_symbol
_atom_type_description
_atom_type_scat_dispersion_real
_atom_type_scat_dispersion_imag
_atom_type_scat_source
C C 0.0033 0.0000 'International Tables Vol C Tables 4.2.6.8 and 6.1.1.4'
H H 0.0000 0.0000 'International Tables Vol C Tables 4.2.6.8 and 6.1.1.4'
N N 0.0061 0.0000 'International Tables Vol C Tables 4.2.6.8 and 6.1.1.4'
O O 0.0106 0.0000 'International Tables Vol C Tables 4.2.6.8 and 6.1.1.4'
Br Br -0.2901 2.4595 'International Tables Vol C Tables 4.2.6.8 and 6.1.1.4'

loop_
_geom_angle_atom_site_label_1
_geom_angle_atom_site_label_2
_geom_angle_atom_site_label_3
_geom_angle
N_1 CA_1 C_1 110.8
N_1 CA_1 CB_1 125.2
C_1 CA_1 CB_1 119.0
O_1 C_1 N_2 125(5)
O_1 C_1 CA_1 119.8
N_2 C_1 CA_1 116(5)
C12_12 NE_1 CD_1 124.7
NE_1 CD_1 CG_1 110.9
CB_1 CG_1 CD_1 109.4
CG_1 CB_1 CA_1 136.8
C_1 N_2 CA_2 122(8)
N_2 CA_2 C_2 111(6)
N_2 CA_2 CB_2 112(7)
C_2 CA_2 CB_2 109(6)
OG1_2 CB_2 CG2_2 108(9)
OG1_2 CB_2 CA_2 110(8)
CG2_2 CB_2 CA_2 111(8)
O_2 C_2 N_3 123(8)
O_2 C_2 CA_2 121(7)
N_3 C_2 CA_2 115(7)
C_2 N_3 CA_3 122(4)
N_3 CA_3 C_3 108.6
N_3 CA_3 CB_3 110.8
C_3 CA_3 CB_3 110.4
CG_3 CB_3 CA_3 112.3
CD1_3 CG_3 CD2_3 118.1
CD1_3 CG_3 CB_3 120.9
CD2_3 CG_3 CB_3 121.0
CE1_3 CD1_3 CG_3 121.2
CZ_3 CE1_3 CD1_3 119.6
OH_3 CZ_3 CE2_3 120.1
OH_3 CZ_3 CE1_3 119.4
CE2_3 CZ_3 CE1_3 120.5
CZ_3 CE2_3 CD2_3 119.5
CE2_3 CD2_3 CG_3 121.1
O_3 C_3 N_4 122.7
O_3 C_3 CA_3 120.8
N_4 C_3 CA_3 116.5
C_3 N_4 CA_4 119.9
N_4 CA_4 C_4 112.3
N_4 CA_4 CB_4 109.8
C_4 CA_4 CB_4 109.6
CG_4 CB_4 CA_4 113.5
CD2_4 CG_4 CD1_4 118.7
CD2_4 CG_4 CB_4 121.0
CD1_4 CG_4 CB_4 120.3
CE1_4 CD1_4 CG_4 120.9
CD1_4 CE1_4 CZ_4 120.0
CE1_4 CZ_4 CE2_4 119.9
CZ_4 CE2_4 CD2_4 119.7
CG_4 CD2_4 CE2_4 120.7
O_4 C_4 N_5 123.7
O_4 C_4 CA_4 120.9
N_5 C_4 CA_4 115.3
C_4 N_5 CA_5 122.1
N_5 CA_5 C_5 107.8
N_5 CA_5 CB_5 113.6
C_5 CA_5 CB_5 109.6
OG1_5 CB_5 CG2_5 110.4
OG1_5 CB_5 CA_5 110.1
CG2_5 CB_5 CA_5 111.6
O_5 C_5 N_6 122.8
O_5 C_5 CA_5 121.1
N_6 C_5 CA_5 116.0
C_5 N_6 CA_6 120.6
N_6 CA_6 C_6 113.0
N_6 CA_6 CB_6 109.7
C_6 CA_6 CB_6 109.4
CG_6 CB_6 CA_6 113.8
CD1_6 CG_6 CD2_6 118.3
CD1_6 CG_6 CB_6 120.7
CD2_6 CG_6 CB_6 120.9
CG_6 CD1_6 CE1_6 121.1
CZ_6 CE1_6 CD1_6 119.5
OH_6 CZ_6 CE1_6 119.7
OH_6 CZ_6 CE2_6 120.0
CE1_6 CZ_6 CE2_6 120.3
CD2_6 CE2_6 CZ_6 119.4
CE2_6 CD2_6 CG_6 121.3
O_6 C_6 N_7 124.6
O_6 C_6 CA_6 121.3
N_7 C_6 CA_6 114.1
C_6 N_7 CA_7 124.1
N_7 CA_7 CB_7 109.5
N_7 CA_7 C_7 107.3
CB_7 CA_7 C_7 109.9
CG_7 CB_7 CA_7 113.0
CD1_7 CG_7 CD2_7 119.7
CD1_7 CG_7 CB_7 120.1
CD2_7 CG_7 CB_7 120.1
CE1_7 CD1_7 CG_7 120.2
CD1_7 CE1_7 CZ_7 119.1
CE1_7 CZ_7 CE2_7 122.1
CD2_7 CE2_7 CZ_7 118.8
CE2_7 CD2_7 CG_7 120.1
O_7 C_7 N_8 122.8
O_7 C_7 CA_7 119.8
N_8 C_7 CA_7 117.3
C_7 N_8 CA_8 121.3
N_8 CA_8 C_8 109.6
N_8 CA_8 CB_8 110.4
C_8 CA_8 CB_8 109.9
OG_8 CB_8 CA_8 111.3
O_8 C_8 NE_9 120.6
O_8 C_8 CA_8 118.5
NE_9 C_8 CA_8 120.8
O_9 C_9 N1_10 122.6
O_9 C_9 CA_9 121.7
N1_10 C_9 CA_9 115.7
N_9 CA_9 C_9 109.9
N_9 CA_9 CB_9 111.2
C_9 CA_9 CB_9 108.5
CG_9 CB_9 CA_9 115.4
CB_9 CG_9 CD_9 114.1
NE_9 CD_9 CG_9 114.8
C_8 NE_9 CD_9 125.6
C_9 N1_10 N2_10 119.9
C3_10 N2_10 N1_10 120.1
O3_10 C3_10 N2_10 120.6
O3_10 C3_10 C4_10 119.1
N2_10 C3_10 C4_10 120.2
C9_10 C4_10 C5_10 120.3
C9_10 C4_10 C3_10 117.5
C5_10 C4_10 C3_10 122.1
C8_10 C9_10 C4_10 121.6
O5_10 C5_10 C6_10 120.6
O5_10 C5_10 C4_10 120.9
C6_10 C5_10 C4_10 118.5
C5_10 O5_10 C5M_10 121.5
C5_10 C6_10 C7_10 120.6
C6_10 C7_10 C8_10 121.3
N10_10 C8_10 C9_10 118.7
N10_10 C8_10 C7_10 123.5
C9_10 C8_10 C7_10 117.7
C11_10 N10_10 C8_10 126.7
O11_10 C11_10 N10_10 121.7
O11_10 C11_10 C12_10 114.6
N10_10 C11_10 C12_10 115.9
O12_10 C12_10 N_11 119.1
O12_10 C12_10 C11_10 122.6
N_11 C12_10 C11_10 117.9
C12_10 N_11 CA_11 123.3
N_11 CA_11 C_11 112.8
N_11 CA_11 CB_11 109.0
C_11 CA_11 CB_11 107.7
CG_11 CB_11 CA_11 114.6
CD_11 CG_11 CB_11 111.4
CE_11 CD_11 CG_11 111.2
NZ_11 CE_11 CD_11 110.6
O_11 C_11 N1_12 122.1
O_11 C_11 CA_11 121.4
N1_12 C_11 CA_11 116.6
C_11 N1_12 N2_12 116.7
C3_12 N2_12 N1_12 118.9
O3_12 C3_12 N2_12 120.8
O3_12 C3_12 C4_12 119.0
N2_12 C3_12 C4_12 120.1
C9_12 C4_12 C5_12 120.1
C9_12 C4_12 C3_12 118.1
C5_12 C4_12 C3_12 121.4
C4_12 C9_12 C8_12 121.4
O5_12 C5_12 C4_12 120.5
O5_12 C5_12 C6_12 120.6
C4_12 C5_12 C6_12 118.9
C5_12 O5_12 C5M_12 121.3
C7_12 C6_12 C5_12 120.5
C6_12 C7_12 C8_12 120.9
N10_12 C8_12 C9_12 117.3
N10_12 C8_12 C7_12 124.4
C9_12 C8_12 C7_12 118.1
C11_12 N10_12 C8_12 125.5
O11_12 C11_12 N10_12 123.6
O11_12 C11_12 C12_12 116.3
N10_12 C11_12 C12_12 118.1
O12_12 C12_12 NE_1 122.2
O12_12 C12_12 C11_12 120.6
NE_1 C12_12 C11_12 117.3
N_21 CA_21 C_21 109.5
N_21 CA_21 CB_21 114.7
C_21 CA_21 CB_21 117.3
O_21 C_21 N_22 124.2
O_21 C_21 CA_21 119.8
N_22 C_21 CA_21 116.0
C12_32 NE_21 CD_21 124.7
NE_21 CD_21 CG_21 112.4
CB_21 CG_21 CD_21 112.8
CG_21 CB_21 CA_21 119.7
C_21 N_22 CA_22 122.7
N_22 CA_22 C_22 110.4
N_22 CA_22 CB_22 112.0
C_22 CA_22 CB_22 107.5
OG1_22 CB_22 CG2_22 109.8
OG1_22 CB_22 CA_22 109.6
CG2_22 CB_22 CA_22 110.9
O_22 C_22 N_23 124.0
O_22 C_22 CA_22 120.2
N_23 C_22 CA_22 115.7
C_22 N_23 CA_23 123.1
N_23 CA_23 C_23 109.5
N_23 CA_23 CB_23 110.3
C_23 CA_23 CB_23 110.2
CG_23 CB_23 CA_23 112.8
CD2_23 CG_23 CD1_23 118.0
CD2_23 CG_23 CB_23 120.9
CD1_23 CG_23 CB_23 121.1
CE1_23 CD1_23 CG_23 121.0
CZ_23 CE1_23 CD1_23 119.6
OH_23 CZ_23 CE2_23 119.2
OH_23 CZ_23 CE1_23 120.4
CE2_23 CZ_23 CE1_23 120.4
CZ_23 CE2_23 CD2_23 119.8
CE2_23 CD2_23 CG_23 121.3
O_23 C_23 N_24 122.7
O_23 C_23 CA_23 120.9
N_24 C_23 CA_23 116.5
C_23 N_24 CA_24 120.3
N_24 CA_24 C_24 112.1
N_24 CA_24 CB_24 110.5
C_24 CA_24 CB_24 109.8
CG_24 CB_24 CA_24 113.8
CD2_24 CG_24 CD1_24 118.7
CD2_24 CG_24 CB_24 120.7
CD1_24 CG_24 CB_24 120.6
CE1_24 CD1_24 CG_24 121.0
CZ_24 CE1_24 CD1_24 119.8
CE1_24 CZ_24 CE2_24 120.1
CZ_24 CE2_24 CD2_24 120.0
CG_24 CD2_24 CE2_24 120.5
O_24 C_24 N_25 123.8
O_24 C_24 CA_24 121.1
N_25 C_24 CA_24 115.1
C_24 N_25 CA_25 122.7
N_25 CA_25 C_25 107.3
N_25 CA_25 CB_25 112.4
C_25 CA_25 CB_25 109.6
OG1_25 CB_25 CG2_25 110.2
OG1_25 CB_25 CA_25 109.4
CG2_25 CB_25 CA_25 111.2
O_25 C_25 N_26 122.7
O_25 C_25 CA_25 120.8
N_26 C_25 CA_25 116.4
C_25 N_26 CA_26 120.4
N_26 CA_26 C_26 112.2
N_26 CA_26 CB_26 110.4
C_26 CA_26 CB_26 110.0
CG_26 CB_26 CA_26 114.1
CD1_26 CG_26 CD2_26 118.2
CD1_26 CG_26 CB_26 121.0
CD2_26 CG_26 CB_26 120.9
CG_26 CD1_26 CE1_26 121.2
CZ_26 CE1_26 CD1_26 119.6
OH_26 CZ_26 CE1_26 120.0
OH_26 CZ_26 CE2_26 119.9
CE1_26 CZ_26 CE2_26 120.2
CZ_26 CE2_26 CD2_26 119.7
CE2_26 CD2_26 CG_26 121.2
O_26 C_26 N_27 124.4
O_26 C_26 CA_26 121.6
N_27 C_26 CA_26 114.1
C_26 N_27 CA_27 123.3
N_27 CA_27 C_27 106.3
N_27 CA_27 CB_27 110.1
C_27 CA_27 CB_27 110.4
CG_27 CB_27 CA_27 113.6
CD1_27 CG_27 CD2_27 118.8
CD1_27 CG_27 CB_27 120.3
CD2_27 CG_27 CB_27 120.9
CG_27 CD1_27 CE1_27 120.6
CZ_27 CE1_27 CD1_27 120.2
CE1_27 CZ_27 CE2_27 119.7
CE1_27 CZ_27 BR_27 141.7
CE2_27 CZ_27 BR_27 98.6
CE1_27 CZ_27 BR_27 104.3
CE2_27 CZ_27 BR_27 136.0
BR_27 CZ_27 BR_27 37.4
CZ_27 CE2_27 CD2_27 119.8
CE2_27 CD2_27 CG_27 120.8
O_27 C_27 N_28 123.2
O_27 C_27 CA_27 119.8
N_28 C_27 CA_27 116.9
C_27 N_28 CA_28 121.8
N_28 CA_28 C_28 110.6
N_28 CA_28 CB_28 110.5
C_28 CA_28 CB_28 109.1
OG_28 CB_28 CA_28 110.9
O_28 C_28 NE_29 121.6
O_28 C_28 CA_28 119.7
NE_29 C_28 CA_28 118.6
O_29 C_29 N1_30 122.1
O_29 C_29 CA_29 122.1
N1_30 C_29 CA_29 115.8
N_29 CA_29 C_29 111.2
N_29 CA_29 CB_29 109.4
C_29 CA_29 CB_29 110.2
CG_29 CB_29 CA_29 112.9
CD_29 CG_29 CB_29 115.0
NE_29 CD_29 CG_29 111.4
C_28 NE_29 CD_29 125.7
C_29 N1_30 N2_30 120.3
C3_30 N2_30 N1_30 119.1
O3_30 C3_30 N2_30 119.4
O3_30 C3_30 C4_30 119.3
N2_30 C3_30 C4_30 121.2
C5_30 C4_30 C9_30 119.4
C5_30 C4_30 C3_30 122.1
C9_30 C4_30 C3_30 118.5
C8_30 C9_30 C4_30 122.3
O5_30 C5_30 C4_30 119.8
O5_30 C5_30 C6_30 121.3
C4_30 C5_30 C6_30 118.9
C5_30 O5_30 C5M_30 121.5
C7_30 C6_30 C5_30 121.4
C6_30 C7_30 C8_30 120.2
N10_30 C8_30 C7_30 123.5
N10_30 C8_30 C9_30 118.7
C7_30 C8_30 C9_30 117.8
C11_30 N10_30 C8_30 125.7
O11_30 C11_30 N10_30 121.7
O11_30 C11_30 C12_30 115.0
N10_30 C11_30 C12_30 116.2
O12_30 C12_30 N_31 120.1
O12_30 C12_30 C11_30 122.9
N_31 C12_30 C11_30 116.6
C12_30 N_31 CA_31 123.4
N_31 CA_31 C_31 110.7
N_31 CA_31 CB_31 106.2
C_31 CA_31 CB_31 110.2
CG_31 CB_31 CA_31 116.7
CD_31 CG_31 CB_31 111.5
CG_31 CD_31 CE_31 113.8
NZ_31 CE_31 CD_31 111.2
O_31 C_31 N1_32 121.9
O_31 C_31 CA_31 121.4
N1_32 C_31 CA_31 116.7
C_31 N1_32 N2_32 116.9
C3_32 N2_32 N1_32 119.5
O3_32 C3_32 N2_32 120.2
O3_32 C3_32 C4_32 119.6
N2_32 C3_32 C4_32 120.1
C9_32 C4_32 C5_32 119.3
C9_32 C4_32 C3_32 119.3
C5_32 C4_32 C3_32 121.1
C4_32 C9_32 C8_32 122.0
O5_32 C5_32 C6_32 120.4
O5_32 C5_32 C4_32 120.2
C6_32 C5_32 C4_32 119.4
C5_32 O5_32 C5M_32 122.4
C7_32 C6_32 C5_32 120.8
C6_32 C7_32 C8_32 120.5
N10_32 C8_32 C9_32 116.8
N10_32 C8_32 C7_32 125.0
C9_32 C8_32 C7_32 117.9
C11_32 N10_32 C8_32 125.8
O11_32 C11_32 N10_32 123.8
O11_32 C11_32 C12_32 116.9
N10_32 C11_32 C12_32 117.8
O12_32 C12_32 NE_21 120.7
O12_32 C12_32 C11_32 121.1
NE_21 C12_32 C11_32 118.1
N_41 CA_41 C_41 110.3
N_41 CA_41 CB_41 119.0
C_41 CA_41 CB_41 124.6
O_41 C_41 N_42 123.8
O_41 C_41 CA_41 120.1
N_42 C_41 CA_41 116.2
C12_52 NE_41 CD_41 124.7
NE_41 CD_41 CG_41 110.5
CB_41 CG_41 CD_41 109.3
CG_41 CB_41 CA_41 140.2
C_41 N_42 CA_42 122.3
N_42 CA_42 C_42 110.6
N_42 CA_42 CB_42 111.5
C_42 CA_42 CB_42 108.3
OG1_42 CB_42 CG2_42 109.5
OG1_42 CB_42 CA_42 109.6
CG2_42 CB_42 CA_42 111.0
O_42 C_42 N_43 123.3
O_42 C_42 CA_42 120.7
N_43 C_42 CA_42 116.0
C_42 N_43 CA_43 122.9
N_43 CA_43 C_43 109.5
N_43 CA_43 CB_43 110.3
C_43 CA_43 CB_43 111.2
CG_43 CB_43 CA_43 111.9
CD1_43 CG_43 CD2_43 118.1
CD1_43 CG_43 CB_43 120.9
CD2_43 CG_43 CB_43 121.0
CE1_43 CD1_43 CG_43 121.2
CZ_43 CE1_43 CD1_43 119.7
OH_43 CZ_43 CE1_43 119.8
OH_43 CZ_43 CE2_43 119.8
CE1_43 CZ_43 CE2_43 120.4
CZ_43 CE2_43 CD2_43 119.5
CE2_43 CD2_43 CG_43 121.2
O_43 C_43 N_44 122.6
O_43 C_43 CA_43 120.8
N_44 C_43 CA_43 116.6
C_43 N_44 CA_44 120.5
N_44 CA_44 C_44 112.4
N_44 CA_44 CB_44 110.4
C_44 CA_44 CB_44 110.2
CG_44 CB_44 CA_44 113.6
CD2_44 CG_44 CD1_44 118.9
CD2_44 CG_44 CB_44 120.5
CD1_44 CG_44 CB_44 120.6
CE1_44 CD1_44 CG_44 120.8
CZ_44 CE1_44 CD1_44 119.6
CE1_44 CZ_44 CE2_44 120.3
CD2_44 CE2_44 CZ_44 120.0
CE2_44 CD2_44 CG_44 120.5
O_44 C_44 N_45 123.9
O_44 C_44 CA_44 121.2
N_45 C_44 CA_44 114.8
C_44 N_45 CA_45 122.5
N_45 CA_45 C_45 106.7
N_45 CA_45 CB_45 112.3
C_45 CA_45 CB_45 110.2
OG1_45 CB_45 CG2_45 110.7
OG1_45 CB_45 CA_45 110.0
CG2_45 CB_45 CA_45 111.0
O_45 C_45 N_46 122.7
O_45 C_45 CA_45 120.3
N_46 C_45 CA_45 117.0
C_45 N_46 CA_46 120.4
N_46 CA_46 C_46 112.3
N_46 CA_46 CB_46 110.6
C_46 CA_46 CB_46 108.9
CG_46 CB_46 CA_46 113.5
CD1_46 CG_46 CD2_46 118.0
CD1_46 CG_46 CB_46 120.8
CD2_46 CG_46 CB_46 121.2
CG_46 CD1_46 CE1_46 121.3
CZ_46 CE1_46 CD1_46 119.8
OH_46 CZ_46 CE1_46 119.5
OH_46 CZ_46 CE2_46 120.2
CE1_46 CZ_46 CE2_46 120.2
CD2_46 CE2_46 CZ_46 119.6
CE2_46 CD2_46 CG_46 121.2
O_46 C_46 N_47 124.0
O_46 C_46 CA_46 121.3
N_47 C_46 CA_46 114.6
C_46 N_47 CA_47 122.6
N_47 CA_47 C_47 107.2
N_47 CA_47 CB_47 111.9
C_47 CA_47 CB_47 110.8
CG_47 CB_47 CA_47 113.5
CD1_47 CG_47 CD2_47 118.4
CD1_47 CG_47 CB_47 120.5
CD2_47 CG_47 CB_47 121.0
CG_47 CD1_47 CE1_47 120.8
CZ_47 CE1_47 CD1_47 120.1
CE2_47 CZ_47 CE1_47 120.1
CE2_47 CZ_47 BR_47 120.1
CE1_47 CZ_47 BR_47 119.8
CZ_47 CE2_47 CD2_47 119.7
CG_47 CD2_47 CE2_47 120.9
O_47 C_47 N_48 123.5
O_47 C_47 CA_47 120.0
N_48 C_47 CA_47 116.5
C_47 N_48 CA_48 121.4
N_48 CA_48 C_48 110.8
N_48 CA_48 CB_48 110.4
C_48 CA_48 CB_48 108.9
OG_48 CB_48 CA_48 110.7
O_48 C_48 NE_49 120.5
O_48 C_48 CA_48 118.9
NE_49 C_48 CA_48 120.6
O_49 C_49 N1_50 121.7
O_49 C_49 CA_49 121.3
N1_50 C_49 CA_49 116.9
N_49 CA_49 C_49 110.0
N_49 CA_49 CB_49 111.4
C_49 CA_49 CB_49 110.4
CG_49 CB_49 CA_49 113.7
CB_49 CG_49 CD_49 114.7
NE_49 CD_49 CG_49 113.7
C_48 NE_49 CD_49 124.0
C_49 N1_50 N2_50 120.9
C3_50 N2_50 N1_50 119.4
O3_50 C3_50 N2_50 119.9
O3_50 C3_50 C4_50 119.0
N2_50 C3_50 C4_50 121.0
C5_50 C4_50 C9_50 119.4
C5_50 C4_50 C3_50 122.2
C9_50 C4_50 C3_50 118.3
C8_50 C9_50 C4_50 121.9
O5_50 C5_50 C4_50 119.4
O5_50 C5_50 C6_50 121.1
C4_50 C5_50 C6_50 119.5
C5_50 O5_50 C5M_50 121.5
C7_50 C6_50 C5_50 120.8
C6_50 C7_50 C8_50 120.0
N10_50 C8_50 C9_50 118.1
N10_50 C8_50 C7_50 123.5
C9_50 C8_50 C7_50 118.4
C11_50 N10_50 C8_50 125.7
O11_50 C11_50 N10_50 122.0
O11_50 C11_50 C12_50 114.8
N10_50 C11_50 C12_50 115.5
O12_50 C12_50 N_51 119.7
O12_50 C12_50 C11_50 123.1
N_51 C12_50 C11_50 116.7
C12_50 N_51 CA_51 125.3
N_51 CA_51 C_51 111.0
N_51 CA_51 CB_51 109.1
C_51 CA_51 CB_51 105.8
CG_51 CB_51 CA_51 115.3
CB_51 CG_51 CD_51 110.3
CE_51 CD_51 CG_51 112.9
NZ_51 CE_51 CD_51 111.2
O_51 C_51 N1_52 121.7
O_51 C_51 CA_51 120.7
N1_52 C_51 CA_51 117.6
C_51 N1_52 N2_52 115.4
C3_52 N2_52 N1_52 120.0
O3_52 C3_52 N2_52 120.3
O3_52 C3_52 C4_52 119.9
N2_52 C3_52 C4_52 119.7
C9_52 C4_52 C5_52 119.9
C9_52 C4_52 C3_52 118.3
C5_52 C4_52 C3_52 121.5
C4_52 C9_52 C8_52 121.5
O5_52 C5_52 C6_52 120.0
O5_52 C5_52 C4_52 120.8
C6_52 C5_52 C4_52 119.2
C5_52 O5_52 C5M_52 122.2
C7_52 C6_52 C5_52 120.5
C6_52 C7_52 C8_52 120.5
N10_52 C8_52 C9_52 116.8
N10_52 C8_52 C7_52 124.6
C9_52 C8_52 C7_52 118.4
C11_52 N10_52 C8_52 125.2
O11_52 C11_52 N10_52 123.4
O11_52 C11_52 C12_52 115.9
N10_52 C11_52 C12_52 119.2
O12_52 C12_52 NE_41 121.6
O12_52 C12_52 C11_52 121.7
NE_41 C12_52 C11_52 116.7
N_61 CA_61 C_61 108.9
N_61 CA_61 CB_61 115.4
C_61 CA_61 CB_61 119.3
O_61 C_61 N_62 124.6
O_61 C_61 CA_61 119.9
N_62 C_61 CA_61 115.5
C12_72 NE_61 CD_61 124.8
NE_61 CD_61 CG_61 112.1
CB_61 CG_61 CD_61 111.2
CG_61 CB_61 CA_61 125.3
C_61 N_62 CA_62 123.0
N_62 CA_62 C_62 109.9
N_62 CA_62 CB_62 111.1
C_62 CA_62 CB_62 108.7
OG1_62 CB_62 CG2_62 109.2
OG1_62 CB_62 CA_62 109.0
CG2_62 CB_62 CA_62 111.4
O_62 C_62 N_63 124.0
O_62 C_62 CA_62 120.3
N_63 C_62 CA_62 115.7
C_62 N_63 CA_63 123.5
N_63 CA_63 C_63 108.3
N_63 CA_63 CB_63 110.9
C_63 CA_63 CB_63 111.5
CG_63 CB_63 CA_63 111.5
CD1_63 CG_63 CD2_63 118.2
CD1_63 CG_63 CB_63 121.1
CD2_63 CG_63 CB_63 120.6
CG_63 CD1_63 CE1_63 121.0
CZ_63 CE1_63 CD1_63 119.4
OH_63 CZ_63 CE2_63 118.8
OH_63 CZ_63 CE1_63 120.7
CE2_63 CZ_63 CE1_63 120.5
CZ_63 CE2_63 CD2_63 119.6
CE2_63 CD2_63 CG_63 121.3
O_63 C_63 N_64 122.9
O_63 C_63 CA_63 120.6
N_64 C_63 CA_63 116.5
C_63 N_64 CA_64 120.8
N_64 CA_64 C_64 111.9
N_64 CA_64 CB_64 110.1
C_64 CA_64 CB_64 110.3
CG_64 CB_64 CA_64 113.8
CD2_64 CG_64 CD1_64 118.7
CD2_64 CG_64 CB_64 120.5
CD1_64 CG_64 CB_64 120.8
CE1_64 CD1_64 CG_64 120.7
CZ_64 CE1_64 CD1_64 119.8
CE1_64 CZ_64 CE2_64 119.9
CD2_64 CE2_64 CZ_64 120.0
CE2_64 CD2_64 CG_64 120.8
O_64 C_64 N_65 123.9
O_64 C_64 CA_64 121.2
N_65 C_64 CA_64 114.8
C_64 N_65 CA_65 122.3
N_65 CA_65 C_65 107.1
N_65 CA_65 CB_65 113.4
C_65 CA_65 CB_65 109.6
OG1_65 CB_65 CG2_65 110.6
OG1_65 CB_65 CA_65 109.9
CG2_65 CB_65 CA_65 111.0
O_65 C_65 N_66 123.1
O_65 C_65 CA_65 120.6
N_66 C_65 CA_65 116.2
C_65 N_66 CA_66 120.7
N_66 CA_66 C_66 112.3
N_66 CA_66 CB_66 110.8
C_66 CA_66 CB_66 109.1
CG_66 CB_66 CA_66 114.2
CD1_66 CG_66 CD2_66 118.1
CD1_66 CG_66 CB_66 121.0
CD2_66 CG_66 CB_66 120.9
CG_66 CD1_66 CE1_66 121.2
CZ_66 CE1_66 CD1_66 119.6
OH_66 CZ_66 CE2_66 119.8
OH_66 CZ_66 CE1_66 120.1
CE2_66 CZ_66 CE1_66 120.2
CZ_66 CE2_66 CD2_66 119.7
CE2_66 CD2_66 CG_66 121.2
O_66 C_66 N_67 124.6
O_66 C_66 CA_66 121.5
N_67 C_66 CA_66 113.9
C_66 N_67 CA_67 123.7
N_67 CA_67 C_67 107.0
N_67 CA_67 CB_67 110.6
C_67 CA_67 CB_67 110.3
CG_67 CB_67 CA_67 113.5
CD1_67 CG_67 CD2_67 118.8
CD1_67 CG_67 CB_67 120.3
CD2_67 CG_67 CB_67 120.9
CG_67 CD1_67 CE1_67 120.7
CD1_67 CE1_67 CZ_67 120.3
CE2_67 CZ_67 CE1_67 119.8
CE2_67 CZ_67 BR_67 106.9
CE1_67 CZ_67 BR_67 132.3
CZ_67 CE2_67 CD2_67 119.6
CE2_67 CD2_67 CG_67 120.9
O_67 C_67 N_68 123.2
O_67 C_67 CA_67 119.6
N_68 C_67 CA_67 117.3
C_67 N_68 CA_68 121.8
N_68 CA_68 C_68 109.9
N_68 CA_68 CB_68 109.9
C_68 CA_68 CB_68 109.6
OG_68 CB_68 CA_68 111.3
O_68 C_68 NE_69 121.0
O_68 C_68 CA_68 118.9
NE_69 C_68 CA_68 120.1
O_69 C_69 N1_70 122.6
O_69 C_69 CA_69 122.2
N1_70 C_69 CA_69 115.2
N_69 CA_69 C_69 110.6
N_69 CA_69 CB_69 109.1
C_69 CA_69 CB_69 111.6
CG_69 CB_69 CA_69 113.6
CB_69 CG_69 CD_69 115.1
NE_69 CD_69 CG_69 113.4
C_68 NE_69 CD_69 126.4
C_69 N1_70 N2_70 121.3
C3_70 N2_70 N1_70 119.7
O3_70 C3_70 N2_70 120.0
O3_70 C3_70 C4_70 119.4
N2_70 C3_70 C4_70 120.6
C9_70 C4_70 C5_70 119.3
C9_70 C4_70 C3_70 118.6
C5_70 C4_70 C3_70 122.0
C4_70 C9_70 C8_70 122.0
O5_70 C5_70 C6_70 121.2
O5_70 C5_70 C4_70 119.5
C6_70 C5_70 C4_70 119.3
C5_70 O5_70 C5M_70 123.0
C7_70 C6_70 C5_70 120.9
C6_70 C7_70 C8_70 120.4
N10_70 C8_70 C9_70 118.3
N10_70 C8_70 C7_70 123.6
C9_70 C8_70 C7_70 118.1
C11_70 N10_70 C8_70 125.3
O11_70 C11_70 N10_70 123.1
O11_70 C11_70 C12_70 114.5
N10_70 C11_70 C12_70 115.7
O12_70 C12_70 N_71 120.2
O12_70 C12_70 C11_70 122.3
N_71 C12_70 C11_70 117.2
C12_70 N_71 CA_71 123.1
N_71 CA_71 C_71 112.4
N_71 CA_71 CB_71 108.6
C_71 CA_71 CB_71 109.4
CG_71 CB_71 CA_71 113.8
CB_71 CG_71 CD_71 110.8
CE_71 CD_71 CG_71 112.3
NZ_71 CE_71 CD_71 110.2
O_71 C_71 N1_72 121.6
O_71 C_71 CA_71 122.3
N1_72 C_71 CA_71 116.0
C_71 N1_72 N2_72 116.7
C3_72 N2_72 N1_72 119.6
O3_72 C3_72 N2_72 120.9
O3_72 C3_72 C4_72 120.1
N2_72 C3_72 C4_72 118.9
C9_72 C4_72 C5_72 119.4
C9_72 C4_72 C3_72 118.8
C5_72 C4_72 C3_72 121.7
C4_72 C9_72 C8_72 121.7
O5_72 C5_72 C4_72 119.7
O5_72 C5_72 C6_72 120.8
C4_72 C5_72 C6_72 119.6
C5_72 O5_72 C5M_72 120.6
C7_72 C6_72 C5_72 120.4
C6_72 C7_72 C8_72 120.6
N10_72 C8_72 C9_72 116.7
N10_72 C8_72 C7_72 124.8
C9_72 C8_72 C7_72 118.3
C11_72 N10_72 C8_72 126.6
O11_72 C11_72 N10_72 123.5
O11_72 C11_72 C12_72 117.0
N10_72 C11_72 C12_72 117.3
O12_72 C12_72 NE_61 120.1
O12_72 C12_72 C11_72 121.4
NE_61 C12_72 C11_72 118.4
N_81 CA_81 C_81 110.2
N_81 CA_81 CB_81 120.0
C_81 CA_81 CB_81 121.4
O_81 C_81 N_82 124.1
O_81 C_81 CA_81 119.8
N_82 C_81 CA_81 116.2
C12_92 NE_81 CD_81 125.2
NE_81 CD_81 CG_81 111.0
CB_81 CG_81 CD_81 109.7
CG_81 CB_81 CA_81 136.3
C_81 N_82 CA_82 122.5
N_82 CA_82 C_82 110.4
N_82 CA_82 CB_82 111.4
C_82 CA_82 CB_82 108.5
OG1_82 CB_82 CG2_82 109.4
OG1_82 CB_82 CA_82 109.6
CG2_82 CB_82 CA_82 111.0
O_82 C_82 N_83 123.6
O_82 C_82 CA_82 120.9
N_83 C_82 CA_82 115.6
C_82 N_83 CA_83 122.7
N_83 CA_83 C_83 108.4
N_83 CA_83 CB_83 110.3
C_83 CA_83 CB_83 110.9
CG_83 CB_83 CA_83 112.5
CD1_83 CG_83 CD2_83 118.0
CD1_83 CG_83 CB_83 121.0
CD2_83 CG_83 CB_83 120.9
CG_83 CD1_83 CE1_83 121.2
CZ_83 CE1_83 CD1_83 119.5
OH_83 CZ_83 CE2_83 119.5
OH_83 CZ_83 CE1_83 120.0
CE2_83 CZ_83 CE1_83 120.5
CZ_83 CE2_83 CD2_83 119.6
CE2_83 CD2_83 CG_83 121.2
O_83 C_83 N_84 122.7
O_83 C_83 CA_83 120.7
N_84 C_83 CA_83 116.6
C_83 N_84 CA_84 120.6
N_84 CA_84 C_84 111.7
N_84 CA_84 CB_84 110.2
C_84 CA_84 CB_84 110.2
CG_84 CB_84 CA_84 113.4
CD2_84 CG_84 CD1_84 118.6
CD2_84 CG_84 CB_84 120.7
CD1_84 CG_84 CB_84 120.6
CE1_84 CD1_84 CG_84 120.7
CZ_84 CE1_84 CD1_84 119.7
CE1_84 CZ_84 CE2_84 120.3
CZ_84 CE2_84 CD2_84 119.9
CE2_84 CD2_84 CG_84 120.7
O_84 C_84 N_85 123.4
O_84 C_84 CA_84 121.5
N_85 C_84 CA_84 115.1
C_84 N_85 CA_85 122.5
N_85 CA_85 C_85 107.6
N_85 CA_85 CB_85 112.6
C_85 CA_85 CB_85 110.1
OG1_85 CB_85 CG2_85 110.0
OG1_85 CB_85 CA_85 109.9
CG2_85 CB_85 CA_85 111.2
O_85 C_85 N_86 123.0
O_85 C_85 CA_85 120.8
N_86 C_85 CA_85 116.2
C_85 N_86 CA_86 120.5
N_86 CA_86 C_86 112.2
N_86 CA_86 CB_86 110.6
C_86 CA_86 CB_86 109.3
CG_86 CB_86 CA_86 113.6
CD1_86 CG_86 CD2_86 118.0
CD1_86 CG_86 CB_86 121.0
CD2_86 CG_86 CB_86 121.0
CG_86 CD1_86 CE1_86 121.2
CZ_86 CE1_86 CD1_86 119.6
OH_86 CZ_86 CE1_86 120.2
OH_86 CZ_86 CE2_86 119.6
CE1_86 CZ_86 CE2_86 120.1
CD2_86 CE2_86 CZ_86 119.8
CE2_86 CD2_86 CG_86 121.2
O_86 C_86 N_87 123.4
O_86 C_86 CA_86 121.7
N_87 C_86 CA_86 114.9
C_86 N_87 CA_87 122.4
N_87 CA_87 C_87 106.8
N_87 CA_87 CB_87 111.4
C_87 CA_87 CB_87 110.4
CG_87 CB_87 CA_87 113.7
CD2_87 CG_87 CD1_87 118.6
CD2_87 CG_87 CB_87 120.8
CD1_87 CG_87 CB_87 120.5
CE1_87 CD1_87 CG_87 120.6
CZ_87 CE1_87 CD1_87 120.1
CE2_87 CZ_87 CE1_87 120.1
CE2_87 CZ_87 BR_87 117.6
CE1_87 CZ_87 BR_87 122.0
CZ_87 CE2_87 CD2_87 119.7
CE2_87 CD2_87 CG_87 120.9
O_87 C_87 N_88 123.3
O_87 C_87 CA_87 120.4
N_88 C_87 CA_87 116.3
C_87 N_88 CA_88 121.8
N_88 CA_88 C_88 109.5
N_88 CA_88 CB_88 109.7
C_88 CA_88 CB_88 109.1
OG_88 CB_88 CA_88 111.5
O_88 C_88 NE_89 120.8
O_88 C_88 CA_88 118.7
NE_89 C_88 CA_88 120.5
O_89 C_89 N1_90 122.2
O_89 C_89 CA_89 121.1
N1_90 C_89 CA_89 116.7
N_89 CA_89 C_89 109.6
N_89 CA_89 CB_89 110.6
C_89 CA_89 CB_89 109.5
CA_89 CB_89 CG_89 114.9
CD_89 CG_89 CB_89 115.3
NE_89 CD_89 CG_89 113.2
C_88 NE_89 CD_89 124.0
C_89 N1_90 N2_90 120.2
C3_90 N2_90 N1_90 119.3
O3_90 C3_90 N2_90 120.4
O3_90 C3_90 C4_90 118.6
N2_90 C3_90 C4_90 121.0
C9_90 C4_90 C5_90 119.3
C9_90 C4_90 C3_90 118.3
C5_90 C4_90 C3_90 122.4
C4_90 C9_90 C8_90 122.1
O5_90 C5_90 C4_90 120.3
O5_90 C5_90 C6_90 120.5
C4_90 C5_90 C6_90 119.3
C5_90 O5_90 C5M_90 121.8
C7_90 C6_90 C5_90 120.6
C6_90 C7_90 C8_90 120.5
N10_90 C8_90 C9_90 118.8
N10_90 C8_90 C7_90 123.0
C9_90 C8_90 C7_90 118.1
C11_90 N10_90 C8_90 126.6
O11_90 C11_90 N10_90 122.7
O11_90 C11_90 C12_90 113.9
N10_90 C11_90 C12_90 114.6
O12_90 C12_90 N_91 118.8
O12_90 C12_90 C11_90 124.5
N_91 C12_90 C11_90 116.3
C12_90 N_91 CA_91 124.6
N_91 CA_91 C_91 110.8
N_91 CA_91 CB_91 109.2
C_91 CA_91 CB_91 105.5
CG_91 CB_91 CA_91 116.0
CB_91 CG_91 CD_91 112.3
CE_91 CD_91 CG_91 113.1
NZ_91 CE_91 CD_91 109.9
O_91 C_91 N1_92 122.1
O_91 C_91 CA_91 119.3
N1_92 C_91 CA_91 118.6
C_91 N1_92 N2_92 115.8
C3_92 N2_92 N1_92 119.8
O3_92 C3_92 N2_92 121.5
O3_92 C3_92 C4_92 118.0
N2_92 C3_92 C4_92 120.4
C9_92 C4_92 C5_92 119.7
C9_92 C4_92 C3_92 118.6
C5_92 C4_92 C3_92 121.5
C4_92 C9_92 C8_92 121.6
O5_92 C5_92 C4_92 120.0
O5_92 C5_92 C6_92 120.7
C4_92 C5_92 C6_92 119.3
C5_92 O5_92 C5M_92 121.9
C7_92 C6_92 C5_92 120.4
C6_92 C7_92 C8_92 120.7
N10_92 C8_92 C9_92 116.6
N10_92 C8_92 C7_92 125.1
C9_92 C8_92 C7_92 118.2
C11_92 N10_92 C8_92 126.1
O11_92 C11_92 C12_92 116.1
O11_92 C11_92 N10_92 124.1
C12_92 C11_92 N10_92 118.0
O12_92 C12_92 NE_81 121.8
O12_92 C12_92 C11_92 120.3
NE_81 C12_92 C11_92 117.3
N_101 CA_101 C_101 110.8
N_101 CA_101 CB_101 115.6
C_101 CA_101 CB_101 117.7
O_101 C_101 N_102 124.3
O_101 C_101 CA_101 119.5
N_102 C_101 CA_101 116.2
C12_112 NE_101 CD_101 124.5
NE_101 CD_101 CG_101 111.5
CB_101 CG_101 CD_101 112.6
CG_101 CB_101 CA_101 123.6
C_101 N_102 CA_102 123.5
N_102 CA_102 C_102 110.0
N_102 CA_102 CB_102 112.1
C_102 CA_102 CB_102 107.1
OG1_102 CB_102 CA_102 109.5
OG1_102 CB_102 CG2_102 109.7
CA_102 CB_102 CG2_102 111.1
O_102 C_102 N_103 123.8
O_102 C_102 CA_102 120.6
N_103 C_102 CA_102 115.6
C_102 N_103 CA_103 122.7
N_103 CA_103 C_103 108.8
N_103 CA_103 CB_103 109.7
C_103 CA_103 CB_103 113.2
CG_103 CB_103 CA_103 110.9
CD2_103 CG_103 CD1_103 118.0
CD2_103 CG_103 CB_103 120.9
CD1_103 CG_103 CB_103 121.0
CE1_103 CD1_103 CG_103 121.2
CZ_103 CE1_103 CD1_103 119.5
OH_103 CZ_103 CE1_103 119.7
OH_103 CZ_103 CE2_103 119.9
CE1_103 CZ_103 CE2_103 120.4
CZ_103 CE2_103 CD2_103 119.6
CG_103 CD2_103 CE2_103 121.2
O_103 C_103 N_104 122.5
O_103 C_103 CA_103 121.2
N_104 C_103 CA_103 116.3
C_103 N_104 CA_104 120.5
N_104 CA_104 C_104 110.9
N_104 CA_104 CB_104 110.8
C_104 CA_104 CB_104 110.8
CG_104 CB_104 CA_104 113.7
CD1_104 CG_104 CD2_104 118.6
CD1_104 CG_104 CB_104 120.7
CD2_104 CG_104 CB_104 120.7
CG_104 CD1_104 CE1_104 120.7
CZ_104 CE1_104 CD1_104 120.0
CE2_104 CZ_104 CE1_104 120.0
CZ_104 CE2_104 CD2_104 120.1
CE2_104 CD2_104 CG_104 120.7
O_104 C_104 N_105 123.6
O_104 C_104 CA_104 121.6
N_105 C_104 CA_104 114.8
C_104 N_105 CA_105 122.4
N_105 CA_105 C_105 106.5
N_105 CA_105 CB_105 112.5
C_105 CA_105 CB_105 109.4
OG1_105 CB_105 CA_105 109.6
OG1_105 CB_105 CG2_105 111.5
CA_105 CB_105 CG2_105 110.9
O_105 C_105 N_106 122.6
O_105 C_105 CA_105 120.5
N_106 C_105 CA_105 116.9
C_105 N_106 CA_106 120.4
N_106 CA_106 C_106 112.7
N_106 CA_106 CB_106 110.4
C_106 CA_106 CB_106 109.2
CG_106 CB_106 CA_106 113.6
CD2_106 CG_106 CD1_106 118.0
CD2_106 CG_106 CB_106 120.9
CD1_106 CG_106 CB_106 121.1
CE1_106 CD1_106 CG_106 121.1
CZ_106 CE1_106 CD1_106 119.8
OH_106 CZ_106 CE2_106 120.6
OH_106 CZ_106 CE1_106 118.9
CE2_106 CZ_106 CE1_106 120.4
CZ_106 CE2_106 CD2_106 119.4
CG_106 CD2_106 CE2_106 121.3
O_106 C_106 N_107 124.2
O_106 C_106 CA_106 121.8
N_107 C_106 CA_106 113.9
C_106 N_107 CA_107 123.3
N_107 CA_107 C_107 106.3
N_107 CA_107 CB_107 110.3
C_107 CA_107 CB_107 110.7
CG_107 CB_107 CA_107 113.4
CD1_107 CG_107 CD2_107 119.0
CD1_107 CG_107 CB_107 120.4
CD2_107 CG_107 CB_107 120.6
CE1_107 CD1_107 CG_107 120.5
CD1_107 CE1_107 CZ_107 120.1
CE2_107 CZ_107 CE1_107 119.8
CE2_107 CZ_107 BR_107 101.3
CE1_107 CZ_107 BR_107 138.9
CD2_107 CE2_107 CZ_107 119.7
CE2_107 CD2_107 CG_107 120.9
O_107 C_107 N_108 123.0
O_107 C_107 CA_107 119.8
N_108 C_107 CA_107 117.2
C_107 N_108 CA_108 121.3
N_108 CA_108 C_108 109.9
N_108 CA_108 CB_108 110.3
C_108 CA_108 CB_108 110.0
OG_108 CB_108 CA_108 111.7
O_108 C_108 NE_109 119.4
O_108 C_108 CA_108 119.5
NE_109 C_108 CA_108 121.1
O_109 C_109 N1_110 123.9
O_109 C_109 CA_109 120.9
N1_110 C_109 CA_109 115.3
N_109 CA_109 C_109 110.5
N_109 CA_109 CB_109 109.3
C_109 CA_109 CB_109 110.6
CG_109 CB_109 CA_109 114.1
CB_109 CG_109 CD_109 115.1
NE_109 CD_109 CG_109 112.6
C_108 NE_109 CD_109 127.7
C_109 N1_110 N2_110 121.3
C3_110 N2_110 N1_110 119.1
O3_110 C3_110 N2_110 119.6
O3_110 C3_110 C4_110 119.3
N2_110 C3_110 C4_110 121.1
C5_110 C4_110 C9_110 119.5
C5_110 C4_110 C3_110 122.1
C9_110 C4_110 C3_110 118.3
C8_110 C9_110 C4_110 122.0
O5_110 C5_110 C4_110 119.6
O5_110 C5_110 C6_110 121.1
C4_110 C5_110 C6_110 119.3
C5_110 O5_110 C5M_110 121.5
C7_110 C6_110 C5_110 120.7
C6_110 C7_110 C8_110 120.8
N10_110 C8_110 C9_110 118.8
N10_110 C8_110 C7_110 123.4
C9_110 C8_110 C7_110 117.7
C11_110 N10_110 C8_110 125.5
O11_110 C11_110 N10_110 122.4
O11_110 C11_110 C12_110 114.8
N10_110 C11_110 C12_110 115.8
O12_110 C12_110 N_111 120.0
O12_110 C12_110 C11_110 122.6
N_111 C12_110 C11_110 116.9
C12_110 N_111 CA_111 123.0
N_111 CA_111 C_111 112.0
N_111 CA_111 CB_111 108.5
C_111 CA_111 CB_111 109.6
CG_111 CB_111 CA_111 114.7
CB_111 CG_111 CD_111 110.7
CE_111 CD_111 CG_111 112.4
NZ_111 CE_111 CD_111 110.4
O_111 C_111 N1_112 122.6
O_111 C_111 CA_111 121.6
N1_112 C_111 CA_111 115.8
C_111 N1_112 N2_112 116.5
C3_112 N2_112 N1_112 119.7
O3_112 C3_112 N2_112 120.0
O3_112 C3_112 C4_112 119.7
N2_112 C3_112 C4_112 120.1
C9_112 C4_112 C5_112 119.2
C9_112 C4_112 C3_112 118.1
C5_112 C4_112 C3_112 122.4
C4_112 C9_112 C8_112 121.8
O5_112 C5_112 C6_112 119.6
O5_112 C5_112 C4_112 120.8
C6_112 C5_112 C4_112 119.5
C5_112 O5_112 C5M_112 123.0
C7_112 C6_112 C5_112 120.6
C6_112 C7_112 C8_112 120.4
N10_112 C8_112 C9_112 117.0
N10_112 C8_112 C7_112 124.4
C9_112 C8_112 C7_112 118.4
C11_112 N10_112 C8_112 126.2
O11_112 C11_112 N10_112 123.8
O11_112 C11_112 C12_112 116.5
N10_112 C11_112 C12_112 117.8
O12_112 C12_112 NE_101 121.4
O12_112 C12_112 C11_112 121.2
NE_101 C12_112 C11_112 117.4
N_121 CA_121 C_121 109.8
N_121 CA_121 CB_121 122.0
C_121 CA_121 CB_121 121.0
O_121 C_121 N_122 123.7
O_121 C_121 CA_121 119.4
N_122 C_121 CA_121 116.8
C12_132 NE_121 CD_121 124.9
NE_121 CD_121 CG_121 111.6
CB_121 CG_121 CD_121 109.8
CG_121 CB_121 CA_121 136.1
C_121 N_122 CA_122 122.3
N_122 CA_122 C_122 110.4
N_122 CA_122 CB_122 111.9
C_122 CA_122 CB_122 108.3
OG1_122 CB_122 CG2_122 109.3
OG1_122 CB_122 CA_122 110.0
CG2_122 CB_122 CA_122 111.0
O_122 C_122 N_123 123.3
O_122 C_122 CA_122 121.0
N_123 C_122 CA_122 115.7
C_122 N_123 CA_123 122.6
N_123 CA_123 C_123 109.0
N_123 CA_123 CB_123 110.4
C_123 CA_123 CB_123 111.0
CG_123 CB_123 CA_123 111.7
CD1_123 CG_123 CD2_123 118.1
CD1_123 CG_123 CB_123 120.8
CD2_123 CG_123 CB_123 121.1
CE1_123 CD1_123 CG_123 121.1
CD1_123 CE1_123 CZ_123 119.7
OH_123 CZ_123 CE2_123 119.5
OH_123 CZ_123 CE1_123 119.8
CE2_123 CZ_123 CE1_123 120.7
CZ_123 CE2_123 CD2_123 119.2
CE2_123 CD2_123 CG_123 121.2
O_123 C_123 N_124 122.7
O_123 C_123 CA_123 120.9
N_124 C_123 CA_123 116.4
C_123 N_124 CA_124 120.2
N_124 CA_124 C_124 112.6
N_124 CA_124 CB_124 110.3
C_124 CA_124 CB_124 109.1
CG_124 CB_124 CA_124 113.7
CD2_124 CG_124 CD1_124 118.7
CD2_124 CG_124 CB_124 121.0
CD1_124 CG_124 CB_124 120.3
CE1_124 CD1_124 CG_124 121.0
CZ_124 CE1_124 CD1_124 119.9
CE1_124 CZ_124 CE2_124 120.1
CZ_124 CE2_124 CD2_124 119.9
CG_124 CD2_124 CE2_124 120.5
O_124 C_124 N_125 123.8
O_124 C_124 CA_124 120.7
N_125 C_124 CA_124 115.5
C_124 N_125 CA_125 122.4
N_125 CA_125 C_125 106.4
N_125 CA_125 CB_125 113.8
C_125 CA_125 CB_125 111.2
OG1_125 CB_125 CG2_125 109.8
OG1_125 CB_125 CA_125 110.1
CG2_125 CB_125 CA_125 111.3
O_125 C_125 N_126 123.4
O_125 C_125 CA_125 120.5
N_126 C_125 CA_125 116.1
C_125 N_126 CA_126 120.5
C_125 N_126 CA_126 122.0
CA_126 N_126 CA_126 5.0
N_126 CA_126 C_126 110.4
N_126 CA_126 CB_126 107.9
C_126 CA_126 CB_126 110.4
N_126 CA_126 C_126 112.1
N_126 CA_126 CB_126 110.4
C_126 CA_126 CB_126 108.9
CG_126 CB_126 CA_126 117.9
CG_126 CB_126 CA_126 112.3
CD2_126 CG_126 CD1_126 117.8
CD2_126 CG_126 CB_126 121.0
CD1_126 CG_126 CB_126 121.1
CD2_126 CG_126 CD1_126 118.2
CD2_126 CG_126 CB_126 120.7
CD1_126 CG_126 CB_126 121.1
CE1_126 CD1_126 CG_126 121.2
CE1_126 CD1_126 CG_126 120.9
CZ_126 CE1_126 CD1_126 119.6
CZ_126 CE1_126 CD1_126 119.6
CE2_126 CZ_126 CE1_126 120.2
CE2_126 CZ_126 OH_126 119.4
CE1_126 CZ_126 OH_126 120.4
OH_126 CZ_126 CE2_126 119.8
OH_126 CZ_126 CE1_126 119.8
CE2_126 CZ_126 CE1_126 120.4
CZ_126 CE2_126 CD2_126 119.8
CZ_126 CE2_126 CD2_126 119.5
CE2_126 CD2_126 CG_126 121.3
CE2_126 CD2_126 CG_126 121.4
O_126 C_126 N_127 123.8
O_126 C_126 CA_126 121.9
N_127 C_126 CA_126 114.2
O_126 C_126 CA_126 119.7
N_127 C_126 CA_126 116.5
CA_126 C_126 CA_126 4.8
C_126 N_127 CA_127 124.0
N_127 CA_127 C_127 106.5
N_127 CA_127 CB_127 111.4
C_127 CA_127 CB_127 109.7
CG_127 CB_127 CA_127 114.1
CD1_127 CG_127 CD2_127 118.5
CD1_127 CG_127 CB_127 120.8
CD2_127 CG_127 CB_127 120.7
CE1_127 CD1_127 CG_127 120.7
CZ_127 CE1_127 CD1_127 120.1
CE2_127 CZ_127 CE1_127 120.0
CE2_127 CZ_127 BR_127 118.1
CE1_127 CZ_127 BR_127 121.3
CZ_127 CE2_127 CD2_127 119.9
CE2_127 CD2_127 CG_127 120.8
O_127 C_127 N_128 122.8
O_127 C_127 CA_127 120.7
N_128 C_127 CA_127 116.5
C_127 N_128 CA_128 120.6
N_128 CA_128 C_128 110.8
N_128 CA_128 CB_128 110.7
C_128 CA_128 CB_128 110.0
OG_128 CB_128 CA_128 110.8
O_128 C_128 NE_129 120.4
O_128 C_128 CA_128 119.1
NE_129 C_128 CA_128 120.6
O_129 C_129 N1_130 122.1
O_129 C_129 CA_129 121.3
N1_130 C_129 CA_129 116.6
N_129 CA_129 C_129 109.7
N_129 CA_129 CB_129 112.0
C_129 CA_129 CB_129 108.9
CG_129 CB_129 CA_129 114.5
CB_129 CG_129 CD_129 114.2
NE_129 CD_129 CG_129 114.4
C_128 NE_129 CD_129 125.0
C_129 N1_130 N2_130 119.9
C3_130 N2_130 N1_130 120.5
O3_130 C3_130 N2_130 120.1
O3_130 C3_130 C4_130 119.4
N2_130 C3_130 C4_130 120.5
C5_130 C4_130 C9_130 119.8
C5_130 C4_130 C3_130 122.1
C9_130 C4_130 C3_130 118.0
C4_130 C9_130 C8_130 122.1
O5_130 C5_130 C4_130 120.1
O5_130 C5_130 C6_130 121.1
C4_130 C5_130 C6_130 118.8
C5_130 O5_130 C5M_130 121.5
C7_130 C6_130 C5_130 120.9
C6_130 C7_130 C8_130 120.9
N10_130 C8_130 C9_130 118.0
N10_130 C8_130 C7_130 124.5
C9_130 C8_130 C7_130 117.4
C11_130 N10_130 C8_130 125.4
O11_130 C11_130 N10_130 122.1
O11_130 C11_130 C12_130 115.9
N10_130 C11_130 C12_130 116.2
O12_130 C12_130 N_131 119.3
O12_130 C12_130 C11_130 122.5
N_131 C12_130 C11_130 118.0
C12_130 N_131 CA_131 122.8
N_131 CA_131 C_131 112.6
N_131 CA_131 CB_131 109.5
C_131 CA_131 CB_131 107.6
CG_131 CB_131 CA_131 114.3
CD_131 CG_131 CB_131 111.3
CG_131 CD_131 CE_131 110.3
NZ_131 CE_131 CD_131 110.8
O_131 C_131 N1_132 122.3
O_131 C_131 CA_131 121.2
N1_132 C_131 CA_131 116.5
C_131 N1_132 N2_132 116.7
C3_132 N2_132 N1_132 119.8
O3_132 C3_132 N2_132 120.7
O3_132 C3_132 C4_132 119.2
N2_132 C3_132 C4_132 120.1
C9_132 C4_132 C5_132 119.6
C9_132 C4_132 C3_132 118.6
C5_132 C4_132 C3_132 121.5
C4_132 C9_132 C8_132 121.5
O5_132 C5_132 C4_132 120.5
O5_132 C5_132 C6_132 119.9
C4_132 C5_132 C6_132 119.6
C5_132 O5_132 C5M_132 121.2
C7_132 C6_132 C5_132 120.1
C6_132 C7_132 C8_132 120.6
N10_132 C8_132 C9_132 116.5
N10_132 C8_132 C7_132 124.7
C9_132 C8_132 C7_132 118.5
C11_132 N10_132 C8_132 124.5
O11_132 C11_132 N10_132 123.4
O11_132 C11_132 C12_132 116.5
N10_132 C11_132 C12_132 118.8
O12_132 C12_132 NE_121 122.5
O12_132 C12_132 C11_132 119.9
NE_121 C12_132 C11_132 117.3
N_141 CA_141 C_141 109.2
N_141 CA_141 CB_141 115.9
C_141 CA_141 CB_141 115.8
O_141 C_141 N_142 124.4
O_141 C_141 CA_141 119.6
N_142 C_141 CA_141 116.0
C12_152 NE_141 CD_141 125.1
NE_141 CD_141 CG_141 112.3
CB_141 CG_141 CD_141 110.8
CG_141 CB_141 CA_141 126.5
C_141 N_142 CA_142 123.1
N_142 CA_142 C_142 110.1
N_142 CA_142 CB_142 110.9
C_142 CA_142 CB_142 109.3
OG1_142 CB_142 CG2_142 109.7
OG1_142 CB_142 CA_142 109.3
CG2_142 CB_142 CA_142 111.6
O_142 C_142 N_143 123.8
O_142 C_142 CA_142 120.3
N_143 C_142 CA_142 115.9
C_142 N_143 CA_143 122.7
N_143 CA_143 C_143 108.8
N_143 CA_143 CB_143 110.7
C_143 CA_143 CB_143 110.0
CG_143 CB_143 CA_143 112.1
CD2_143 CG_143 CD1_143 118.2
CD2_143 CG_143 CB_143 120.4
CD1_143 CG_143 CB_143 121.3
CG_143 CD1_143 CE1_143 120.9
CZ_143 CE1_143 CD1_143 119.5
CE2_143 CZ_143 OH_143 119.4
CE2_143 CZ_143 CE1_143 120.3
OH_143 CZ_143 CE1_143 120.2
CZ_143 CE2_143 CD2_143 119.7
CG_143 CD2_143 CE2_143 121.3
O_143 C_143 N_144 122.9
O_143 C_143 CA_143 120.3
N_144 C_143 CA_143 116.7
C_143 N_144 CA_144 119.9
N_144 CA_144 C_144 111.8
N_144 CA_144 CB_144 110.2
C_144 CA_144 CB_144 110.1
CG_144 CB_144 CA_144 113.6
CD1_144 CG_144 CD2_144 118.6
CD1_144 CG_144 CB_144 120.6
CD2_144 CG_144 CB_144 120.8
CG_144 CD1_144 CE1_144 120.8
CZ_144 CE1_144 CD1_144 119.9
CE1_144 CZ_144 CE2_144 119.9
CZ_144 CE2_144 CD2_144 119.9
CE2_144 CD2_144 CG_144 120.8
O_144 C_144 N_145 123.7
O_144 C_144 CA_144 121.0
N_145 C_144 CA_144 115.3
C_144 N_145 CA_145 123.0
N_145 CA_145 C_145 106.7
N_145 CA_145 CB_145 112.5
C_145 CA_145 CB_145 109.5
OG1_145 CB_145 CG2_145 109.8
OG1_145 CB_145 CA_145 109.4
CG2_145 CB_145 CA_145 111.5
O_145 C_145 N_146 122.6
O_145 C_145 CA_145 120.5
N_146 C_145 CA_145 116.9
C_145 N_146 CA_146 120.5
N_146 CA_146 C_146 112.2
N_146 CA_146 CB_146 110.8
C_146 CA_146 CB_146 109.8
CG_146 CB_146 CA_146 113.8
CD1_146 CG_146 CD2_146 118.1
CD1_146 CG_146 CB_146 120.9
CD2_146 CG_146 CB_146 121.0
CE1_146 CD1_146 CG_146 121.2
CZ_146 CE1_146 CD1_146 119.7
OH_146 CZ_146 CE1_146 119.4
OH_146 CZ_146 CE2_146 120.2
CE1_146 CZ_146 CE2_146 120.3
CZ_146 CE2_146 CD2_146 119.5
CE2_146 CD2_146 CG_146 121.1
O_146 C_146 N_147 124.4
O_146 C_146 CA_146 121.6
N_147 C_146 CA_146 114.1
C_146 N_147 CA_147 123.7
N_147 CA_147 C_147 106.1
N_147 CA_147 CB_147 110.1
C_147 CA_147 CB_147 110.4
CG_147 CB_147 CA_147 113.7
CD1_147 CG_147 CD2_147 118.8
CD1_147 CG_147 CB_147 120.5
CD2_147 CG_147 CB_147 120.7
CG_147 CD1_147 CE1_147 120.8
CZ_147 CE1_147 CD1_147 120.1
CE1_147 CZ_147 CE2_147 119.8
CE1_147 CZ_147 BR_147 130.0
CE2_147 CZ_147 BR_147 109.8
CZ_147 CE2_147 CD2_147 119.8
CE2_147 CD2_147 CG_147 120.7
O_147 C_147 N_148 123.1
O_147 C_147 CA_147 119.7
N_148 C_147 CA_147 117.2
C_147 N_148 CA_148 121.4
N_148 CA_148 C_148 110.8
N_148 CA_148 CB_148 110.3
C_148 CA_148 CB_148 109.8
OG_148 CB_148 CA_148 110.7
O_148 C_148 NE_149 119.2
O_148 C_148 CA_148 119.5
NE_149 C_148 CA_148 121.3
O_149 C_149 N1_150 122.1
O_149 C_149 CA_149 122.1
N1_150 C_149 CA_149 115.8
N_149 CA_149 C_149 110.5
N_149 CA_149 CB_149 110.4
C_149 CA_149 CB_149 110.2
CG_149 CB_149 CA_149 114.5
CD_149 CG_149 CB_149 115.2
NE_149 CD_149 CG_149 112.5
C_148 NE_149 CD_149 129.2
C_149 N1_150 N2_150 120.9
C3_150 N2_150 N1_150 119.4
O3_150 C3_150 N2_150 119.9
O3_150 C3_150 C4_150 118.8
N2_150 C3_150 C4_150 121.3
C5_150 C4_150 C9_150 119.6
C5_150 C4_150 C3_150 121.6
C9_150 C4_150 C3_150 118.8
C8_150 C9_150 C4_150 122.1
O5_150 C5_150 C4_150 119.9
O5_150 C5_150 C6_150 121.2
C4_150 C5_150 C6_150 118.8
C5_150 O5_150 C5M_150 122.5
C7_150 C6_150 C5_150 121.3
C6_150 C7_150 C8_150 120.3
N10_150 C8_150 C9_150 118.5
N10_150 C8_150 C7_150 123.6
C9_150 C8_150 C7_150 117.9
C11_150 N10_150 C8_150 125.2
O11_150 C11_150 N10_150 122.6
O11_150 C11_150 C12_150 114.7
N10_150 C11_150 C12_150 116.1
O12_150 C12_150 N_151 120.4
O12_150 C12_150 C11_150 122.1
N_151 C12_150 C11_150 117.3
C12_150 N_151 CA_151 124.0
N_151 CA_151 C_151 111.2
N_151 CA_151 CB_151 105.5
C_151 CA_151 CB_151 109.3
CG_151 CB_151 CA_151 116.2
CD_151 CG_151 CB_151 111.7
CE_151 CD_151 CG_151 112.1
NZ_151 CE_151 CD_151 109.7
O_151 C_151 N1_152 121.9
O_151 C_151 CA_151 121.6
N1_152 C_151 CA_151 116.5
C_151 N1_152 N2_152 116.1
C3_152 N2_152 N1_152 119.7
O3_152 C3_152 N2_152 120.2
O3_152 C3_152 C4_152 119.6
N2_152 C3_152 C4_152 120.0
C9_152 C4_152 C5_152 119.5
C9_152 C4_152 C3_152 118.7
C5_152 C4_152 C3_152 121.5
C4_152 C9_152 C8_152 121.9
O5_152 C5_152 C4_152 120.4
O5_152 C5_152 C6_152 120.3
C4_152 C5_152 C6_152 119.2
C5_152 O5_152 C5M_152 121.7
C7_152 C6_152 C5_152 120.6
C6_152 C7_152 C8_152 120.6
N10_152 C8_152 C9_152 117.3
N10_152 C8_152 C7_152 124.5
C9_152 C8_152 C7_152 117.9
C11_152 N10_152 C8_152 126.6
O11_152 C11_152 N10_152 123.3
O11_152 C11_152 C12_152 117.3
N10_152 C11_152 C12_152 117.8
O12_152 C12_152 NE_141 120.6
O12_152 C12_152 C11_152 121.2
NE_141 C12_152 C11_152 118.3
N_161 CA_161 C_161 111.0
N_161 CA_161 CB_161 118.7
C_161 CA_161 CB_161 121.2
O_161 C_161 N_162 124.1
O_161 C_161 CA_161 119.6
N_162 C_161 CA_161 116.3
C12_172 NE_161 CD_161 124.5
NE_161 CD_161 CG_161 111.3
CB_161 CG_161 CD_161 111.0
CG_161 CB_161 CA_161 128.6
C_161 N_162 CA_162 123.1
N_162 CA_162 C_162 109.7
N_162 CA_162 CB_162 111.5
C_162 CA_162 CB_162 108.2
OG1_162 CB_162 CA_162 109.4
OG1_162 CB_162 CG2_162 109.8
CA_162 CB_162 CG2_162 111.4
O_162 C_162 N_163 123.9
O_162 C_162 CA_162 120.5
N_163 C_162 CA_162 115.6
C_162 N_163 CA_163 123.2
N_163 CA_163 C_163 108.1
N_163 CA_163 CB_163 110.3
C_163 CA_163 CB_163 111.1
CG_163 CB_163 CA_163 112.2
CD2_163 CG_163 CD1_163 118.1
CD2_163 CG_163 CB_163 120.7
CD1_163 CG_163 CB_163 121.2
CE1_163 CD1_163 CG_163 121.0
CZ_163 CE1_163 CD1_163 119.6
OH_163 CZ_163 CE2_163 119.7
OH_163 CZ_163 CE1_163 120.0
CE2_163 CZ_163 CE1_163 120.4
CZ_163 CE2_163 CD2_163 119.6
CE2_163 CD2_163 CG_163 121.3
O_163 C_163 N_164 122.8
O_163 C_163 CA_163 120.8
N_164 C_163 CA_163 116.3
C_163 N_164 CA_164 120.3
N_164 CA_164 C_164 111.9
N_164 CA_164 CB_164 110.4
C_164 CA_164 CB_164 110.0
CG_164 CB_164 CA_164 113.7
CD2_164 CG_164 CD1_164 118.8
CD2_164 CG_164 CB_164 120.5
CD1_164 CG_164 CB_164 120.7
CE1_164 CD1_164 CG_164 120.7
CZ_164 CE1_164 CD1_164 119.9
CE1_164 CZ_164 CE2_164 120.2
CZ_164 CE2_164 CD2_164 119.9
CE2_164 CD2_164 CG_164 120.5
O_164 C_164 N_165 124.0
O_164 C_164 CA_164 121.1
N_165 C_164 CA_164 115.0
C_164 N_165 CA_165 123.1
N_165 CA_165 C_165 107.9
N_165 CA_165 CB_165 111.7
C_165 CA_165 CB_165 109.6
OG1_165 CB_165 CG2_165 110.1
OG1_165 CB_165 CA_165 109.5
CG2_165 CB_165 CA_165 110.9
O_165 C_165 N_166 122.4
O_165 C_165 CA_165 120.1
N_166 C_165 CA_165 117.5
C_165 N_166 CA_166 120.5
N_166 CA_166 C_166 112.5
N_166 CA_166 CB_166 110.4
C_166 CA_166 CB_166 108.9
CG_166 CB_166 CA_166 113.1
CD1_166 CG_166 CD2_166 118.0
CD1_166 CG_166 CB_166 120.8
CD2_166 CG_166 CB_166 121.2
CG_166 CD1_166 CE1_166 121.3
CZ_166 CE1_166 CD1_166 119.7
OH_166 CZ_166 CE2_166 119.8
OH_166 CZ_166 CE1_166 120.0
CE2_166 CZ_166 CE1_166 120.2
CZ_166 CE2_166 CD2_166 119.7
CE2_166 CD2_166 CG_166 121.2
O_166 C_166 N_167 123.8
O_166 C_166 CA_166 121.7
N_167 C_166 CA_166 114.5
C_166 N_167 CA_167 123.0
N_167 CA_167 C_167 106.8
N_167 CA_167 CB_167 111.7
C_167 CA_167 CB_167 110.5
CG_167 CB_167 CA_167 113.5
CD1_167 CG_167 CD2_167 118.4
CD1_167 CG_167 CB_167 120.5
CD2_167 CG_167 CB_167 121.1
CE1_167 CD1_167 CG_167 120.7
CZ_167 CE1_167 CD1_167 120.1
CE1_167 CZ_167 CE2_167 120.2
CE1_167 CZ_167 BR_167 119.1
CE2_167 CZ_167 BR_167 120.7
CZ_167 CE2_167 CD2_167 119.8
CE2_167 CD2_167 CG_167 120.8
O_167 C_167 N_168 123.3
O_167 C_167 CA_167 120.1
N_168 C_167 CA_167 116.6
C_167 N_168 CA_168 121.9
N_168 CA_168 C_168 109.8
N_168 CA_168 CB_168 110.5
C_168 CA_168 CB_168 108.7
OG_168 CB_168 CA_168 110.6
O_168 C_168 NE_169 121.6
O_168 C_168 CA_168 118.8
NE_169 C_168 CA_168 119.6
O_169 C_169 N1_170 122.3
O_169 C_169 CA_169 121.2
N1_170 C_169 CA_169 116.6
N_169 CA_169 C_169 109.6
N_169 CA_169 CB_169 111.9
C_169 CA_169 CB_169 109.8
CA_169 CB_169 CG_169 114.3
CD_169 CG_169 CB_169 115.7
NE_169 CD_169 CG_169 114.0
C_168 NE_169 CD_169 123.1
C_169 N1_170 N2_170 121.3
C3_170 N2_170 N1_170 120.2
O3_170 C3_170 N2_170 120.0
O3_170 C3_170 C4_170 118.7
N2_170 C3_170 C4_170 121.3
C5_170 C4_170 C9_170 119.5
C5_170 C4_170 C3_170 122.4
C9_170 C4_170 C3_170 118.1
C8_170 C9_170 C4_170 122.1
O5_170 C5_170 C4_170 119.1
O5_170 C5_170 C6_170 121.5
C4_170 C5_170 C6_170 119.4
C5_170 O5_170 C5M_170 121.5
C7_170 C6_170 C5_170 120.5
C6_170 C7_170 C8_170 120.7
N10_170 C8_170 C9_170 118.7
N10_170 C8_170 C7_170 123.5
C9_170 C8_170 C7_170 117.9
C11_170 N10_170 C8_170 126.5
O11_170 C11_170 N10_170 123.0
O11_170 C11_170 C12_170 113.9
N10_170 C11_170 C12_170 115.3
O12_170 C12_170 N_171 119.9
O12_170 C12_170 C11_170 123.4
N_171 C12_170 C11_170 116.2
C12_170 N_171 CA_171 124.8
N_171 CA_171 C_171 110.5
N_171 CA_171 CB_171 109.4
C_171 CA_171 CB_171 106.6
CG_171 CB_171 CA_171 115.3
CD_171 CG_171 CB_171 111.5
CE_171 CD_171 CG_171 111.9
NZ_171 CE_171 CD_171 109.3
O_171 C_171 N1_172 121.9
O_171 C_171 CA_171 120.4
N1_172 C_171 CA_171 117.7
C_171 N1_172 N2_172 116.1
C3_172 N2_172 N1_172 119.4
O3_172 C3_172 N2_172 121.1
O3_172 C3_172 C4_172 119.3
N2_172 C3_172 C4_172 119.6
C9_172 C4_172 C5_172 119.5
C9_172 C4_172 C3_172 118.8
C5_172 C4_172 C3_172 121.5
C4_172 C9_172 C8_172 122.0
O5_172 C5_172 C4_172 120.2
O5_172 C5_172 C6_172 120.8
C4_172 C5_172 C6_172 119.1
C5_172 O5_172 C5M_172 122.8
C7_172 C6_172 C5_172 120.8
C6_172 C7_172 C8_172 120.5
N10_172 C8_172 C9_172 117.0
N10_172 C8_172 C7_172 124.7
C9_172 C8_172 C7_172 118.1
C11_172 N10_172 C8_172 125.4
O11_172 C11_172 N10_172 123.5
O11_172 C11_172 C12_172 116.6
N10_172 C11_172 C12_172 117.9
O12_172 C12_172 NE_161 121.2
O12_172 C12_172 C11_172 120.8
NE_161 C12_172 C11_172 118.0
N_181 CA_181 C_181 108.9
N_181 CA_181 CB_181 114.2
C_181 CA_181 CB_181 114.8
O_181 C_181 N_182 124.4
O_181 C_181 CA_181 119.9
N_182 C_181 CA_181 115.7
C12_192 NE_181 CD_181 123.9
NE_181 CD_181 CG_181 113.4
CB_181 CG_181 CD_181 112.6
CG_181 CB_181 CA_181 117.4
C_181 N_182 CA_182 123.3
N_182 CA_182 C_182 110.2
N_182 CA_182 CB_182 111.0
C_182 CA_182 CB_182 107.8
OG1_182 CB_182 CG2_182 110.1
OG1_182 CB_182 CA_182 109.2
CG2_182 CB_182 CA_182 111.1
O_182 C_182 N_183 124.1
O_182 C_182 CA_182 120.1
N_183 C_182 CA_182 115.8
C_182 N_183 CA_183 123.0
N_183 CA_183 C_183 108.2
N_183 CA_183 CB_183 111.2
C_183 CA_183 CB_183 112.1
CG_183 CB_183 CA_183 111.0
CD1_183 CG_183 CD2_183 118.2
CD1_183 CG_183 CB_183 120.7
CD2_183 CG_183 CB_183 121.0
CE1_183 CD1_183 CG_183 121.2
CZ_183 CE1_183 CD1_183 119.7
OH_183 CZ_183 CE1_183 119.5
OH_183 CZ_183 CE2_183 120.2
CE1_183 CZ_183 CE2_183 120.3
CZ_183 CE2_183 CD2_183 119.5
CE2_183 CD2_183 CG_183 121.1
O_183 C_183 N_184 122.7
O_183 C_183 CA_183 120.9
N_184 C_183 CA_183 116.3
C_183 N_184 CA_184 120.6
N_184 CA_184 C_184 111.5
N_184 CA_184 CB_184 110.3
C_184 CA_184 CB_184 110.5
CG_184 CB_184 CA_184 114.0
CD2_184 CG_184 CD1_184 118.8
CD2_184 CG_184 CB_184 120.2
CD1_184 CG_184 CB_184 121.1
CE1_184 CD1_184 CG_184 120.9
CZ_184 CE1_184 CD1_184 119.5
CE1_184 CZ_184 CE2_184 120.1
CZ_184 CE2_184 CD2_184 120.1
CG_184 CD2_184 CE2_184 120.6
O_184 C_184 N_185 124.0
O_184 C_184 CA_184 120.7
N_185 C_184 CA_184 115.3
C_184 N_185 CA_185 122.6
N_185 CA_185 C_185 107.3
N_185 CA_185 CB_185 113.3
C_185 CA_185 CB_185 109.4
OG1_185 CB_185 CG2_185 109.9
OG1_185 CB_185 CA_185 109.5
CG2_185 CB_185 CA_185 111.6
O_185 C_185 N_186 122.7
O_185 C_185 CA_185 120.9
N_186 C_185 CA_185 116.4
C_185 N_186 CA_186 120.2
N_186 CA_186 C_186 111.8
N_186 CA_186 CB_186 110.4
C_186 CA_186 CB_186 109.4
CG_186 CB_186 CA_186 113.6
CD1_186 CG_186 CD2_186 118.0
CD1_186 CG_186 CB_186 121.0
CD2_186 CG_186 CB_186 121.0
CE1_186 CD1_186 CG_186 121.3
CZ_186 CE1_186 CD1_186 119.3
OH_186 CZ_186 CE2_186 119.3
OH_186 CZ_186 CE1_186 120.3
CE2_186 CZ_186 CE1_186 120.4
CZ_186 CE2_186 CD2_186 119.8
CE2_186 CD2_186 CG_186 121.2
O_186 C_186 N_187 124.8
O_186 C_186 CA_186 121.8
N_187 C_186 CA_186 113.5
C_186 N_187 CA_187 124.1
N_187 CA_187 C_187 106.1
N_187 CA_187 CB_187 110.5
C_187 CA_187 CB_187 110.2
CG_187 CB_187 CA_187 113.7
CD2_187 CG_187 CD1_187 118.8
CD2_187 CG_187 CB_187 120.5
CD1_187 CG_187 CB_187 120.7
CE1_187 CD1_187 CG_187 120.9
CZ_187 CE1_187 CD1_187 119.6
CE2_187 CZ_187 CE1_187 120.0
CE2_187 CZ_187 BR_187 140.0
CE1_187 CZ_187 BR_187 99.9
CE2_187 CZ_187 BR_187 101.8
CE1_187 CZ_187 BR_187 138.2
BR_187 CZ_187 BR_187 38.7
CD2_187 CE2_187 CZ_187 119.9
CE2_187 CD2_187 CG_187 120.8
O_187 C_187 N_188 123.0
O_187 C_187 CA_187 119.9
N_188 C_187 CA_187 117.1
C_187 N_188 CA_188 121.3
N_188 CA_188 C_188 110.0
N_188 CA_188 CB_188 110.5
C_188 CA_188 CB_188 109.7
OG_188 CB_188 CA_188 111.4
O_188 C_188 NE_189 119.4
O_188 C_188 CA_188 119.4
NE_189 C_188 CA_188 121.2
O_189 C_189 N1_190 122.2
O_189 C_189 CA_189 121.8
N1_190 C_189 CA_189 116.0
N_189 CA_189 C_189 110.7
N_189 CA_189 CB_189 109.5
C_189 CA_189 CB_189 109.9
CG_189 CB_189 CA_189 114.5
CD_189 CG_189 CB_189 115.3
NE_189 CD_189 CG_189 112.3
C_188 NE_189 CD_189 127.1
C_189 N1_190 N2_190 121.7
C3_190 N2_190 N1_190 118.7
O3_190 C3_190 N2_190 119.9
O3_190 C3_190 C4_190 119.0
N2_190 C3_190 C4_190 121.1
C5_190 C4_190 C9_190 119.3
C5_190 C4_190 C3_190 121.9
C9_190 C4_190 C3_190 118.8
C8_190 C9_190 C4_190 122.0
O5_190 C5_190 C4_190 119.4
O5_190 C5_190 C6_190 121.1
C4_190 C5_190 C6_190 119.5
C5_190 O5_190 C5M_190 122.6
C7_190 C6_190 C5_190 120.6
C6_190 C7_190 C8_190 120.6
N10_190 C8_190 C9_190 118.9
N10_190 C8_190 C7_190 123.0
C9_190 C8_190 C7_190 118.0
C11_190 N10_190 C8_190 124.9
O11_190 C11_190 N10_190 122.9
O11_190 C11_190 C12_190 114.1
N10_190 C11_190 C12_190 115.2
O12_190 C12_190 N_191 120.3
O12_190 C12_190 C11_190 122.7
N_191 C12_190 C11_190 116.6
C12_190 N_191 CA_191 122.6
N_191 CA_191 C_191 112.4
N_191 CA_191 CB_191 107.7
C_191 CA_191 CB_191 109.4
CG_191 CB_191 CA_191 114.3
CB_191 CG_191 CD_191 110.2
CE_191 CD_191 CG_191 111.5
NZ_191 CE_191 CD_191 109.9
O_191 C_191 N1_192 122.3
O_191 C_191 CA_191 120.8
N1_192 C_191 CA_191 116.9
C_191 N1_192 N2_192 117.1
C3_192 N2_192 N1_192 120.1
O3_192 C3_192 N2_192 120.3
O3_192 C3_192 C4_192 119.3
N2_192 C3_192 C4_192 120.3
C9_192 C4_192 C5_192 119.2
C9_192 C4_192 C3_192 118.7
C5_192 C4_192 C3_192 121.9
C4_192 C9_192 C8_192 122.3
O5_192 C5_192 C6_192 119.8
O5_192 C5_192 C4_192 120.9
C6_192 C5_192 C4_192 119.4
C5_192 O5_192 C5M_192 122.8
C7_192 C6_192 C5_192 120.3
C6_192 C7_192 C8_192 120.9
N10_192 C8_192 C9_192 116.7
N10_192 C8_192 C7_192 125.3
C9_192 C8_192 C7_192 117.9
C11_192 N10_192 C8_192 127.2
O11_192 C11_192 N10_192 124.1
O11_192 C11_192 C12_192 116.3
N10_192 C11_192 C12_192 117.3
O12_192 C12_192 NE_181 119.9
O12_192 C12_192 C11_192 121.5
NE_181 C12_192 C11_192 118.7
N_201 CA_201 C_201 110.2
N_201 CA_201 CB_201 118.2
C_201 CA_201 CB_201 122.2
O_201 C_201 N_202 124.2
O_201 C_201 CA_201 119.8
N_202 C_201 CA_201 116.0
C12_212 NE_201 CD_201 124.9
NE_201 CD_201 CG_201 110.8
CB_201 CG_201 CD_201 110.5
CG_201 CB_201 CA_201 133.2
C_201 N_202 CA_202 122.5
N_202 CA_202 C_202 110.1
N_202 CA_202 CB_202 110.9
C_202 CA_202 CB_202 109.6
OG1_202 CB_202 CG2_202 109.4
OG1_202 CB_202 CA_202 109.2
CG2_202 CB_202 CA_202 111.1
O_202 C_202 N_203 123.5
O_202 C_202 CA_202 120.5
N_203 C_202 CA_202 116.0
C_202 N_203 CA_203 122.8
N_203 CA_203 C_203 108.3
N_203 CA_203 CB_203 110.5
C_203 CA_203 CB_203 110.4
CG_203 CB_203 CA_203 112.5
CD1_203 CG_203 CD2_203 118.1
CD1_203 CG_203 CB_203 121.1
CD2_203 CG_203 CB_203 120.7
CG_203 CD1_203 CE1_203 121.1
CZ_203 CE1_203 CD1_203 119.6
OH_203 CZ_203 CE2_203 119.4
OH_203 CZ_203 CE1_203 120.3
CE2_203 CZ_203 CE1_203 120.3
CZ_203 CE2_203 CD2_203 119.7
CE2_203 CD2_203 CG_203 121.2
O_203 C_203 N_204 122.7
O_203 C_203 CA_203 120.6
N_204 C_203 CA_203 116.7
C_203 N_204 CA_204 120.4
N_204 CA_204 C_204 111.7
N_204 CA_204 CB_204 109.6
C_204 CA_204 CB_204 110.4
CG_204 CB_204 CA_204 113.7
CD2_204 CG_204 CD1_204 118.6
CD2_204 CG_204 CB_204 120.8
CD1_204 CG_204 CB_204 120.7
CE1_204 CD1_204 CG_204 120.7
CZ_204 CE1_204 CD1_204 120.0
CE1_204 CZ_204 CE2_204 120.2
CZ_204 CE2_204 CD2_204 119.9
CG_204 CD2_204 CE2_204 120.6
O_204 C_204 N_205 123.5
O_204 C_204 CA_204 121.1
N_205 C_204 CA_204 115.4
C_204 N_205 CA_205 122.7
N_205 CA_205 C_205 107.4
N_205 CA_205 CB_205 113.4
C_205 CA_205 CB_205 110.1
OG1_205 CB_205 CG2_205 110.6
OG1_205 CB_205 CA_205 110.3
CG2_205 CB_205 CA_205 111.1
O_205 C_205 N_206 123.1
O_205 C_205 CA_205 120.6
N_206 C_205 CA_205 116.3
C_205 N_206 CA_206 120.8
N_206 CA_206 C_206 112.3
N_206 CA_206 CB_206 110.6
C_206 CA_206 CB_206 109.2
CG_206 CB_206 CA_206 113.5
CD2_206 CG_206 CD1_206 118.2
CD2_206 CG_206 CB_206 120.8
CD1_206 CG_206 CB_206 121.0
CE1_206 CD1_206 CG_206 121.2
CZ_206 CE1_206 CD1_206 119.6
OH_206 CZ_206 CE1_206 120.4
OH_206 CZ_206 CE2_206 119.6
CE1_206 CZ_206 CE2_206 120.0
CD2_206 CE2_206 CZ_206 120.0
CE2_206 CD2_206 CG_206 121.0
O_206 C_206 N_207 124.3
O_206 C_206 CA_206 121.3
N_207 C_206 CA_206 114.4
C_206 N_207 CA_207 124.1
N_207 CA_207 C_207 107.4
N_207 CA_207 CB_207 110.0
C_207 CA_207 CB_207 110.5
CG_207 CB_207 CA_207 114.1
CD2_207 CG_207 CD1_207 118.7
CD2_207 CG_207 CB_207 120.6
CD1_207 CG_207 CB_207 120.8
CE1_207 CD1_207 CG_207 120.7
CZ_207 CE1_207 CD1_207 119.9
CE2_207 CZ_207 CE1_207 120.2
CE2_207 CZ_207 BR_207 122.4
CE1_207 CZ_207 BR_207 117.1
CZ_207 CE2_207 CD2_207 119.9
CG_207 CD2_207 CE2_207 120.7
O_207 C_207 N_208 123.0
O_207 C_207 CA_207 120.4
N_208 C_207 CA_207 116.6
C_207 N_208 CA_208 121.3
N_208 CA_208 C_208 110.0
N_208 CA_208 CB_208 110.0
C_208 CA_208 CB_208 109.2
OG_208 CB_208 CA_208 111.4
O_208 C_208 NE_209 120.6
O_208 C_208 CA_208 119.3
NE_209 C_208 CA_208 120.1
O_209 C_209 N1_210 122.1
O_209 C_209 CA_209 122.0
N1_210 C_209 CA_209 115.8
N_209 CA_209 C_209 108.6
N_209 CA_209 CB_209 112.8
C_209 CA_209 CB_209 108.1
CG_209 CB_209 CA_209 117.1
CD_209 CG_209 CB_209 114.5
NE_209 CD_209 CG_209 113.5
C_208 NE_209 CD_209 124.5
C_209 N1_210 N2_210 119.0
C3_210 N2_210 N1_210 119.1
O3_210 C3_210 N2_210 120.0
O3_210 C3_210 C4_210 119.8
N2_210 C3_210 C4_210 120.3
C5_210 C4_210 C9_210 120.1
C5_210 C4_210 C3_210 121.7
C9_210 C4_210 C3_210 118.2
C8_210 C9_210 C4_210 121.7
O5_210 C5_210 C4_210 120.2
O5_210 C5_210 C6_210 121.1
C4_210 C5_210 C6_210 118.7
C5_210 O5_210 C5M_210 121.8
C7_210 C6_210 C5_210 120.7
C6_210 C7_210 C8_210 121.3
N10_210 C8_210 C9_210 119.0
N10_210 C8_210 C7_210 123.3
C9_210 C8_210 C7_210 117.6
C11_210 N10_210 C8_210 126.6
O11_210 C11_210 N10_210 121.5
O11_210 C11_210 C12_210 114.7
N10_210 C11_210 C12_210 115.3
O12_210 C12_210 N_211 118.9
O12_210 C12_210 C11_210 122.5
N_211 C12_210 C11_210 118.0
C12_210 N_211 CA_211 123.7
N_211 CA_211 C_211 112.1
N_211 CA_211 CB_211 109.8
C_211 CA_211 CB_211 107.7
CG_211 CB_211 CA_211 114.3
CD_211 CG_211 CB_211 112.2
CE_211 CD_211 CG_211 109.5
NZ_211 CE_211 CD_211 111.0
O_211 C_211 N1_212 123.2
O_211 C_211 CA_211 120.7
N1_212 C_211 CA_211 116.1
C_211 N1_212 N2_212 117.4
C3_212 N2_212 N1_212 118.6
O3_212 C3_212 N2_212 120.9
O3_212 C3_212 C4_212 119.1
N2_212 C3_212 C4_212 120.0
C9_212 C4_212 C5_212 120.2
C9_212 C4_212 C3_212 118.4
C5_212 C4_212 C3_212 121.1
C4_212 C9_212 C8_212 121.4
O5_212 C5_212 C6_212 120.9
O5_212 C5_212 C4_212 120.2
C6_212 C5_212 C4_212 118.9
C5_212 O5_212 C5M_212 122.6
C7_212 C6_212 C5_212 120.5
C6_212 C7_212 C8_212 120.8
N10_212 C8_212 C9_212 117.1
N10_212 C8_212 C7_212 124.7
C9_212 C8_212 C7_212 118.0
C11_212 N10_212 C8_212 126.3
O11_212 C11_212 N10_212 123.9
O11_212 C11_212 C12_212 115.7
N10_212 C11_212 C12_212 118.2
O12_212 C12_212 NE_201 121.6
O12_212 C12_212 C11_212 120.7
NE_201 C12_212 C11_212 117.7
N_221 CA_221 C_221 109.1
N_221 CA_221 CB_221 122.6
C_221 CA_221 CB_221 120.4
O_221 C_221 N_222 124.1
O_221 C_221 CA_221 119.7
N_222 C_221 CA_221 116.2
C12_232 NE_221 CD_221 124.4
NE_221 CD_221 CG_221 111.7
CB_221 CG_221 CD_221 109.3
CG_221 CB_221 CA_221 139.3
C_221 N_222 CA_222 122.5
N_222 CA_222 C_222 111.4
N_222 CA_222 CB_222 111.9
C_222 CA_222 CB_222 107.8
OG1_222 CB_222 CG2_222 109.7
OG1_222 CB_222 CA_222 110.2
CG2_222 CB_222 CA_222 110.8
O_222 C_222 N_223 124.6
O_222 C_222 CA_222 119.8
N_223 C_222 CA_222 115.6
C_222 N_223 CA_223 121.7
C_222 N_223 CA_223 125.4
CA_223 N_223 CA_223 5.3
N_223 CA_223 C_223 109.6
N_223 CA_223 CB_223 110.9
C_223 CA_223 CB_223 112.5
N_223 CA_223 C_223 108.4
N_223 CA_223 CB_223 109.9
C_223 CA_223 CB_223 110.1
CG_223 CB_223 CA_223 112.8
CG_223 CB_223 CA_223 116.2
CD1_223 CG_223 CD2_223 117.9
CD1_223 CG_223 CB_223 120.9
CD2_223 CG_223 CB_223 121.1
CD2_223 CG_223 CD1_223 117.9
CD2_223 CG_223 CB_223 121.0
CD1_223 CG_223 CB_223 121.1
CE1_223 CD1_223 CG_223 121.2
CE1_223 CD1_223 CG_223 121.0
CZ_223 CE1_223 CD1_223 119.6
CZ_223 CE1_223 CD1_223 119.5
OH_223 CZ_223 CE1_223 120.0
OH_223 CZ_223 CE2_223 119.8
CE1_223 CZ_223 CE2_223 120.2
CE2_223 CZ_223 OH_223 118.8
CE2_223 CZ_223 CE1_223 120.3
OH_223 CZ_223 CE1_223 121.0
CZ_223 CE2_223 CD2_223 119.7
CZ_223 CE2_223 CD2_223 120.0
CE2_223 CD2_223 CG_223 121.2
CE2_223 CD2_223 CG_223 121.3
O_223 C_223 N_224 122.2
O_223 C_223 CA_223 121.8
N_224 C_223 CA_223 115.9
O_223 C_223 CA_223 119.8
N_224 C_223 CA_223 118.0
CA_223 C_223 CA_223 5.1
C_223 N_224 CA_224 119.9
N_224 CA_224 C_224 112.1
N_224 CA_224 CB_224 111.1
C_224 CA_224 CB_224 110.1
CG_224 CB_224 CA_224 113.8
CD2_224 CG_224 CD1_224 118.7
CD2_224 CG_224 CB_224 120.8
CD1_224 CG_224 CB_224 120.6
CE1_224 CD1_224 CG_224 120.8
CZ_224 CE1_224 CD1_224 119.9
CE1_224 CZ_224 CE2_224 119.9
CZ_224 CE2_224 CD2_224 120.2
CE2_224 CD2_224 CG_224 120.5
O_224 C_224 N_225 123.8
O_224 C_224 CA_224 121.3
N_225 C_224 CA_224 114.9
C_224 N_225 CA_225 122.4
N_225 CA_225 C_225 107.2
N_225 CA_225 CB_225 112.9
C_225 CA_225 CB_225 109.6
OG1_225 CB_225 CG2_225 110.9
OG1_225 CB_225 CA_225 109.4
CG2_225 CB_225 CA_225 111.3
O_225 C_225 N_226 122.9
O_225 C_225 CA_225 120.7
N_226 C_225 CA_225 116.5
C_225 N_226 CA_226 120.4
N_226 CA_226 C_226 113.0
N_226 CA_226 CB_226 110.5
C_226 CA_226 CB_226 109.4
CG_226 CB_226 CA_226 113.7
CD2_226 CG_226 CD1_226 118.2
CD2_226 CG_226 CB_226 120.8
CD1_226 CG_226 CB_226 121.0
CE1_226 CD1_226 CG_226 120.9
CZ_226 CE1_226 CD1_226 119.5
OH_226 CZ_226 CE2_226 119.0
OH_226 CZ_226 CE1_226 120.7
CE2_226 CZ_226 CE1_226 120.3
CZ_226 CE2_226 CD2_226 119.6
CE2_226 CD2_226 CG_226 121.4
O_226 C_226 N_227 124.4
O_226 C_226 CA_226 121.4
N_227 C_226 CA_226 114.2
C_226 N_227 CA_227 123.8
N_227 CA_227 C_227 105.9
N_227 CA_227 CB_227 110.3
C_227 CA_227 CB_227 109.8
CG_227 CB_227 CA_227 113.7
CD2_227 CG_227 CD1_227 119.0
CD2_227 CG_227 CB_227 120.3
CD1_227 CG_227 CB_227 120.7
CE1_227 CD1_227 CG_227 120.7
CZ_227 CE1_227 CD1_227 119.8
CE1_227 CZ_227 CE2_227 119.7
CE1_227 CZ_227 BR_227 102.0
CE2_227 CZ_227 BR_227 138.2
CE1_227 CZ_227 BR_227 139.0
CE2_227 CZ_227 BR_227 101.1
BR_227 CZ_227 BR_227 37.5
CD2_227 CE2_227 CZ_227 120.0
CG_227 CD2_227 CE2_227 120.7
O_227 C_227 N_228 123.3
O_227 C_227 CA_227 119.8
N_228 C_227 CA_227 116.9
C_227 N_228 CA_228 121.2
N_228 CA_228 C_228 109.8
N_228 CA_228 CB_228 110.4
C_228 CA_228 CB_228 109.7
OG_228 CB_228 CA_228 110.8
O_228 C_228 NE_229 122.2
O_228 C_228 CA_228 118.9
NE_229 C_228 CA_228 118.9
O_229 C_229 N1_230 122.7
O_229 C_229 CA_229 121.7
N1_230 C_229 CA_229 115.6
N_229 CA_229 C_229 111.4
N_229 CA_229 CB_229 109.7
C_229 CA_229 CB_229 110.1
CG_229 CB_229 CA_229 114.3
CB_229 CG_229 CD_229 114.5
NE_229 CD_229 CG_229 112.4
C_228 NE_229 CD_229 126.8
C_229 N1_230 N2_230 121.5
C3_230 N2_230 N1_230 119.1
O3_230 C3_230 N2_230 119.7
O3_230 C3_230 C4_230 119.1
N2_230 C3_230 C4_230 121.2
C5_230 C4_230 C9_230 119.4
C5_230 C4_230 C3_230 122.5
C9_230 C4_230 C3_230 118.2
C4_230 C9_230 C8_230 122.2
O5_230 C5_230 C4_230 119.6
O5_230 C5_230 C6_230 121.3
C4_230 C5_230 C6_230 119.2
C5_230 O5_230 C5M_230 122.1
C5_230 C6_230 C7_230 121.2
C6_230 C7_230 C8_230 120.3
N10_230 C8_230 C9_230 118.8
N10_230 C8_230 C7_230 123.4
C9_230 C8_230 C7_230 117.8
C11_230 N10_230 C8_230 124.6
O11_230 C11_230 N10_230 123.1
O11_230 C11_230 C12_230 114.5
N10_230 C11_230 C12_230 116.3
O12_230 C12_230 N_231 119.5
O12_230 C12_230 C11_230 123.1
N_231 C12_230 C11_230 116.9
C12_230 N_231 CA_231 122.5
N_231 CA_231 C_231 112.5
N_231 CA_231 CB_231 106.6
C_231 CA_231 CB_231 111.2
CG_231 CB_231 CA_231 115.2
CB_231 CG_231 CD_231 111.2
CE_231 CD_231 CG_231 113.4
NZ_231 CE_231 CD_231 109.8
O_231 C_231 N1_232 122.5
O_231 C_231 CA_231 121.0
N1_232 C_231 CA_231 116.5
C_231 N1_232 N2_232 117.2
C3_232 N2_232 N1_232 119.4
O3_232 C3_232 N2_232 119.9
O3_232 C3_232 C4_232 119.9
N2_232 C3_232 C4_232 119.9
C9_232 C4_232 C5_232 119.6
C9_232 C4_232 C3_232 117.4
C5_232 C4_232 C3_232 122.7
C8_232 C9_232 C4_232 121.3
O5_232 C5_232 C6_232 118.6
O5_232 C5_232 C4_232 122.1
C6_232 C5_232 C4_232 119.2
C5_232 O5_232 C5M_232 123.3
C7_232 C6_232 C5_232 120.6
C6_232 C7_232 C8_232 120.7
N10_232 C8_232 C9_232 117.8
N10_232 C8_232 C7_232 123.3
C9_232 C8_232 C7_232 118.6
C11_232 N10_232 C8_232 122.7
O11_232 C11_232 N10_232 122.7
O11_232 C11_232 C12_232 117.5
N10_232 C11_232 C12_232 118.8
O12_232 C12_232 NE_221 121.7
O12_232 C12_232 C11_232 120.2
NE_221 C12_232 C11_232 118.1
O2_301 C2_301 C3_301 109.6
O2_301 C2_301 C1_301 110.7
C3_301 C2_301 C1_301 111.2
O2_302 C2_302 C3_302 109.4
O2_302 C2_302 C1_302 109.7
C3_302 C2_302 C1_302 109.3
O2_303 C2_303 C1_303 109.9
O2_303 C2_303 C3_303 108.9
C1_303 C2_303 C3_303 110.2
O2_304 C2_304 C3_304 109.4
O2_304 C2_304 C1_304 109.8
C3_304 C2_304 C1_304 109.6
O2_305 C2_305 C1_305 108.9
O2_305 C2_305 C3_305 111.2
C1_305 C2_305 C3_305 109.6
O2_306 C2_306 C1_306 110.1
O2_306 C2_306 C3_306 109.6
C1_306 C2_306 C3_306 109.1

loop_
_geom_bond_atom_site_label_1
_geom_bond_atom_site_label_2
_geom_bond_distance
N_1 CA_1 1.4949
CA_1 C_1 1.5099
CA_1 CB_1 1.5230
C_1 O_1 1.2254
C_1 N_2 1.34(6)
NE_1 C12_12 1.3392
NE_1 CD_1 1.4525
CD_1 CG_1 1.5239
CG_1 CB_1 1.5100
N_2 CA_2 1.46(7)
CA_2 C_2 1.53(6)
CA_2 CB_2 1.54(7)
CB_2 OG1_2 1.43(7)
CB_2 CG2_2 1.53(7)
C_2 O_2 1.23(7)
C_2 N_3 1.33(7)
N_3 CA_3 1.4603
CA_3 C_3 1.5195
CA_3 CB_3 1.5284
CB_3 CG_3 1.5069
CG_3 CD1_3 1.3925
CG_3 CD2_3 1.3936
CD1_3 CE1_3 1.3860
CE1_3 CZ_3 1.3830
CZ_3 OH_3 1.3745
CZ_3 CE2_3 1.3823
CE2_3 CD2_3 1.3911
C_3 O_3 1.2331
C_3 N_4 1.3281
N_4 CA_4 1.4536
CA_4 C_4 1.5170
CA_4 CB_4 1.5312
CB_4 CG_4 1.4907
CG_4 CD2_4 1.3835
CG_4 CD1_4 1.3866
CD1_4 CE1_4 1.3767
CE1_4 CZ_4 1.3801
CZ_4 CE2_4 1.3825
CE2_4 CD2_4 1.3869
C_4 O_4 1.2304
C_4 N_5 1.3282
N_5 CA_5 1.4560
CA_5 C_5 1.5169
CA_5 CB_5 1.5498
CB_5 OG1_5 1.4312
CB_5 CG2_5 1.5257
C_5 O_5 1.2326
C_5 N_6 1.3256
N_6 CA_6 1.4411
CA_6 C_6 1.5117
CA_6 CB_6 1.5195
CB_6 CG_6 1.4930
CG_6 CD1_6 1.3841
CG_6 CD2_6 1.3878
CD1_6 CE1_6 1.3849
CE1_6 CZ_6 1.3809
CZ_6 OH_6 1.3771
CZ_6 CE2_6 1.3845
CE2_6 CD2_6 1.3773
C_6 O_6 1.2297
C_6 N_7 1.3246
N_7 CA_7 1.4351
CA_7 CB_7 1.5189
CA_7 C_7 1.5196
CB_7 CG_7 1.4621
CG_7 CD1_7 1.3800
CG_7 CD2_7 1.3835
CD1_7 CE1_7 1.3325
CE1_7 CZ_7 1.3641
CZ_7 CE2_7 1.3677
CE2_7 CD2_7 1.3377
C_7 O_7 1.2269
C_7 N_8 1.3286
N_8 CA_8 1.4566
CA_8 C_8 1.5180
CA_8 CB_8 1.5269
CB_8 OG_8 1.4144
C_8 O_8 1.2316
C_8 NE_9 1.3439
O_9 C_9 1.2248
C_9 N1_10 1.3253
C_9 CA_9 1.5017
CA_9 N_9 1.4547
CA_9 CB_9 1.5364
CB_9 CG_9 1.5260
CG_9 CD_9 1.5309
CD_9 NE_9 1.4527
N1_10 N2_10 1.3921
N2_10 C3_10 1.3329
C3_10 O3_10 1.2258
C3_10 C4_10 1.5046
C4_10 C9_10 1.3943
C4_10 C5_10 1.4029
C9_10 C8_10 1.3923
C5_10 O5_10 1.3884
C5_10 C6_10 1.3955
O5_10 C5M_10 1.4319
C6_10 C7_10 1.3980
C7_10 C8_10 1.3984
C8_10 N10_10 1.3732
N10_10 C11_10 1.3504
C11_10 O11_10 1.2153
C11_10 C12_10 1.3782
C12_10 O12_10 1.2379
C12_10 N_11 1.3372
N_11 CA_11 1.4655
CA_11 C_11 1.4965
CA_11 CB_11 1.5435
CB_11 CG_11 1.5335
CG_11 CD_11 1.5259
CD_11 CE_11 1.5258
CE_11 NZ_11 1.4518
C_11 O_11 1.2173
C_11 N1_12 1.3284
N1_12 N2_12 1.4014
N2_12 C3_12 1.3264
C3_12 O3_12 1.2295
C3_12 C4_12 1.4995
C4_12 C9_12 1.3905
C4_12 C5_12 1.3968
C9_12 C8_12 1.3948
C5_12 O5_12 1.3775
C5_12 C6_12 1.3992
O5_12 C5M_12 1.4322
C6_12 C7_12 1.3905
C7_12 C8_12 1.4000
C8_12 N10_12 1.3734
N10_12 C11_12 1.3422
C11_12 O11_12 1.2194
C11_12 C12_12 1.3477
C12_12 O12_12 1.2324
N_21 CA_21 1.4994
CA_21 C_21 1.5090
CA_21 CB_21 1.5265
C_21 O_21 1.2250
C_21 N_22 1.3339
NE_21 C12_32 1.3414
NE_21 CD_21 1.4564
CD_21 CG_21 1.5302
CG_21 CB_21 1.5191
N_22 CA_22 1.4600
CA_22 C_22 1.5135
CA_22 CB_22 1.5334
CB_22 OG1_22 1.4305
CB_22 CG2_22 1.5301
C_22 O_22 1.2316
C_22 N_23 1.3292
N_23 CA_23 1.4573
CA_23 C_23 1.5212
CA_23 CB_23 1.5290
CB_23 CG_23 1.5094
CG_23 CD2_23 1.3908
CG_23 CD1_23 1.3926
CD1_23 CE1_23 1.3916
CE1_23 CZ_23 1.3811
CZ_23 OH_23 1.3754
CZ_23 CE2_23 1.3766
CE2_23 CD2_23 1.3851
C_23 O_23 1.2320
C_23 N_24 1.3257
N_24 CA_24 1.4488
CA_24 C_24 1.5167
CA_24 CB_24 1.5389
CB_24 CG_24 1.4964
CG_24 CD2_24 1.3834
CG_24 CD1_24 1.3861
CD1_24 CE1_24 1.3829
CE1_24 CZ_24 1.3722
CZ_24 CE2_24 1.3824
CE2_24 CD2_24 1.3843
C_24 O_24 1.2273
C_24 N_25 1.3240
N_25 CA_25 1.4492
CA_25 C_25 1.5205
CA_25 CB_25 1.5378
CB_25 OG1_25 1.4264
CB_25 CG2_25 1.5334
C_25 O_25 1.2300
C_25 N_26 1.3272
N_26 CA_26 1.4498
CA_26 C_26 1.5147
CA_26 CB_26 1.5304
CB_26 CG_26 1.5012
CG_26 CD1_26 1.3892
CG_26 CD2_26 1.3939
CD1_26 CE1_26 1.3928
CE1_26 CZ_26 1.3840
CZ_26 OH_26 1.3755
CZ_26 CE2_26 1.3863
CE2_26 CD2_26 1.3872
C_26 O_26 1.2340
C_26 N_27 1.3263
N_27 CA_27 1.4465
CA_27 C_27 1.5165
CA_27 CB_27 1.5209
CB_27 CG_27 1.4954
CG_27 CD1_27 1.3808
CG_27 CD2_27 1.3851
CD1_27 CE1_27 1.3813
CE1_27 CZ_27 1.3783
CZ_27 CE2_27 1.3806
CZ_27 BR_27 1.9671
CZ_27 BR_27 2.0046
CE2_27 CD2_27 1.3815
C_27 O_27 1.2289
C_27 N_28 1.3296
N_28 CA_28 1.4629
CA_28 C_28 1.5206
CA_28 CB_28 1.5254
CB_28 OG_28 1.4186
C_28 O_28 1.2322
C_28 NE_29 1.3361
O_29 C_29 1.2243
C_29 N1_30 1.3299
C_29 CA_29 1.5091
CA_29 N_29 1.4560
CA_29 CB_29 1.5318
CB_29 CG_29 1.5310
CG_29 CD_29 1.5275
CD_29 NE_29 1.4495
N1_30 N2_30 1.4012
N2_30 C3_30 1.3307
C3_30 O3_30 1.2215
C3_30 C4_30 1.5039
C4_30 C5_30 1.3872
C4_30 C9_30 1.3980
C9_30 C8_30 1.3964
C5_30 O5_30 1.3759
C5_30 C6_30 1.3983
O5_30 C5M_30 1.4273
C6_30 C7_30 1.3935
C7_30 C8_30 1.3947
C8_30 N10_30 1.3734
N10_30 C11_30 1.3478
C11_30 O11_30 1.2170
C11_30 C12_30 1.3688
C12_30 O12_30 1.2361
C12_30 N_31 1.3338
N_31 CA_31 1.4601
CA_31 C_31 1.4949
CA_31 CB_31 1.5364
CB_31 CG_31 1.5301
CG_31 CD_31 1.5281
CD_31 CE_31 1.5297
CE_31 NZ_31 1.4521
C_31 O_31 1.2258
C_31 N1_32 1.3285
N1_32 N2_32 1.4009
N2_32 C3_32 1.3211
C3_32 O3_32 1.2287
C3_32 C4_32 1.5085
C4_32 C9_32 1.3923
C4_32 C5_32 1.3964
C9_32 C8_32 1.3953
C5_32 O5_32 1.3770
C5_32 C6_32 1.3934
O5_32 C5M_32 1.4296
C6_32 C7_32 1.3922
C7_32 C8_32 1.4037
C8_32 N10_32 1.3716
N10_32 C11_32 1.3470
C11_32 O11_32 1.2174
C11_32 C12_32 1.3608
C12_32 O12_32 1.2366
N_41 CA_41 1.4922
CA_41 C_41 1.5098
CA_41 CB_41 1.5244
C_41 O_41 1.2280
C_41 N_42 1.3347
NE_41 C12_52 1.3352
NE_41 CD_41 1.4494
CD_41 CG_41 1.5236
CG_41 CB_41 1.5072
N_42 CA_42 1.4643
CA_42 C_42 1.5233
CA_42 CB_42 1.5416
CB_42 OG1_42 1.4315
CB_42 CG2_42 1.5306
C_42 O_42 1.2286
C_42 N_43 1.3314
N_43 CA_43 1.4613
CA_43 C_43 1.5195
CA_43 CB_43 1.5264
CB_43 CG_43 1.5126
CG_43 CD1_43 1.3936
CG_43 CD2_43 1.3960
CD1_43 CE1_43 1.3913
CE1_43 CZ_43 1.3848
CZ_43 OH_43 1.3779
CZ_43 CE2_43 1.3848
CE2_43 CD2_43 1.3944
C_43 O_43 1.2317
C_43 N_44 1.3247
N_44 CA_44 1.4540
CA_44 C_44 1.5189
CA_44 CB_44 1.5337
CB_44 CG_44 1.4863
CG_44 CD2_44 1.3799
CG_44 CD1_44 1.3890
CD1_44 CE1_44 1.3776
CE1_44 CZ_44 1.3744
CZ_44 CE2_44 1.3789
CE2_44 CD2_44 1.3787
C_44 O_44 1.2318
C_44 N_45 1.3269
N_45 CA_45 1.4528
CA_45 C_45 1.5184
CA_45 CB_45 1.5339
CB_45 OG1_45 1.4343
CB_45 CG2_45 1.5267
C_45 O_45 1.2289
C_45 N_46 1.3286
N_46 CA_46 1.4627
CA_46 C_46 1.5150
CA_46 CB_46 1.5338
CB_46 CG_46 1.5101
CG_46 CD1_46 1.3847
CG_46 CD2_46 1.4001
CD1_46 CE1_46 1.3880
CE1_46 CZ_46 1.3802
CZ_46 OH_46 1.3758
CZ_46 CE2_46 1.3849
CE2_46 CD2_46 1.3846
C_46 O_46 1.2312
C_46 N_47 1.3281
N_47 CA_47 1.4517
CA_47 C_47 1.5167
CA_47 CB_47 1.5293
CB_47 CG_47 1.5070
CG_47 CD1_47 1.3827
CG_47 CD2_47 1.3884
CD1_47 CE1_47 1.3850
CE1_47 CZ_47 1.3757
CZ_47 CE2_47 1.3754
CZ_47 BR_47 1.9069
CE2_47 CD2_47 1.3885
C_47 O_47 1.2307
C_47 N_48 1.3304
N_48 CA_48 1.4623
CA_48 C_48 1.5227
CA_48 CB_48 1.5233
CB_48 OG_48 1.4180
C_48 O_48 1.2360
C_48 NE_49 1.3475
O_49 C_49 1.2234
C_49 N1_50 1.3305
C_49 CA_49 1.5086
CA_49 N_49 1.4562
CA_49 CB_49 1.5372
CB_49 CG_49 1.5322
CG_49 CD_49 1.5338
CD_49 NE_49 1.4569
N1_50 N2_50 1.4045
N2_50 C3_50 1.3352
C3_50 O3_50 1.2293
C3_50 C4_50 1.5095
C4_50 C5_50 1.3918
C4_50 C9_50 1.3962
C9_50 C8_50 1.3945
C5_50 O5_50 1.3790
C5_50 C6_50 1.3996
O5_50 C5M_50 1.4288
C6_50 C7_50 1.3990
C7_50 C8_50 1.4033
C8_50 N10_50 1.3748
N10_50 C11_50 1.3487
C11_50 O11_50 1.2178
C11_50 C12_50 1.3775
C12_50 O12_50 1.2418
C12_50 N_51 1.3345
N_51 CA_51 1.4627
CA_51 C_51 1.5001
CA_51 CB_51 1.5355
CB_51 CG_51 1.5270
CG_51 CD_51 1.5303
CD_51 CE_51 1.5239
CE_51 NZ_51 1.4472
C_51 O_51 1.2269
C_51 N1_52 1.3283
N1_52 N2_52 1.4009
N2_52 C3_52 1.3248
C3_52 O3_52 1.2278
C3_52 C4_52 1.5025
C4_52 C9_52 1.3886
C4_52 C5_52 1.3978
C9_52 C8_52 1.3916
C5_52 O5_52 1.3785
C5_52 C6_52 1.3962
O5_52 C5M_52 1.4316
C6_52 C7_52 1.3924
C7_52 C8_52 1.4022
C8_52 N10_52 1.3664
N10_52 C11_52 1.3451
C11_52 O11_52 1.2154
C11_52 C12_52 1.3501
C12_52 O12_52 1.2342
N_61 CA_61 1.4869
CA_61 C_61 1.5049
CA_61 CB_61 1.5243
C_61 O_61 1.2268
C_61 N_62 1.3299
NE_61 C12_72 1.3368
NE_61 CD_61 1.4578
CD_61 CG_61 1.5246
CG_61 CB_61 1.5121
N_62 CA_62 1.4588
CA_62 C_62 1.5151
CA_62 CB_62 1.5366
CB_62 OG1_62 1.4283
CB_62 CG2_62 1.5364
C_62 O_62 1.2301
C_62 N_63 1.3318
N_63 CA_63 1.4587
CA_63 C_63 1.5160
CA_63 CB_63 1.5305
CB_63 CG_63 1.5091
CG_63 CD1_63 1.3894
CG_63 CD2_63 1.3912
CD1_63 CE1_63 1.3909
CE1_63 CZ_63 1.3829
CZ_63 OH_63 1.3720
CZ_63 CE2_63 1.3782
CE2_63 CD2_63 1.3806
C_63 O_63 1.2287
C_63 N_64 1.3270
N_64 CA_64 1.4525
CA_64 C_64 1.5134
CA_64 CB_64 1.5356
CB_64 CG_64 1.4943
CG_64 CD2_64 1.3820
CG_64 CD1_64 1.3898
CD1_64 CE1_64 1.3848
CE1_64 CZ_64 1.3780
CZ_64 CE2_64 1.3823
CE2_64 CD2_64 1.3793
C_64 O_64 1.2329
C_64 N_65 1.3268
N_65 CA_65 1.4531
CA_65 C_65 1.5130
CA_65 CB_65 1.5469
CB_65 OG1_65 1.4349
CB_65 CG2_65 1.5307
C_65 O_65 1.2326
C_65 N_66 1.3259
N_66 CA_66 1.4559
CA_66 C_66 1.5118
CA_66 CB_66 1.5286
CB_66 CG_66 1.5058
CG_66 CD1_66 1.3877
CG_66 CD2_66 1.3949
CD1_66 CE1_66 1.3907
CE1_66 CZ_66 1.3850
CZ_66 OH_66 1.3753
CZ_66 CE2_66 1.3837
CE2_66 CD2_66 1.3857
C_66 O_66 1.2383
C_66 N_67 1.3265
N_67 CA_67 1.4471
CA_67 C_67 1.5178
CA_67 CB_67 1.5245
CB_67 CG_67 1.4959
CG_67 CD1_67 1.3796
CG_67 CD2_67 1.3902
CD1_67 CE1_67 1.3809
CE1_67 CZ_67 1.3837
CZ_67 CE2_67 1.3802
CZ_67 BR_67 1.9092
CE2_67 CD2_67 1.3872
C_67 O_67 1.2253
C_67 N_68 1.3280
N_68 CA_68 1.4572
CA_68 C_68 1.5238
CA_68 CB_68 1.5281
CB_68 OG_68 1.4132
C_68 O_68 1.2256
C_68 NE_69 1.3396
O_69 C_69 1.2354
C_69 N1_70 1.3289
C_69 CA_69 1.5115
CA_69 N_69 1.4514
CA_69 CB_69 1.5332
CB_69 CG_69 1.5308
CG_69 CD_69 1.5335
CD_69 NE_69 1.4541
N1_70 N2_70 1.3963
N2_70 C3_70 1.3296
C3_70 O3_70 1.2283
C3_70 C4_70 1.5095
C4_70 C9_70 1.3954
C4_70 C5_70 1.3977
C9_70 C8_70 1.3976
C5_70 O5_70 1.3781
C5_70 C6_70 1.3975
O5_70 C5M_70 1.4279
C6_70 C7_70 1.3943
C7_70 C8_70 1.4011
C8_70 N10_70 1.3749
N10_70 C11_70 1.3492
C11_70 O11_70 1.2182
C11_70 C12_70 1.3665
C12_70 O12_70 1.2315
C12_70 N_71 1.3342
N_71 CA_71 1.4575
CA_71 C_71 1.5022
CA_71 CB_71 1.5293
CB_71 CG_71 1.5237
CG_71 CD_71 1.5277
CD_71 CE_71 1.5264
CE_71 NZ_71 1.4495
C_71 O_71 1.2231
C_71 N1_72 1.3290
N1_72 N2_72 1.4071
N2_72 C3_72 1.3208
C3_72 O3_72 1.2314
C3_72 C4_72 1.5068
C4_72 C9_72 1.3914
C4_72 C5_72 1.3949
C9_72 C8_72 1.3965
C5_72 O5_72 1.3765
C5_72 C6_72 1.3984
O5_72 C5M_72 1.4269
C6_72 C7_72 1.3913
C7_72 C8_72 1.3974
C8_72 N10_72 1.3716
N10_72 C11_72 1.3494
C11_72 O11_72 1.2278
C11_72 C12_72 1.3659
C12_72 O12_72 1.2387
N_81 CA_81 1.4891
CA_81 C_81 1.5089
CA_81 CB_81 1.5245
C_81 O_81 1.2303
C_81 N_82 1.3341
NE_81 C12_92 1.3376
NE_81 CD_81 1.4519
CD_81 CG_81 1.5257
CG_81 CB_81 1.5087
N_82 CA_82 1.4617
CA_82 C_82 1.5207
CA_82 CB_82 1.5338
CB_82 OG1_82 1.4301
CB_82 CG2_82 1.5280
C_82 O_82 1.2337
C_82 N_83 1.3284
N_83 CA_83 1.4537
CA_83 C_83 1.5179
CA_83 CB_83 1.5265
CB_83 CG_83 1.5135
CG_83 CD1_83 1.3913
CG_83 CD2_83 1.3925
CD1_83 CE1_83 1.3933
CE1_83 CZ_83 1.3815
CZ_83 OH_83 1.3733
CZ_83 CE2_83 1.3793
CE2_83 CD2_83 1.3907
C_83 O_83 1.2304
C_83 N_84 1.3261
N_84 CA_84 1.4566
CA_84 C_84 1.5213
CA_84 CB_84 1.5337
CB_84 CG_84 1.4962
CG_84 CD2_84 1.3875
CG_84 CD1_84 1.3888
CD1_84 CE1_84 1.3860
CE1_84 CZ_84 1.3736
CZ_84 CE2_84 1.3801
CE2_84 CD2_84 1.3812
C_84 O_84 1.2314
C_84 N_85 1.3266
N_85 CA_85 1.4554
CA_85 C_85 1.5219
CA_85 CB_85 1.5420
CB_85 OG1_85 1.4334
CB_85 CG2_85 1.5261
C_85 O_85 1.2378
C_85 N_86 1.3246
N_86 CA_86 1.4518
CA_86 C_86 1.5193
CA_86 CB_86 1.5393
CB_86 CG_86 1.5147
CG_86 CD1_86 1.3873
CG_86 CD2_86 1.3976
CD1_86 CE1_86 1.3965
CE1_86 CZ_86 1.3806
CZ_86 OH_86 1.3797
CZ_86 CE2_86 1.3853
CE2_86 CD2_86 1.3849
C_86 O_86 1.2277
C_86 N_87 1.3281
N_87 CA_87 1.4495
CA_87 C_87 1.5206
CA_87 CB_87 1.5256
CB_87 CG_87 1.5012
CG_87 CD2_87 1.3859
CG_87 CD1_87 1.3862
CD1_87 CE1_87 1.3822
CE1_87 CZ_87 1.3787
CZ_87 CE2_87 1.3761
CZ_87 BR_87 1.9121
CE2_87 CD2_87 1.3853
C_87 O_87 1.2336
C_87 N_88 1.3268
N_88 CA_88 1.4534
CA_88 C_88 1.5183
CA_88 CB_88 1.5250
CB_88 OG_88 1.4164
C_88 O_88 1.2341
C_88 NE_89 1.3444
O_89 C_89 1.2249
C_89 N1_90 1.3316
C_89 CA_89 1.5056
CA_89 N_89 1.4508
CA_89 CB_89 1.5340
CB_89 CG_89 1.5354
CG_89 CD_89 1.5313
CD_89 NE_89 1.4549
N1_90 N2_90 1.4060
N2_90 C3_90 1.3316
C3_90 O3_90 1.2305
C3_90 C4_90 1.5051
C4_90 C9_90 1.3951
C4_90 C5_90 1.3954
C9_90 C8_90 1.3959
C5_90 O5_90 1.3775
C5_90 C6_90 1.4026
O5_90 C5M_90 1.4341
C6_90 C7_90 1.3959
C7_90 C8_90 1.3984
C8_90 N10_90 1.3709
N10_90 C11_90 1.3433
C11_90 O11_90 1.2135
C11_90 C12_90 1.3729
C12_90 O12_90 1.2433
C12_90 N_91 1.3304
N_91 CA_91 1.4529
CA_91 C_91 1.4978
CA_91 CB_91 1.5352
CB_91 CG_91 1.5262
CG_91 CD_91 1.5287
CD_91 CE_91 1.5261
CE_91 NZ_91 1.4501
C_91 O_91 1.2253
C_91 N1_92 1.3313
N1_92 N2_92 1.4022
N2_92 C3_92 1.3283
C3_92 O3_92 1.2275
C3_92 C4_92 1.5028
C4_92 C9_92 1.3915
C4_92 C5_92 1.3945
C9_92 C8_92 1.3925
C5_92 O5_92 1.3737
C5_92 C6_92 1.3981
O5_92 C5M_92 1.4293
C6_92 C7_92 1.3898
C7_92 C8_92 1.4003
C8_92 N10_92 1.3655
N10_92 C11_92 1.3449
C11_92 O11_92 1.2150
C11_92 C12_92 1.3449
C12_92 O12_92 1.2316
N_101 CA_101 1.4967
CA_101 C_101 1.5109
CA_101 CB_101 1.5186
C_101 O_101 1.2259
C_101 N_102 1.3360
NE_101 C12_112 1.3386
NE_101 CD_101 1.4506
CD_101 CG_101 1.5292
CG_101 CB_101 1.5137
N_102 CA_102 1.4617
CA_102 C_102 1.5134
CA_102 CB_102 1.5360
CB_102 OG1_102 1.4299
CB_102 CG2_102 1.5397
C_102 O_102 1.2334
C_102 N_103 1.3265
N_103 CA_103 1.4496
CA_103 C_103 1.5220
CA_103 CB_103 1.5288
CB_103 CG_103 1.5178
CG_103 CD2_103 1.3922
CG_103 CD1_103 1.3964
CD1_103 CE1_103 1.3933
CE1_103 CZ_103 1.3834
CZ_103 OH_103 1.3762
CZ_103 CE2_103 1.3847
CE2_103 CD2_103 1.3924
C_103 O_103 1.2338
C_103 N_104 1.3251
N_104 CA_104 1.4537
CA_104 C_104 1.5139
CA_104 CB_104 1.5372
CB_104 CG_104 1.4952
CG_104 CD1_104 1.3822
CG_104 CD2_104 1.3861
CD1_104 CE1_104 1.3861
CE1_104 CZ_104 1.3770
CZ_104 CE2_104 1.3704
CE2_104 CD2_104 1.3849
C_104 O_104 1.2366
C_104 N_105 1.3230
N_105 CA_105 1.4519
CA_105 C_105 1.5123
CA_105 CB_105 1.5348
CB_105 OG1_105 1.4350
CB_105 CG2_105 1.5375
C_105 O_105 1.2317
C_105 N_106 1.3240
N_106 CA_106 1.4481
CA_106 C_106 1.5131
CA_106 CB_106 1.5285
CB_106 CG_106 1.5076
CG_106 CD2_106 1.3895
CG_106 CD1_106 1.3910
CD1_106 CE1_106 1.3847
CE1_106 CZ_106 1.3789
CZ_106 OH_106 1.3741
CZ_106 CE2_106 1.3761
CE2_106 CD2_106 1.3903
C_106 O_106 1.2316
C_106 N_107 1.3228
N_107 CA_107 1.4411
CA_107 C_107 1.5156
CA_107 CB_107 1.5205
CB_107 CG_107 1.4906
CG_107 CD1_107 1.3814
CG_107 CD2_107 1.3877
CD1_107 CE1_107 1.3810
CE1_107 CZ_107 1.3863
CZ_107 CE2_107 1.3831
CZ_107 BR_107 1.9314
CE2_107 CD2_107 1.3795
C_107 O_107 1.2264
C_107 N_108 1.3271
N_108 CA_108 1.4582
CA_108 C_108 1.5211
CA_108 CB_108 1.5307
CB_108 OG_108 1.4187
C_108 O_108 1.2295
C_108 NE_109 1.3403
O_109 C_109 1.2301
C_109 N1_110 1.3335
C_109 CA_109 1.5069
CA_109 N_109 1.4503
CA_109 CB_109 1.5308
CB_109 CG_109 1.5307
CG_109 CD_109 1.5326
CD_109 NE_109 1.4530
N1_110 N2_110 1.3990
N2_110 C3_110 1.3282
C3_110 O3_110 1.2235
C3_110 C4_110 1.5078
C4_110 C5_110 1.3923
C4_110 C9_110 1.3957
C9_110 C8_110 1.3956
C5_110 O5_110 1.3756
C5_110 C6_110 1.3966
O5_110 C5M_110 1.4285
C6_110 C7_110 1.3933
C7_110 C8_110 1.3996
C8_110 N10_110 1.3721
N10_110 C11_110 1.3467
C11_110 O11_110 1.2157
C11_110 C12_110 1.3644
C12_110 O12_110 1.2301
C12_110 N_111 1.3336
N_111 CA_111 1.4592
CA_111 C_111 1.4986
CA_111 CB_111 1.5327
CB_111 CG_111 1.5262
CG_111 CD_111 1.5297
CD_111 CE_111 1.5271
CE_111 NZ_111 1.4510
C_111 O_111 1.2286
C_111 N1_112 1.3312
N1_112 N2_112 1.4027
N2_112 C3_112 1.3209
C3_112 O3_112 1.2294
C3_112 C4_112 1.5082
C4_112 C9_112 1.3917
C4_112 C5_112 1.4035
C9_112 C8_112 1.3984
C5_112 O5_112 1.3765
C5_112 C6_112 1.3968
O5_112 C5M_112 1.4321
C6_112 C7_112 1.3938
C7_112 C8_112 1.4020
C8_112 N10_112 1.3637
N10_112 C11_112 1.3420
C11_112 O11_112 1.2173
C11_112 C12_112 1.3535
C12_112 O12_112 1.2381
N_121 CA_121 1.4944
CA_121 C_121 1.5116
CA_121 CB_121 1.5236
C_121 O_121 1.2250
C_121 N_122 1.3339
NE_121 C12_132 1.3424
NE_121 CD_121 1.4532
CD_121 CG_121 1.5272
CG_121 CB_121 1.5099
N_122 CA_122 1.4623
CA_122 C_122 1.5198
CA_122 CB_122 1.5384
CB_122 OG1_122 1.4329
CB_122 CG2_122 1.5293
C_122 O_122 1.2316
C_122 N_123 1.3267
N_123 CA_123 1.4551
CA_123 C_123 1.5171
CA_123 CB_123 1.5285
CB_123 CG_123 1.5089
CG_123 CD1_123 1.3908
CG_123 CD2_123 1.3962
CD1_123 CE1_123 1.3801
CE1_123 CZ_123 1.3836
CZ_123 OH_123 1.3708
CZ_123 CE2_123 1.3769
CE2_123 CD2_123 1.3896
C_123 O_123 1.2361
C_123 N_124 1.3259
N_124 CA_124 1.4573
CA_124 C_124 1.5100
CA_124 CB_124 1.5303
CB_124 CG_124 1.4915
CG_124 CD2_124 1.3781
CG_124 CD1_124 1.3875
CD1_124 CE1_124 1.3740
CE1_124 CZ_124 1.3686
CZ_124 CE2_124 1.3802
CE2_124 CD2_124 1.3822
C_124 O_124 1.2269
C_124 N_125 1.3311
N_125 CA_125 1.4597
CA_125 C_125 1.5161
CA_125 CB_125 1.5525
CB_125 OG1_125 1.4297
CB_125 CG2_125 1.5228
C_125 O_125 1.2345
C_125 N_126 1.3262
N_126 CA_126 1.4533
N_126 CA_126 1.4672
CA_126 C_126 1.5318
CA_126 CB_126 1.5413
CA_126 C_126 1.5154
CA_126 CB_126 1.5191
CB_126 CG_126 1.5262
CB_126 CG_126 1.5037
CG_126 CD2_126 1.3873
CG_126 CD1_126 1.3920
CG_126 CD2_126 1.3817
CG_126 CD1_126 1.3877
CD1_126 CE1_126 1.3849
CD1_126 CE1_126 1.3772
CE1_126 CZ_126 1.3772
CE1_126 CZ_126 1.3770
CZ_126 CE2_126 1.3769
CZ_126 OH_126 1.3775
CZ_126 OH_126 1.3722
CZ_126 CE2_126 1.3726
CE2_126 CD2_126 1.3822
CE2_126 CD2_126 1.3757
C_126 O_126 1.2366
C_126 N_127 1.3289
N_127 CA_127 1.4562
CA_127 C_127 1.5177
CA_127 CB_127 1.5312
CB_127 CG_127 1.5106
CG_127 CD1_127 1.3900
CG_127 CD2_127 1.3916
CD1_127 CE1_127 1.3853
CE1_127 CZ_127 1.3824
CZ_127 CE2_127 1.3770
CZ_127 BR_127 1.9346
CE2_127 CD2_127 1.3867
C_127 O_127 1.2318
C_127 N_128 1.3255
N_128 CA_128 1.4564
CA_128 C_128 1.5221
CA_128 CB_128 1.5229
CB_128 OG_128 1.4166
C_128 O_128 1.2332
C_128 NE_129 1.3446
O_129 C_129 1.2236
C_129 N1_130 1.3325
C_129 CA_129 1.5043
CA_129 N_129 1.4527
CA_129 CB_129 1.5348
CB_129 CG_129 1.5311
CG_129 CD_129 1.5331
CD_129 NE_129 1.4555
N1_130 N2_130 1.3988
N2_130 C3_130 1.3259
C3_130 O3_130 1.2197
C3_130 C4_130 1.5098
C4_130 C5_130 1.3921
C4_130 C9_130 1.3939
C9_130 C8_130 1.3959
C5_130 O5_130 1.3809
C5_130 C6_130 1.3965
O5_130 C5M_130 1.4322
C6_130 C7_130 1.3932
C7_130 C8_130 1.3991
C8_130 N10_130 1.3750
N10_130 C11_130 1.3515
C11_130 O11_130 1.2272
C11_130 C12_130 1.3722
C12_130 O12_130 1.2348
C12_130 N_131 1.3381
N_131 CA_131 1.4601
CA_131 C_131 1.4982
CA_131 CB_131 1.5411
CB_131 CG_131 1.5308
CG_131 CD_131 1.5270
CD_131 CE_131 1.5271
CE_131 NZ_131 1.4523
C_131 O_131 1.2269
C_131 N1_132 1.3305
N1_132 N2_132 1.4022
N2_132 C3_132 1.3190
C3_132 O3_132 1.2260
C3_132 C4_132 1.5047
C4_132 C9_132 1.3899
C4_132 C5_132 1.4009
C9_132 C8_132 1.3938
C5_132 O5_132 1.3832
C5_132 C6_132 1.4014
O5_132 C5M_132 1.4298
C6_132 C7_132 1.3900
C7_132 C8_132 1.4063
C8_132 N10_132 1.3665
N10_132 C11_132 1.3445
C11_132 O11_132 1.2186
C11_132 C12_132 1.3457
C12_132 O12_132 1.2333
N_141 CA_141 1.4960
CA_141 C_141 1.5081
CA_141 CB_141 1.5243
C_141 O_141 1.2300
C_141 N_142 1.3317
NE_141 C12_152 1.3438
NE_141 CD_141 1.4573
CD_141 CG_141 1.5263
CG_141 CB_141 1.5125
N_142 CA_142 1.4568
CA_142 C_142 1.5185
CA_142 CB_142 1.5321
CB_142 OG1_142 1.4292
CB_142 CG2_142 1.5162
C_142 O_142 1.2306
C_142 N_143 1.3324
N_143 CA_143 1.4608
CA_143 C_143 1.5163
CA_143 CB_143 1.5253
CB_143 CG_143 1.5046
CG_143 CD2_143 1.3864
CG_143 CD1_143 1.3909
CD1_143 CE1_143 1.3951
CE1_143 CZ_143 1.3834
CZ_143 CE2_143 1.3764
CZ_143 OH_143 1.3784
CE2_143 CD2_143 1.3864
C_143 O_143 1.2365
C_143 N_144 1.3254
N_144 CA_144 1.4527
CA_144 C_144 1.5162
CA_144 CB_144 1.5300
CB_144 CG_144 1.4981
CG_144 CD1_144 1.3845
CG_144 CD2_144 1.3864
CD1_144 CE1_144 1.3890
CE1_144 CZ_144 1.3755
CZ_144 CE2_144 1.3837
CE2_144 CD2_144 1.3844
C_144 O_144 1.2369
C_144 N_145 1.3304
N_145 CA_145 1.4558
CA_145 C_145 1.5209
CA_145 CB_145 1.5389
CB_145 OG1_145 1.4349
CB_145 CG2_145 1.5318
C_145 O_145 1.2334
C_145 N_146 1.3261
N_146 CA_146 1.4531
CA_146 C_146 1.5141
CA_146 CB_146 1.5323
CB_146 CG_146 1.5081
CG_146 CD1_146 1.3920
CG_146 CD2_146 1.3944
CD1_146 CE1_146 1.3900
CE1_146 CZ_146 1.3808
CZ_146 OH_146 1.3771
CZ_146 CE2_146 1.3859
CE2_146 CD2_146 1.3918
C_146 O_146 1.2333
C_146 N_147 1.3264
N_147 CA_147 1.4473
CA_147 C_147 1.5163
CA_147 CB_147 1.5248
CB_147 CG_147 1.5008
CG_147 CD1_147 1.3825
CG_147 CD2_147 1.3904
CD1_147 CE1_147 1.3855
CE1_147 CZ_147 1.3826
CZ_147 CE2_147 1.3835
CZ_147 BR_147 1.8561
CE2_147 CD2_147 1.3888
C_147 O_147 1.2301
C_147 N_148 1.3295
N_148 CA_148 1.4591
CA_148 C_148 1.5226
CA_148 CB_148 1.5265
CB_148 OG_148 1.4158
C_148 O_148 1.2286
C_148 NE_149 1.3387
O_149 C_149 1.2275
C_149 N1_150 1.3305
C_149 CA_149 1.5105
CA_149 N_149 1.4538
CA_149 CB_149 1.5343
CB_149 CG_149 1.5314
CG_149 CD_149 1.5296
CD_149 NE_149 1.4521
N1_150 N2_150 1.3995
N2_150 C3_150 1.3325
C3_150 O3_150 1.2223
C3_150 C4_150 1.5097
C4_150 C5_150 1.3916
C4_150 C9_150 1.3999
C9_150 C8_150 1.3977
C5_150 O5_150 1.3798
C5_150 C6_150 1.3995
O5_150 C5M_150 1.4291
C6_150 C7_150 1.3961
C7_150 C8_150 1.3991
C8_150 N10_150 1.3709
N10_150 C11_150 1.3526
C11_150 O11_150 1.2151
C11_150 C12_150 1.3654
C12_150 O12_150 1.2333
C12_150 N_151 1.3368
N_151 CA_151 1.4560
CA_151 C_151 1.5014
CA_151 CB_151 1.5353
CB_151 CG_151 1.5295
CG_151 CD_151 1.5272
CD_151 CE_151 1.5243
CE_151 NZ_151 1.4504
C_151 O_151 1.2315
C_151 N1_152 1.3343
N1_152 N2_152 1.4008
N2_152 C3_152 1.3206
C3_152 O3_152 1.2299
C3_152 C4_152 1.5032
C4_152 C9_152 1.3880
C4_152 C5_152 1.3940
C9_152 C8_152 1.3926
C5_152 O5_152 1.3703
C5_152 C6_152 1.3944
O5_152 C5M_152 1.4309
C6_152 C7_152 1.3897
C7_152 C8_152 1.3984
C8_152 N10_152 1.3678
N10_152 C11_152 1.3482
C11_152 O11_152 1.2212
C11_152 C12_152 1.3602
C12_152 O12_152 1.2401
N_161 CA_161 1.4946
CA_161 C_161 1.5111
CA_161 CB_161 1.5210
C_161 O_161 1.2255
C_161 N_162 1.3350
NE_161 C12_172 1.3380
NE_161 CD_161 1.4530
CD_161 CG_161 1.5254
CG_161 CB_161 1.5117
N_162 CA_162 1.4624
CA_162 C_162 1.5196
CA_162 CB_162 1.5384
CB_162 OG1_162 1.4308
CB_162 CG2_162 1.5397
C_162 O_162 1.2340
C_162 N_163 1.3296
N_163 CA_163 1.4595
CA_163 C_163 1.5153
CA_163 CB_163 1.5310
CB_163 CG_163 1.5090
CG_163 CD2_163 1.3913
CG_163 CD1_163 1.3937
CD1_163 CE1_163 1.3903
CE1_163 CZ_163 1.3838
CZ_163 OH_163 1.3764
CZ_163 CE2_163 1.3802
CE2_163 CD2_163 1.3866
C_163 O_163 1.2314
C_163 N_164 1.3238
N_164 CA_164 1.4538
CA_164 C_164 1.5177
CA_164 CB_164 1.5309
CB_164 CG_164 1.4940
CG_164 CD2_164 1.3833
CG_164 CD1_164 1.3865
CD1_164 CE1_164 1.3759
CE1_164 CZ_164 1.3744
CZ_164 CE2_164 1.3793
CE2_164 CD2_164 1.3798
C_164 O_164 1.2299
C_164 N_165 1.3271
N_165 CA_165 1.4569
CA_165 C_165 1.5287
CA_165 CB_165 1.5385
CB_165 OG1_165 1.4292
CB_165 CG2_165 1.5326
C_165 O_165 1.2319
C_165 N_166 1.3293
N_166 CA_166 1.4570
CA_166 C_166 1.5149
CA_166 CB_166 1.5365
CB_166 CG_166 1.5158
CG_166 CD1_166 1.3868
CG_166 CD2_166 1.3970
CD1_166 CE1_166 1.3876
CE1_166 CZ_166 1.3821
CZ_166 OH_166 1.3775
CZ_166 CE2_166 1.3815
CE2_166 CD2_166 1.3838
C_166 O_166 1.2295
C_166 N_167 1.3220
N_167 CA_167 1.4519
CA_167 C_167 1.5168
CA_167 CB_167 1.5349
CB_167 CG_167 1.5036
CG_167 CD1_167 1.3851
CG_167 CD2_167 1.3864
CD1_167 CE1_167 1.3842
CE1_167 CZ_167 1.3707
CZ_167 CE2_167 1.3724
CZ_167 BR_167 1.9057
CE2_167 CD2_167 1.3857
C_167 O_167 1.2312
C_167 N_168 1.3290
N_168 CA_168 1.4584
CA_168 C_168 1.5204
CA_168 CB_168 1.5275
CB_168 OG_168 1.4149
C_168 O_168 1.2367
C_168 NE_169 1.3406
O_169 C_169 1.2249
C_169 N1_170 1.3325
C_169 CA_169 1.5089
CA_169 N_169 1.4548
CA_169 CB_169 1.5314
CB_169 CG_169 1.5339
CG_169 CD_169 1.5336
CD_169 NE_169 1.4601
N1_170 N2_170 1.3976
N2_170 C3_170 1.3363
C3_170 O3_170 1.2265
C3_170 C4_170 1.5042
C4_170 C5_170 1.3954
C4_170 C9_170 1.4007
C9_170 C8_170 1.3953
C5_170 O5_170 1.3824
C5_170 C6_170 1.4020
O5_170 C5M_170 1.4323
C6_170 C7_170 1.3983
C7_170 C8_170 1.4070
C8_170 N10_170 1.3744
N10_170 C11_170 1.3448
C11_170 O11_170 1.2128
C11_170 C12_170 1.3728
C12_170 O12_170 1.2336
C12_170 N_171 1.3330
N_171 CA_171 1.4571
CA_171 C_171 1.5001
CA_171 CB_171 1.5366
CB_171 CG_171 1.5280
CG_171 CD_171 1.5279
CD_171 CE_171 1.5233
CE_171 NZ_171 1.4521
C_171 O_171 1.2264
C_171 N1_172 1.3307
N1_172 N2_172 1.4014
N2_172 C3_172 1.3231
C3_172 O3_172 1.2251
C3_172 C4_172 1.5012
C4_172 C9_172 1.3902
C4_172 C5_172 1.3921
C9_172 C8_172 1.3921
C5_172 O5_172 1.3747
C5_172 C6_172 1.3960
O5_172 C5M_172 1.4305
C6_172 C7_172 1.3914
C7_172 C8_172 1.3947
C8_172 N10_172 1.3661
N10_172 C11_172 1.3453
C11_172 O11_172 1.2225
C11_172 C12_172 1.3532
C12_172 O12_172 1.2318
N_181 CA_181 1.5011
CA_181 C_181 1.5149
CA_181 CB_181 1.5346
C_181 O_181 1.2298
C_181 N_182 1.3324
NE_181 C12_192 1.3460
NE_181 CD_181 1.4633
CD_181 CG_181 1.5287
CG_181 CB_181 1.5199
N_182 CA_182 1.4594
CA_182 C_182 1.5137
CA_182 CB_182 1.5385
CB_182 OG1_182 1.4337
CB_182 CG2_182 1.5292
C_182 O_182 1.2313
C_182 N_183 1.3303
N_183 CA_183 1.4604
CA_183 C_183 1.5232
CA_183 CB_183 1.5339
CB_183 CG_183 1.5066
CG_183 CD1_183 1.3877
CG_183 CD2_183 1.3937
CD1_183 CE1_183 1.3855
CE1_183 CZ_183 1.3821
CZ_183 OH_183 1.3731
CZ_183 CE2_183 1.3821
CE2_183 CD2_183 1.3907
C_183 O_183 1.2286
C_183 N_184 1.3270
N_184 CA_184 1.4496
CA_184 C_184 1.5151
CA_184 CB_184 1.5332
CB_184 CG_184 1.4959
CG_184 CD2_184 1.3840
CG_184 CD1_184 1.3947
CD1_184 CE1_184 1.3946
CE1_184 CZ_184 1.3818
CZ_184 CE2_184 1.3854
CE2_184 CD2_184 1.3884
C_184 O_184 1.2367
C_184 N_185 1.3275
N_185 CA_185 1.4559
CA_185 C_185 1.5193
CA_185 CB_185 1.5431
CB_185 OG1_185 1.4283
CB_185 CG2_185 1.5221
C_185 O_185 1.2305
C_185 N_186 1.3244
N_186 CA_186 1.4494
CA_186 C_186 1.5141
CA_186 CB_186 1.5326
CB_186 CG_186 1.5120
CG_186 CD1_186 1.3913
CG_186 CD2_186 1.3924
CD1_186 CE1_186 1.3911
CE1_186 CZ_186 1.3824
CZ_186 OH_186 1.3713
CZ_186 CE2_186 1.3801
CE2_186 CD2_186 1.3842
C_186 O_186 1.2385
C_186 N_187 1.3254
N_187 CA_187 1.4478
CA_187 C_187 1.5192
CA_187 CB_187 1.5263
CB_187 CG_187 1.5005
CG_187 CD2_187 1.3864
CG_187 CD1_187 1.3877
CD1_187 CE1_187 1.3869
CE1_187 CZ_187 1.3867
CZ_187 CE2_187 1.3855
CZ_187 BR_187 1.9225
CZ_187 BR_187 2.0422
CE2_187 CD2_187 1.3837
C_187 O_187 1.2336
C_187 N_188 1.3295
N_188 CA_188 1.4618
CA_188 C_188 1.5192
CA_188 CB_188 1.5279
CB_188 OG_188 1.4163
C_188 O_188 1.2266
C_188 NE_189 1.3405
O_189 C_189 1.2206
C_189 N1_190 1.3326
C_189 CA_189 1.5105
CA_189 N_189 1.4531
CA_189 CB_189 1.5324
CB_189 CG_189 1.5314
CG_189 CD_189 1.5312
CD_189 NE_189 1.4535
N1_190 N2_190 1.3979
N2_190 C3_190 1.3314
C3_190 O3_190 1.2232
C3_190 C4_190 1.5088
C4_190 C5_190 1.3960
C4_190 C9_190 1.3986
C9_190 C8_190 1.3959
C5_190 O5_190 1.3783
C5_190 C6_190 1.3976
O5_190 C5M_190 1.4283
C6_190 C7_190 1.3971
C7_190 C8_190 1.4011
C8_190 N10_190 1.3716
N10_190 C11_190 1.3480
C11_190 O11_190 1.2208
C11_190 C12_190 1.3649
C12_190 O12_190 1.2349
C12_190 N_191 1.3284
N_191 CA_191 1.4531
CA_191 C_191 1.4993
CA_191 CB_191 1.5298
CB_191 CG_191 1.5248
CG_191 CD_191 1.5254
CD_191 CE_191 1.5241
CE_191 NZ_191 1.4494
C_191 O_191 1.2260
C_191 N1_192 1.3366
N1_192 N2_192 1.4008
N2_192 C3_192 1.3244
C3_192 O3_192 1.2239
C3_192 C4_192 1.5037
C4_192 C9_192 1.3896
C4_192 C5_192 1.4018
C9_192 C8_192 1.3917
C5_192 O5_192 1.3805
C5_192 C6_192 1.3995
O5_192 C5M_192 1.4341
C6_192 C7_192 1.3941
C7_192 C8_192 1.3992
C8_192 N10_192 1.3683
N10_192 C11_192 1.3494
C11_192 O11_192 1.2181
C11_192 C12_192 1.3655
C12_192 O12_192 1.2412
N_201 CA_201 1.4877
CA_201 C_201 1.5053
CA_201 CB_201 1.5144
C_201 O_201 1.2277
C_201 N_202 1.3337
NE_201 C12_212 1.3401
NE_201 CD_201 1.4540
CD_201 CG_201 1.5242
CG_201 CB_201 1.5089
N_202 CA_202 1.4580
CA_202 C_202 1.5197
CA_202 CB_202 1.5342
CB_202 OG1_202 1.4333
CB_202 CG2_202 1.5272
C_202 O_202 1.2274
C_202 N_203 1.3298
N_203 CA_203 1.4586
CA_203 C_203 1.5176
CA_203 CB_203 1.5302
CB_203 CG_203 1.5103
CG_203 CD1_203 1.3898
CG_203 CD2_203 1.3928
CD1_203 CE1_203 1.3921
CE1_203 CZ_203 1.3832
CZ_203 OH_203 1.3750
CZ_203 CE2_203 1.3796
CE2_203 CD2_203 1.3880
C_203 O_203 1.2285
C_203 N_204 1.3286
N_204 CA_204 1.4479
CA_204 C_204 1.5244
CA_204 CB_204 1.5385
CB_204 CG_204 1.5030
CG_204 CD2_204 1.3876
CG_204 CD1_204 1.3888
CD1_204 CE1_204 1.3824
CE1_204 CZ_204 1.3746
CZ_204 CE2_204 1.3750
CE2_204 CD2_204 1.3885
C_204 O_204 1.2283
C_204 N_205 1.3292
N_205 CA_205 1.4605
CA_205 C_205 1.5187
CA_205 CB_205 1.5568
CB_205 OG1_205 1.4336
CB_205 CG2_205 1.5344
C_205 O_205 1.2305
C_205 N_206 1.3293
N_206 CA_206 1.4517
CA_206 C_206 1.5177
CA_206 CB_206 1.5298
CB_206 CG_206 1.5039
CG_206 CD2_206 1.3908
CG_206 CD1_206 1.3918
CD1_206 CE1_206 1.3893
CE1_206 CZ_206 1.3830
CZ_206 OH_206 1.3785
CZ_206 CE2_206 1.3858
CE2_206 CD2_206 1.3852
C_206 O_206 1.2334
C_206 N_207 1.3287
N_207 CA_207 1.4505
CA_207 C_207 1.5181
CA_207 CB_207 1.5268
CB_207 CG_207 1.5015
CG_207 CD2_207 1.3878
CG_207 CD1_207 1.3907
CD1_207 CE1_207 1.3888
CE1_207 CZ_207 1.3817
CZ_207 CE2_207 1.3774
CZ_207 BR_207 1.8999
CE2_207 CD2_207 1.3908
C_207 O_207 1.2332
C_207 N_208 1.3285
N_208 CA_208 1.4549
CA_208 C_208 1.5153
CA_208 CB_208 1.5276
CB_208 OG_208 1.4183
C_208 O_208 1.2278
C_208 NE_209 1.3386
O_209 C_209 1.2263
C_209 N1_210 1.3266
C_209 CA_209 1.5038
CA_209 N_209 1.4535
CA_209 CB_209 1.5362
CB_209 CG_209 1.5294
CG_209 CD_209 1.5256
CD_209 NE_209 1.4551
N1_210 N2_210 1.4017
N2_210 C3_210 1.3267
C3_210 O3_210 1.2246
C3_210 C4_210 1.5001
C4_210 C5_210 1.3945
C4_210 C9_210 1.3970
C9_210 C8_210 1.3922
C5_210 O5_210 1.3801
C5_210 C6_210 1.3947
O5_210 C5M_210 1.4284
C6_210 C7_210 1.3915
C7_210 C8_210 1.3963
C8_210 N10_210 1.3763
N10_210 C11_210 1.3511
C11_210 O11_210 1.2114
C11_210 C12_210 1.3803
C12_210 O12_210 1.2403
C12_210 N_211 1.3356
N_211 CA_211 1.4648
CA_211 C_211 1.4962
CA_211 CB_211 1.5468
CB_211 CG_211 1.5339
CG_211 CD_211 1.5287
CD_211 CE_211 1.5259
CE_211 NZ_211 1.4527
C_211 O_211 1.2262
C_211 N1_212 1.3331
N1_212 N2_212 1.4049
N2_212 C3_212 1.3266
C3_212 O3_212 1.2320
C3_212 C4_212 1.5018
C4_212 C9_212 1.3907
C4_212 C5_212 1.3970
C9_212 C8_212 1.3942
C5_212 O5_212 1.3789
C5_212 C6_212 1.3965
O5_212 C5M_212 1.4305
C6_212 C7_212 1.3928
C7_212 C8_212 1.4037
C8_212 N10_212 1.3699
N10_212 C11_212 1.3446
C11_212 O11_212 1.2158
C11_212 C12_212 1.3522
C12_212 O12_212 1.2292
N_221 CA_221 1.4890
CA_221 C_221 1.5067
CA_221 CB_221 1.5288
C_221 O_221 1.2270
C_221 N_222 1.3336
NE_221 C12_232 1.3342
NE_221 CD_221 1.4549
CD_221 CG_221 1.5272
CG_221 CB_221 1.5099
N_222 CA_222 1.4626
CA_222 C_222 1.5224
CA_222 CB_222 1.5375
CB_222 OG1_222 1.4355
CB_222 CG2_222 1.5253
C_222 O_222 1.2346
C_222 N_223 1.3372
N_223 CA_223 1.4521
N_223 CA_223 1.4721
CA_223 C_223 1.5275
CA_223 CB_223 1.5289
CA_223 C_223 1.5295
CA_223 CB_223 1.5399
CB_223 CG_223 1.5151
CB_223 CG_223 1.5261
CG_223 CD1_223 1.3893
CG_223 CD2_223 1.3897
CG_223 CD2_223 1.3904
CG_223 CD1_223 1.3911
CD1_223 CE1_223 1.3842
CD1_223 CE1_223 1.3898
CE1_223 CZ_223 1.3789
CE1_223 CZ_223 1.3805
CZ_223 OH_223 1.3774
CZ_223 CE2_223 1.3791
CZ_223 CE2_223 1.3728
CZ_223 OH_223 1.3760
CE2_223 CD2_223 1.3831
CE2_223 CD2_223 1.3781
C_223 O_223 1.2301
C_223 N_224 1.3298
N_224 CA_224 1.4584
CA_224 C_224 1.5161
CA_224 CB_224 1.5410
CB_224 CG_224 1.4962
CG_224 CD2_224 1.3841
CG_224 CD1_224 1.3882
CD1_224 CE1_224 1.3790
CE1_224 CZ_224 1.3759
CZ_224 CE2_224 1.3796
CE2_224 CD2_224 1.3806
C_224 O_224 1.2324
C_224 N_225 1.3264
N_225 CA_225 1.4510
CA_225 C_225 1.5133
CA_225 CB_225 1.5468
CB_225 OG1_225 1.4314
CB_225 CG2_225 1.5326
C_225 O_225 1.2310
C_225 N_226 1.3247
N_226 CA_226 1.4468
CA_226 C_226 1.5148
CA_226 CB_226 1.5252
CB_226 CG_226 1.5006
CG_226 CD2_226 1.3862
CG_226 CD1_226 1.3949
CD1_226 CE1_226 1.3881
CE1_226 CZ_226 1.3865
CZ_226 OH_226 1.3757
CZ_226 CE2_226 1.3795
CE2_226 CD2_226 1.3829
C_226 O_226 1.2351
C_226 N_227 1.3256
N_227 CA_227 1.4442
CA_227 C_227 1.5132
CA_227 CB_227 1.5245
CB_227 CG_227 1.4943
CG_227 CD2_227 1.3811
CG_227 CD1_227 1.3891
CD1_227 CE1_227 1.3864
CE1_227 CZ_227 1.3853
CZ_227 CE2_227 1.3877
CZ_227 BR_227 1.8975
CZ_227 BR_227 2.0773
CE2_227 CD2_227 1.3840
C_227 O_227 1.2315
C_227 N_228 1.3292
N_228 CA_228 1.4572
CA_228 C_228 1.5202
CA_228 CB_228 1.5289
CB_228 OG_228 1.4162
C_228 O_228 1.2286
C_228 NE_229 1.3401
O_229 C_229 1.2274
C_229 N1_230 1.3335
C_229 CA_229 1.5063
CA_229 N_229 1.4545
CA_229 CB_229 1.5297
CB_229 CG_229 1.5281
CG_229 CD_229 1.5294
CD_229 NE_229 1.4499
N1_230 N2_230 1.4001
N2_230 C3_230 1.3335
C3_230 O3_230 1.2253
C3_230 C4_230 1.5101
C4_230 C5_230 1.3907
C4_230 C9_230 1.3949
C9_230 C8_230 1.3964
C5_230 O5_230 1.3731
C5_230 C6_230 1.3925
O5_230 C5M_230 1.4297
C6_230 C7_230 1.3948
C7_230 C8_230 1.3976
C8_230 N10_230 1.3713
N10_230 C11_230 1.3475
C11_230 O11_230 1.2198
C11_230 C12_230 1.3646
C12_230 O12_230 1.2293
C12_230 N_231 1.3334
N_231 CA_231 1.4584
CA_231 C_231 1.4973
CA_231 CB_231 1.5275
CB_231 CG_231 1.5229
CG_231 CD_231 1.5303
CD_231 CE_231 1.5303
CE_231 NZ_231 1.4494
C_231 O_231 1.2227
C_231 N1_232 1.3320
N1_232 N2_232 1.4031
N2_232 C3_232 1.3208
C3_232 O3_232 1.2310
C3_232 C4_232 1.5076
C4_232 C9_232 1.3948
C4_232 C5_232 1.4091
C9_232 C8_232 1.3911
C5_232 O5_232 1.3807
C5_232 C6_232 1.3948
O5_232 C5M_232 1.4307
C6_232 C7_232 1.3875
C7_232 C8_232 1.4038
C8_232 N10_232 1.3593
N10_232 C11_232 1.3415
C11_232 O11_232 1.2187
C11_232 C12_232 1.3454
C12_232 O12_232 1.2264
O2_301 C2_301 1.4109
C2_301 C3_301 1.5234
C2_301 C1_301 1.5242
O2_302 C2_302 1.4090
C2_302 C3_302 1.5222
C2_302 C1_302 1.5232
O2_303 C2_303 1.4113
C2_303 C1_303 1.5224
C2_303 C3_303 1.5234
O2_304 C2_304 1.4107
C2_304 C3_304 1.5234
C2_304 C1_304 1.5242
O2_305 C2_305 1.4077
C2_305 C1_305 1.5199
C2_305 C3_305 1.5212
O2_306 C2_306 1.4116
C2_306 C1_306 1.5251
C2_306 C3_306 1.5274
